data_7052517
_publ_section_title
;
 Crystal engineering of neutral N-arylpyrimidinones and their HCl and HNO3
 adducts with a C--H&#x22EF;O supramolecular synthon. Implications for
 non-linear optics
;
_journal_issue 12
_journal_name_full 'New Journal of Chemistry'
_journal_page_first 1520
_journal_paper_doi 10.1039/b104646m
_journal_volume 25
_journal_year 2001
_chemical_formula_moiety 'C13 H15 N3 O4'
_chemical_formula_sum 'C13 H15 N3 O4'
_chemical_formula_weight 277.28
_chemical_name_common
;
(1,2-dihydro-N-tolyl-4,6-dimethylpyrimidin-2-ones) HNO3 salt
;
_space_group_IT_number 62
_symmetry_cell_setting orthorhombic
_symmetry_Int_Tables_number 62
_symmetry_space_group_name_Hall '-P 2ac 2n'
_symmetry_space_group_name_H-M 'P n m a'
_audit_creation_date 2000-03-24
_audit_creation_method 'by teXsan for Windows v1.06'
_audit_update_record
;
?
;
_cell_angle_alpha 90
_cell_angle_beta 90
_cell_angle_gamma 90
_cell_formula_units_Z 4
_cell_length_a 26.559(3)
_cell_length_b 6.373(1)
_cell_length_c 8.079(1)
_cell_measurement_reflns_used 25
_cell_measurement_temperature 569.4
_cell_measurement_theta_max 14.0
_cell_measurement_theta_min 10.0
_cell_volume 1367.5(3)
_computing_cell_refinement 'MSC/AFC Diffractometer Control'
_computing_data_collection 'MSC/AFC Diffractometer Control'
_computing_data_reduction 'teXsan for Windows v. 1.06 (MSC, 1997-1999)'
_computing_publication_material 'teXsan for Windows v. 1.06 (MSC, 1997-1999)'
_computing_structure_refinement 'teXsan for Windows v. 1.06 (MSC, 1997-1999)'
_computing_structure_solution
;
SIR92 (Altomare, et. al. 1994)
;
_diffrn_ambient_temperature 569.4
_diffrn_measurement_device CAD4
_diffrn_measurement_method \w-2\q
_diffrn_orient_matrix_UB_11 0.03466
_diffrn_orient_matrix_UB_12 -0.02254
_diffrn_orient_matrix_UB_13 0.04500
_diffrn_orient_matrix_UB_21 0.01449
_diffrn_orient_matrix_UB_22 0.02749
_diffrn_orient_matrix_UB_23 -0.11215
_diffrn_orient_matrix_UB_31 0.00252
_diffrn_orient_matrix_UB_32 0.15283
_diffrn_orient_matrix_UB_33 0.02683
_diffrn_radiation_detector 'scintillation counter'
_diffrn_radiation_monochromator graphite
_diffrn_radiation_source 'X-ray tube'
_diffrn_radiation_type 'Mo K\a'
_diffrn_radiation_wavelength 0.7107
_diffrn_reflns_av_R_equivalents 0.035
_diffrn_reflns_av_sigmaI/netI 0.075
_diffrn_reflns_limit_h_max 37
_diffrn_reflns_limit_h_min 0
_diffrn_reflns_limit_k_max 8
_diffrn_reflns_limit_k_min -8
_diffrn_reflns_limit_l_max 11
_diffrn_reflns_limit_l_min 0
_diffrn_reflns_number 4314
_diffrn_reflns_reduction_process 'Lp corrections applied'
_diffrn_reflns_theta_max 29.96
_diffrn_reflns_theta_min 3.07
_diffrn_standards_decay_% -1.25
_diffrn_standards_interval_count 0
_diffrn_standards_number 2
_exptl_absorpt_coefficient_mu 0.102
_exptl_absorpt_correction_type none
_exptl_crystal_colour transparent
_exptl_crystal_density_diffrn 1.347
_exptl_crystal_density_meas ?
_exptl_crystal_description NONE
_exptl_crystal_F_000 584.00
_exptl_crystal_size_max 0.19
_exptl_crystal_size_mid 0.19
_exptl_crystal_size_min 0.43
_refine_diff_density_max 0.31
_refine_diff_density_min -0.34
_refine_ls_extinction_method none
_refine_ls_goodness_of_fit_all 3.835
_refine_ls_goodness_of_fit_ref 3.830
_refine_ls_hydrogen_treatment noref
_refine_ls_matrix_type full
_refine_ls_number_constraints 0
_refine_ls_number_parameters 115
_refine_ls_number_reflns 773
_refine_ls_number_restraints 0
_refine_ls_R_factor_all 0.0644
_refine_ls_R_factor_gt 0.0640
_refine_ls_shift/su_max 0.0200
_refine_ls_shift/su_mean 0.0026
_refine_ls_structure_factor_coef F
_refine_ls_weighting_details 'w = 1/[\s^2^(Fo) + 0.00006|Fo|^2^]'
_refine_ls_weighting_scheme sigma
_refine_ls_wR_factor_all 0.0610
_refine_ls_wR_factor_ref 0.0610
_reflns_number_gt 773
_reflns_number_total 2333
_reflns_threshold_expression I>3.00\s(I)
_cod_data_source_file b104646m.txt
_cod_data_source_block '__1Me.HNO3___'
_cod_depositor_comments
;
 Changing the values of the '_atom_site_label' and related data items
 (e. g. '_atom_site_aniso_label') to match each other in order to relate
 data from different loops.

 Antanas Vaitkus,
 2017-03-03

The following automatic conversions were performed:
data name '_geom_bond_atom_site_label_D' replaced with
'_geom_hbond_atom_site_label_D' as specified in the replacement file
'/home/antanas/src/cod-tools/trunk/data/replacement-values/replacement_tags.lst'.

data
name '_geom_bond_atom_site_label_H' replaced with
'_geom_hbond_atom_site_label_H' as specified in the replacement file
'/home/antanas/src/cod-tools/trunk/data/replacement-values/replacement_tags.lst'.

data
name '_geom_contact_atom_site_label_a' replaced with
'_geom_hbond_atom_site_label_A' as specified in the replacement file
'/home/antanas/src/cod-tools/trunk/data/replacement-values/replacement_tags.lst'.

data
name '_geom_bond_distance_DH' replaced with '_geom_hbond_distance_DH'
as specified in the replacement file
'/home/antanas/src/cod-tools/trunk/data/replacement-values/replacement_tags.lst'.

data
name '_geom_contact_distance_HA' replaced with
'_geom_hbond_distance_HA' as specified in the replacement file
'/home/antanas/src/cod-tools/trunk/data/replacement-values/replacement_tags.lst'.

data
name '_geom_contact_distance_DA' replaced with
'_geom_hbond_distance_DA' as specified in the replacement file
'/home/antanas/src/cod-tools/trunk/data/replacement-values/replacement_tags.lst'.

data
name '_geom_angle_DHA' replaced with '_geom_hbond_angle_DHA' as
specified in the replacement file
'/home/antanas/src/cod-tools/trunk/data/replacement-values/replacement_tags.lst'.

data
name '_geom_contact_site_symmetry_A' replaced with
'_geom_hbond_site_symmetry_A' as specified in the replacement file
'/home/antanas/src/cod-tools/trunk/data/replacement-values/replacement_tags.lst'.

Automatic conversion script
Id: cif_correct_tags 5005 2017-03-03 11:38:54Z antanas 
;
_cod_original_cell_volume 1367.4(1)
_cod_original_sg_symbol_H-M 'P n m a    '
_cod_database_code 7052517

loop_
_symmetry_equiv_pos_as_xyz
'   +x,   +y,   +z'
1/2+x,1/2-y,1/2-z
'   -x,1/2+y,   -z'
'1/2-x,   -y,1/2+z'
'   -x,   -y,   -z'
1/2-x,1/2+y,1/2+z
'   +x,1/2-y,   +z'
'1/2+x,   +y,1/2-z'

loop_
_atom_site_label
_atom_site_fract_x
_atom_site_fract_y
_atom_site_fract_z
_atom_site_U_iso_or_equiv
_atom_site_occupancy
_atom_site_refinement_flags
_atom_site_adp_type
_atom_site_calc_flag
_atom_site_calc_attached_atom
O1 0.35406(5) 0.2500 -0.0218(2) 0.0725(6) 0.500 ST Uani d ?
O2 0.34022(6) -0.2500 0.4220(2) 0.0870(7) 0.500 ST Uani d ?
O3 0.32838(6) -0.2500 0.1633(2) 0.0972(7) 0.500 ST Uani d ?
O4 0.26467(6) -0.2500 0.3222(2) 0.0756(6) 0.500 ST Uani d ?
N1 0.36180(6) 0.2500 0.2610(2) 0.0496(6) 0.500 ST Uani d ?
N2 0.28240(6) 0.2500 0.1385(2) 0.0523(6) 0.500 ST Uani d ?
N3 0.31188(7) -0.2500 0.3016(3) 0.0582(7) 0.500 ST Uani d ?
C1 0.33400(7) 0.2500 0.1151(3) 0.0518(8) 0.500 ST Uani d ?
C2 0.25939(7) 0.2500 0.2874(3) 0.0518(7) 0.500 ST Uani d ?
C3 0.28844(8) 0.2500 0.4257(3) 0.0492(7) 0.500 ST Uani d ?
C4 0.33949(8) 0.2500 0.4133(3) 0.0505(7) 0.500 ST Uani d ?
C5 0.37075(9) 0.2500 0.5623(3) 0.0685(9) 0.500 ST Uani d ?
C6 0.20396(8) 0.2500 0.2868(3) 0.0736(9) 0.500 ST Uani d ?
C7 0.41603(7) 0.2500 0.2442(3) 0.0510(7) 0.500 ST Uani d ?
C8 0.44118(6) 0.0685(3) 0.2367(3) 0.0914(7) 1.000 . Uani d ?
C9 0.49278(6) 0.0698(3) 0.2209(3) 0.1010(8) 1.000 . Uani d ?
C10 0.51973(7) 0.2500 0.2114(3) 0.0689(9) 0.500 ST Uani d ?
C11 0.57630(9) 0.2500 0.1957(4) 0.0980(11) 0.500 ST Uani d ?
H1 0.2676 0.2500 0.5473 0.048 0.500 S Uiso d ?
H2 0.3501 0.2500 0.6573 0.083 0.500 S Uiso d ?
H3 0.3912 0.1271 0.5633 0.083 1.000 . Uiso c ?
H4 0.1920 0.2500 0.1753 0.089 0.500 S Uiso d ?
H5 0.1923 0.1237 0.3345 0.089 1.000 . Uiso c ?
H6 0.4239 -0.0618 0.2428 0.110 1.000 . Uiso c ?
H7 0.5104 -0.0601 0.2157 0.121 1.000 . Uiso c ?
H8 0.5894 0.1283 0.2479 0.117 1.000 . Uiso c ?
H9 0.5853 0.2500 0.0822 0.117 0.500 S Uiso d ?
H10 0.2612 0.2500 0.0399 0.062 0.500 S Uiso d ?

loop_
_atom_site_aniso_label
_atom_site_aniso_U_11
_atom_site_aniso_U_22
_atom_site_aniso_U_33
_atom_site_aniso_U_12
_atom_site_aniso_U_13
_atom_site_aniso_U_23
O1 0.0641(10) 0.100(1) 0.0530(10) 0.0000 0.0067(9) 0.0000
O2 0.0764(12) 0.102(2) 0.0829(12) 0.0000 -0.0061(10) 0.0000
O3 0.0855(13) 0.145(2) 0.0609(11) 0.0000 0.0153(10) 0.0000
O4 0.0581(10) 0.083(1) 0.0859(12) 0.0000 0.0100(9) 0.0000
N1 0.0391(10) 0.0540(12) 0.0557(11) 0.0000 -0.0033(9) 0.0000
N2 0.0387(10) 0.065(1) 0.0532(11) 0.0000 -0.0093(9) 0.0000
N3 0.0583(13) 0.0496(13) 0.067(1) 0.0000 0.0052(12) 0.0000
C1 0.046(1) 0.055(2) 0.054(1) 0.0000 0.0015(12) 0.0000
C2 0.0426(12) 0.046(1) 0.067(2) 0.0000 0.0155(12) 0.0000
C3 0.0450(13) 0.052(2) 0.0509(13) 0.0000 0.0029(11) 0.0000
C4 0.051(1) 0.044(2) 0.056(1) 0.0000 -0.0028(12) 0.0000
C5 0.082(2) 0.068(2) 0.055(1) 0.0000 -0.0139(13) 0.0000
C6 0.054(2) 0.089(2) 0.078(2) 0.0000 0.0045(13) 0.0000
C7 0.0388(12) 0.048(2) 0.066(2) 0.0000 -0.0041(12) 0.0000
C8 0.0521(10) 0.0501(11) 0.172(2) -0.0009(9) 0.0033(12) -0.012(2)
C9 0.0519(11) 0.0540(12) 0.197(2) 0.0075(10) 0.0048(13) -0.005(2)
C10 0.0352(13) 0.072(2) 0.100(2) 0.0000 -0.0046(13) 0.0000
C11 0.053(2) 0.106(3) 0.135(3) 0.0000 -0.004(2) 0.0000

loop_
_atom_type_symbol
_atom_type_oxidation_number
_atom_type_number_in_cell
_atom_type_scat_dispersion_real
_atom_type_scat_dispersion_imag
_atom_type_scat_source
C 0 52 0.002 0.002
;International Tables for Crystallography
(1992, Vol. C, Table 6.1.1.2)
;
H 0 60 0.000 0.000
;International Tables for Crystallography
(1992, Vol. C, Table 6.1.1.2)
;
N 0 12 0.004 0.003
;International Tables for Crystallography
(1992, Vol. C, Table 6.1.1.2)
;
O 0 16 0.008 0.006
;International Tables for Crystallography
(1992, Vol. C, Table 6.1.1.2)
;

loop_
_geom_angle_atom_site_label_1
_geom_angle_atom_site_label_2
_geom_angle_atom_site_label_3
_geom_angle
_geom_angle_site_symmetry_1
_geom_angle_site_symmetry_2
_geom_angle_site_symmetry_3
_geom_angle_publ_flag
O3 O1 O3 125.4(2) . . . ?
O3 O1 O4 88.7(4) . . . ?
O3 O1 N1 66.5(8) . . . ?
O3 O1 N2 66.9(4) . . . ?
O3 O1 C1 62.7(7) . . . ?
O3 O1 C2 64.6(5) . . . ?
O3 O1 C4 64.2(8) . . . ?
O3 O1 C5 116.0(8) . . . ?
O3 O1 C6 50.04(10) . . . ?
O3 O1 C6 145.5(3) . . . ?
O3 O1 C7 77.6(7) . . . ?
O3 O1 C8 64.0(5) . . . ?
O3 O1 C8 100.3(5) . . . ?
O3 O1 C11 61.28(10) . . . ?
O3 O1 C11 162.9(2) . . . ?
O3 O1 H2 114.1 . . . no
O3 O1 H3 104.4 . . . no
O3 O1 H3 129.6 . . . no
O3 O1 H5 50.3 . . . no
O3 O1 H5 144.1 . . . no
O3 O1 H6 48.2 . . . no
O3 O1 H6 110.8 . . . no
O3 O1 H8 160.8 . . . no
O3 O1 H8 71.1 . . . no
O3 O1 H9 49.9 . . . no
O3 O1 H9 158.0 . . . no
O3 O1 H10 74.4 . . . no
O3 O1 O4 88.7(4) 1_565 1_565 1_565 ?
O3 O1 N1 66.5(8) 1_565 1_565 1_565 ?
O3 O1 N2 66.9(4) 1_565 1_565 1_565 ?
O3 O1 C1 62.7(7) 1_565 1_565 1_565 ?
O3 O1 C2 64.6(5) 1_565 1_565 1_565 ?
O3 O1 C4 64.2(8) 1_565 1_565 1_565 ?
O3 O1 C5 116.0(8) 1_565 1_565 1_565 ?
O3 O1 C6 145.5(3) 1_565 1_565 1_565 ?
O3 O1 C6 50.04(10) 1_565 1_565 1_565 ?
O3 O1 C7 77.6(7) 1_565 1_565 1_565 ?
O3 O1 C8 100.3(5) 1_565 1_565 1_565 ?
O3 O1 C8 64.0(5) 1_565 1_565 1_565 ?
O3 O1 C11 162.9(2) 1_565 1_565 1_565 ?
O3 O1 C11 61.28(10) 1_565 1_565 1_565 ?
O3 O1 H2 114.1 1_565 1_565 1_565 no
O3 O1 H3 129.6 1_565 1_565 1_565 no
O3 O1 H3 104.4 1_565 1_565 1_565 no
O3 O1 H5 144.1 1_565 1_565 1_565 no
O3 O1 H5 50.3 1_565 1_565 1_565 no
O3 O1 H6 110.8 1_565 1_565 1_565 no
O3 O1 H6 48.2 1_565 1_565 1_565 no
O3 O1 H8 71.1 1_565 1_565 1_565 no
O3 O1 H8 160.8 1_565 1_565 1_565 no
O3 O1 H9 158.0 1_565 1_565 1_565 no
O3 O1 H9 49.9 1_565 1_565 1_565 no
O3 O1 H10 74.4 1_565 1_565 1_565 no
O4 O1 N1 116.9(2) 4_554 4_554 4_554 ?
O4 O1 N2 56.03(13) 4_554 4_554 4_554 ?
O4 O1 C1 86.1(3) 4_554 4_554 4_554 ?
O4 O1 C2 66.60(12) 4_554 4_554 4_554 ?
O4 O1 C4 105.5(1) 4_554 4_554 4_554 ?
O4 O1 C5 75.73(13) 4_554 4_554 4_554 ?
O4 O1 C6 58.7(2) 4_554 4_554 4_554 ?
O4 O1 C6 58.7(2) 4_554 4_554 4_554 ?
O4 O1 C7 149.2(2) 4_554 4_554 4_554 ?
O4 O1 C8 151.6(2) 4_554 4_554 4_554 ?
O4 O1 C8 151.6(2) 4_554 4_554 4_554 ?
O4 O1 C11 107.7(4) 4_554 4_554 4_554 ?
O4 O1 C11 107.7(4) 4_554 4_554 4_554 ?
O4 O1 H2 65.9 4_554 4_554 4_554 no
O4 O1 H3 84.8 4_554 4_554 4_554 no
O4 O1 H3 84.8 4_554 4_554 4_554 no
O4 O1 H5 57.4 4_554 4_554 4_554 no
O4 O1 H5 57.4 4_554 4_554 4_554 no
O4 O1 H6 136.7 4_554 4_554 4_554 no
O4 O1 H6 136.7 4_554 4_554 4_554 no
O4 O1 H8 102.3 4_554 4_554 4_554 no
O4 O1 H8 102.3 4_554 4_554 4_554 no
O4 O1 H9 111.4 4_554 4_554 4_554 no
O4 O1 H9 111.4 4_554 4_554 4_554 no
O4 O1 H10 33.2 4_554 4_554 4_554 no
N1 O1 N2 60.9(2) . . . ?
N1 O1 C1 30.9(3) . . . ?
N1 O1 C2 50.3(2) . . . ?
N1 O1 C4 11.42(13) . . . ?
N1 O1 C5 167.3(2) . . . ?
N1 O1 C6 115.7(8) . . . ?
N1 O1 C6 115.7(8) . . . ?
N1 O1 C7 32.3(2) . . . ?
N1 O1 C8 46.5(3) . . . ?
N1 O1 C8 46.5(3) . . . ?
N1 O1 C11 108.2(8) . . . ?
N1 O1 C11 108.2(8) . . . ?
N1 O1 H2 177.2 . . . no
N1 O1 H3 155.2 . . . no
N1 O1 H3 155.2 . . . no
N1 O1 H5 115.7 . . . no
N1 O1 H5 115.7 . . . no
N1 O1 H6 48.4 . . . no
N1 O1 H6 48.4 . . . no
N1 O1 H8 119.9 . . . no
N1 O1 H8 119.9 . . . no
N1 O1 H9 95.4 . . . no
N1 O1 H9 95.4 . . . no
N1 O1 H10 83.7 . . . no
N2 O1 C1 30.0(3) . . . ?
N2 O1 C2 10.6(1) . . . ?
N2 O1 C4 49.5(1) . . . ?
N2 O1 C5 131.8(2) . . . ?
N2 O1 C6 84.0(5) . . . ?
N2 O1 C6 84.0(5) . . . ?
N2 O1 C7 93.2(2) . . . ?
N2 O1 C8 102.8(3) . . . ?
N2 O1 C8 102.8(3) . . . ?
N2 O1 C11 126.0(4) . . . ?
N2 O1 C11 126.0(4) . . . ?
N2 O1 H2 121.9 . . . no
N2 O1 H3 139.0 . . . no
N2 O1 H3 139.0 . . . no
N2 O1 H5 82.8 . . . no
N2 O1 H5 82.8 . . . no
N2 O1 H6 95.5 . . . no
N2 O1 H6 95.5 . . . no
N2 O1 H8 132.2 . . . no
N2 O1 H8 132.2 . . . no
N2 O1 H9 116.5 . . . no
N2 O1 H9 116.5 . . . no
N2 O1 H10 22.8 . . . no
C1 O1 C2 19.5(3) . . . ?
C1 O1 C4 19.4(3) . . . ?
C1 O1 C5 161.8(3) . . . ?
C1 O1 C6 100.8(7) . . . ?
C1 O1 C6 100.8(7) . . . ?
C1 O1 C7 63.2(3) . . . ?
C1 O1 C8 74.7(4) . . . ?
C1 O1 C8 74.7(4) . . . ?
C1 O1 C11 121.6(7) . . . ?
C1 O1 C11 121.6(7) . . . ?
C1 O1 H2 152.0 . . . no
C1 O1 H3 164.3 . . . no
C1 O1 H3 164.3 . . . no
C1 O1 H5 100.1 . . . no
C1 O1 H5 100.1 . . . no
C1 O1 H6 71.1 . . . no
C1 O1 H6 71.1 . . . no
C1 O1 H8 132.9 . . . no
C1 O1 H8 132.9 . . . no
C1 O1 H9 108.4 . . . no
C1 O1 H9 108.4 . . . no
C1 O1 H10 52.8 . . . no
C2 O1 C4 38.90(12) . . . ?
C2 O1 C5 142.3(2) . . . ?
C2 O1 C6 89.9(6) . . . ?
C2 O1 C6 89.9(6) . . . ?
C2 O1 C7 82.6(2) . . . ?
C2 O1 C8 92.9(3) . . . ?
C2 O1 C8 92.9(3) . . . ?
C2 O1 C11 125.7(5) . . . ?
C2 O1 C11 125.7(5) . . . ?
C2 O1 H2 132.5 . . . no
C2 O1 H3 148.8 . . . no
C2 O1 H3 148.8 . . . no
C2 O1 H5 88.9 . . . no
C2 O1 H5 88.9 . . . no
C2 O1 H6 86.8 . . . no
C2 O1 H6 86.8 . . . no
C2 O1 H8 134.2 . . . no
C2 O1 H8 134.2 . . . no
C2 O1 H9 114.4 . . . no
C2 O1 H9 114.4 . . . no
C2 O1 H10 33.4 . . . no
C4 O1 C5 178.8(2) . . . ?
C4 O1 C6 110.7(8) . . . ?
C4 O1 C6 110.7(8) . . . ?
C4 O1 C7 43.73(13) . . . ?
C4 O1 C8 56.8(3) . . . ?
C4 O1 C8 56.8(3) . . . ?
C4 O1 C11 113.9(8) . . . ?
C4 O1 C11 113.9(8) . . . ?
C4 O1 H2 171.4 . . . no
C4 O1 H3 163.9 . . . no
C4 O1 H3 163.9 . . . no
C4 O1 H5 110.4 . . . no
C4 O1 H5 110.4 . . . no
C4 O1 H6 56.2 . . . no
C4 O1 H6 56.2 . . . no
C4 O1 H8 125.9 . . . no
C4 O1 H8 125.9 . . . no
C4 O1 H9 100.6 . . . no
C4 O1 H9 100.6 . . . no
C4 O1 H10 72.3 . . . no
C5 O1 C6 69.8(8) 1_554 1_554 1_554 ?
C5 O1 C6 69.8(8) 1_554 1_554 1_554 ?
C5 O1 C7 135.0(2) 1_554 1_554 1_554 ?
C5 O1 C8 122.1(3) 1_554 1_554 1_554 ?
C5 O1 C8 122.1(3) 1_554 1_554 1_554 ?
C5 O1 C11 65.5(8) 1_554 1_554 1_554 ?
C5 O1 C11 65.5(8) 1_554 1_554 1_554 ?
C5 O1 H2 9.8 1_554 1_554 1_554 no
C5 O1 H3 15.4 1_554 1_554 1_554 no
C5 O1 H3 15.4 1_554 1_554 1_554 no
C5 O1 H5 70.2 1_554 1_554 1_554 no
C5 O1 H5 70.2 1_554 1_554 1_554 no
C5 O1 H6 122.9 1_554 1_554 1_554 no
C5 O1 H6 122.9 1_554 1_554 1_554 no
C5 O1 H8 53.5 1_554 1_554 1_554 no
C5 O1 H8 53.5 1_554 1_554 1_554 no
C5 O1 H9 78.9 1_554 1_554 1_554 no
C5 O1 H9 78.9 1_554 1_554 1_554 no
C5 O1 H10 109.0 1_554 1_554 1_554 no
C6 O1 C6 111.2(2) 4_554 4_554 4_554 ?
C6 O1 C7 124.1(6) 4_554 4_554 4_554 ?
C6 O1 C8 104.0(4) 4_554 4_554 4_554 ?
C6 O1 C8 144.7(4) 4_554 4_554 4_554 ?
C6 O1 C11 51.5(3) 4_554 4_554 4_554 ?
C6 O1 C11 135.3(2) 4_554 4_554 4_554 ?
C6 O1 H2 65.4 4_554 4_554 4_554 no
C6 O1 H3 63.6 4_554 4_554 4_554 no
C6 O1 H3 85.2 4_554 4_554 4_554 no
C6 O1 H5 1.4 4_554 4_554 4_554 no
C6 O1 H5 110.2 4_554 4_554 4_554 no
C6 O1 H6 89.3 4_554 4_554 4_554 no
C6 O1 H6 159.3 4_554 4_554 4_554 no
C6 O1 H8 123.4 4_554 4_554 4_554 no
C6 O1 H8 51.1 4_554 4_554 4_554 no
C6 O1 H9 52.7 4_554 4_554 4_554 no
C6 O1 H9 148.6 4_554 4_554 4_554 no
C6 O1 H10 71.8 4_554 4_554 4_554 no
C6 O1 C7 124.1(6) 4_564 4_564 4_564 ?
C6 O1 C8 144.7(4) 4_564 4_564 4_564 ?
C6 O1 C8 104.0(4) 4_564 4_564 4_564 ?
C6 O1 C11 135.3(2) 4_564 4_564 4_564 ?
C6 O1 C11 51.5(3) 4_564 4_564 4_564 ?
C6 O1 H2 65.4 4_564 4_564 4_564 no
C6 O1 H3 85.2 4_564 4_564 4_564 no
C6 O1 H3 63.6 4_564 4_564 4_564 no
C6 O1 H5 110.2 4_564 4_564 4_564 no
C6 O1 H5 1.4 4_564 4_564 4_564 no
C6 O1 H6 159.3 4_564 4_564 4_564 no
C6 O1 H6 89.3 4_564 4_564 4_564 no
C6 O1 H8 51.1 4_564 4_564 4_564 no
C6 O1 H8 123.4 4_564 4_564 4_564 no
C6 O1 H9 148.6 4_564 4_564 4_564 no
C6 O1 H9 52.7 4_564 4_564 4_564 no
C6 O1 H10 71.8 4_564 4_564 4_564 no
C7 O1 C8 22.8(2) . . . ?
C7 O1 C8 22.8(2) . . . ?
C7 O1 C11 89.9(7) . . . ?
C7 O1 C11 89.9(7) . . . ?
C7 O1 H2 144.9 . . . no
C7 O1 H3 125.1 . . . no
C7 O1 H3 125.1 . . . no
C7 O1 H5 124.9 . . . no
C7 O1 H5 124.9 . . . no
C7 O1 H6 35.2 . . . no
C7 O1 H6 35.2 . . . no
C7 O1 H8 99.1 . . . no
C7 O1 H8 99.1 . . . no
C7 O1 H9 80.5 . . . no
C7 O1 H9 80.5 . . . no
C7 O1 H10 116.0 . . . no
C8 O1 C8 40.7(2) . . . ?
C8 O1 C11 67.4(5) . . . ?
C8 O1 C11 100.3(6) . . . ?
C8 O1 H2 131.0 . . . no
C8 O1 H3 108.7 . . . no
C8 O1 H3 118.2 . . . no
C8 O1 H5 105.0 . . . no
C8 O1 H5 145.7 . . . no
C8 O1 H6 15.9 . . . no
C8 O1 H6 55.8 . . . no
C8 O1 H8 106.2 . . . no
C8 O1 H8 77.4 . . . no
C8 O1 H9 57.7 . . . no
C8 O1 H9 94.7 . . . no
C8 O1 H10 123.9 . . . no
C8 O1 C11 100.3(6) 7 7 7 ?
C8 O1 C11 67.4(5) 7 7 7 ?
C8 O1 H2 131.0 7 7 7 no
C8 O1 H3 118.2 7 7 7 no
C8 O1 H3 108.7 7 7 7 no
C8 O1 H5 145.7 7 7 7 no
C8 O1 H5 105.0 7 7 7 no
C8 O1 H6 55.8 7 7 7 no
C8 O1 H6 15.9 7 7 7 no
C8 O1 H8 77.4 7 7 7 no
C8 O1 H8 106.2 7 7 7 no
C8 O1 H9 94.7 7 7 7 no
C8 O1 H9 57.7 7 7 7 no
C8 O1 H10 123.9 7 7 7 no
C11 O1 C11 107.8(2) 3_645 3_645 3_645 ?
C11 O1 H2 70.3 3_645 3_645 3_645 no
C11 O1 H3 50.2 3_645 3_645 3_645 no
C11 O1 H3 73.4 3_645 3_645 3_645 no
C11 O1 H5 52.9 3_645 3_645 3_645 no
C11 O1 H5 135.6 3_645 3_645 3_645 no
C11 O1 H6 60.3 3_645 3_645 3_645 no
C11 O1 H6 115.6 3_645 3_645 3_645 no
C11 O1 H8 100.1 3_645 3_645 3_645 no
C11 O1 H8 12.0 3_645 3_645 3_645 no
C11 O1 H9 13.5 3_645 3_645 3_645 no
C11 O1 H9 117.2 3_645 3_645 3_645 no
C11 O1 H10 122.0 3_645 3_645 3_645 no
C11 O1 H2 70.3 3_655 3_655 3_655 no
C11 O1 H3 73.4 3_655 3_655 3_655 no
C11 O1 H3 50.2 3_655 3_655 3_655 no
C11 O1 H5 135.6 3_655 3_655 3_655 no
C11 O1 H5 52.9 3_655 3_655 3_655 no
C11 O1 H6 115.6 3_655 3_655 3_655 no
C11 O1 H6 60.3 3_655 3_655 3_655 no
C11 O1 H8 12.0 3_655 3_655 3_655 no
C11 O1 H8 100.1 3_655 3_655 3_655 no
C11 O1 H9 117.2 3_655 3_655 3_655 no
C11 O1 H9 13.5 3_655 3_655 3_655 no
C11 O1 H10 122.0 3_655 3_655 3_655 no
H2 O1 H3 22.5 1_554 1_554 1_554 no
H2 O1 H3 22.5 1_554 1_554 1_554 no
H2 O1 H5 65.6 1_554 1_554 1_554 no
H2 O1 H5 65.6 1_554 1_554 1_554 no
H2 O1 H6 129.7 1_554 1_554 1_554 no
H2 O1 H6 129.7 1_554 1_554 1_554 no
H2 O1 H8 58.5 1_554 1_554 1_554 no
H2 O1 H8 58.5 1_554 1_554 1_554 no
H2 O1 H9 83.3 1_554 1_554 1_554 no
H2 O1 H9 83.3 1_554 1_554 1_554 no
H2 O1 H10 99.1 1_554 1_554 1_554 no
H3 O1 H3 25.3 1_554 1_554 1_554 no
H3 O1 H5 64.3 1_554 1_554 1_554 no
H3 O1 H5 85.6 1_554 1_554 1_554 no
H3 O1 H6 107.8 1_554 1_554 1_554 no
H3 O1 H6 123.8 1_554 1_554 1_554 no
H3 O1 H8 61.8 1_554 1_554 1_554 no
H3 O1 H8 38.3 1_554 1_554 1_554 no
H3 O1 H9 63.7 1_554 1_554 1_554 no
H3 O1 H9 86.8 1_554 1_554 1_554 no
H3 O1 H10 117.1 1_554 1_554 1_554 no
H3 O1 H5 85.6 7_554 7_554 7_554 no
H3 O1 H5 64.3 7_554 7_554 7_554 no
H3 O1 H6 123.8 7_554 7_554 7_554 no
H3 O1 H6 107.8 7_554 7_554 7_554 no
H3 O1 H8 38.3 7_554 7_554 7_554 no
H3 O1 H8 61.8 7_554 7_554 7_554 no
H3 O1 H9 86.8 7_554 7_554 7_554 no
H3 O1 H9 63.7 7_554 7_554 7_554 no
H3 O1 H10 117.1 7_554 7_554 7_554 no
H5 O1 H5 109.2 4_554 4_554 4_554 no
H5 O1 H6 90.2 4_554 4_554 4_554 no
H5 O1 H6 160.0 4_554 4_554 4_554 no
H5 O1 H8 123.7 4_554 4_554 4_554 no
H5 O1 H8 52.4 4_554 4_554 4_554 no
H5 O1 H9 54.1 4_554 4_554 4_554 no
H5 O1 H9 148.8 4_554 4_554 4_554 no
H5 O1 H10 70.5 4_554 4_554 4_554 no
H5 O1 H6 160.0 6_554 6_554 6_554 no
H5 O1 H6 90.2 6_554 6_554 6_554 no
H5 O1 H8 52.4 6_554 6_554 6_554 no
H5 O1 H8 123.7 6_554 6_554 6_554 no
H5 O1 H9 148.8 6_554 6_554 6_554 no
H5 O1 H9 54.1 6_554 6_554 6_554 no
H5 O1 H10 70.5 6_554 6_554 6_554 no
H6 O1 H6 70.1 . . . no
H6 O1 H8 120.4 . . . no
H6 O1 H8 71.7 . . . no
H6 O1 H9 48.4 . . . no
H6 O1 H9 110.6 . . . no
H6 O1 H10 113.8 . . . no
H6 O1 H8 71.7 7 7 7 no
H6 O1 H8 120.4 7 7 7 no
H6 O1 H9 110.6 7 7 7 no
H6 O1 H9 48.4 7 7 7 no
H6 O1 H10 113.8 7 7 7 no
H8 O1 H8 91.1 3_655 3_655 3_655 no
H8 O1 H9 111.1 3_655 3_655 3_655 no
H8 O1 H9 25.4 3_655 3_655 3_655 no
H8 O1 H10 122.9 3_655 3_655 3_655 no
H8 O1 H9 25.4 5_655 5_655 5_655 no
H8 O1 H9 111.1 5_655 5_655 5_655 no
H8 O1 H10 122.9 5_655 5_655 5_655 no
H9 O1 H9 124.3 3_645 3_645 3_645 no
H9 O1 H10 117.7 3_645 3_645 3_645 no
H9 O1 H10 117.7 3_655 3_655 3_655 no
O3 O2 O4 59.6(2) . . . ?
O3 O2 N1 69.9(8) . . . ?
O3 O2 N1 69.9(8) . . . ?
O3 O2 N2 109.7(2) . . . ?
O3 O2 N3 29.2(3) . . . ?
O3 O2 C2 69.6(8) . . . ?
O3 O2 C2 129.6(2) . . . ?
O3 O2 C2 69.6(8) . . . ?
O3 O2 C3 87.1(9) . . . ?
O3 O2 C3 87.1(9) . . . ?
O3 O2 C4 88.7(10) . . . ?
O3 O2 C4 88.7(10) . . . ?
O3 O2 C5 110.9(9) . . . ?
O3 O2 C5 110.9(9) . . . ?
O3 O2 C6 149.7(2) . . . ?
O3 O2 C8 72.9(5) . . . ?
O3 O2 C8 72.9(5) . . . ?
O3 O2 C11 152.9(2) . . . ?
O3 O2 H1 100.7 . . . no
O3 O2 H1 100.7 . . . no
O3 O2 H2 121.1 . . . no
O3 O2 H2 121.1 . . . no
O3 O2 H3 116.5 . . . no
O3 O2 H3 116.5 . . . no
O3 O2 H4 148.7 . . . no
O3 O2 H5 153.6 . . . no
O3 O2 H5 153.6 . . . no
O3 O2 H6 67.8 . . . no
O3 O2 H6 67.8 . . . no
O3 O2 H8 150.5 . . . no
O3 O2 H8 150.5 . . . no
O3 O2 H10 100.9 . . . no
O4 O2 N1 90.8(4) . . . ?
O4 O2 N1 90.8(4) . . . ?
O4 O2 N2 50.1(1) . . . ?
O4 O2 N3 30.4(3) . . . ?
O4 O2 C2 53.1(2) . . . ?
O4 O2 C2 70.0(2) . . . ?
O4 O2 C2 53.1(2) . . . ?
O4 O2 C3 68.6(4) . . . ?
O4 O2 C3 68.6(4) . . . ?
O4 O2 C4 89.2(4) . . . ?
O4 O2 C4 89.2(4) . . . ?
O4 O2 C5 109.7(3) . . . ?
O4 O2 C5 109.7(3) . . . ?
O4 O2 C6 90.2(2) . . . ?
O4 O2 C8 121.6(4) . . . ?
O4 O2 C8 121.6(4) . . . ?
O4 O2 C11 147.6(2) . . . ?
O4 O2 H1 68.6 . . . no
O4 O2 H1 68.6 . . . no
O4 O2 H2 104.8 . . . no
O4 O2 H2 104.8 . . . no
O4 O2 H3 124.3 . . . no
O4 O2 H3 124.3 . . . no
O4 O2 H4 89.2 . . . no
O4 O2 H5 97.2 . . . no
O4 O2 H5 97.2 . . . no
O4 O2 H6 121.5 . . . no
O4 O2 H6 121.5 . . . no
O4 O2 H8 144.6 . . . no
O4 O2 H8 144.6 . . . no
O4 O2 H10 41.4 . . . no
N1 O2 N1 131.9(2) . . . ?
N1 O2 N2 108.7(4) . . . ?
N1 O2 N3 78.8(7) . . . ?
N1 O2 C2 42.1(2) . . . ?
N1 O2 C2 112.8(6) . . . ?
N1 O2 C2 135.7(2) . . . ?
N1 O2 C3 39.6(2) . . . ?
N1 O2 C3 155.1(2) . . . ?
N1 O2 C4 23.0(2) . . . ?
N1 O2 C4 154.9(2) . . . ?
N1 O2 C5 41.10(11) . . . ?
N1 O2 C5 156.9(2) . . . ?
N1 O2 C6 114.0(8) . . . ?
N1 O2 C8 39.2(2) . . . ?
N1 O2 C8 103.4(2) . . . ?
N1 O2 C11 101.9(7) . . . ?
N1 O2 H1 55.0 . . . no
N1 O2 H1 159.0 . . . no
N1 O2 H2 52.9 . . . no
N1 O2 H2 164.0 . . . no
N1 O2 H3 48.1 . . . no
N1 O2 H3 143.4 . . . no
N1 O2 H4 114.0 . . . no
N1 O2 H5 100.6 . . . no
N1 O2 H5 126.8 . . . no
N1 O2 H6 46.6 . . . no
N1 O2 H6 93.8 . . . no
N1 O2 H8 114.6 . . . no
N1 O2 H8 89.6 . . . no
N1 O2 H10 106.2 . . . no
N1 O2 N2 108.7(4) 1_545 1_545 1_545 ?
N1 O2 N3 78.8(7) 1_545 1_545 1_545 ?
N1 O2 C2 135.7(2) 1_545 1_545 1_545 ?
N1 O2 C2 112.8(6) 1_545 1_545 1_545 ?
N1 O2 C2 42.1(2) 1_545 1_545 1_545 ?
N1 O2 C3 155.1(2) 1_545 1_545 1_545 ?
N1 O2 C3 39.6(2) 1_545 1_545 1_545 ?
N1 O2 C4 154.9(2) 1_545 1_545 1_545 ?
N1 O2 C4 23.0(2) 1_545 1_545 1_545 ?
N1 O2 C5 156.9(2) 1_545 1_545 1_545 ?
N1 O2 C5 41.10(11) 1_545 1_545 1_545 ?
N1 O2 C6 114.0(8) 1_545 1_545 1_545 ?
N1 O2 C8 103.4(2) 1_545 1_545 1_545 ?
N1 O2 C8 39.2(2) 1_545 1_545 1_545 ?
N1 O2 C11 101.9(7) 1_545 1_545 1_545 ?
N1 O2 H1 159.0 1_545 1_545 1_545 no
N1 O2 H1 55.0 1_545 1_545 1_545 no
N1 O2 H2 164.0 1_545 1_545 1_545 no
N1 O2 H2 52.9 1_545 1_545 1_545 no
N1 O2 H3 143.4 1_545 1_545 1_545 no
N1 O2 H3 48.1 1_545 1_545 1_545 no
N1 O2 H4 114.0 1_545 1_545 1_545 no
N1 O2 H5 126.8 1_545 1_545 1_545 no
N1 O2 H5 100.6 1_545 1_545 1_545 no
N1 O2 H6 93.8 1_545 1_545 1_545 no
N1 O2 H6 46.6 1_545 1_545 1_545 no
N1 O2 H8 89.6 1_545 1_545 1_545 no
N1 O2 H8 114.6 1_545 1_545 1_545 no
N1 O2 H10 106.2 1_545 1_545 1_545 no
N2 O2 N3 80.5(3) 4 4 4 ?
N2 O2 C2 69.8(5) 4 4 4 ?
N2 O2 C2 19.89(9) 4 4 4 ?
N2 O2 C2 69.8(5) 4 4 4 ?
N2 O2 C3 69.3(5) 4 4 4 ?
N2 O2 C3 69.3(5) 4 4 4 ?
N2 O2 C4 90.3(5) 4 4 4 ?
N2 O2 C4 90.3(5) 4 4 4 ?
N2 O2 C5 92.9(5) 4 4 4 ?
N2 O2 C5 92.9(5) 4 4 4 ?
N2 O2 C6 40.05(12) 4 4 4 ?
N2 O2 C8 146.5(2) 4 4 4 ?
N2 O2 C8 146.5(2) 4 4 4 ?
N2 O2 C11 97.4(2) 4 4 4 ?
N2 O2 H1 55.7 4 4 4 no
N2 O2 H1 55.7 4 4 4 no
N2 O2 H2 79.7 4 4 4 no
N2 O2 H2 79.7 4 4 4 no
N2 O2 H3 102.6 4 4 4 no
N2 O2 H3 102.6 4 4 4 no
N2 O2 H4 39.0 4 4 4 no
N2 O2 H5 48.6 4 4 4 no
N2 O2 H5 48.6 4 4 4 no
N2 O2 H6 155.2 4 4 4 no
N2 O2 H6 155.2 4 4 4 no
N2 O2 H8 96.6 4 4 4 no
N2 O2 H8 96.6 4 4 4 no
N2 O2 H10 8.8 4 4 4 no
N3 O2 C2 57.0(6) . . . ?
N3 O2 C2 100.4(3) . . . ?
N3 O2 C2 57.0(6) . . . ?
N3 O2 C3 76.4(8) . . . ?
N3 O2 C3 76.4(8) . . . ?
N3 O2 C4 88.8(8) . . . ?
N3 O2 C4 88.8(8) . . . ?
N3 O2 C5 113.6(7) . . . ?
N3 O2 C5 113.6(7) . . . ?
N3 O2 C6 120.6(3) . . . ?
N3 O2 C8 97.1(5) . . . ?
N3 O2 C8 97.1(5) . . . ?
N3 O2 C11 177.9(3) . . . ?
N3 O2 H1 84.4 . . . no
N3 O2 H1 84.4 . . . no
N3 O2 H2 116.6 . . . no
N3 O2 H2 116.6 . . . no
N3 O2 H3 125.5 . . . no
N3 O2 H3 125.5 . . . no
N3 O2 H4 119.6 . . . no
N3 O2 H5 126.6 . . . no
N3 O2 H5 126.6 . . . no
N3 O2 H6 94.2 . . . no
N3 O2 H6 94.2 . . . no
N3 O2 H8 166.3 . . . no
N3 O2 H8 166.3 . . . no
N3 O2 H10 71.7 . . . no
C2 O2 C2 81.0(6) . . . ?
C2 O2 C2 105.9(2) . . . ?
C2 O2 C3 19.4(2) . . . ?
C2 O2 C3 121.5(2) . . . ?
C2 O2 C4 36.2(2) . . . ?
C2 O2 C4 142.1(2) . . . ?
C2 O2 C5 58.87(11) . . . ?
C2 O2 C5 160.9(2) . . . ?
C2 O2 C6 93.1(7) . . . ?
C2 O2 C8 80.8(4) . . . ?
C2 O2 C8 136.1(3) . . . ?
C2 O2 C11 122.3(6) . . . ?
C2 O2 H1 31.1 . . . no
C2 O2 H1 117.5 . . . no
C2 O2 H2 59.6 . . . no
C2 O2 H2 149.4 . . . no
C2 O2 H3 72.9 . . . no
C2 O2 H3 172.1 . . . no
C2 O2 H4 92.5 . . . no
C2 O2 H5 86.8 . . . no
C2 O2 H5 107.9 . . . no
C2 O2 H6 86.9 . . . no
C2 O2 H6 127.1 . . . no
C2 O2 H8 134.6 . . . no
C2 O2 H8 109.4 . . . no
C2 O2 H10 65.4 . . . no
C2 O2 C2 81.0(6) 4 4 4 ?
C2 O2 C3 74.3(7) 4 4 4 ?
C2 O2 C3 74.3(7) 4 4 4 ?
C2 O2 C4 90.7(8) 4 4 4 ?
C2 O2 C4 90.7(8) 4 4 4 ?
C2 O2 C5 85.0(7) 4 4 4 ?
C2 O2 C5 85.0(7) 4 4 4 ?
C2 O2 C6 20.16(12) 4 4 4 ?
C2 O2 C8 142.1(4) 4 4 4 ?
C2 O2 C8 142.1(4) 4 4 4 ?
C2 O2 C11 77.5(1) 4 4 4 ?
C2 O2 H1 58.1 4 4 4 no
C2 O2 H1 58.1 4 4 4 no
C2 O2 H2 70.5 4 4 4 no
C2 O2 H2 70.5 4 4 4 no
C2 O2 H3 91.0 4 4 4 no
C2 O2 H3 91.0 4 4 4 no
C2 O2 H4 19.2 4 4 4 no
C2 O2 H5 30.1 4 4 4 no
C2 O2 H5 30.1 4 4 4 no
C2 O2 H6 151.6 4 4 4 no
C2 O2 H6 151.6 4 4 4 no
C2 O2 H8 77.3 4 4 4 no
C2 O2 H8 77.3 4 4 4 no
C2 O2 H10 28.7 4 4 4 no
C2 O2 C3 121.5(2) 1_545 1_545 1_545 ?
C2 O2 C3 19.4(2) 1_545 1_545 1_545 ?
C2 O2 C4 142.1(2) 1_545 1_545 1_545 ?
C2 O2 C4 36.2(2) 1_545 1_545 1_545 ?
C2 O2 C5 160.9(2) 1_545 1_545 1_545 ?
C2 O2 C5 58.87(11) 1_545 1_545 1_545 ?
C2 O2 C6 93.1(7) 1_545 1_545 1_545 ?
C2 O2 C8 136.1(3) 1_545 1_545 1_545 ?
C2 O2 C8 80.8(4) 1_545 1_545 1_545 ?
C2 O2 C11 122.3(6) 1_545 1_545 1_545 ?
C2 O2 H1 117.5 1_545 1_545 1_545 no
C2 O2 H1 31.1 1_545 1_545 1_545 no
C2 O2 H2 149.4 1_545 1_545 1_545 no
C2 O2 H2 59.6 1_545 1_545 1_545 no
C2 O2 H3 172.1 1_545 1_545 1_545 no
C2 O2 H3 72.9 1_545 1_545 1_545 no
C2 O2 H4 92.5 1_545 1_545 1_545 no
C2 O2 H5 107.9 1_545 1_545 1_545 no
C2 O2 H5 86.8 1_545 1_545 1_545 no
C2 O2 H6 127.1 1_545 1_545 1_545 no
C2 O2 H6 86.9 1_545 1_545 1_545 no
C2 O2 H8 109.4 1_545 1_545 1_545 no
C2 O2 H8 134.6 1_545 1_545 1_545 no
C2 O2 H10 65.4 1_545 1_545 1_545 no
C3 O2 C3 133.3(2) . . . ?
C3 O2 C4 23.06(10) . . . ?
C3 O2 C4 156.3(2) . . . ?
C3 O2 C5 41.3(2) . . . ?
C3 O2 C5 158.5(2) . . . ?
C3 O2 C6 81.1(9) . . . ?
C3 O2 C8 77.6(3) . . . ?
C3 O2 C8 143.0(4) . . . ?
C3 O2 C11 102.9(8) . . . ?
C3 O2 H1 16.6 . . . no
C3 O2 H1 123.9 . . . no
C3 O2 H2 40.3 . . . no
C3 O2 H2 144.1 . . . no
C3 O2 H3 55.8 . . . no
C3 O2 H3 156.3 . . . no
C3 O2 H4 80.7 . . . no
C3 O2 H5 71.7 . . . no
C3 O2 H5 96.0 . . . no
C3 O2 H6 85.9 . . . no
C3 O2 H6 133.2 . . . no
C3 O2 H8 115.3 . . . no
C3 O2 H8 90.1 . . . no
C3 O2 H10 67.9 . . . no
C3 O2 C4 156.3(2) 1_545 1_545 1_545 ?
C3 O2 C4 23.06(10) 1_545 1_545 1_545 ?
C3 O2 C5 158.5(2) 1_545 1_545 1_545 ?
C3 O2 C5 41.3(2) 1_545 1_545 1_545 ?
C3 O2 C6 81.1(9) 1_545 1_545 1_545 ?
C3 O2 C8 143.0(4) 1_545 1_545 1_545 ?
C3 O2 C8 77.6(3) 1_545 1_545 1_545 ?
C3 O2 C11 102.9(8) 1_545 1_545 1_545 ?
C3 O2 H1 123.9 1_545 1_545 1_545 no
C3 O2 H1 16.6 1_545 1_545 1_545 no
C3 O2 H2 144.1 1_545 1_545 1_545 no
C3 O2 H2 40.3 1_545 1_545 1_545 no
C3 O2 H3 156.3 1_545 1_545 1_545 no
C3 O2 H3 55.8 1_545 1_545 1_545 no
C3 O2 H4 80.7 1_545 1_545 1_545 no
C3 O2 H5 96.0 1_545 1_545 1_545 no
C3 O2 H5 71.7 1_545 1_545 1_545 no
C3 O2 H6 133.2 1_545 1_545 1_545 no
C3 O2 H6 85.9 1_545 1_545 1_545 no
C3 O2 H8 90.1 1_545 1_545 1_545 no
C3 O2 H8 115.3 1_545 1_545 1_545 no
C3 O2 H10 67.9 1_545 1_545 1_545 no
C4 O2 C4 177.4(2) . . . ?
C4 O2 C5 24.9(2) . . . ?
C4 O2 C5 157.6(2) . . . ?
C4 O2 C6 91.0(9) . . . ?
C4 O2 C8 56.2(4) . . . ?
C4 O2 C8 123.1(4) . . . ?
C4 O2 C11 91.2(8) . . . ?
C4 O2 H1 34.6 . . . no
C4 O2 H1 145.9 . . . no
C4 O2 H2 32.4 . . . no
C4 O2 H2 150.2 . . . no
C4 O2 H3 37.5 . . . no
C4 O2 H3 144.7 . . . no
C4 O2 H4 91.0 . . . no
C4 O2 H5 78.0 . . . no
C4 O2 H5 104.3 . . . no
C4 O2 H6 65.3 . . . no
C4 O2 H6 113.9 . . . no
C4 O2 H8 104.6 . . . no
C4 O2 H8 77.8 . . . no
C4 O2 H10 90.1 . . . no
C4 O2 C5 157.6(2) 1_545 1_545 1_545 ?
C4 O2 C5 24.9(2) 1_545 1_545 1_545 ?
C4 O2 C6 91.0(9) 1_545 1_545 1_545 ?
C4 O2 C8 123.1(4) 1_545 1_545 1_545 ?
C4 O2 C8 56.2(4) 1_545 1_545 1_545 ?
C4 O2 C11 91.2(8) 1_545 1_545 1_545 ?
C4 O2 H1 145.9 1_545 1_545 1_545 no
C4 O2 H1 34.6 1_545 1_545 1_545 no
C4 O2 H2 150.2 1_545 1_545 1_545 no
C4 O2 H2 32.4 1_545 1_545 1_545 no
C4 O2 H3 144.7 1_545 1_545 1_545 no
C4 O2 H3 37.5 1_545 1_545 1_545 no
C4 O2 H4 91.0 1_545 1_545 1_545 no
C4 O2 H5 104.3 1_545 1_545 1_545 no
C4 O2 H5 78.0 1_545 1_545 1_545 no
C4 O2 H6 113.9 1_545 1_545 1_545 no
C4 O2 H6 65.3 1_545 1_545 1_545 no
C4 O2 H8 77.8 1_545 1_545 1_545 no
C4 O2 H8 104.6 1_545 1_545 1_545 no
C4 O2 H10 90.1 1_545 1_545 1_545 no
C5 O2 C5 132.7(2) . . . ?
C5 O2 C6 77.5(8) . . . ?
C5 O2 C8 57.1(3) . . . ?
C5 O2 C8 117.9(4) . . . ?
C5 O2 C11 66.4(7) . . . ?
C5 O2 H1 43.5 . . . no
C5 O2 H1 141.9 . . . no
C5 O2 H2 14.6 . . . no
C5 O2 H2 127.0 . . . no
C5 O2 H3 14.6 . . . no
C5 O2 H3 120.5 . . . no
C5 O2 H4 77.8 . . . no
C5 O2 H5 62.7 . . . no
C5 O2 H5 87.6 . . . no
C5 O2 H6 66.8 . . . no
C5 O2 H6 111.2 . . . no
C5 O2 H8 79.8 . . . no
C5 O2 H8 53.0 . . . no
C5 O2 H10 96.4 . . . no
C5 O2 C6 77.5(8) 1_545 1_545 1_545 ?
C5 O2 C8 117.9(4) 1_545 1_545 1_545 ?
C5 O2 C8 57.1(3) 1_545 1_545 1_545 ?
C5 O2 C11 66.4(7) 1_545 1_545 1_545 ?
C5 O2 H1 141.9 1_545 1_545 1_545 no
C5 O2 H1 43.5 1_545 1_545 1_545 no
C5 O2 H2 127.0 1_545 1_545 1_545 no
C5 O2 H2 14.6 1_545 1_545 1_545 no
C5 O2 H3 120.5 1_545 1_545 1_545 no
C5 O2 H3 14.6 1_545 1_545 1_545 no
C5 O2 H4 77.8 1_545 1_545 1_545 no
C5 O2 H5 87.6 1_545 1_545 1_545 no
C5 O2 H5 62.7 1_545 1_545 1_545 no
C5 O2 H6 111.2 1_545 1_545 1_545 no
C5 O2 H6 66.8 1_545 1_545 1_545 no
C5 O2 H8 53.0 1_545 1_545 1_545 no
C5 O2 H8 79.8 1_545 1_545 1_545 no
C5 O2 H10 96.4 1_545 1_545 1_545 no
C6 O2 C8 130.3(5) 4 4 4 ?
C6 O2 C8 130.3(5) 4 4 4 ?
C6 O2 C11 57.4(2) 4 4 4 ?
C6 O2 H1 64.6 4 4 4 no
C6 O2 H1 64.6 4 4 4 no
C6 O2 H2 63.3 4 4 4 no
C6 O2 H2 63.3 4 4 4 no
C6 O2 H3 79.2 4 4 4 no
C6 O2 H3 79.2 4 4 4 no
C6 O2 H4 1.0 4 4 4 no
C6 O2 H5 15.0 4 4 4 no
C6 O2 H5 15.0 4 4 4 no
C6 O2 H6 138.1 4 4 4 no
C6 O2 H6 138.1 4 4 4 no
C6 O2 H8 57.8 4 4 4 no
C6 O2 H8 57.8 4 4 4 no
C6 O2 H10 48.8 4 4 4 no
C8 O2 C8 66.9(2) . . . ?
C8 O2 C11 84.6(5) . . . ?
C8 O2 H1 90.9 . . . no
C8 O2 H1 157.8 . . . no
C8 O2 H2 71.6 . . . no
C8 O2 H2 128.9 . . . no
C8 O2 H3 51.8 . . . no
C8 O2 H3 105.6 . . . no
C8 O2 H4 131.0 . . . no
C8 O2 H5 115.8 . . . no
C8 O2 H5 133.4 . . . no
C8 O2 H6 9.7 . . . no
C8 O2 H6 57.9 . . . no
C8 O2 H8 92.6 . . . no
C8 O2 H8 77.8 . . . no
C8 O2 H10 145.3 . . . no
C8 O2 C11 84.6(5) 7_545 7_545 7_545 ?
C8 O2 H1 157.8 7_545 7_545 7_545 no
C8 O2 H1 90.9 7_545 7_545 7_545 no
C8 O2 H2 128.9 7_545 7_545 7_545 no
C8 O2 H2 71.6 7_545 7_545 7_545 no
C8 O2 H3 105.6 7_545 7_545 7_545 no
C8 O2 H3 51.8 7_545 7_545 7_545 no
C8 O2 H4 131.0 7_545 7_545 7_545 no
C8 O2 H5 133.4 7_545 7_545 7_545 no
C8 O2 H5 115.8 7_545 7_545 7_545 no
C8 O2 H6 57.9 7_545 7_545 7_545 no
C8 O2 H6 9.7 7_545 7_545 7_545 no
C8 O2 H8 77.8 7_545 7_545 7_545 no
C8 O2 H8 92.6 7_545 7_545 7_545 no
C8 O2 H10 145.3 7_545 7_545 7_545 no
C11 O2 H1 94.5 3_646 3_646 3_646 no
C11 O2 H1 94.5 3_646 3_646 3_646 no
C11 O2 H2 62.8 3_646 3_646 3_646 no
C11 O2 H2 62.8 3_646 3_646 3_646 no
C11 O2 H3 54.9 3_646 3_646 3_646 no
C11 O2 H3 54.9 3_646 3_646 3_646 no
C11 O2 H4 58.4 3_646 3_646 3_646 no
C11 O2 H5 51.4 3_646 3_646 3_646 no
C11 O2 H5 51.4 3_646 3_646 3_646 no
C11 O2 H6 87.6 3_646 3_646 3_646 no
C11 O2 H6 87.6 3_646 3_646 3_646 no
C11 O2 H8 13.4 3_646 3_646 3_646 no
C11 O2 H8 13.4 3_646 3_646 3_646 no
C11 O2 H10 106.2 3_646 3_646 3_646 no
H1 O2 H1 111.3 . . . no
H1 O2 H2 36.3 . . . no
H1 O2 H2 127.5 . . . no
H1 O2 H3 57.4 . . . no
H1 O2 H3 142.3 . . . no
H1 O2 H4 64.2 . . . no
H1 O2 H5 56.1 . . . no
H1 O2 H5 79.6 . . . no
H1 O2 H6 99.9 . . . no
H1 O2 H6 148.4 . . . no
H1 O2 H8 105.1 . . . no
H1 O2 H8 83.0 . . . no
H1 O2 H10 56.1 . . . no
H1 O2 H2 127.5 1_545 1_545 1_545 no
H1 O2 H2 36.3 1_545 1_545 1_545 no
H1 O2 H3 142.3 1_545 1_545 1_545 no
H1 O2 H3 57.4 1_545 1_545 1_545 no
H1 O2 H4 64.2 1_545 1_545 1_545 no
H1 O2 H5 79.6 1_545 1_545 1_545 no
H1 O2 H5 56.1 1_545 1_545 1_545 no
H1 O2 H6 148.4 1_545 1_545 1_545 no
H1 O2 H6 99.9 1_545 1_545 1_545 no
H1 O2 H8 83.0 1_545 1_545 1_545 no
H1 O2 H8 105.1 1_545 1_545 1_545 no
H1 O2 H10 56.1 1_545 1_545 1_545 no
H2 O2 H2 117.9 . . . no
H2 O2 H3 23.5 . . . no
H2 O2 H3 117.5 . . . no
H2 O2 H4 63.6 . . . no
H2 O2 H5 48.7 . . . no
H2 O2 H5 74.4 . . . no
H2 O2 H6 81.2 . . . no
H2 O2 H6 123.6 . . . no
H2 O2 H8 75.6 . . . no
H2 O2 H8 49.8 . . . no
H2 O2 H10 84.0 . . . no
H2 O2 H3 117.5 1_545 1_545 1_545 no
H2 O2 H3 23.5 1_545 1_545 1_545 no
H2 O2 H4 63.6 1_545 1_545 1_545 no
H2 O2 H5 74.4 1_545 1_545 1_545 no
H2 O2 H5 48.7 1_545 1_545 1_545 no
H2 O2 H6 123.6 1_545 1_545 1_545 no
H2 O2 H6 81.2 1_545 1_545 1_545 no
H2 O2 H8 49.8 1_545 1_545 1_545 no
H2 O2 H8 75.6 1_545 1_545 1_545 no
H2 O2 H10 84.0 1_545 1_545 1_545 no
H3 O2 H3 107.2 . . . no
H3 O2 H4 79.8 . . . no
H3 O2 H5 64.3 . . . no
H3 O2 H5 86.2 . . . no
H3 O2 H6 60.8 . . . no
H3 O2 H6 100.1 . . . no
H3 O2 H8 68.2 . . . no
H3 O2 H8 41.9 . . . no
H3 O2 H10 107.5 . . . no
H3 O2 H4 79.8 7_545 7_545 7_545 no
H3 O2 H5 86.2 7_545 7_545 7_545 no
H3 O2 H5 64.3 7_545 7_545 7_545 no
H3 O2 H6 100.1 7_545 7_545 7_545 no
H3 O2 H6 60.8 7_545 7_545 7_545 no
H3 O2 H8 41.9 7_545 7_545 7_545 no
H3 O2 H8 68.2 7_545 7_545 7_545 no
H3 O2 H10 107.5 7_545 7_545 7_545 no
H4 O2 H5 15.5 4 4 4 no
H4 O2 H5 15.5 4 4 4 no
H4 O2 H6 138.9 4 4 4 no
H4 O2 H6 138.9 4 4 4 no
H4 O2 H8 58.7 4 4 4 no
H4 O2 H8 58.7 4 4 4 no
H4 O2 H10 47.8 4 4 4 no
H5 O2 H5 26.3 4 4 4 no
H5 O2 H6 124.1 4 4 4 no
H5 O2 H6 138.5 4 4 4 no
H5 O2 H8 55.8 4 4 4 no
H5 O2 H8 48.1 4 4 4 no
H5 O2 H10 57.0 4 4 4 no
H5 O2 H6 138.5 6_545 6_545 6_545 no
H5 O2 H6 124.1 6_545 6_545 6_545 no
H5 O2 H8 48.1 6_545 6_545 6_545 no
H5 O2 H8 55.8 6_545 6_545 6_545 no
H5 O2 H10 57.0 6_545 6_545 6_545 no
H6 O2 H6 48.7 . . . no
H6 O2 H8 93.7 . . . no
H6 O2 H8 82.8 . . . no
H6 O2 H10 152.3 . . . no
H6 O2 H8 82.8 7_545 7_545 7_545 no
H6 O2 H8 93.7 7_545 7_545 7_545 no
H6 O2 H10 152.3 7_545 7_545 7_545 no
H8 O2 H8 26.8 3_646 3_646 3_646 no
H8 O2 H10 105.1 3_646 3_646 3_646 no
H8 O2 H10 105.1 5_656 5_656 5_656 no
O1 O3 O1 125.4(2) . . . ?
O1 O3 O2 112.6(8) . . . ?
O1 O3 O4 113.8(4) . . . ?
O1 O3 N1 38.23(13) . . . ?
O1 O3 N1 151.6(2) . . . ?
O1 O3 N2 38.3(2) . . . ?
O1 O3 N2 150.7(2) . . . ?
O1 O3 N3 117.2(7) . . . ?
O1 O3 C1 19.9(2) . . . ?
O1 O3 C1 145.3(3) . . . ?
O1 O3 C2 57.18(9) . . . ?
O1 O3 C2 160.8(2) . . . ?
O1 O3 C2 77.6(7) . . . ?
O1 O3 C3 63.9(2) . . . ?
O1 O3 C3 170.6(2) . . . ?
O1 O3 C3 86.7(5) . . . ?
O1 O3 C4 57.28(13) . . . ?
O1 O3 C4 163.0(2) . . . ?
O1 O3 C6 69.5(8) . . . ?
O1 O3 C7 41.36(8) . . . ?
O1 O3 C7 131.7(2) . . . ?
O1 O3 C8 54.6(1) . . . ?
O1 O3 C8 113.8(3) . . . ?
O1 O3 C11 63.9(6) . . . ?
O1 O3 H1 92.0 . . . no
O1 O3 H4 67.2 . . . no
O1 O3 H5 84.2 . . . no
O1 O3 H5 52.6 . . . no
O1 O3 H6 63.6 . . . no
O1 O3 H6 107.2 . . . no
O1 O3 H9 65.4 . . . no
O1 O3 H10 39.8 . . . no
O1 O3 H10 116.5 . . . no
O1 O3 H10 136.7 . . . no
O1 O3 O2 112.6(8) 1_545 1_545 1_545 ?
O1 O3 O4 113.8(4) 1_545 1_545 1_545 ?
O1 O3 N1 151.6(2) 1_545 1_545 1_545 ?
O1 O3 N1 38.23(13) 1_545 1_545 1_545 ?
O1 O3 N2 150.7(2) 1_545 1_545 1_545 ?
O1 O3 N2 38.3(2) 1_545 1_545 1_545 ?
O1 O3 N3 117.2(7) 1_545 1_545 1_545 ?
O1 O3 C1 145.3(3) 1_545 1_545 1_545 ?
O1 O3 C1 19.9(2) 1_545 1_545 1_545 ?
O1 O3 C2 160.8(2) 1_545 1_545 1_545 ?
O1 O3 C2 57.18(9) 1_545 1_545 1_545 ?
O1 O3 C2 77.6(7) 1_545 1_545 1_545 ?
O1 O3 C3 170.6(2) 1_545 1_545 1_545 ?
O1 O3 C3 63.9(2) 1_545 1_545 1_545 ?
O1 O3 C3 86.7(5) 1_545 1_545 1_545 ?
O1 O3 C4 163.0(2) 1_545 1_545 1_545 ?
O1 O3 C4 57.28(13) 1_545 1_545 1_545 ?
O1 O3 C6 69.5(8) 1_545 1_545 1_545 ?
O1 O3 C7 131.7(2) 1_545 1_545 1_545 ?
O1 O3 C7 41.36(8) 1_545 1_545 1_545 ?
O1 O3 C8 113.8(3) 1_545 1_545 1_545 ?
O1 O3 C8 54.6(1) 1_545 1_545 1_545 ?
O1 O3 C11 63.9(6) 1_545 1_545 1_545 ?
O1 O3 H1 92.0 1_545 1_545 1_545 no
O1 O3 H4 67.2 1_545 1_545 1_545 no
O1 O3 H5 52.6 1_545 1_545 1_545 no
O1 O3 H5 84.2 1_545 1_545 1_545 no
O1 O3 H6 107.2 1_545 1_545 1_545 no
O1 O3 H6 63.6 1_545 1_545 1_545 no
O1 O3 H9 65.4 1_545 1_545 1_545 no
O1 O3 H10 136.7 1_545 1_545 1_545 no
O1 O3 H10 116.5 1_545 1_545 1_545 no
O1 O3 H10 39.8 1_545 1_545 1_545 no
O2 O3 O4 61.4(2) . . . ?
O2 O3 N1 74.4(9) . . . ?
O2 O3 N1 74.4(9) . . . ?
O2 O3 N2 96.4(9) . . . ?
O2 O3 N2 96.4(9) . . . ?
O2 O3 N3 30.0(3) . . . ?
O2 O3 C1 96.5(10) . . . ?
O2 O3 C1 96.5(10) . . . ?
O2 O3 C2 79.1(8) . . . ?
O2 O3 C2 79.1(8) . . . ?
O2 O3 C2 151.0(2) . . . ?
O2 O3 C3 60.8(7) . . . ?
O2 O3 C3 60.8(7) . . . ?
O2 O3 C3 130.3(2) . . . ?
O2 O3 C4 57.4(7) . . . ?
O2 O3 C4 57.4(7) . . . ?
O2 O3 C6 172.8(2) . . . ?
O2 O3 C7 75.6(8) . . . ?
O2 O3 C7 75.6(8) . . . ?
O2 O3 C8 73.7(6) . . . ?
O2 O3 C8 73.7(6) . . . ?
O2 O3 C11 130.3(2) . . . ?
O2 O3 H1 118.7 . . . no
O2 O3 H4 179.3 . . . no
O2 O3 H5 163.2 . . . no
O2 O3 H5 163.2 . . . no
O2 O3 H6 69.4 . . . no
O2 O3 H6 69.4 . . . no
O2 O3 H9 122.3 . . . no
O2 O3 H10 109.3 . . . no
O2 O3 H10 46.6 . . . no
O2 O3 H10 109.3 . . . no
O4 O3 N1 93.9(6) . . . ?
O4 O3 N1 93.9(6) . . . ?
O4 O3 N2 75.6(6) . . . ?
O4 O3 N2 75.6(6) . . . ?
O4 O3 N3 31.4(3) . . . ?
O4 O3 C1 96.3(6) . . . ?
O4 O3 C1 96.3(6) . . . ?
O4 O3 C2 57.2(5) . . . ?
O4 O3 C2 57.2(5) . . . ?
O4 O3 C2 89.7(2) . . . ?
O4 O3 C3 57.6(3) . . . ?
O4 O3 C3 57.6(3) . . . ?
O4 O3 C3 68.9(2) . . . ?
O4 O3 C4 74.9(4) . . . ?
O4 O3 C4 74.9(4) . . . ?
O4 O3 C6 111.4(2) . . . ?
O4 O3 C7 111.4(6) . . . ?
O4 O3 C7 111.4(6) . . . ?
O4 O3 C8 123.6(5) . . . ?
O4 O3 C8 123.6(5) . . . ?
O4 O3 C11 168.3(2) . . . ?
O4 O3 H1 57.4 . . . no
O4 O3 H4 119.3 . . . no
O4 O3 H5 114.4 . . . no
O4 O3 H5 114.4 . . . no
O4 O3 H6 124.6 . . . no
O4 O3 H6 124.6 . . . no
O4 O3 H9 176.3 . . . no
O4 O3 H10 77.5 . . . no
O4 O3 H10 14.8 . . . no
O4 O3 H10 77.5 . . . no
N1 O3 N1 139.1(2) . . . ?
N1 O3 N2 39.95(10) . . . ?
N1 O3 N2 168.6(2) . . . ?
N1 O3 N3 83.1(9) . . . ?
N1 O3 C1 24.07(12) . . . ?
N1 O3 C1 160.9(2) . . . ?
N1 O3 C2 44.0(2) . . . ?
N1 O3 C2 148.0(2) . . . ?
N1 O3 C2 110.1(7) . . . ?
N1 O3 C3 36.3(3) . . . ?
N1 O3 C3 134.2(3) . . . ?
N1 O3 C3 110.1(5) . . . ?
N1 O3 C4 21.0(2) . . . ?
N1 O3 C4 130.1(3) . . . ?
N1 O3 C6 107.1(9) . . . ?
N1 O3 C7 20.57(9) . . . ?
N1 O3 C7 123.8(1) . . . ?
N1 O3 C8 39.70(12) . . . ?
N1 O3 C8 105.5(2) . . . ?
N1 O3 C11 90.2(7) . . . ?
N1 O3 H1 109.0 . . . no
N1 O3 H4 105.4 . . . no
N1 O3 H5 122.4 . . . no
N1 O3 H5 90.1 . . . no
N1 O3 H6 47.8 . . . no
N1 O3 H6 96.2 . . . no
N1 O3 H9 87.4 . . . no
N1 O3 H10 52.8 . . . no
N1 O3 H10 88.7 . . . no
N1 O3 H10 166.6 . . . no
N1 O3 N2 168.6(2) 1_545 1_545 1_545 ?
N1 O3 N2 39.95(10) 1_545 1_545 1_545 ?
N1 O3 N3 83.1(9) 1_545 1_545 1_545 ?
N1 O3 C1 160.9(2) 1_545 1_545 1_545 ?
N1 O3 C1 24.07(12) 1_545 1_545 1_545 ?
N1 O3 C2 148.0(2) 1_545 1_545 1_545 ?
N1 O3 C2 44.0(2) 1_545 1_545 1_545 ?
N1 O3 C2 110.1(7) 1_545 1_545 1_545 ?
N1 O3 C3 134.2(3) 1_545 1_545 1_545 ?
N1 O3 C3 36.3(3) 1_545 1_545 1_545 ?
N1 O3 C3 110.1(5) 1_545 1_545 1_545 ?
N1 O3 C4 130.1(3) 1_545 1_545 1_545 ?
N1 O3 C4 21.0(2) 1_545 1_545 1_545 ?
N1 O3 C6 107.1(9) 1_545 1_545 1_545 ?
N1 O3 C7 123.8(1) 1_545 1_545 1_545 ?
N1 O3 C7 20.57(9) 1_545 1_545 1_545 ?
N1 O3 C8 105.5(2) 1_545 1_545 1_545 ?
N1 O3 C8 39.70(12) 1_545 1_545 1_545 ?
N1 O3 C11 90.2(7) 1_545 1_545 1_545 ?
N1 O3 H1 109.0 1_545 1_545 1_545 no
N1 O3 H4 105.4 1_545 1_545 1_545 no
N1 O3 H5 90.1 1_545 1_545 1_545 no
N1 O3 H5 122.4 1_545 1_545 1_545 no
N1 O3 H6 96.2 1_545 1_545 1_545 no
N1 O3 H6 47.8 1_545 1_545 1_545 no
N1 O3 H9 87.4 1_545 1_545 1_545 no
N1 O3 H10 166.6 1_545 1_545 1_545 no
N1 O3 H10 88.7 1_545 1_545 1_545 no
N1 O3 H10 52.8 1_545 1_545 1_545 no
N2 O3 N2 137.6(2) . . . ?
N2 O3 N3 85.6(9) . . . ?
N2 O3 C1 23.82(10) . . . ?
N2 O3 C1 159.0(2) . . . ?
N2 O3 C2 20.6(2) . . . ?
N2 O3 C2 128.5(2) . . . ?
N2 O3 C2 74.7(8) . . . ?
N2 O3 C3 35.7(3) . . . ?
N2 O3 C3 133.1(3) . . . ?
N2 O3 C3 70.5(5) . . . ?
N2 O3 C4 43.5(3) . . . ?
N2 O3 C4 147.6(3) . . . ?
N2 O3 C6 81.2(9) . . . ?
N2 O3 C7 58.32(11) . . . ?
N2 O3 C7 163.8(2) . . . ?
N2 O3 C8 77.6(2) . . . ?
N2 O3 C8 144.8(2) . . . ?
N2 O3 C11 101.0(7) . . . ?
N2 O3 H1 69.2 . . . no
N2 O3 H4 83.9 . . . no
N2 O3 H5 98.1 . . . no
N2 O3 H5 67.1 . . . no
N2 O3 H6 86.5 . . . no
N2 O3 H6 135.7 . . . no
N2 O3 H9 103.4 . . . no
N2 O3 H10 14.4 . . . no
N2 O3 H10 80.0 . . . no
N2 O3 H10 126.9 . . . no
N2 O3 N3 85.6(9) 1_545 1_545 1_545 ?
N2 O3 C1 159.0(2) 1_545 1_545 1_545 ?
N2 O3 C1 23.82(10) 1_545 1_545 1_545 ?
N2 O3 C2 128.5(2) 1_545 1_545 1_545 ?
N2 O3 C2 20.6(2) 1_545 1_545 1_545 ?
N2 O3 C2 74.7(8) 1_545 1_545 1_545 ?
N2 O3 C3 133.1(3) 1_545 1_545 1_545 ?
N2 O3 C3 35.7(3) 1_545 1_545 1_545 ?
N2 O3 C3 70.5(5) 1_545 1_545 1_545 ?
N2 O3 C4 147.6(3) 1_545 1_545 1_545 ?
N2 O3 C4 43.5(3) 1_545 1_545 1_545 ?
N2 O3 C6 81.2(9) 1_545 1_545 1_545 ?
N2 O3 C7 163.8(2) 1_545 1_545 1_545 ?
N2 O3 C7 58.32(11) 1_545 1_545 1_545 ?
N2 O3 C8 144.8(2) 1_545 1_545 1_545 ?
N2 O3 C8 77.6(2) 1_545 1_545 1_545 ?
N2 O3 C11 101.0(7) 1_545 1_545 1_545 ?
N2 O3 H1 69.2 1_545 1_545 1_545 no
N2 O3 H4 83.9 1_545 1_545 1_545 no
N2 O3 H5 67.1 1_545 1_545 1_545 no
N2 O3 H5 98.1 1_545 1_545 1_545 no
N2 O3 H6 135.7 1_545 1_545 1_545 no
N2 O3 H6 86.5 1_545 1_545 1_545 no
N2 O3 H9 103.4 1_545 1_545 1_545 no
N2 O3 H10 126.9 1_545 1_545 1_545 no
N2 O3 H10 80.0 1_545 1_545 1_545 no
N2 O3 H10 14.4 1_545 1_545 1_545 no
N3 O3 C1 97.5(9) . . . ?
N3 O3 C1 97.5(9) . . . ?
N3 O3 C2 65.1(8) . . . ?
N3 O3 C2 65.1(8) . . . ?
N3 O3 C2 121.1(3) . . . ?
N3 O3 C3 53.5(6) . . . ?
N3 O3 C3 53.5(6) . . . ?
N3 O3 C3 100.3(3) . . . ?
N3 O3 C4 62.1(7) . . . ?
N3 O3 C4 62.1(7) . . . ?
N3 O3 C6 142.8(3) . . . ?
N3 O3 C7 93.5(8) . . . ?
N3 O3 C7 93.5(8) . . . ?
N3 O3 C8 98.5(6) . . . ?
N3 O3 C8 98.5(6) . . . ?
N3 O3 C11 160.3(4) . . . ?
N3 O3 H1 88.8 . . . no
N3 O3 H4 150.7 . . . no
N3 O3 H5 143.4 . . . no
N3 O3 H5 143.4 . . . no
N3 O3 H6 96.5 . . . no
N3 O3 H6 96.5 . . . no
N3 O3 H9 152.3 . . . no
N3 O3 H10 94.2 . . . no
N3 O3 H10 16.6 . . . no
N3 O3 H10 94.2 . . . no
C1 O3 C1 165.1(2) . . . ?
C1 O3 C2 39.2(2) . . . ?
C1 O3 C2 152.1(2) . . . ?
C1 O3 C2 86.1(8) . . . ?
C1 O3 C3 44.1(3) . . . ?
C1 O3 C3 150.8(3) . . . ?
C1 O3 C3 88.6(5) . . . ?
C1 O3 C4 39.3(3) . . . ?
C1 O3 C4 153.6(3) . . . ?
C1 O3 C6 84.0(10) . . . ?
C1 O3 C7 37.1(1) . . . ?
C1 O3 C7 141.5(2) . . . ?
C1 O3 C8 55.4(2) . . . ?
C1 O3 C8 122.0(2) . . . ?
C1 O3 C11 83.0(8) . . . ?
C1 O3 H1 90.1 . . . no
C1 O3 H4 83.5 . . . no
C1 O3 H5 100.2 . . . no
C1 O3 H5 67.2 . . . no
C1 O3 H6 64.7 . . . no
C1 O3 H6 113.5 . . . no
C1 O3 H9 83.4 . . . no
C1 O3 H10 32.4 . . . no
C1 O3 H10 97.1 . . . no
C1 O3 H10 145.6 . . . no
C1 O3 C2 152.1(2) 1_545 1_545 1_545 ?
C1 O3 C2 39.2(2) 1_545 1_545 1_545 ?
C1 O3 C2 86.1(8) 1_545 1_545 1_545 ?
C1 O3 C3 150.8(3) 1_545 1_545 1_545 ?
C1 O3 C3 44.1(3) 1_545 1_545 1_545 ?
C1 O3 C3 88.6(5) 1_545 1_545 1_545 ?
C1 O3 C4 153.6(3) 1_545 1_545 1_545 ?
C1 O3 C4 39.3(3) 1_545 1_545 1_545 ?
C1 O3 C6 84.0(10) 1_545 1_545 1_545 ?
C1 O3 C7 141.5(2) 1_545 1_545 1_545 ?
C1 O3 C7 37.1(1) 1_545 1_545 1_545 ?
C1 O3 C8 122.0(2) 1_545 1_545 1_545 ?
C1 O3 C8 55.4(2) 1_545 1_545 1_545 ?
C1 O3 C11 83.0(8) 1_545 1_545 1_545 ?
C1 O3 H1 90.1 1_545 1_545 1_545 no
C1 O3 H4 83.5 1_545 1_545 1_545 no
C1 O3 H5 67.2 1_545 1_545 1_545 no
C1 O3 H5 100.2 1_545 1_545 1_545 no
C1 O3 H6 113.5 1_545 1_545 1_545 no
C1 O3 H6 64.7 1_545 1_545 1_545 no
C1 O3 H9 83.4 1_545 1_545 1_545 no
C1 O3 H10 145.6 1_545 1_545 1_545 no
C1 O3 H10 97.1 1_545 1_545 1_545 no
C1 O3 H10 32.4 1_545 1_545 1_545 no
C2 O3 C2 113.5(2) . . . ?
C2 O3 C2 85.2(7) . . . ?
C2 O3 C3 20.0(2) . . . ?
C2 O3 C3 113.7(2) . . . ?
C2 O3 C3 74.3(5) . . . ?
C2 O3 C4 36.2(2) . . . ?
C2 O3 C4 127.0(2) . . . ?
C2 O3 C6 97.0(8) . . . ?
C2 O3 C7 64.6(2) . . . ?
C2 O3 C7 154.6(2) . . . ?
C2 O3 C8 83.5(3) . . . ?
C2 O3 C8 144.4(2) . . . ?
C2 O3 C11 121.0(6) . . . ?
C2 O3 H1 68.9 . . . no
C2 O3 H4 101.3 . . . no
C2 O3 H5 113.1 . . . no
C2 O3 H5 85.2 . . . no
C2 O3 H6 91.0 . . . no
C2 O3 H6 135.5 . . . no
C2 O3 H9 122.4 . . . no
C2 O3 H10 30.5 . . . no
C2 O3 H10 59.8 . . . no
C2 O3 H10 123.1 . . . no
C2 O3 C2 85.2(7) 1_545 1_545 1_545 ?
C2 O3 C3 113.7(2) 1_545 1_545 1_545 ?
C2 O3 C3 20.0(2) 1_545 1_545 1_545 ?
C2 O3 C3 74.3(5) 1_545 1_545 1_545 ?
C2 O3 C4 127.0(2) 1_545 1_545 1_545 ?
C2 O3 C4 36.2(2) 1_545 1_545 1_545 ?
C2 O3 C6 97.0(8) 1_545 1_545 1_545 ?
C2 O3 C7 154.6(2) 1_545 1_545 1_545 ?
C2 O3 C7 64.6(2) 1_545 1_545 1_545 ?
C2 O3 C8 144.4(2) 1_545 1_545 1_545 ?
C2 O3 C8 83.5(3) 1_545 1_545 1_545 ?
C2 O3 C11 121.0(6) 1_545 1_545 1_545 ?
C2 O3 H1 68.9 1_545 1_545 1_545 no
C2 O3 H4 101.3 1_545 1_545 1_545 no
C2 O3 H5 85.2 1_545 1_545 1_545 no
C2 O3 H5 113.1 1_545 1_545 1_545 no
C2 O3 H6 135.5 1_545 1_545 1_545 no
C2 O3 H6 91.0 1_545 1_545 1_545 no
C2 O3 H9 122.4 1_545 1_545 1_545 no
C2 O3 H10 123.1 1_545 1_545 1_545 no
C2 O3 H10 59.8 1_545 1_545 1_545 no
C2 O3 H10 30.5 1_545 1_545 1_545 no
C2 O3 C3 105.1(6) 4_554 4_554 4_554 ?
C2 O3 C3 105.1(6) 4_554 4_554 4_554 ?
C2 O3 C3 20.75(10) 4_554 4_554 4_554 ?
C2 O3 C4 118.1(5) 4_554 4_554 4_554 ?
C2 O3 C4 118.1(5) 4_554 4_554 4_554 ?
C2 O3 C6 21.74(12) 4_554 4_554 4_554 ?
C2 O3 C7 118.9(7) 4_554 4_554 4_554 ?
C2 O3 C7 118.9(7) 4_554 4_554 4_554 ?
C2 O3 C8 128.7(5) 4_554 4_554 4_554 ?
C2 O3 C8 128.7(5) 4_554 4_554 4_554 ?
C2 O3 C11 78.6(1) 4_554 4_554 4_554 ?
C2 O3 H1 32.3 4_554 4_554 4_554 no
C2 O3 H4 29.7 4_554 4_554 4_554 no
C2 O3 H5 30.4 4_554 4_554 4_554 no
C2 O3 H5 30.4 4_554 4_554 4_554 no
C2 O3 H6 135.5 4_554 4_554 4_554 no
C2 O3 H6 135.5 4_554 4_554 4_554 no
C2 O3 H9 86.6 4_554 4_554 4_554 no
C2 O3 H10 60.3 4_554 4_554 4_554 no
C2 O3 H10 104.5 4_554 4_554 4_554 no
C2 O3 H10 60.3 4_554 4_554 4_554 no
C3 O3 C3 106.7(2) . . . ?
C3 O3 C3 93.1(4) . . . ?
C3 O3 C4 20.0(2) . . . ?
C3 O3 C4 114.3(1) . . . ?
C3 O3 C6 116.2(7) . . . ?
C3 O3 C7 55.2(3) . . . ?
C3 O3 C7 135.0(2) . . . ?
C3 O3 C8 71.8(3) . . . ?
C3 O3 C8 125.2(2) . . . ?
C3 O3 C11 125.3(4) . . . ?
C3 O3 H1 86.2 . . . no
C3 O3 H4 119.5 . . . no
C3 O3 H5 132.7 . . . no
C3 O3 H5 102.8 . . . no
C3 O3 H6 77.4 . . . no
C3 O3 H6 116.8 . . . no
C3 O3 H9 123.5 . . . no
C3 O3 H10 48.6 . . . no
C3 O3 H10 54.2 . . . no
C3 O3 H10 133.6 . . . no
C3 O3 C3 93.1(4) 1_545 1_545 1_545 ?
C3 O3 C4 114.3(1) 1_545 1_545 1_545 ?
C3 O3 C4 20.0(2) 1_545 1_545 1_545 ?
C3 O3 C6 116.2(7) 1_545 1_545 1_545 ?
C3 O3 C7 135.0(2) 1_545 1_545 1_545 ?
C3 O3 C7 55.2(3) 1_545 1_545 1_545 ?
C3 O3 C8 125.2(2) 1_545 1_545 1_545 ?
C3 O3 C8 71.8(3) 1_545 1_545 1_545 ?
C3 O3 C11 125.3(4) 1_545 1_545 1_545 ?
C3 O3 H1 86.2 1_545 1_545 1_545 no
C3 O3 H4 119.5 1_545 1_545 1_545 no
C3 O3 H5 102.8 1_545 1_545 1_545 no
C3 O3 H5 132.7 1_545 1_545 1_545 no
C3 O3 H6 116.8 1_545 1_545 1_545 no
C3 O3 H6 77.4 1_545 1_545 1_545 no
C3 O3 H9 123.5 1_545 1_545 1_545 no
C3 O3 H10 133.6 1_545 1_545 1_545 no
C3 O3 H10 54.2 1_545 1_545 1_545 no
C3 O3 H10 48.6 1_545 1_545 1_545 no
C3 O3 C4 110.3(3) 4_554 4_554 4_554 ?
C3 O3 C4 110.3(3) 4_554 4_554 4_554 ?
C3 O3 C6 42.48(13) 4_554 4_554 4_554 ?
C3 O3 C7 125.5(4) 4_554 4_554 4_554 ?
C3 O3 C7 125.5(4) 4_554 4_554 4_554 ?
C3 O3 C8 141.2(4) 4_554 4_554 4_554 ?
C3 O3 C8 141.2(4) 4_554 4_554 4_554 ?
C3 O3 C11 99.4(2) 4_554 4_554 4_554 ?
C3 O3 H1 11.6 4_554 4_554 4_554 no
C3 O3 H4 50.4 4_554 4_554 4_554 no
C3 O3 H5 48.8 4_554 4_554 4_554 no
C3 O3 H5 48.8 4_554 4_554 4_554 no
C3 O3 H6 150.1 4_554 4_554 4_554 no
C3 O3 H6 150.1 4_554 4_554 4_554 no
C3 O3 H9 107.4 4_554 4_554 4_554 no
C3 O3 H10 57.4 4_554 4_554 4_554 no
C3 O3 H10 83.7 4_554 4_554 4_554 no
C3 O3 H10 57.4 4_554 4_554 4_554 no
C4 O3 C4 114.7(2) . . . ?
C4 O3 C6 122.3(7) . . . ?
C4 O3 C7 36.5(2) . . . ?
C4 O3 C7 122.6(2) . . . ?
C4 O3 C8 52.0(2) . . . ?
C4 O3 C8 108.4(2) . . . ?
C4 O3 C11 110.5(5) . . . ?
C4 O3 H1 104.9 . . . no
C4 O3 H4 122.6 . . . no
C4 O3 H5 139.1 . . . no
C4 O3 H5 106.1 . . . no
C4 O3 H6 57.4 . . . no
C4 O3 H6 99.4 . . . no
C4 O3 H9 106.9 . . . no
C4 O3 H10 57.9 . . . no
C4 O3 H10 68.1 . . . no
C4 O3 H10 152.4 . . . no
C4 O3 C6 122.3(7) 1_545 1_545 1_545 ?
C4 O3 C7 122.6(2) 1_545 1_545 1_545 ?
C4 O3 C7 36.5(2) 1_545 1_545 1_545 ?
C4 O3 C8 108.4(2) 1_545 1_545 1_545 ?
C4 O3 C8 52.0(2) 1_545 1_545 1_545 ?
C4 O3 C11 110.5(5) 1_545 1_545 1_545 ?
C4 O3 H1 104.9 1_545 1_545 1_545 no
C4 O3 H4 122.6 1_545 1_545 1_545 no
C4 O3 H5 106.1 1_545 1_545 1_545 no
C4 O3 H5 139.1 1_545 1_545 1_545 no
C4 O3 H6 99.4 1_545 1_545 1_545 no
C4 O3 H6 57.4 1_545 1_545 1_545 no
C4 O3 H9 106.9 1_545 1_545 1_545 no
C4 O3 H10 152.4 1_545 1_545 1_545 no
C4 O3 H10 68.1 1_545 1_545 1_545 no
C4 O3 H10 57.9 1_545 1_545 1_545 no
C6 O3 C7 108.4(8) 4_554 4_554 4_554 ?
C6 O3 C7 108.4(8) 4_554 4_554 4_554 ?
C6 O3 C8 112.2(6) 4_554 4_554 4_554 ?
C6 O3 C8 112.2(6) 4_554 4_554 4_554 ?
C6 O3 C11 56.9(1) 4_554 4_554 4_554 ?
C6 O3 H1 54.1 4_554 4_554 4_554 no
C6 O3 H4 7.9 4_554 4_554 4_554 no
C6 O3 H5 17.0 4_554 4_554 4_554 no
C6 O3 H5 17.0 4_554 4_554 4_554 no
C6 O3 H6 117.0 4_554 4_554 4_554 no
C6 O3 H6 117.0 4_554 4_554 4_554 no
C6 O3 H9 64.9 4_554 4_554 4_554 no
C6 O3 H10 67.6 4_554 4_554 4_554 no
C6 O3 H10 126.2 4_554 4_554 4_554 no
C6 O3 H10 67.6 4_554 4_554 4_554 no
C7 O3 C7 105.6(1) . . . ?
C7 O3 C8 19.47(9) . . . ?
C7 O3 C8 86.51(13) . . . ?
C7 O3 C11 75.0(7) . . . ?
C7 O3 H1 127.1 . . . no
C7 O3 H4 104.0 . . . no
C7 O3 H5 119.5 . . . no
C7 O3 H5 92.3 . . . no
C7 O3 H6 28.2 . . . no
C7 O3 H6 77.4 . . . no
C7 O3 H9 70.5 . . . no
C7 O3 H10 69.3 . . . no
C7 O3 H10 103.3 . . . no
C7 O3 H10 171.1 . . . no
C7 O3 C8 86.51(13) 1_545 1_545 1_545 ?
C7 O3 C8 19.47(9) 1_545 1_545 1_545 ?
C7 O3 C11 75.0(7) 1_545 1_545 1_545 ?
C7 O3 H1 127.1 1_545 1_545 1_545 no
C7 O3 H4 104.0 1_545 1_545 1_545 no
C7 O3 H5 92.3 1_545 1_545 1_545 no
C7 O3 H5 119.5 1_545 1_545 1_545 no
C7 O3 H6 77.4 1_545 1_545 1_545 no
C7 O3 H6 28.2 1_545 1_545 1_545 no
C7 O3 H9 70.5 1_545 1_545 1_545 no
C7 O3 H10 171.1 1_545 1_545 1_545 no
C7 O3 H10 103.3 1_545 1_545 1_545 no
C7 O3 H10 69.3 1_545 1_545 1_545 no
C8 O3 C8 67.2(2) . . . ?
C8 O3 C11 65.5(5) . . . ?
C8 O3 H1 145.4 . . . no
C8 O3 H4 105.8 . . . no
C8 O3 H5 117.9 . . . no
C8 O3 H5 98.8 . . . no
C8 O3 H6 9.4 . . . no
C8 O3 H6 58.3 . . . no
C8 O3 H9 59.2 . . . no
C8 O3 H10 87.8 . . . no
C8 O3 H10 112.1 . . . no
C8 O3 H10 153.3 . . . no
C8 O3 C11 65.5(5) 7_545 7_545 7_545 ?
C8 O3 H1 145.4 7_545 7_545 7_545 no
C8 O3 H4 105.8 7_545 7_545 7_545 no
C8 O3 H5 98.8 7_545 7_545 7_545 no
C8 O3 H5 117.9 7_545 7_545 7_545 no
C8 O3 H6 58.3 7_545 7_545 7_545 no
C8 O3 H6 9.4 7_545 7_545 7_545 no
C8 O3 H9 59.2 7_545 7_545 7_545 no
C8 O3 H10 153.3 7_545 7_545 7_545 no
C8 O3 H10 112.1 7_545 7_545 7_545 no
C8 O3 H10 87.8 7_545 7_545 7_545 no
C11 O3 H1 111.0 3_645 3_645 3_645 no
C11 O3 H4 49.0 3_645 3_645 3_645 no
C11 O3 H5 54.6 3_645 3_645 3_645 no
C11 O3 H5 54.6 3_645 3_645 3_645 no
C11 O3 H6 65.7 3_645 3_645 3_645 no
C11 O3 H6 65.7 3_645 3_645 3_645 no
C11 O3 H9 8.0 3_645 3_645 3_645 no
C11 O3 H10 96.4 3_645 3_645 3_645 no
C11 O3 H10 176.9 3_645 3_645 3_645 no
C11 O3 H10 96.4 3_645 3_645 3_645 no
H1 O3 H4 62.0 4_554 4_554 4_554 no
H1 O3 H5 59.6 4_554 4_554 4_554 no
H1 O3 H5 59.6 4_554 4_554 4_554 no
H1 O3 H6 154.7 4_554 4_554 4_554 no
H1 O3 H6 154.7 4_554 4_554 4_554 no
H1 O3 H9 119.0 4_554 4_554 4_554 no
H1 O3 H10 57.8 4_554 4_554 4_554 no
H1 O3 H10 72.1 4_554 4_554 4_554 no
H1 O3 H10 57.8 4_554 4_554 4_554 no
H4 O3 H5 17.0 4_554 4_554 4_554 no
H4 O3 H5 17.0 4_554 4_554 4_554 no
H4 O3 H6 109.9 4_554 4_554 4_554 no
H4 O3 H6 109.9 4_554 4_554 4_554 no
H4 O3 H9 57.0 4_554 4_554 4_554 no
H4 O3 H10 71.0 4_554 4_554 4_554 no
H4 O3 H10 134.1 4_554 4_554 4_554 no
H4 O3 H10 71.0 4_554 4_554 4_554 no
H5 O3 H5 33.1 6_544 6_544 6_544 no
H5 O3 H6 119.9 6_544 6_544 6_544 no
H5 O3 H6 105.2 6_544 6_544 6_544 no
H5 O3 H9 62.1 6_544 6_544 6_544 no
H5 O3 H10 84.3 6_544 6_544 6_544 no
H5 O3 H10 128.3 6_544 6_544 6_544 no
H5 O3 H10 54.7 6_544 6_544 6_544 no
H5 O3 H6 105.2 4_554 4_554 4_554 no
H5 O3 H6 119.9 4_554 4_554 4_554 no
H5 O3 H9 62.1 4_554 4_554 4_554 no
H5 O3 H10 54.7 4_554 4_554 4_554 no
H5 O3 H10 128.3 4_554 4_554 4_554 no
H5 O3 H10 84.3 4_554 4_554 4_554 no
H6 O3 H6 49.2 . . . no
H6 O3 H9 58.6 . . . no
H6 O3 H10 97.1 . . . no
H6 O3 H10 111.5 . . . no
H6 O3 H10 145.6 . . . no
H6 O3 H9 58.6 7_545 7_545 7_545 no
H6 O3 H10 145.6 7_545 7_545 7_545 no
H6 O3 H10 111.5 7_545 7_545 7_545 no
H6 O3 H10 97.1 7_545 7_545 7_545 no
H9 O3 H10 100.6 3_645 3_645 3_645 no
H9 O3 H10 168.9 3_645 3_645 3_645 no
H9 O3 H10 100.6 3_645 3_645 3_645 no
H10 O3 H10 85.2 . . . no
H10 O3 H10 114.7 . . . no
H10 O3 H10 85.2 4 4 4 no
O1 O4 O2 136.3(2) 4 4 4 ?
O1 O4 O3 164.6(2) 4 4 4 ?
O1 O4 N2 106.2(3) 4 4 4 ?
O1 O4 N2 42.15(11) 4 4 4 ?
O1 O4 N2 106.2(3) 4 4 4 ?
O1 O4 N3 165.8(3) 4 4 4 ?
O1 O4 C1 20.30(9) 4 4 4 ?
O1 O4 C2 89.5(4) 4 4 4 ?
O1 O4 C2 58.57(10) 4 4 4 ?
O1 O4 C2 89.5(4) 4 4 4 ?
O1 O4 C3 94.7(4) 4 4 4 ?
O1 O4 C3 94.7(4) 4 4 4 ?
O1 O4 C3 88.01(13) 4 4 4 ?
O1 O4 C4 114.3(4) 4 4 4 ?
O1 O4 C4 114.3(4) 4 4 4 ?
O1 O4 C6 67.1(4) 4 4 4 ?
O1 O4 C6 80.73(13) 4 4 4 ?
O1 O4 C6 67.1(4) 4 4 4 ?
O1 O4 H1 80.6 4 4 4 no
O1 O4 H1 80.6 4 4 4 no
O1 O4 H1 90.7 4 4 4 no
O1 O4 H2 45.4 4 4 4 no
O1 O4 H4 69.8 4 4 4 no
O1 O4 H4 90.2 4 4 4 no
O1 O4 H4 69.8 4 4 4 no
O1 O4 H5 53.5 4 4 4 no
O1 O4 H5 53.5 4 4 4 no
O1 O4 H10 101.2 4 4 4 no
O1 O4 H10 46.9 4 4 4 no
O1 O4 H10 101.2 4 4 4 no
O2 O4 O3 59.1(2) . . . ?
O2 O4 N2 91.9(3) . . . ?
O2 O4 N2 94.2(2) . . . ?
O2 O4 N2 91.9(3) . . . ?
O2 O4 N3 29.4(3) . . . ?
O2 O4 C1 116.0(2) . . . ?
O2 O4 C2 94.2(4) . . . ?
O2 O4 C2 77.8(2) . . . ?
O2 O4 C2 94.2(4) . . . ?
O2 O4 C3 74.5(3) . . . ?
O2 O4 C3 74.5(3) . . . ?
O2 O4 C3 135.7(2) . . . ?
O2 O4 C4 56.4(3) . . . ?
O2 O4 C4 56.4(3) . . . ?
O2 O4 C6 116.6(4) . . . ?
O2 O4 C6 55.6(2) . . . ?
O2 O4 C6 116.6(4) . . . ?
O2 O4 H1 78.2 . . . no
O2 O4 H1 78.2 . . . no
O2 O4 H1 133.0 . . . no
O2 O4 H2 178.3 . . . no
O2 O4 H4 124.8 . . . no
O2 O4 H4 46.2 . . . no
O2 O4 H4 124.8 . . . no
O2 O4 H5 124.8 . . . no
O2 O4 H5 124.8 . . . no
O2 O4 H10 103.8 . . . no
O2 O4 H10 89.5 . . . no
O2 O4 H10 103.8 . . . no
O3 O4 N2 69.0(5) . . . ?
O3 O4 N2 153.3(2) . . . ?
O3 O4 N2 69.0(5) . . . ?
O3 O4 N3 29.6(3) . . . ?
O3 O4 C1 175.1(2) . . . ?
O3 O4 C2 89.0(6) . . . ?
O3 O4 C2 136.8(2) . . . ?
O3 O4 C2 89.0(6) . . . ?
O3 O4 C3 90.0(6) . . . ?
O3 O4 C3 90.0(6) . . . ?
O3 O4 C3 76.6(2) . . . ?
O3 O4 C4 72.7(6) . . . ?
O3 O4 C4 72.7(6) . . . ?
O3 O4 C6 108.1(6) . . . ?
O3 O4 C6 114.7(2) . . . ?
O3 O4 C6 108.1(6) . . . ?
O3 O4 H1 106.4 . . . no
O3 O4 H1 106.4 . . . no
O3 O4 H1 73.9 . . . no
O3 O4 H2 119.2 . . . no
O3 O4 H4 102.1 . . . no
O3 O4 H4 105.2 . . . no
O3 O4 H4 102.1 . . . no
O3 O4 H5 121.3 . . . no
O3 O4 H5 121.3 . . . no
O3 O4 H10 70.5 . . . no
O3 O4 H10 148.5 . . . no
O3 O4 H10 70.5 . . . no
N2 O4 N2 115.7(7) . . . ?
N2 O4 N2 127.9(2) . . . ?
N2 O4 N3 79.2(2) . . . ?
N2 O4 C1 112.3(5) . . . ?
N2 O4 C2 22.3(2) . . . ?
N2 O4 C2 115.8(8) . . . ?
N2 O4 C2 149.7(2) . . . ?
N2 O4 C3 39.3(2) . . . ?
N2 O4 C3 158.9(2) . . . ?
N2 O4 C3 70.8(7) . . . ?
N2 O4 C4 42.55(10) . . . ?
N2 O4 C4 139.4(2) . . . ?
N2 O4 C6 39.4(2) . . . ?
N2 O4 C6 112.3(8) . . . ?
N2 O4 C6 145.6(2) . . . ?
N2 O4 H1 54.9 . . . no
N2 O4 H1 170.0 . . . no
N2 O4 H1 70.0 . . . no
N2 O4 H2 87.4 . . . no
N2 O4 H4 37.5 . . . no
N2 O4 H4 109.8 . . . no
N2 O4 H4 132.1 . . . no
N2 O4 H5 53.0 . . . no
N2 O4 H5 142.7 . . . no
N2 O4 H10 13.9 . . . no
N2 O4 H10 116.0 . . . no
N2 O4 H10 119.4 . . . no
N2 O4 N2 115.7(7) 4 4 4 ?
N2 O4 N3 123.6(3) 4 4 4 ?
N2 O4 C1 21.85(11) 4 4 4 ?
N2 O4 C2 93.4(9) 4 4 4 ?
N2 O4 C2 16.42(10) 4 4 4 ?
N2 O4 C2 93.4(9) 4 4 4 ?
N2 O4 C3 81.9(8) 4 4 4 ?
N2 O4 C3 81.9(8) 4 4 4 ?
N2 O4 C3 130.2(2) 4 4 4 ?
N2 O4 C4 93.2(8) 4 4 4 ?
N2 O4 C4 93.2(8) 4 4 4 ?
N2 O4 C6 82.8(8) 4 4 4 ?
N2 O4 C6 38.58(12) 4 4 4 ?
N2 O4 C6 82.8(8) 4 4 4 ?
N2 O4 H1 64.2 4 4 4 no
N2 O4 H1 64.2 4 4 4 no
N2 O4 H1 132.8 4 4 4 no
N2 O4 H2 87.5 4 4 4 no
N2 O4 H4 93.2 4 4 4 no
N2 O4 H4 48.0 4 4 4 no
N2 O4 H4 93.2 4 4 4 no
N2 O4 H5 72.2 4 4 4 no
N2 O4 H5 72.2 4 4 4 no
N2 O4 H10 120.8 4 4 4 no
N2 O4 H10 4.7 4 4 4 no
N2 O4 H10 120.8 4 4 4 no
N2 O4 N3 79.2(2) 1_545 1_545 1_545 ?
N2 O4 C1 112.3(5) 1_545 1_545 1_545 ?
N2 O4 C2 149.7(2) 1_545 1_545 1_545 ?
N2 O4 C2 115.8(8) 1_545 1_545 1_545 ?
N2 O4 C2 22.3(2) 1_545 1_545 1_545 ?
N2 O4 C3 158.9(2) 1_545 1_545 1_545 ?
N2 O4 C3 39.3(2) 1_545 1_545 1_545 ?
N2 O4 C3 70.8(7) 1_545 1_545 1_545 ?
N2 O4 C4 139.4(2) 1_545 1_545 1_545 ?
N2 O4 C4 42.55(10) 1_545 1_545 1_545 ?
N2 O4 C6 145.6(2) 1_545 1_545 1_545 ?
N2 O4 C6 112.3(8) 1_545 1_545 1_545 ?
N2 O4 C6 39.4(2) 1_545 1_545 1_545 ?
N2 O4 H1 170.0 1_545 1_545 1_545 no
N2 O4 H1 54.9 1_545 1_545 1_545 no
N2 O4 H1 70.0 1_545 1_545 1_545 no
N2 O4 H2 87.4 1_545 1_545 1_545 no
N2 O4 H4 132.1 1_545 1_545 1_545 no
N2 O4 H4 109.8 1_545 1_545 1_545 no
N2 O4 H4 37.5 1_545 1_545 1_545 no
N2 O4 H5 142.7 1_545 1_545 1_545 no
N2 O4 H5 53.0 1_545 1_545 1_545 no
N2 O4 H10 119.4 1_545 1_545 1_545 no
N2 O4 H10 116.0 1_545 1_545 1_545 no
N2 O4 H10 13.9 1_545 1_545 1_545 no
N3 O4 C1 145.5(3) . . . ?
N3 O4 C2 91.8(2) . . . ?
N3 O4 C2 107.2(3) . . . ?
N3 O4 C2 91.8(2) . . . ?
N3 O4 C3 81.2(2) . . . ?
N3 O4 C3 81.2(2) . . . ?
N3 O4 C3 106.2(3) . . . ?
N3 O4 C4 60.7(2) . . . ?
N3 O4 C4 60.7(2) . . . ?
N3 O4 C6 115.8(2) . . . ?
N3 O4 C6 85.0(3) . . . ?
N3 O4 C6 115.8(2) . . . ?
N3 O4 H1 92.5 . . . no
N3 O4 H1 92.5 . . . no
N3 O4 H1 103.6 . . . no
N3 O4 H2 148.8 . . . no
N3 O4 H4 116.7 . . . no
N3 O4 H4 75.6 . . . no
N3 O4 H4 116.7 . . . no
N3 O4 H5 128.8 . . . no
N3 O4 H5 128.8 . . . no
N3 O4 H10 86.9 . . . no
N3 O4 H10 118.9 . . . no
N3 O4 H10 86.9 . . . no
C1 O4 C2 91.5(7) 4 4 4 ?
C1 O4 C2 38.27(11) 4 4 4 ?
C1 O4 C2 91.5(7) 4 4 4 ?
C1 O4 C3 88.4(6) 4 4 4 ?
C1 O4 C3 88.4(6) 4 4 4 ?
C1 O4 C3 108.3(2) 4 4 4 ?
C1 O4 C4 104.9(6) 4 4 4 ?
C1 O4 C4 104.9(6) 4 4 4 ?
C1 O4 C6 73.7(7) 4 4 4 ?
C1 O4 C6 60.43(13) 4 4 4 ?
C1 O4 C6 73.7(7) 4 4 4 ?
C1 O4 H1 71.6 4 4 4 no
C1 O4 H1 71.6 4 4 4 no
C1 O4 H1 111.0 4 4 4 no
C1 O4 H2 65.7 4 4 4 no
C1 O4 H4 80.6 4 4 4 no
C1 O4 H4 69.9 4 4 4 no
C1 O4 H4 80.6 4 4 4 no
C1 O4 H5 60.8 4 4 4 no
C1 O4 H5 60.8 4 4 4 no
C1 O4 H10 111.9 4 4 4 no
C1 O4 H10 26.6 4 4 4 no
C1 O4 H10 111.9 4 4 4 no
C2 O4 C2 94.5(10) . . . ?
C2 O4 C2 168.7(2) . . . ?
C2 O4 C3 23.76(13) . . . ?
C2 O4 C3 167.3(2) . . . ?
C2 O4 C3 84.4(9) . . . ?
C2 O4 C4 37.9(2) . . . ?
C2 O4 C4 150.3(2) . . . ?
C2 O4 C6 24.24(12) . . . ?
C2 O4 C6 95.5(10) . . . ?
C2 O4 C6 149.1(2) . . . ?
C2 O4 H1 35.0 . . . no
C2 O4 H1 155.3 . . . no
C2 O4 H1 84.4 . . . no
C2 O4 H2 85.7 . . . no
C2 O4 H4 30.7 . . . no
C2 O4 H4 95.6 . . . no
C2 O4 H4 139.7 . . . no
C2 O4 H5 37.0 . . . no
C2 O4 H5 138.5 . . . no
C2 O4 H10 30.6 . . . no
C2 O4 H10 93.8 . . . no
C2 O4 H10 139.2 . . . no
C2 O4 C2 94.5(10) 4 4 4 ?
C2 O4 C3 77.6(9) 4 4 4 ?
C2 O4 C3 77.6(9) 4 4 4 ?
C2 O4 C3 146.6(1) 4 4 4 ?
C2 O4 C4 84.1(8) 4 4 4 ?
C2 O4 C4 84.1(8) 4 4 4 ?
C2 O4 C6 90.2(9) 4 4 4 ?
C2 O4 C6 22.16(11) 4 4 4 ?
C2 O4 C6 90.2(9) 4 4 4 ?
C2 O4 H1 61.0 4 4 4 no
C2 O4 H1 61.0 4 4 4 no
C2 O4 H1 149.2 4 4 4 no
C2 O4 H2 103.9 4 4 4 no
C2 O4 H4 102.5 4 4 4 no
C2 O4 H4 31.6 4 4 4 no
C2 O4 H4 102.5 4 4 4 no
C2 O4 H5 82.1 4 4 4 no
C2 O4 H5 82.1 4 4 4 no
C2 O4 H10 124.7 4 4 4 no
C2 O4 H10 11.7 4 4 4 no
C2 O4 H10 124.7 4 4 4 no
C2 O4 C3 167.3(2) 1_545 1_545 1_545 ?
C2 O4 C3 23.76(13) 1_545 1_545 1_545 ?
C2 O4 C3 84.4(9) 1_545 1_545 1_545 ?
C2 O4 C4 150.3(2) 1_545 1_545 1_545 ?
C2 O4 C4 37.9(2) 1_545 1_545 1_545 ?
C2 O4 C6 149.1(2) 1_545 1_545 1_545 ?
C2 O4 C6 95.5(10) 1_545 1_545 1_545 ?
C2 O4 C6 24.24(12) 1_545 1_545 1_545 ?
C2 O4 H1 155.3 1_545 1_545 1_545 no
C2 O4 H1 35.0 1_545 1_545 1_545 no
C2 O4 H1 84.4 1_545 1_545 1_545 no
C2 O4 H2 85.7 1_545 1_545 1_545 no
C2 O4 H4 139.7 1_545 1_545 1_545 no
C2 O4 H4 95.6 1_545 1_545 1_545 no
C2 O4 H4 30.7 1_545 1_545 1_545 no
C2 O4 H5 138.5 1_545 1_545 1_545 no
C2 O4 H5 37.0 1_545 1_545 1_545 no
C2 O4 H10 139.2 1_545 1_545 1_545 no
C2 O4 H10 93.8 1_545 1_545 1_545 no
C2 O4 H10 30.6 1_545 1_545 1_545 no
C3 O4 C3 143.6(2) . . . ?
C3 O4 C3 107.7(8) . . . ?
C3 O4 C4 20.49(11) . . . ?
C3 O4 C4 130.2(2) . . . ?
C3 O4 C6 42.24(12) . . . ?
C3 O4 C6 73.5(9) . . . ?
C3 O4 C6 161.7(2) . . . ?
C3 O4 H1 17.7 . . . no
C3 O4 H1 134.2 . . . no
C3 O4 H1 107.5 . . . no
C3 O4 H2 105.8 . . . no
C3 O4 H4 52.7 . . . no
C3 O4 H4 72.5 . . . no
C3 O4 H4 160.5 . . . no
C3 O4 H5 51.1 . . . no
C3 O4 H5 148.1 . . . no
C3 O4 H10 51.5 . . . no
C3 O4 H10 80.6 . . . no
C3 O4 H10 157.2 . . . no
C3 O4 C3 107.7(8) 1_545 1_545 1_545 ?
C3 O4 C4 130.2(2) 1_545 1_545 1_545 ?
C3 O4 C4 20.49(11) 1_545 1_545 1_545 ?
C3 O4 C6 161.7(2) 1_545 1_545 1_545 ?
C3 O4 C6 73.5(9) 1_545 1_545 1_545 ?
C3 O4 C6 42.24(12) 1_545 1_545 1_545 ?
C3 O4 H1 134.2 1_545 1_545 1_545 no
C3 O4 H1 17.7 1_545 1_545 1_545 no
C3 O4 H1 107.5 1_545 1_545 1_545 no
C3 O4 H2 105.8 1_545 1_545 1_545 no
C3 O4 H4 160.5 1_545 1_545 1_545 no
C3 O4 H4 72.5 1_545 1_545 1_545 no
C3 O4 H4 52.7 1_545 1_545 1_545 no
C3 O4 H5 148.1 1_545 1_545 1_545 no
C3 O4 H5 51.1 1_545 1_545 1_545 no
C3 O4 H10 157.2 1_545 1_545 1_545 no
C3 O4 H10 80.6 1_545 1_545 1_545 no
C3 O4 H10 51.5 1_545 1_545 1_545 no
C3 O4 C4 112.7(8) 4_554 4_554 4_554 ?
C3 O4 C4 112.7(8) 4_554 4_554 4_554 ?
C3 O4 C6 75.3(8) 4_554 4_554 4_554 ?
C3 O4 C6 168.7(2) 4_554 4_554 4_554 ?
C3 O4 C6 75.3(8) 4_554 4_554 4_554 ?
C3 O4 H1 117.5 4_554 4_554 4_554 no
C3 O4 H1 117.5 4_554 4_554 4_554 no
C3 O4 H1 2.6 4_554 4_554 4_554 no
C3 O4 H2 42.6 4_554 4_554 4_554 no
C3 O4 H4 61.5 4_554 4_554 4_554 no
C3 O4 H4 178.2 4_554 4_554 4_554 no
C3 O4 H4 61.5 4_554 4_554 4_554 no
C3 O4 H5 77.1 4_554 4_554 4_554 no
C3 O4 H5 77.1 4_554 4_554 4_554 no
C3 O4 H10 57.2 4_554 4_554 4_554 no
C3 O4 H10 134.9 4_554 4_554 4_554 no
C3 O4 H10 57.2 4_554 4_554 4_554 no
C4 O4 C4 112.8(2) . . . ?
C4 O4 C6 60.55(12) . . . ?
C4 O4 C6 72.5(8) . . . ?
C4 O4 C6 171.8(2) . . . ?
C4 O4 H1 34.0 . . . no
C4 O4 H1 128.1 . . . no
C4 O4 H1 111.5 . . . no
C4 O4 H2 123.6 . . . no
C4 O4 H4 68.6 . . . no
C4 O4 H4 68.1 . . . no
C4 O4 H4 173.4 . . . no
C4 O4 H5 70.9 . . . no
C4 O4 H5 165.3 . . . no
C4 O4 H10 56.4 . . . no
C4 O4 H10 90.6 . . . no
C4 O4 H10 143.2 . . . no
C4 O4 C6 171.8(2) 1_545 1_545 1_545 ?
C4 O4 C6 72.5(8) 1_545 1_545 1_545 ?
C4 O4 C6 60.55(12) 1_545 1_545 1_545 ?
C4 O4 H1 128.1 1_545 1_545 1_545 no
C4 O4 H1 34.0 1_545 1_545 1_545 no
C4 O4 H1 111.5 1_545 1_545 1_545 no
C4 O4 H2 123.6 1_545 1_545 1_545 no
C4 O4 H4 173.4 1_545 1_545 1_545 no
C4 O4 H4 68.1 1_545 1_545 1_545 no
C4 O4 H4 68.6 1_545 1_545 1_545 no
C4 O4 H5 165.3 1_545 1_545 1_545 no
C4 O4 H5 70.9 1_545 1_545 1_545 no
C4 O4 H10 143.2 1_545 1_545 1_545 no
C4 O4 H10 90.6 1_545 1_545 1_545 no
C4 O4 H10 56.4 1_545 1_545 1_545 no
C6 O4 C6 100.1(9) . . . ?
C6 O4 C6 125.6(2) . . . ?
C6 O4 H1 43.7 . . . no
C6 O4 H1 145.2 . . . no
C6 O4 H1 76.3 . . . no
C6 O4 H2 63.6 . . . no
C6 O4 H4 13.8 . . . no
C6 O4 H4 104.0 . . . no
C6 O4 H4 118.6 . . . no
C6 O4 H5 13.7 . . . no
C6 O4 H5 114.3 . . . no
C6 O4 H10 38.7 . . . no
C6 O4 H10 84.9 . . . no
C6 O4 H10 131.8 . . . no
C6 O4 C6 100.1(9) 4 4 4 ?
C6 O4 H1 60.8 4 4 4 no
C6 O4 H1 60.8 4 4 4 no
C6 O4 H1 171.4 4 4 4 no
C6 O4 H2 126.1 4 4 4 no
C6 O4 H4 113.8 4 4 4 no
C6 O4 H4 9.4 4 4 4 no
C6 O4 H4 113.8 4 4 4 no
C6 O4 H5 96.0 4 4 4 no
C6 O4 H5 96.0 4 4 4 no
C6 O4 H10 125.0 4 4 4 no
C6 O4 H10 33.9 4 4 4 no
C6 O4 H10 125.0 4 4 4 no
C6 O4 H1 145.2 1_545 1_545 1_545 no
C6 O4 H1 43.7 1_545 1_545 1_545 no
C6 O4 H1 76.3 1_545 1_545 1_545 no
C6 O4 H2 63.6 1_545 1_545 1_545 no
C6 O4 H4 118.6 1_545 1_545 1_545 no
C6 O4 H4 104.0 1_545 1_545 1_545 no
C6 O4 H4 13.8 1_545 1_545 1_545 no
C6 O4 H5 114.3 1_545 1_545 1_545 no
C6 O4 H5 13.7 1_545 1_545 1_545 no
C6 O4 H10 131.8 1_545 1_545 1_545 no
C6 O4 H10 84.9 1_545 1_545 1_545 no
C6 O4 H10 38.7 1_545 1_545 1_545 no
H1 O4 H1 120.5 . . . no
H1 O4 H1 118.0 . . . no
H1 O4 H2 102.6 . . . no
H1 O4 H4 56.9 . . . no
H1 O4 H4 62.1 . . . no
H1 O4 H4 150.3 . . . no
H1 O4 H5 47.3 . . . no
H1 O4 H5 132.3 . . . no
H1 O4 H10 65.4 . . . no
H1 O4 H10 63.0 . . . no
H1 O4 H10 174.1 . . . no
H1 O4 H1 118.0 1_545 1_545 1_545 no
H1 O4 H2 102.6 1_545 1_545 1_545 no
H1 O4 H4 150.3 1_545 1_545 1_545 no
H1 O4 H4 62.1 1_545 1_545 1_545 no
H1 O4 H4 56.9 1_545 1_545 1_545 no
H1 O4 H5 132.3 1_545 1_545 1_545 no
H1 O4 H5 47.3 1_545 1_545 1_545 no
H1 O4 H10 174.1 1_545 1_545 1_545 no
H1 O4 H10 63.0 1_545 1_545 1_545 no
H1 O4 H10 65.4 1_545 1_545 1_545 no
H1 O4 H2 45.3 4_554 4_554 4_554 no
H1 O4 H4 62.6 4_554 4_554 4_554 no
H1 O4 H4 179.2 4_554 4_554 4_554 no
H1 O4 H4 62.6 4_554 4_554 4_554 no
H1 O4 H5 78.7 4_554 4_554 4_554 no
H1 O4 H5 78.7 4_554 4_554 4_554 no
H1 O4 H10 56.6 4_554 4_554 4_554 no
H1 O4 H10 137.5 4_554 4_554 4_554 no
H1 O4 H10 56.6 4_554 4_554 4_554 no
H2 O4 H4 55.0 4_554 4_554 4_554 no
H2 O4 H4 135.5 4_554 4_554 4_554 no
H2 O4 H4 55.0 4_554 4_554 4_554 no
H2 O4 H5 55.8 4_554 4_554 4_554 no
H2 O4 H5 55.8 4_554 4_554 4_554 no
H2 O4 H10 75.3 4_554 4_554 4_554 no
H2 O4 H10 92.2 4_554 4_554 4_554 no
H2 O4 H10 75.3 4_554 4_554 4_554 no
H4 O4 H4 117.8 . . . no
H4 O4 H4 109.2 . . . no
H4 O4 H5 21.0 . . . no
H4 O4 H5 109.5 . . . no
H4 O4 H10 31.7 . . . no
H4 O4 H10 95.9 . . . no
H4 O4 H10 118.3 . . . no
H4 O4 H4 117.8 4 4 4 no
H4 O4 H5 101.8 4 4 4 no
H4 O4 H5 101.8 4 4 4 no
H4 O4 H10 123.3 4 4 4 no
H4 O4 H10 43.3 4 4 4 no
H4 O4 H10 123.3 4 4 4 no
H4 O4 H5 109.5 1_545 1_545 1_545 no
H4 O4 H5 21.0 1_545 1_545 1_545 no
H4 O4 H10 118.3 1_545 1_545 1_545 no
H4 O4 H10 95.9 1_545 1_545 1_545 no
H4 O4 H10 31.7 1_545 1_545 1_545 no
H5 O4 H5 102.1 . . . no
H5 O4 H10 51.1 . . . no
H5 O4 H10 75.0 . . . no
H5 O4 H10 129.5 . . . no
H5 O4 H10 129.5 7_545 7_545 7_545 no
H5 O4 H10 75.0 7_545 7_545 7_545 no
H5 O4 H10 51.1 7_545 7_545 7_545 no
H10 O4 H10 122.2 . . . no
H10 O4 H10 108.8 . . . no
H10 O4 H10 122.2 4 4 4 no
O1 N1 O2 110.9(9) . . . ?
O1 N1 O2 110.9(9) . . . ?
O1 N1 O3 75.2(9) . . . ?
O1 N1 O3 75.2(9) . . . ?
O1 N1 N2 59.7(2) . . . ?
O1 N1 N3 93.4(9) . . . ?
O1 N1 N3 93.4(9) . . . ?
O1 N1 C1 26.9(2) . . . ?
O1 N1 C2 89.3(2) . . . ?
O1 N1 C3 119.2(2) . . . ?
O1 N1 C4 149.1(4) . . . ?
O1 N1 C5 179.6(3) . . . ?
O1 N1 C7 89.7(3) . . . ?
O1 N1 C8 89.8(5) . . . ?
O1 N1 C8 89.8(5) . . . ?
O1 N1 C9 89.8(4) . . . ?
O1 N1 C9 89.8(4) . . . ?
O1 N1 H1 127.6 . . . no
O1 N1 H2 169.3 . . . no
O1 N1 H3 159.0 . . . no
O1 N1 H3 159.0 . . . no
O1 N1 H6 90.0 . . . no
O1 N1 H6 90.0 . . . no
O1 N1 H10 51.1 . . . no
O2 N1 O2 131.9(2) . . . ?
O2 N1 O3 35.70(12) . . . ?
O2 N1 O3 154.1(2) . . . ?
O2 N1 N2 90.5(4) . . . ?
O2 N1 N3 20.36(12) . . . ?
O2 N1 N3 137.9(2) . . . ?
O2 N1 C1 103.2(7) . . . ?
O2 N1 C2 78.88(10) . . . ?
O2 N1 C3 69.8(4) . . . ?
O2 N1 C4 66.0(8) . . . ?
O2 N1 C5 69.2(9) . . . ?
O2 N1 C7 101.46(13) . . . ?
O2 N1 C8 74.70(13) . . . ?
O2 N1 C8 127.7(2) . . . ?
O2 N1 C9 84.44(11) . . . ?
O2 N1 C9 118.3(1) . . . ?
O2 N1 H1 68.1 . . . no
O2 N1 H2 67.2 . . . no
O2 N1 H3 56.1 . . . no
O2 N1 H3 88.6 . . . no
O2 N1 H6 54.9 . . . no
O2 N1 H6 145.8 . . . no
O2 N1 H10 94.0 . . . no
O2 N1 O3 154.1(2) 1_565 1_565 1_565 ?
O2 N1 O3 35.70(12) 1_565 1_565 1_565 ?
O2 N1 N2 90.5(4) 1_565 1_565 1_565 ?
O2 N1 N3 137.9(2) 1_565 1_565 1_565 ?
O2 N1 N3 20.36(12) 1_565 1_565 1_565 ?
O2 N1 C1 103.2(7) 1_565 1_565 1_565 ?
O2 N1 C2 78.88(10) 1_565 1_565 1_565 ?
O2 N1 C3 69.8(4) 1_565 1_565 1_565 ?
O2 N1 C4 66.0(8) 1_565 1_565 1_565 ?
O2 N1 C5 69.2(9) 1_565 1_565 1_565 ?
O2 N1 C7 101.46(13) 1_565 1_565 1_565 ?
O2 N1 C8 127.7(2) 1_565 1_565 1_565 ?
O2 N1 C8 74.70(13) 1_565 1_565 1_565 ?
O2 N1 C9 118.3(1) 1_565 1_565 1_565 ?
O2 N1 C9 84.44(11) 1_565 1_565 1_565 ?
O2 N1 H1 68.1 1_565 1_565 1_565 no
O2 N1 H2 67.2 1_565 1_565 1_565 no
O2 N1 H3 88.6 1_565 1_565 1_565 no
O2 N1 H3 56.1 1_565 1_565 1_565 no
O2 N1 H6 145.8 1_565 1_565 1_565 no
O2 N1 H6 54.9 1_565 1_565 1_565 no
O2 N1 H10 94.0 1_565 1_565 1_565 no
O3 N1 O3 139.1(2) . . . ?
O3 N1 N2 70.4(4) . . . ?
O3 N1 N3 20.11(9) . . . ?
O3 N1 N3 141.6(2) . . . ?
O3 N1 C1 70.4(8) . . . ?
O3 N1 C2 76.0(2) . . . ?
O3 N1 C3 85.2(6) . . . ?
O3 N1 C4 95.5(8) . . . ?
O3 N1 C5 104.9(9) . . . ?
O3 N1 C7 103.8(2) . . . ?
O3 N1 C8 76.1(2) . . . ?
O3 N1 C8 131.2(2) . . . ?
O3 N1 C9 86.2(2) . . . ?
O3 N1 C9 121.3(2) . . . ?
O3 N1 H1 88.1 . . . no
O3 N1 H2 101.9 . . . no
O3 N1 H3 90.8 . . . no
O3 N1 H3 124.2 . . . no
O3 N1 H6 55.5 . . . no
O3 N1 H6 150.8 . . . no
O3 N1 H10 69.8 . . . no
O3 N1 N2 70.4(4) 1_565 1_565 1_565 ?
O3 N1 N3 141.6(2) 1_565 1_565 1_565 ?
O3 N1 N3 20.11(9) 1_565 1_565 1_565 ?
O3 N1 C1 70.4(8) 1_565 1_565 1_565 ?
O3 N1 C2 76.0(2) 1_565 1_565 1_565 ?
O3 N1 C3 85.2(6) 1_565 1_565 1_565 ?
O3 N1 C4 95.5(8) 1_565 1_565 1_565 ?
O3 N1 C5 104.9(9) 1_565 1_565 1_565 ?
O3 N1 C7 103.8(2) 1_565 1_565 1_565 ?
O3 N1 C8 131.2(2) 1_565 1_565 1_565 ?
O3 N1 C8 76.1(2) 1_565 1_565 1_565 ?
O3 N1 C9 121.3(2) 1_565 1_565 1_565 ?
O3 N1 C9 86.2(2) 1_565 1_565 1_565 ?
O3 N1 H1 88.1 1_565 1_565 1_565 no
O3 N1 H2 101.9 1_565 1_565 1_565 no
O3 N1 H3 124.2 1_565 1_565 1_565 no
O3 N1 H3 90.8 1_565 1_565 1_565 no
O3 N1 H6 150.8 1_565 1_565 1_565 no
O3 N1 H6 55.5 1_565 1_565 1_565 no
O3 N1 H10 69.8 1_565 1_565 1_565 no
N2 N1 N3 72.2(5) . . . ?
N2 N1 N3 72.2(5) . . . ?
N2 N1 C1 32.8(2) . . . ?
N2 N1 C2 29.6(2) . . . ?
N2 N1 C3 59.5(2) . . . ?
N2 N1 C4 89.4(3) . . . ?
N2 N1 C5 120.7(2) . . . ?
N2 N1 C7 149.5(3) . . . ?
N2 N1 C8 139.1(4) . . . ?
N2 N1 C8 139.1(4) . . . ?
N2 N1 C9 145.0(3) . . . ?
N2 N1 C9 145.0(3) . . . ?
N2 N1 H1 67.9 . . . no
N2 N1 H2 109.6 . . . no
N2 N1 H3 130.6 . . . no
N2 N1 H3 130.6 . . . no
N2 N1 H6 123.6 . . . no
N2 N1 H6 123.6 . . . no
N2 N1 H10 8.6 . . . no
N3 N1 N3 133.6(2) . . . ?
N3 N1 C1 82.9(8) . . . ?
N3 N1 C2 67.13(10) . . . ?
N3 N1 C3 68.3(5) . . . ?
N3 N1 C4 75.5(8) . . . ?
N3 N1 C5 86.7(9) . . . ?
N3 N1 C7 112.93(11) . . . ?
N3 N1 C8 84.33(13) . . . ?
N3 N1 C8 141.5(2) . . . ?
N3 N1 C9 94.77(12) . . . ?
N3 N1 C9 131.1(1) . . . ?
N3 N1 H1 69.8 . . . no
N3 N1 H2 82.5 . . . no
N3 N1 H3 75.9 . . . no
N3 N1 H3 107.1 . . . no
N3 N1 H6 62.8 . . . no
N3 N1 H6 162.8 . . . no
N3 N1 H10 74.6 . . . no
N3 N1 C1 82.9(8) 1_565 1_565 1_565 ?
N3 N1 C2 67.13(10) 1_565 1_565 1_565 ?
N3 N1 C3 68.3(5) 1_565 1_565 1_565 ?
N3 N1 C4 75.5(8) 1_565 1_565 1_565 ?
N3 N1 C5 86.7(9) 1_565 1_565 1_565 ?
N3 N1 C7 112.93(11) 1_565 1_565 1_565 ?
N3 N1 C8 141.5(2) 1_565 1_565 1_565 ?
N3 N1 C8 84.33(13) 1_565 1_565 1_565 ?
N3 N1 C9 131.1(1) 1_565 1_565 1_565 ?
N3 N1 C9 94.77(12) 1_565 1_565 1_565 ?
N3 N1 H1 69.8 1_565 1_565 1_565 no
N3 N1 H2 82.5 1_565 1_565 1_565 no
N3 N1 H3 107.1 1_565 1_565 1_565 no
N3 N1 H3 75.9 1_565 1_565 1_565 no
N3 N1 H6 162.8 1_565 1_565 1_565 no
N3 N1 H6 62.8 1_565 1_565 1_565 no
N3 N1 H10 74.6 1_565 1_565 1_565 no
C1 N1 C2 62.4(3) . . . ?
C1 N1 C3 92.3(3) . . . ?
C1 N1 C4 122.2(4) . . . ?
C1 N1 C5 153.5(4) . . . ?
C1 N1 C7 116.7(4) . . . ?
C1 N1 C8 113.2(5) . . . ?
C1 N1 C8 113.2(5) . . . ?
C1 N1 C9 115.3(4) . . . ?
C1 N1 C9 115.3(4) . . . ?
C1 N1 H1 100.7 . . . no
C1 N1 H2 142.4 . . . no
C1 N1 H3 157.9 . . . no
C1 N1 H3 157.9 . . . no
C1 N1 H6 106.9 . . . no
C1 N1 H6 106.9 . . . no
C1 N1 H10 24.2 . . . no
C2 N1 C3 29.8(2) . . . ?
C2 N1 C4 59.8(3) . . . ?
C2 N1 C5 91.1(2) . . . ?
C2 N1 C7 179.1(3) . . . ?
C2 N1 C8 151.34(11) . . . ?
C2 N1 C8 151.34(11) . . . ?
C2 N1 C9 161.79(8) . . . ?
C2 N1 C9 161.79(8) . . . ?
C2 N1 H1 38.3 . . . no
C2 N1 H2 80.0 . . . no
C2 N1 H3 102.7 . . . no
C2 N1 H3 102.7 . . . no
C2 N1 H6 129.8 . . . no
C2 N1 H6 129.8 . . . no
C2 N1 H10 38.2 . . . no
C3 N1 C4 30.0(3) . . . ?
C3 N1 C5 61.3(2) . . . ?
C3 N1 C7 151.1(3) . . . ?
C3 N1 C8 140.1(4) . . . ?
C3 N1 C8 140.1(4) . . . ?
C3 N1 C9 146.2(3) . . . ?
C3 N1 C9 146.2(3) . . . ?
C3 N1 H1 8.4 . . . no
C3 N1 H2 50.1 . . . no
C3 N1 H3 74.2 . . . no
C3 N1 H3 74.2 . . . no
C3 N1 H6 124.0 . . . no
C3 N1 H6 124.0 . . . no
C3 N1 H10 68.1 . . . no
C4 N1 C5 31.3(3) . . . ?
C4 N1 C7 121.1(4) . . . ?
C4 N1 C8 116.9(6) . . . ?
C4 N1 C8 116.9(6) . . . ?
C4 N1 C9 119.3(4) . . . ?
C4 N1 C9 119.3(4) . . . ?
C4 N1 H1 21.5 . . . no
C4 N1 H2 20.2 . . . no
C4 N1 H3 46.0 . . . no
C4 N1 H3 46.0 . . . no
C4 N1 H6 109.2 . . . no
C4 N1 H6 109.2 . . . no
C4 N1 H10 98.1 . . . no
C5 N1 C7 89.8(3) . . . ?
C5 N1 C8 89.8(5) . . . ?
C5 N1 C8 89.8(5) . . . ?
C5 N1 C9 89.8(4) . . . ?
C5 N1 C9 89.8(4) . . . ?
C5 N1 H1 52.8 . . . no
C5 N1 H2 11.1 . . . no
C5 N1 H3 20.8 . . . no
C5 N1 H3 20.8 . . . no
C5 N1 H6 89.7 . . . no
C5 N1 H6 89.7 . . . no
C5 N1 H10 129.4 . . . no
C7 N1 C8 28.65(12) . . . ?
C7 N1 C8 28.65(12) . . . ?
C7 N1 C9 18.19(8) . . . ?
C7 N1 C9 18.19(8) . . . ?
C7 N1 H1 142.6 . . . no
C7 N1 H2 100.9 . . . no
C7 N1 H3 78.2 . . . no
C7 N1 H3 78.2 . . . no
C7 N1 H6 50.2 . . . no
C7 N1 H6 50.2 . . . no
C7 N1 H10 140.8 . . . no
C8 N1 C8 57.3(2) . . . ?
C8 N1 C9 10.46(13) . . . ?
C8 N1 C9 46.8(2) . . . ?
C8 N1 H1 134.2 . . . no
C8 N1 H2 99.5 . . . no
C8 N1 H3 71.3 . . . no
C8 N1 H3 87.7 . . . no
C8 N1 H6 21.5 . . . no
C8 N1 H6 78.8 . . . no
C8 N1 H10 132.9 . . . no
C8 N1 C9 46.8(2) 7 7 7 ?
C8 N1 C9 10.46(13) 7 7 7 ?
C8 N1 H1 134.2 7 7 7 no
C8 N1 H2 99.5 7 7 7 no
C8 N1 H3 87.7 7 7 7 no
C8 N1 H3 71.3 7 7 7 no
C8 N1 H6 78.8 7 7 7 no
C8 N1 H6 21.5 7 7 7 no
C8 N1 H10 132.9 7 7 7 no
C9 N1 C9 36.4(2) . . . ?
C9 N1 H1 139.0 . . . no
C9 N1 H2 100.3 . . . no
C9 N1 H3 73.3 . . . no
C9 N1 H3 84.0 . . . no
C9 N1 H6 32.0 . . . no
C9 N1 H6 68.4 . . . no
C9 N1 H10 137.5 . . . no
C9 N1 H1 139.0 7 7 7 no
C9 N1 H2 100.3 7 7 7 no
C9 N1 H3 84.0 7 7 7 no
C9 N1 H3 73.3 7 7 7 no
C9 N1 H6 68.4 7 7 7 no
C9 N1 H6 32.0 7 7 7 no
C9 N1 H10 137.5 7 7 7 no
H1 N1 H2 41.7 . . . no
H1 N1 H3 66.1 . . . no
H1 N1 H3 66.1 . . . no
H1 N1 H6 120.5 . . . no
H1 N1 H6 120.5 . . . no
H1 N1 H10 76.5 . . . no
H2 N1 H3 28.5 . . . no
H2 N1 H3 28.5 . . . no
H2 N1 H6 96.8 . . . no
H2 N1 H6 96.8 . . . no
H2 N1 H10 118.2 . . . no
H3 N1 H3 34.0 . . . no
H3 N1 H6 69.0 . . . no
H3 N1 H6 95.2 . . . no
H3 N1 H10 138.5 . . . no
H3 N1 H6 95.2 7 7 7 no
H3 N1 H6 69.0 7 7 7 no
H3 N1 H10 138.5 7 7 7 no
H6 N1 H6 100.4 . . . no
H6 N1 H10 119.9 . . . no
H6 N1 H10 119.9 7 7 7 no
O1 N2 O2 117.5(2) . . . ?
O1 N2 O3 74.8(6) . . . ?
O1 N2 O3 74.8(6) . . . ?
O1 N2 O4 110.2(4) . . . ?
O1 N2 O4 81.8(2) . . . ?
O1 N2 O4 110.2(4) . . . ?
O1 N2 N1 59.4(2) . . . ?
O1 N2 N3 91.5(5) . . . ?
O1 N2 N3 98.4(2) . . . ?
O1 N2 N3 91.5(5) . . . ?
O1 N2 C1 26.4(3) . . . ?
O1 N2 C2 151.2(4) . . . ?
O1 N2 C3 120.3(2) . . . ?
O1 N2 C4 89.9(2) . . . ?
O1 N2 C6 175.7(3) . . . ?
O1 N2 C7 47.77(13) . . . ?
O1 N2 H1 131.0 . . . no
O1 N2 H1 101.2 . . . no
O1 N2 H1 101.2 . . . no
O1 N2 H4 152.8 . . . no
O1 N2 H5 164.3 . . . no
O1 N2 H5 164.3 . . . no
O1 N2 H5 56.2 . . . no
O1 N2 H5 56.2 . . . no
O1 N2 H10 91.0 . . . no
O2 N2 O3 110.0(5) 4_554 4_554 4_554 ?
O2 N2 O3 110.0(5) 4_554 4_554 4_554 ?
O2 N2 O4 94.6(4) 4_554 4_554 4_554 ?
O2 N2 O4 35.68(10) 4_554 4_554 4_554 ?
O2 N2 O4 94.6(4) 4_554 4_554 4_554 ?
O2 N2 N1 176.9(2) 4_554 4_554 4_554 ?
O2 N2 N3 111.8(3) 4_554 4_554 4_554 ?
O2 N2 N3 19.14(8) 4_554 4_554 4_554 ?
O2 N2 N3 111.8(3) 4_554 4_554 4_554 ?
O2 N2 C1 143.9(3) 4_554 4_554 4_554 ?
O2 N2 C2 91.3(3) 4_554 4_554 4_554 ?
O2 N2 C3 122.2(2) 4_554 4_554 4_554 ?
O2 N2 C4 152.6(2) 4_554 4_554 4_554 ?
O2 N2 C6 58.1(2) 4_554 4_554 4_554 ?
O2 N2 C7 165.3(2) 4_554 4_554 4_554 ?
O2 N2 H1 111.5 4_554 4_554 4_554 no
O2 N2 H1 64.5 4_554 4_554 4_554 no
O2 N2 H1 64.5 4_554 4_554 4_554 no
O2 N2 H4 35.3 4_554 4_554 4_554 no
O2 N2 H5 62.9 4_554 4_554 4_554 no
O2 N2 H5 62.9 4_554 4_554 4_554 no
O2 N2 H5 80.6 4_554 4_554 4_554 no
O2 N2 H5 80.6 4_554 4_554 4_554 no
O2 N2 H10 26.5 4_554 4_554 4_554 no
O3 N2 O3 137.6(2) . . . ?
O3 N2 O4 35.5(2) . . . ?
O3 N2 O4 102.1(9) . . . ?
O3 N2 O4 149.4(2) . . . ?
O3 N2 N1 69.6(4) . . . ?
O3 N2 N3 19.79(13) . . . ?
O3 N2 N3 106.6(7) . . . ?
O3 N2 N3 137.7(2) . . . ?
O3 N2 C1 69.8(2) . . . ?
O3 N2 C2 96.3(9) . . . ?
O3 N2 C3 85.2(9) . . . ?
O3 N2 C4 75.5(8) . . . ?
O3 N2 C6 106.3(5) . . . ?
O3 N2 C7 68.8(2) . . . ?
O3 N2 H1 89.1 . . . no
O3 N2 H1 46.0 . . . no
O3 N2 H1 171.1 . . . no
O3 N2 H4 110.3 . . . no
O3 N2 H5 90.2 . . . no
O3 N2 H5 120.5 . . . no
O3 N2 H5 48.4 . . . no
O3 N2 H5 127.5 . . . no
O3 N2 H10 104.7 . . . no
O3 N2 O4 149.4(2) 1_565 1_565 1_565 ?
O3 N2 O4 102.1(9) 1_565 1_565 1_565 ?
O3 N2 O4 35.5(2) 1_565 1_565 1_565 ?
O3 N2 N1 69.6(4) 1_565 1_565 1_565 ?
O3 N2 N3 137.7(2) 1_565 1_565 1_565 ?
O3 N2 N3 106.6(7) 1_565 1_565 1_565 ?
O3 N2 N3 19.79(13) 1_565 1_565 1_565 ?
O3 N2 C1 69.8(2) 1_565 1_565 1_565 ?
O3 N2 C2 96.3(9) 1_565 1_565 1_565 ?
O3 N2 C3 85.2(9) 1_565 1_565 1_565 ?
O3 N2 C4 75.5(8) 1_565 1_565 1_565 ?
O3 N2 C6 106.3(5) 1_565 1_565 1_565 ?
O3 N2 C7 68.8(2) 1_565 1_565 1_565 ?
O3 N2 H1 89.1 1_565 1_565 1_565 no
O3 N2 H1 171.1 1_565 1_565 1_565 no
O3 N2 H1 46.0 1_565 1_565 1_565 no
O3 N2 H4 110.3 1_565 1_565 1_565 no
O3 N2 H5 120.5 1_565 1_565 1_565 no
O3 N2 H5 90.2 1_565 1_565 1_565 no
O3 N2 H5 127.5 1_565 1_565 1_565 no
O3 N2 H5 48.4 1_565 1_565 1_565 no
O3 N2 H10 104.7 1_565 1_565 1_565 no
O4 N2 O4 108.5(7) . . . ?
O4 N2 O4 127.9(2) . . . ?
O4 N2 N1 86.7(4) . . . ?
O4 N2 N3 20.6(2) . . . ?
O4 N2 N3 102.6(6) . . . ?
O4 N2 N3 133.1(1) . . . ?
O4 N2 C1 100.9(2) . . . ?
O4 N2 C2 64.3(7) . . . ?
O4 N2 C3 65.9(8) . . . ?
O4 N2 C4 74.3(7) . . . ?
O4 N2 C6 71.1(4) . . . ?
O4 N2 C7 91.8(2) . . . ?
O4 N2 H1 64.5 . . . no
O4 N2 H1 39.3 . . . no
O4 N2 H1 148.0 . . . no
O4 N2 H4 79.4 . . . no
O4 N2 H5 55.1 . . . no
O4 N2 H5 85.1 . . . no
O4 N2 H5 72.9 . . . no
O4 N2 H5 159.1 . . . no
O4 N2 H10 105.4 . . . no
O4 N2 O4 108.5(7) 4_554 4_554 4_554 ?
O4 N2 N1 141.2(2) 4_554 4_554 4_554 ?
O4 N2 N3 115.6(7) 4_554 4_554 4_554 ?
O4 N2 N3 16.54(10) 4_554 4_554 4_554 ?
O4 N2 N3 115.6(7) 4_554 4_554 4_554 ?
O4 N2 C1 108.2(3) 4_554 4_554 4_554 ?
O4 N2 C2 127.0(3) 4_554 4_554 4_554 ?
O4 N2 C3 157.9(2) 4_554 4_554 4_554 ?
O4 N2 C4 171.7(2) 4_554 4_554 4_554 ?
O4 N2 C6 93.8(2) 4_554 4_554 4_554 ?
O4 N2 C7 129.6(2) 4_554 4_554 4_554 ?
O4 N2 H1 147.2 4_554 4_554 4_554 no
O4 N2 H1 69.3 4_554 4_554 4_554 no
O4 N2 H1 69.3 4_554 4_554 4_554 no
O4 N2 H4 71.0 4_554 4_554 4_554 no
O4 N2 H5 97.1 4_554 4_554 4_554 no
O4 N2 H5 97.1 4_554 4_554 4_554 no
O4 N2 H5 56.8 4_554 4_554 4_554 no
O4 N2 H5 56.8 4_554 4_554 4_554 no
O4 N2 H10 9.2 4_554 4_554 4_554 no
O4 N2 N1 86.7(4) 1_565 1_565 1_565 ?
O4 N2 N3 133.1(1) 1_565 1_565 1_565 ?
O4 N2 N3 102.6(6) 1_565 1_565 1_565 ?
O4 N2 N3 20.6(2) 1_565 1_565 1_565 ?
O4 N2 C1 100.9(2) 1_565 1_565 1_565 ?
O4 N2 C2 64.3(7) 1_565 1_565 1_565 ?
O4 N2 C3 65.9(8) 1_565 1_565 1_565 ?
O4 N2 C4 74.3(7) 1_565 1_565 1_565 ?
O4 N2 C6 71.1(4) 1_565 1_565 1_565 ?
O4 N2 C7 91.8(2) 1_565 1_565 1_565 ?
O4 N2 H1 64.5 1_565 1_565 1_565 no
O4 N2 H1 148.0 1_565 1_565 1_565 no
O4 N2 H1 39.3 1_565 1_565 1_565 no
O4 N2 H4 79.4 1_565 1_565 1_565 no
O4 N2 H5 85.1 1_565 1_565 1_565 no
O4 N2 H5 55.1 1_565 1_565 1_565 no
O4 N2 H5 159.1 1_565 1_565 1_565 no
O4 N2 H5 72.9 1_565 1_565 1_565 no
O4 N2 H10 105.4 1_565 1_565 1_565 no
N1 N2 N3 69.0(3) . . . ?
N1 N2 N3 157.8(2) . . . ?
N1 N2 N3 69.0(3) . . . ?
N1 N2 C1 33.0(3) . . . ?
N1 N2 C2 91.8(3) . . . ?
N1 N2 C3 60.9(2) . . . ?
N1 N2 C4 30.5(1) . . . ?
N1 N2 C6 125.0(2) . . . ?
N1 N2 C7 11.62(13) . . . ?
N1 N2 H1 71.6 . . . no
N1 N2 H1 115.4 . . . no
N1 N2 H1 115.4 . . . no
N1 N2 H4 147.8 . . . no
N1 N2 H5 120.1 . . . no
N1 N2 H5 120.1 . . . no
N1 N2 H5 97.2 . . . no
N1 N2 H5 97.2 . . . no
N1 N2 H10 150.4 . . . no
N3 N2 N3 115.1(6) . . . ?
N3 N2 N3 128.6(2) . . . ?
N3 N2 C1 80.3(2) . . . ?
N3 N2 C2 76.6(8) . . . ?
N3 N2 C3 67.2(8) . . . ?
N3 N2 C4 64.4(7) . . . ?
N3 N2 C6 90.4(5) . . . ?
N3 N2 C7 72.4(2) . . . ?
N3 N2 H1 69.9 . . . no
N3 N2 H1 49.3 . . . no
N3 N2 H1 167.0 . . . no
N3 N2 H4 100.0 . . . no
N3 N2 H5 74.7 . . . no
N3 N2 H5 102.9 . . . no
N3 N2 H5 66.7 . . . no
N3 N2 H5 146.6 . . . no
N3 N2 H10 115.6 . . . no
N3 N2 N3 115.1(6) 4_554 4_554 4_554 ?
N3 N2 C1 124.7(3) 4_554 4_554 4_554 ?
N3 N2 C2 110.4(3) 4_554 4_554 4_554 ?
N3 N2 C3 141.3(2) 4_554 4_554 4_554 ?
N3 N2 C4 171.7(2) 4_554 4_554 4_554 ?
N3 N2 C6 77.3(2) 4_554 4_554 4_554 ?
N3 N2 C7 146.1(2) 4_554 4_554 4_554 ?
N3 N2 H1 130.6 4_554 4_554 4_554 no
N3 N2 H1 65.9 4_554 4_554 4_554 no
N3 N2 H1 65.9 4_554 4_554 4_554 no
N3 N2 H4 54.4 4_554 4_554 4_554 no
N3 N2 H5 81.2 4_554 4_554 4_554 no
N3 N2 H5 81.2 4_554 4_554 4_554 no
N3 N2 H5 67.2 4_554 4_554 4_554 no
N3 N2 H5 67.2 4_554 4_554 4_554 no
N3 N2 H10 7.4 4_554 4_554 4_554 no
N3 N2 C1 80.3(2) 1_565 1_565 1_565 ?
N3 N2 C2 76.6(8) 1_565 1_565 1_565 ?
N3 N2 C3 67.2(8) 1_565 1_565 1_565 ?
N3 N2 C4 64.4(7) 1_565 1_565 1_565 ?
N3 N2 C6 90.4(5) 1_565 1_565 1_565 ?
N3 N2 C7 72.4(2) 1_565 1_565 1_565 ?
N3 N2 H1 69.9 1_565 1_565 1_565 no
N3 N2 H1 167.0 1_565 1_565 1_565 no
N3 N2 H1 49.3 1_565 1_565 1_565 no
N3 N2 H4 100.0 1_565 1_565 1_565 no
N3 N2 H5 102.9 1_565 1_565 1_565 no
N3 N2 H5 74.7 1_565 1_565 1_565 no
N3 N2 H5 146.6 1_565 1_565 1_565 no
N3 N2 H5 66.7 1_565 1_565 1_565 no
N3 N2 H10 115.6 1_565 1_565 1_565 no
C1 N2 C2 124.8(4) . . . ?
C1 N2 C3 93.9(3) . . . ?
C1 N2 C4 63.5(3) . . . ?
C1 N2 C6 158.0(4) . . . ?
C1 N2 C7 21.4(3) . . . ?
C1 N2 H1 104.6 . . . no
C1 N2 H1 110.1 . . . no
C1 N2 H1 110.1 . . . no
C1 N2 H4 179.2 . . . no
C1 N2 H5 150.3 . . . no
C1 N2 H5 150.3 . . . no
C1 N2 H5 73.3 . . . no
C1 N2 H5 73.3 . . . no
C1 N2 H10 117.4 . . . no
C2 N2 C3 30.9(3) . . . ?
C2 N2 C4 61.3(3) . . . ?
C2 N2 C6 33.2(3) . . . ?
C2 N2 C7 103.4(3) . . . ?
C2 N2 H1 20.2 . . . no
C2 N2 H1 90.9 . . . no
C2 N2 H1 90.9 . . . no
C2 N2 H4 56.0 . . . no
C2 N2 H5 33.1 . . . no
C2 N2 H5 33.1 . . . no
C2 N2 H5 135.7 . . . no
C2 N2 H5 135.7 . . . no
C2 N2 H10 117.8 . . . no
C3 N2 C4 30.4(2) . . . ?
C3 N2 C6 64.1(2) . . . ?
C3 N2 C7 72.5(2) . . . ?
C3 N2 H1 10.7 . . . no
C3 N2 H1 103.5 . . . no
C3 N2 H1 103.5 . . . no
C3 N2 H4 86.9 . . . no
C3 N2 H5 61.7 . . . no
C3 N2 H5 61.7 . . . no
C3 N2 H5 133.6 . . . no
C3 N2 H5 133.6 . . . no
C3 N2 H10 148.7 . . . no
C4 N2 C6 94.4(2) . . . ?
C4 N2 C7 42.1(2) . . . ?
C4 N2 H1 41.1 . . . no
C4 N2 H1 112.6 . . . no
C4 N2 H1 112.6 . . . no
C4 N2 H4 117.3 . . . no
C4 N2 H5 90.8 . . . no
C4 N2 H5 90.8 . . . no
C4 N2 H5 118.2 . . . no
C4 N2 H5 118.2 . . . no
C4 N2 H10 179.1 . . . no
C6 N2 C7 136.6(2) . . . ?
C6 N2 H1 53.3 . . . no
C6 N2 H1 77.2 . . . no
C6 N2 H1 77.2 . . . no
C6 N2 H4 22.8 . . . no
C6 N2 H5 16.1 . . . no
C6 N2 H5 16.1 . . . no
C6 N2 H5 121.2 . . . no
C6 N2 H5 121.2 . . . no
C6 N2 H10 84.7 . . . no
C7 N2 H1 83.3 . . . no
C7 N2 H1 114.5 . . . no
C7 N2 H1 114.5 . . . no
C7 N2 H4 159.4 . . . no
C7 N2 H5 131.0 . . . no
C7 N2 H5 131.0 . . . no
C7 N2 H5 88.7 . . . no
C7 N2 H5 88.7 . . . no
C7 N2 H10 138.7 . . . no
H1 N2 H1 99.4 . . . no
H1 N2 H1 99.4 . . . no
H1 N2 H4 76.2 . . . no
H1 N2 H5 51.5 . . . no
H1 N2 H5 51.5 . . . no
H1 N2 H5 136.2 . . . no
H1 N2 H5 136.2 . . . no
H1 N2 H10 138.0 . . . no
H1 N2 H1 129.0 4_554 4_554 4_554 no
H1 N2 H4 69.6 4_554 4_554 4_554 no
H1 N2 H5 64.2 4_554 4_554 4_554 no
H1 N2 H5 93.0 4_554 4_554 4_554 no
H1 N2 H5 46.3 4_554 4_554 4_554 no
H1 N2 H5 122.8 4_554 4_554 4_554 no
H1 N2 H10 67.2 4_554 4_554 4_554 no
H1 N2 H4 69.6 4_564 4_564 4_564 no
H1 N2 H5 93.0 4_564 4_564 4_564 no
H1 N2 H5 64.2 4_564 4_564 4_564 no
H1 N2 H5 122.8 4_564 4_564 4_564 no
H1 N2 H5 46.3 4_564 4_564 4_564 no
H1 N2 H10 67.2 4_564 4_564 4_564 no
H4 N2 H5 30.4 . . . no
H4 N2 H5 30.4 . . . no
H4 N2 H5 106.1 . . . no
H4 N2 H5 106.1 . . . no
H4 N2 H10 61.8 . . . no
H5 N2 H5 31.3 . . . no
H5 N2 H5 110.2 . . . no
H5 N2 H5 135.5 . . . no
H5 N2 H10 88.3 . . . no
H5 N2 H5 135.5 7 7 7 no
H5 N2 H5 110.2 7 7 7 no
H5 N2 H10 88.3 7 7 7 no
H5 N2 H5 86.2 4_554 4_554 4_554 no
H5 N2 H10 62.3 4_554 4_554 4_554 no
H5 N2 H10 62.3 6_554 6_554 6_554 no
O2 N3 O3 120.9(5) . . . ?
O2 N3 O4 120.2(5) . . . ?
O2 N3 N1 80.8(8) . . . ?
O2 N3 N1 80.8(8) . . . ?
O2 N3 N2 115.5(6) . . . ?
O2 N3 N2 80.4(3) . . . ?
O2 N3 N2 115.5(6) . . . ?
O2 N3 C1 103.5(7) . . . ?
O2 N3 C1 103.5(7) . . . ?
O2 N3 C2 105.7(8) . . . ?
O2 N3 C2 105.7(8) . . . ?
O2 N3 C3 83.0(7) . . . ?
O2 N3 C3 83.0(7) . . . ?
O2 N3 C4 70.0(7) . . . ?
O2 N3 C4 70.0(7) . . . ?
O2 N3 C6 43.9(3) . . . ?
O2 N3 H1 77.5 . . . no
O2 N3 H1 77.5 . . . no
O2 N3 H1 171.9 . . . no
O2 N3 H3 39.4 . . . no
O2 N3 H3 39.4 . . . no
O2 N3 H4 39.7 . . . no
O2 N3 H5 115.8 . . . no
O2 N3 H5 142.2 . . . no
O2 N3 H5 115.8 . . . no
O2 N3 H5 142.2 . . . no
O2 N3 H6 63.5 . . . no
O2 N3 H6 63.5 . . . no
O2 N3 H10 83.0 . . . no
O3 N3 O4 119.0(5) . . . ?
O3 N3 N1 76.8(9) . . . ?
O3 N3 N1 76.8(9) . . . ?
O3 N3 N2 74.6(8) . . . ?
O3 N3 N2 158.8(4) . . . ?
O3 N3 N2 74.6(8) . . . ?
O3 N3 C1 63.1(8) . . . ?
O3 N3 C1 63.1(8) . . . ?
O3 N3 C2 96.6(9) . . . ?
O3 N3 C2 96.6(9) . . . ?
O3 N3 C3 110.0(8) . . . ?
O3 N3 C3 110.0(8) . . . ?
O3 N3 C4 99.7(9) . . . ?
O3 N3 C4 99.7(9) . . . ?
O3 N3 C6 164.7(4) . . . ?
O3 N3 H1 125.4 . . . no
O3 N3 H1 125.4 . . . no
O3 N3 H1 67.2 . . . no
O3 N3 H3 108.2 . . . no
O3 N3 H3 108.2 . . . no
O3 N3 H4 160.6 . . . no
O3 N3 H5 110.7 . . . no
O3 N3 H5 25.9 . . . no
O3 N3 H5 110.7 . . . no
O3 N3 H5 25.9 . . . no
O3 N3 H6 61.9 . . . no
O3 N3 H6 61.9 . . . no
O3 N3 H10 156.2 . . . no
O4 N3 N1 113.05(13) . . . ?
O4 N3 N1 113.05(13) . . . ?
O4 N3 N2 80.2(2) . . . ?
O4 N3 N2 39.8(3) . . . ?
O4 N3 N2 80.2(2) . . . ?
O4 N3 C1 102.6(2) . . . ?
O4 N3 C1 102.6(2) . . . ?
O4 N3 C2 66.9(2) . . . ?
O4 N3 C2 66.9(2) . . . ?
O4 N3 C3 77.3(2) . . . ?
O4 N3 C3 77.3(2) . . . ?
O4 N3 C4 100.3(2) . . . ?
O4 N3 C4 100.3(2) . . . ?
O4 N3 C6 76.3(3) . . . ?
O4 N3 H1 68.7 . . . no
O4 N3 H1 68.7 . . . no
O4 N3 H1 51.8 . . . no
O4 N3 H3 118.2 . . . no
O4 N3 H3 118.2 . . . no
O4 N3 H4 80.5 . . . no
O4 N3 H5 36.8 . . . no
O4 N3 H5 95.7 . . . no
O4 N3 H5 36.8 . . . no
O4 N3 H5 95.7 . . . no
O4 N3 H6 158.2 . . . no
O4 N3 H6 158.2 . . . no
O4 N3 H10 37.2 . . . no
N1 N3 N1 133.6(2) . . . ?
N1 N3 N2 38.8(2) . . . ?
N1 N3 N2 109.2(7) . . . ?
N1 N3 N2 151.4(2) . . . ?
N1 N3 C1 22.7(2) . . . ?
N1 N3 C1 135.8(2) . . . ?
N1 N3 C2 46.25(10) . . . ?
N1 N3 C2 172.6(2) . . . ?
N1 N3 C3 40.18(12) . . . ?
N1 N3 C3 163.7(2) . . . ?
N1 N3 C4 22.93(10) . . . ?
N1 N3 C4 143.7(2) . . . ?
N1 N3 C6 97.8(9) . . . ?
N1 N3 H1 54.4 . . . no
N1 N3 H1 155.0 . . . no
N1 N3 H1 102.0 . . . no
N1 N3 H3 42.7 . . . no
N1 N3 H3 114.7 . . . no
N1 N3 H4 96.2 . . . no
N1 N3 H5 76.2 . . . no
N1 N3 H5 96.3 . . . no
N1 N3 H5 149.5 . . . no
N1 N3 H5 74.1 . . . no
N1 N3 H6 45.2 . . . no
N1 N3 H6 88.6 . . . no
N1 N3 H10 109.8 . . . no
N1 N3 N2 151.4(2) 1_545 1_545 1_545 ?
N1 N3 N2 109.2(7) 1_545 1_545 1_545 ?
N1 N3 N2 38.8(2) 1_545 1_545 1_545 ?
N1 N3 C1 135.8(2) 1_545 1_545 1_545 ?
N1 N3 C1 22.7(2) 1_545 1_545 1_545 ?
N1 N3 C2 172.6(2) 1_545 1_545 1_545 ?
N1 N3 C2 46.25(10) 1_545 1_545 1_545 ?
N1 N3 C3 163.7(2) 1_545 1_545 1_545 ?
N1 N3 C3 40.18(12) 1_545 1_545 1_545 ?
N1 N3 C4 143.7(2) 1_545 1_545 1_545 ?
N1 N3 C4 22.93(10) 1_545 1_545 1_545 ?
N1 N3 C6 97.8(9) 1_545 1_545 1_545 ?
N1 N3 H1 155.0 1_545 1_545 1_545 no
N1 N3 H1 54.4 1_545 1_545 1_545 no
N1 N3 H1 102.0 1_545 1_545 1_545 no
N1 N3 H3 114.7 1_545 1_545 1_545 no
N1 N3 H3 42.7 1_545 1_545 1_545 no
N1 N3 H4 96.2 1_545 1_545 1_545 no
N1 N3 H5 149.5 1_545 1_545 1_545 no
N1 N3 H5 74.1 1_545 1_545 1_545 no
N1 N3 H5 76.2 1_545 1_545 1_545 no
N1 N3 H5 96.3 1_545 1_545 1_545 no
N1 N3 H6 88.6 1_545 1_545 1_545 no
N1 N3 H6 45.2 1_545 1_545 1_545 no
N1 N3 H10 109.8 1_545 1_545 1_545 no
N2 N3 N2 97.1(6) . . . ?
N2 N3 N2 128.6(2) . . . ?
N2 N3 C1 22.4(2) . . . ?
N2 N3 C1 133.1(2) . . . ?
N2 N3 C2 22.15(13) . . . ?
N2 N3 C2 136.4(2) . . . ?
N2 N3 C3 39.12(12) . . . ?
N2 N3 C3 156.1(2) . . . ?
N2 N3 C4 45.60(12) . . . ?
N2 N3 C4 173.5(2) . . . ?
N2 N3 C6 110.3(8) . . . ?
N2 N3 H1 52.5 . . . no
N2 N3 H1 148.4 . . . no
N2 N3 H1 65.3 . . . no
N2 N3 H3 76.2 . . . no
N2 N3 H3 153.2 . . . no
N2 N3 H4 111.4 . . . no
N2 N3 H5 46.3 . . . no
N2 N3 H5 79.5 . . . no
N2 N3 H5 112.8 . . . no
N2 N3 H5 56.0 . . . no
N2 N3 H6 79.4 . . . no
N2 N3 H6 118.8 . . . no
N2 N3 H10 96.0 . . . no
N2 N3 N2 97.1(6) 4 4 4 ?
N2 N3 C1 114.9(6) 4 4 4 ?
N2 N3 C1 114.9(6) 4 4 4 ?
N2 N3 C2 75.7(7) 4 4 4 ?
N2 N3 C2 75.7(7) 4 4 4 ?
N2 N3 C3 70.1(6) 4 4 4 ?
N2 N3 C3 70.1(6) 4 4 4 ?
N2 N3 C4 87.2(7) 4 4 4 ?
N2 N3 C4 87.2(7) 4 4 4 ?
N2 N3 C6 36.49(11) 4 4 4 ?
N2 N3 H1 55.0 4 4 4 no
N2 N3 H1 55.0 4 4 4 no
N2 N3 H1 91.6 4 4 4 no
N2 N3 H3 88.1 4 4 4 no
N2 N3 H3 88.1 4 4 4 no
N2 N3 H4 40.6 4 4 4 no
N2 N3 H5 53.9 4 4 4 no
N2 N3 H5 134.4 4 4 4 no
N2 N3 H5 53.9 4 4 4 no
N2 N3 H5 134.4 4 4 4 no
N2 N3 H6 136.8 4 4 4 no
N2 N3 H6 136.8 4 4 4 no
N2 N3 H10 2.6 4 4 4 no
N2 N3 C1 133.1(2) 1_545 1_545 1_545 ?
N2 N3 C1 22.4(2) 1_545 1_545 1_545 ?
N2 N3 C2 136.4(2) 1_545 1_545 1_545 ?
N2 N3 C2 22.15(13) 1_545 1_545 1_545 ?
N2 N3 C3 156.1(2) 1_545 1_545 1_545 ?
N2 N3 C3 39.12(12) 1_545 1_545 1_545 ?
N2 N3 C4 173.5(2) 1_545 1_545 1_545 ?
N2 N3 C4 45.60(12) 1_545 1_545 1_545 ?
N2 N3 C6 110.3(8) 1_545 1_545 1_545 ?
N2 N3 H1 148.4 1_545 1_545 1_545 no
N2 N3 H1 52.5 1_545 1_545 1_545 no
N2 N3 H1 65.3 1_545 1_545 1_545 no
N2 N3 H3 153.2 1_545 1_545 1_545 no
N2 N3 H3 76.2 1_545 1_545 1_545 no
N2 N3 H4 111.4 1_545 1_545 1_545 no
N2 N3 H5 112.8 1_545 1_545 1_545 no
N2 N3 H5 56.0 1_545 1_545 1_545 no
N2 N3 H5 46.3 1_545 1_545 1_545 no
N2 N3 H5 79.5 1_545 1_545 1_545 no
N2 N3 H6 118.8 1_545 1_545 1_545 no
N2 N3 H6 79.4 1_545 1_545 1_545 no
N2 N3 H10 96.0 1_545 1_545 1_545 no
C1 N3 C1 126.2(2) . . . ?
C1 N3 C2 40.1(2) . . . ?
C1 N3 C2 150.3(2) . . . ?
C1 N3 C3 47.0(1) . . . ?
C1 N3 C3 172.2(2) . . . ?
C1 N3 C4 40.4(2) . . . ?
C1 N3 C4 156.1(2) . . . ?
C1 N3 C6 115.9(8) . . . ?
C1 N3 H1 62.6 . . . no
C1 N3 H1 169.8 . . . no
C1 N3 H1 79.9 . . . no
C1 N3 H3 65.4 . . . no
C1 N3 H3 134.5 . . . no
C1 N3 H4 115.3 . . . no
C1 N3 H5 68.0 . . . no
C1 N3 H5 77.2 . . . no
C1 N3 H5 133.9 . . . no
C1 N3 H5 53.6 . . . no
C1 N3 H6 57.2 . . . no
C1 N3 H6 96.7 . . . no
C1 N3 H10 114.4 . . . no
C1 N3 C2 150.3(2) 1_545 1_545 1_545 ?
C1 N3 C2 40.1(2) 1_545 1_545 1_545 ?
C1 N3 C3 172.2(2) 1_545 1_545 1_545 ?
C1 N3 C3 47.0(1) 1_545 1_545 1_545 ?
C1 N3 C4 156.1(2) 1_545 1_545 1_545 ?
C1 N3 C4 40.4(2) 1_545 1_545 1_545 ?
C1 N3 C6 115.9(8) 1_545 1_545 1_545 ?
C1 N3 H1 169.8 1_545 1_545 1_545 no
C1 N3 H1 62.6 1_545 1_545 1_545 no
C1 N3 H1 79.9 1_545 1_545 1_545 no
C1 N3 H3 134.5 1_545 1_545 1_545 no
C1 N3 H3 65.4 1_545 1_545 1_545 no
C1 N3 H4 115.3 1_545 1_545 1_545 no
C1 N3 H5 133.9 1_545 1_545 1_545 no
C1 N3 H5 53.6 1_545 1_545 1_545 no
C1 N3 H5 68.0 1_545 1_545 1_545 no
C1 N3 H5 77.2 1_545 1_545 1_545 no
C1 N3 H6 96.7 1_545 1_545 1_545 no
C1 N3 H6 57.2 1_545 1_545 1_545 no
C1 N3 H10 114.4 1_545 1_545 1_545 no
C2 N3 C2 132.6(2) . . . ?
C2 N3 C3 22.73(11) . . . ?
C2 N3 C3 142.7(2) . . . ?
C2 N3 C4 40.11(13) . . . ?
C2 N3 C4 162.9(2) . . . ?
C2 N3 C6 89.4(9) . . . ?
C2 N3 H1 32.4 . . . no
C2 N3 H1 129.7 . . . no
C2 N3 H1 71.9 . . . no
C2 N3 H3 70.4 . . . no
C2 N3 H3 144.4 . . . no
C2 N3 H4 91.1 . . . no
C2 N3 H5 30.0 . . . no
C2 N3 H5 98.5 . . . no
C2 N3 H5 103.3 . . . no
C2 N3 H5 76.4 . . . no
C2 N3 H6 91.4 . . . no
C2 N3 H6 134.5 . . . no
C2 N3 H10 74.9 . . . no
C2 N3 C3 142.7(2) 1_545 1_545 1_545 ?
C2 N3 C3 22.73(11) 1_545 1_545 1_545 ?
C2 N3 C4 162.9(2) 1_545 1_545 1_545 ?
C2 N3 C4 40.11(13) 1_545 1_545 1_545 ?
C2 N3 C6 89.4(9) 1_545 1_545 1_545 ?
C2 N3 H1 129.7 1_545 1_545 1_545 no
C2 N3 H1 32.4 1_545 1_545 1_545 no
C2 N3 H1 71.9 1_545 1_545 1_545 no
C2 N3 H3 144.4 1_545 1_545 1_545 no
C2 N3 H3 70.4 1_545 1_545 1_545 no
C2 N3 H4 91.1 1_545 1_545 1_545 no
C2 N3 H5 103.3 1_545 1_545 1_545 no
C2 N3 H5 76.4 1_545 1_545 1_545 no
C2 N3 H5 30.0 1_545 1_545 1_545 no
C2 N3 H5 98.5 1_545 1_545 1_545 no
C2 N3 H6 134.5 1_545 1_545 1_545 no
C2 N3 H6 91.4 1_545 1_545 1_545 no
C2 N3 H10 74.9 1_545 1_545 1_545 no
C3 N3 C3 139.4(2) . . . ?
C3 N3 C4 23.1(2) . . . ?
C3 N3 C4 147.4(2) . . . ?
C3 N3 C6 71.8(9) . . . ?
C3 N3 H1 15.6 . . . no
C3 N3 H1 123.8 . . . no
C3 N3 H1 94.3 . . . no
C3 N3 H3 49.5 . . . no
C3 N3 H3 121.7 . . . no
C3 N3 H4 72.5 . . . no
C3 N3 H5 43.3 . . . no
C3 N3 H5 118.6 . . . no
C3 N3 H5 113.3 . . . no
C3 N3 H5 95.0 . . . no
C3 N3 H6 82.2 . . . no
C3 N3 H6 123.9 . . . no
C3 N3 H10 70.3 . . . no
C3 N3 C4 147.4(2) 1_545 1_545 1_545 ?
C3 N3 C4 23.1(2) 1_545 1_545 1_545 ?
C3 N3 C6 71.8(9) 1_545 1_545 1_545 ?
C3 N3 H1 123.8 1_545 1_545 1_545 no
C3 N3 H1 15.6 1_545 1_545 1_545 no
C3 N3 H1 94.3 1_545 1_545 1_545 no
C3 N3 H3 121.7 1_545 1_545 1_545 no
C3 N3 H3 49.5 1_545 1_545 1_545 no
C3 N3 H4 72.5 1_545 1_545 1_545 no
C3 N3 H5 113.3 1_545 1_545 1_545 no
C3 N3 H5 95.0 1_545 1_545 1_545 no
C3 N3 H5 43.3 1_545 1_545 1_545 no
C3 N3 H5 118.6 1_545 1_545 1_545 no
C3 N3 H6 123.9 1_545 1_545 1_545 no
C3 N3 H6 82.2 1_545 1_545 1_545 no
C3 N3 H10 70.3 1_545 1_545 1_545 no
C4 N3 C4 139.9(2) . . . ?
C4 N3 C6 76.0(9) . . . ?
C4 N3 H1 33.8 . . . no
C4 N3 H1 133.7 . . . no
C4 N3 H1 109.9 . . . no
C4 N3 H3 31.3 . . . no
C4 N3 H3 108.9 . . . no
C4 N3 H4 75.0 . . . no
C4 N3 H5 66.0 . . . no
C4 N3 H5 117.5 . . . no
C4 N3 H5 135.8 . . . no
C4 N3 H5 94.0 . . . no
C4 N3 H6 59.6 . . . no
C4 N3 H6 100.8 . . . no
C4 N3 H10 88.1 . . . no
C4 N3 C6 76.0(9) 1_545 1_545 1_545 ?
C4 N3 H1 133.7 1_545 1_545 1_545 no
C4 N3 H1 33.8 1_545 1_545 1_545 no
C4 N3 H1 109.9 1_545 1_545 1_545 no
C4 N3 H3 108.9 1_545 1_545 1_545 no
C4 N3 H3 31.3 1_545 1_545 1_545 no
C4 N3 H4 75.0 1_545 1_545 1_545 no
C4 N3 H5 135.8 1_545 1_545 1_545 no
C4 N3 H5 94.0 1_545 1_545 1_545 no
C4 N3 H5 66.0 1_545 1_545 1_545 no
C4 N3 H5 117.5 1_545 1_545 1_545 no
C4 N3 H6 100.8 1_545 1_545 1_545 no
C4 N3 H6 59.6 1_545 1_545 1_545 no
C4 N3 H10 88.1 1_545 1_545 1_545 no
C6 N3 H1 57.7 4 4 4 no
C6 N3 H1 57.7 4 4 4 no
C6 N3 H1 128.1 4 4 4 no
C6 N3 H3 60.7 4 4 4 no
C6 N3 H3 60.7 4 4 4 no
C6 N3 H4 4.1 4 4 4 no
C6 N3 H5 81.3 4 4 4 no
C6 N3 H5 165.7 4 4 4 no
C6 N3 H5 81.3 4 4 4 no
C6 N3 H5 165.7 4 4 4 no
C6 N3 H6 104.1 4 4 4 no
C6 N3 H6 104.1 4 4 4 no
C6 N3 H10 39.1 4 4 4 no
H1 N3 H1 108.2 . . . no
H1 N3 H1 97.9 . . . no
H1 N3 H3 51.5 . . . no
H1 N3 H3 113.2 . . . no
H1 N3 H4 59.0 . . . no
H1 N3 H5 40.8 . . . no
H1 N3 H5 130.8 . . . no
H1 N3 H5 102.3 . . . no
H1 N3 H5 108.4 . . . no
H1 N3 H6 92.8 . . . no
H1 N3 H6 130.4 . . . no
H1 N3 H10 55.4 . . . no
H1 N3 H1 97.9 1_545 1_545 1_545 no
H1 N3 H3 113.2 1_545 1_545 1_545 no
H1 N3 H3 51.5 1_545 1_545 1_545 no
H1 N3 H4 59.0 1_545 1_545 1_545 no
H1 N3 H5 102.3 1_545 1_545 1_545 no
H1 N3 H5 108.4 1_545 1_545 1_545 no
H1 N3 H5 40.8 1_545 1_545 1_545 no
H1 N3 H5 130.8 1_545 1_545 1_545 no
H1 N3 H6 130.4 1_545 1_545 1_545 no
H1 N3 H6 92.8 1_545 1_545 1_545 no
H1 N3 H10 55.4 1_545 1_545 1_545 no
H1 N3 H3 141.2 4_554 4_554 4_554 no
H1 N3 H3 141.2 4_554 4_554 4_554 no
H1 N3 H4 132.2 4_554 4_554 4_554 no
H1 N3 H5 58.3 4_554 4_554 4_554 no
H1 N3 H5 45.4 4_554 4_554 4_554 no
H1 N3 H5 58.3 4_554 4_554 4_554 no
H1 N3 H5 45.4 4_554 4_554 4_554 no
H1 N3 H6 123.7 4_554 4_554 4_554 no
H1 N3 H6 123.7 4_554 4_554 4_554 no
H1 N3 H10 89.0 4_554 4_554 4_554 no
H3 N3 H3 77.7 . . . no
H3 N3 H4 57.8 . . . no
H3 N3 H5 91.5 . . . no
H3 N3 H5 133.3 . . . no
H3 N3 H5 141.0 . . . no
H3 N3 H5 115.1 . . . no
H3 N3 H6 49.0 . . . no
H3 N3 H6 78.9 . . . no
H3 N3 H10 90.1 . . . no
H3 N3 H4 57.8 7_545 7_545 7_545 no
H3 N3 H5 141.0 7_545 7_545 7_545 no
H3 N3 H5 115.1 7_545 7_545 7_545 no
H3 N3 H5 91.5 7_545 7_545 7_545 no
H3 N3 H5 133.3 7_545 7_545 7_545 no
H3 N3 H6 78.9 7_545 7_545 7_545 no
H3 N3 H6 49.0 7_545 7_545 7_545 no
H3 N3 H10 90.1 7_545 7_545 7_545 no
H4 N3 H5 84.6 4 4 4 no
H4 N3 H5 167.4 4 4 4 no
H4 N3 H5 84.6 4 4 4 no
H4 N3 H5 167.4 4 4 4 no
H4 N3 H6 100.3 4 4 4 no
H4 N3 H6 100.3 4 4 4 no
H4 N3 H10 43.3 4 4 4 no
H5 N3 H5 99.6 . . . no
H5 N3 H5 73.5 . . . no
H5 N3 H5 85.3 . . . no
H5 N3 H6 121.4 . . . no
H5 N3 H6 164.5 . . . no
H5 N3 H10 52.1 . . . no
H5 N3 H5 85.3 6_544 6_544 6_544 no
H5 N3 H5 24.1 6_544 6_544 6_544 no
H5 N3 H6 87.7 6_544 6_544 6_544 no
H5 N3 H6 78.8 6_544 6_544 6_544 no
H5 N3 H10 131.9 6_544 6_544 6_544 no
H5 N3 H5 99.6 7_545 7_545 7_545 no
H5 N3 H6 164.5 7_545 7_545 7_545 no
H5 N3 H6 121.4 7_545 7_545 7_545 no
H5 N3 H10 52.1 7_545 7_545 7_545 no
H5 N3 H6 78.8 4_554 4_554 4_554 no
H5 N3 H6 87.7 4_554 4_554 4_554 no
H5 N3 H10 131.9 4_554 4_554 4_554 no
H6 N3 H6 43.4 . . . no
H6 N3 H10 139.0 . . . no
H6 N3 H10 139.0 7_545 7_545 7_545 no
O1 C1 O3 97.4(9) . . . ?
O1 C1 O3 97.4(9) . . . ?
O1 C1 O4 73.6(3) . . . ?
O1 C1 N1 122.2(4) . . . ?
O1 C1 N2 123.6(5) . . . ?
O1 C1 N3 116.8(7) . . . ?
O1 C1 N3 116.8(7) . . . ?
O1 C1 C2 150.8(4) . . . ?
O1 C1 C3 180.0(4) . . . ?
O1 C1 C4 150.8(4) . . . ?
O1 C1 C5 139.2(4) . . . ?
O1 C1 C6 137.6(4) . . . ?
O1 C1 C7 89.9(3) . . . ?
O1 C1 C8 83.8(4) . . . ?
O1 C1 C8 83.8(4) . . . ?
O1 C1 H1 178.9 . . . no
O1 C1 H2 19.1 . . . no
O1 C1 H4 123.1 . . . no
O1 C1 H5 58.8 . . . no
O1 C1 H5 58.8 . . . no
O1 C1 H6 88.1 . . . no
O1 C1 H6 88.1 . . . no
O1 C1 H10 98.3 . . . no
O3 C1 O3 165.1(2) . . . ?
O3 C1 O4 92.7(7) . . . ?
O3 C1 N1 85.5(8) . . . ?
O3 C1 N2 86.4(2) . . . ?
O3 C1 N3 19.5(2) . . . ?
O3 C1 N3 145.6(3) . . . ?
O3 C1 C2 83.8(6) . . . ?
O3 C1 C3 82.6(9) . . . ?
O3 C1 C4 83.2(10) . . . ?
O3 C1 C5 84.0(10) . . . ?
O3 C1 C6 84.9(4) . . . ?
O3 C1 C7 89.4(4) . . . ?
O3 C1 C8 69.4(3) . . . ?
O3 C1 C8 111.1(3) . . . ?
O3 C1 H1 82.6 . . . no
O3 C1 H2 97.2 . . . no
O3 C1 H4 86.5 . . . no
O3 C1 H5 50.9 . . . no
O3 C1 H5 140.8 . . . no
O3 C1 H6 52.7 . . . no
O3 C1 H6 126.7 . . . no
O3 C1 H10 89.5 . . . no
O3 C1 O4 92.7(7) 1_565 1_565 1_565 ?
O3 C1 N1 85.5(8) 1_565 1_565 1_565 ?
O3 C1 N2 86.4(2) 1_565 1_565 1_565 ?
O3 C1 N3 145.6(3) 1_565 1_565 1_565 ?
O3 C1 N3 19.5(2) 1_565 1_565 1_565 ?
O3 C1 C2 83.8(6) 1_565 1_565 1_565 ?
O3 C1 C3 82.6(9) 1_565 1_565 1_565 ?
O3 C1 C4 83.2(10) 1_565 1_565 1_565 ?
O3 C1 C5 84.0(10) 1_565 1_565 1_565 ?
O3 C1 C6 84.9(4) 1_565 1_565 1_565 ?
O3 C1 C7 89.4(4) 1_565 1_565 1_565 ?
O3 C1 C8 111.1(3) 1_565 1_565 1_565 ?
O3 C1 C8 69.4(3) 1_565 1_565 1_565 ?
O3 C1 H1 82.6 1_565 1_565 1_565 no
O3 C1 H2 97.2 1_565 1_565 1_565 no
O3 C1 H4 86.5 1_565 1_565 1_565 no
O3 C1 H5 140.8 1_565 1_565 1_565 no
O3 C1 H5 50.9 1_565 1_565 1_565 no
O3 C1 H6 126.7 1_565 1_565 1_565 no
O3 C1 H6 52.7 1_565 1_565 1_565 no
O3 C1 H10 89.5 1_565 1_565 1_565 no
O4 C1 N1 164.1(3) 4_554 4_554 4_554 ?
O4 C1 N2 50.0(3) 4_554 4_554 4_554 ?
O4 C1 N3 99.2(6) 4_554 4_554 4_554 ?
O4 C1 N3 99.2(6) 4_554 4_554 4_554 ?
O4 C1 C2 77.2(2) 4_554 4_554 4_554 ?
O4 C1 C3 106.3(2) 4_554 4_554 4_554 ?
O4 C1 C4 135.5(2) 4_554 4_554 4_554 ?
O4 C1 C5 147.2(2) 4_554 4_554 4_554 ?
O4 C1 C6 63.97(13) 4_554 4_554 4_554 ?
O4 C1 C7 163.5(3) 4_554 4_554 4_554 ?
O4 C1 C8 149.2(3) 4_554 4_554 4_554 ?
O4 C1 C8 149.2(3) 4_554 4_554 4_554 ?
O4 C1 H1 105.3 4_554 4_554 4_554 no
O4 C1 H2 54.5 4_554 4_554 4_554 no
O4 C1 H4 49.4 4_554 4_554 4_554 no
O4 C1 H5 52.7 4_554 4_554 4_554 no
O4 C1 H5 52.7 4_554 4_554 4_554 no
O4 C1 H6 138.8 4_554 4_554 4_554 no
O4 C1 H6 138.8 4_554 4_554 4_554 no
O4 C1 H10 24.6 4_554 4_554 4_554 no
N1 C1 N2 114.2(5) . . . ?
N1 C1 N3 74.3(7) . . . ?
N1 C1 N3 74.3(7) . . . ?
N1 C1 C2 87.0(3) . . . ?
N1 C1 C3 57.8(3) . . . ?
N1 C1 C4 28.6(2) . . . ?
N1 C1 C5 16.9(2) . . . ?
N1 C1 C6 100.2(3) . . . ?
N1 C1 C7 32.4(2) . . . ?
N1 C1 C8 43.4(4) . . . ?
N1 C1 C8 43.4(4) . . . ?
N1 C1 H1 58.8 . . . no
N1 C1 H2 141.3 . . . no
N1 C1 H4 114.7 . . . no
N1 C1 H5 133.0 . . . no
N1 C1 H5 133.0 . . . no
N1 C1 H6 49.1 . . . no
N1 C1 H6 49.1 . . . no
N1 C1 H10 139.5 . . . no
N2 C1 N3 77.3(2) . . . ?
N2 C1 N3 77.3(2) . . . ?
N2 C1 C2 27.2(2) . . . ?
N2 C1 C3 56.4(3) . . . ?
N2 C1 C4 85.6(3) . . . ?
N2 C1 C5 97.2(3) . . . ?
N2 C1 C6 14.0(2) . . . ?
N2 C1 C7 146.6(4) . . . ?
N2 C1 C8 146.3(4) . . . ?
N2 C1 C8 146.3(4) . . . ?
N2 C1 H1 55.3 . . . no
N2 C1 H2 104.5 . . . no
N2 C1 H4 0.5 . . . no
N2 C1 H5 83.5 . . . no
N2 C1 H5 83.5 . . . no
N2 C1 H6 132.8 . . . no
N2 C1 H6 132.8 . . . no
N2 C1 H10 25.3 . . . no
N3 C1 N3 126.2(2) . . . ?
N3 C1 C2 67.9(4) . . . ?
N3 C1 C3 63.2(7) . . . ?
N3 C1 C4 65.7(8) . . . ?
N3 C1 C5 68.6(8) . . . ?
N3 C1 C6 72.0(3) . . . ?
N3 C1 C7 88.1(4) . . . ?
N3 C1 C8 72.4(3) . . . ?
N3 C1 C8 109.7(3) . . . ?
N3 C1 H1 63.2 . . . no
N3 C1 H2 116.0 . . . no
N3 C1 H4 77.5 . . . no
N3 C1 H5 67.6 . . . no
N3 C1 H5 151.9 . . . no
N3 C1 H6 56.3 . . . no
N3 C1 H6 121.9 . . . no
N3 C1 H10 88.3 . . . no
N3 C1 C2 67.9(4) 1_565 1_565 1_565 ?
N3 C1 C3 63.2(7) 1_565 1_565 1_565 ?
N3 C1 C4 65.7(8) 1_565 1_565 1_565 ?
N3 C1 C5 68.6(8) 1_565 1_565 1_565 ?
N3 C1 C6 72.0(3) 1_565 1_565 1_565 ?
N3 C1 C7 88.1(4) 1_565 1_565 1_565 ?
N3 C1 C8 109.7(3) 1_565 1_565 1_565 ?
N3 C1 C8 72.4(3) 1_565 1_565 1_565 ?
N3 C1 H1 63.2 1_565 1_565 1_565 no
N3 C1 H2 116.0 1_565 1_565 1_565 no
N3 C1 H4 77.5 1_565 1_565 1_565 no
N3 C1 H5 151.9 1_565 1_565 1_565 no
N3 C1 H5 67.6 1_565 1_565 1_565 no
N3 C1 H6 121.9 1_565 1_565 1_565 no
N3 C1 H6 56.3 1_565 1_565 1_565 no
N3 C1 H10 88.3 1_565 1_565 1_565 no
C2 C1 C3 29.2(2) . . . ?
C2 C1 C4 58.4(2) . . . ?
C2 C1 C5 70.0(2) . . . ?
C2 C1 C6 13.2(2) . . . ?
C2 C1 C7 119.3(3) . . . ?
C2 C1 C8 123.2(4) . . . ?
C2 C1 C8 123.2(4) . . . ?
C2 C1 H1 28.1 . . . no
C2 C1 H2 131.7 . . . no
C2 C1 H4 27.7 . . . no
C2 C1 H5 102.6 . . . no
C2 C1 H5 102.6 . . . no
C2 C1 H6 114.6 . . . no
C2 C1 H6 114.6 . . . no
C2 C1 H10 52.5 . . . no
C3 C1 C4 29.2(2) . . . ?
C3 C1 C5 40.9(2) . . . ?
C3 C1 C6 42.4(2) . . . ?
C3 C1 C7 90.2(2) . . . ?
C3 C1 C8 96.3(4) . . . ?
C3 C1 C8 96.3(4) . . . ?
C3 C1 H1 1.0 . . . no
C3 C1 H2 160.9 . . . no
C3 C1 H4 56.9 . . . no
C3 C1 H5 121.2 . . . no
C3 C1 H5 121.2 . . . no
C3 C1 H6 91.9 . . . no
C3 C1 H6 91.9 . . . no
C3 C1 H10 81.7 . . . no
C4 C1 C5 11.7(2) . . . ?
C4 C1 C6 71.6(2) . . . ?
C4 C1 C7 61.0(2) . . . ?
C4 C1 C8 69.1(4) . . . ?
C4 C1 C8 69.1(4) . . . ?
C4 C1 H1 30.2 . . . no
C4 C1 H2 169.9 . . . no
C4 C1 H4 86.1 . . . no
C4 C1 H5 133.3 . . . no
C4 C1 H5 133.3 . . . no
C4 C1 H6 69.0 . . . no
C4 C1 H6 69.0 . . . no
C4 C1 H10 110.9 . . . no
C5 C1 C6 83.2(2) . . . ?
C5 C1 C7 49.3(2) . . . ?
C5 C1 C8 58.4(4) . . . ?
C5 C1 C8 58.4(4) . . . ?
C5 C1 H1 41.9 . . . no
C5 C1 H2 158.3 . . . no
C5 C1 H4 97.8 . . . no
C5 C1 H5 134.8 . . . no
C5 C1 H5 134.8 . . . no
C5 C1 H6 60.4 . . . no
C5 C1 H6 60.4 . . . no
C5 C1 H10 122.6 . . . no
C6 C1 C7 132.5(3) . . . ?
C6 C1 C8 134.9(4) . . . ?
C6 C1 C8 134.9(4) . . . ?
C6 C1 H1 41.3 . . . no
C6 C1 H2 118.5 . . . no
C6 C1 H4 14.5 . . . no
C6 C1 H5 93.4 . . . no
C6 C1 H5 93.4 . . . no
C6 C1 H6 124.0 . . . no
C6 C1 H6 124.0 . . . no
C6 C1 H10 39.3 . . . no
C7 C1 C8 22.0(2) . . . ?
C7 C1 C8 22.0(2) . . . ?
C7 C1 H1 91.2 . . . no
C7 C1 H2 109.0 . . . no
C7 C1 H4 147.1 . . . no
C7 C1 H5 118.6 . . . no
C7 C1 H5 118.6 . . . no
C7 C1 H6 37.4 . . . no
C7 C1 H6 37.4 . . . no
C7 C1 H10 171.9 . . . no
C8 C1 C8 42.0(2) . . . ?
C8 C1 H1 97.2 . . . no
C8 C1 H2 101.6 . . . no
C8 C1 H4 146.7 . . . no
C8 C1 H5 97.7 . . . no
C8 C1 H5 130.0 . . . no
C8 C1 H6 16.8 . . . no
C8 C1 H6 58.5 . . . no
C8 C1 H10 158.9 . . . no
C8 C1 H1 97.2 7 7 7 no
C8 C1 H2 101.6 7 7 7 no
C8 C1 H4 146.7 7 7 7 no
C8 C1 H5 130.0 7 7 7 no
C8 C1 H5 97.7 7 7 7 no
C8 C1 H6 58.5 7 7 7 no
C8 C1 H6 16.8 7 7 7 no
C8 C1 H10 158.9 7 7 7 no
H1 C1 H2 159.8 . . . no
H1 C1 H4 55.9 . . . no
H1 C1 H5 120.6 . . . no
H1 C1 H5 120.6 . . . no
H1 C1 H6 92.7 . . . no
H1 C1 H6 92.7 . . . no
H1 C1 H10 80.7 . . . no
H2 C1 H4 104.0 1_554 1_554 1_554 no
H2 C1 H5 49.8 1_554 1_554 1_554 no
H2 C1 H5 49.8 1_554 1_554 1_554 no
H2 C1 H6 103.2 1_554 1_554 1_554 no
H2 C1 H6 103.2 1_554 1_554 1_554 no
H2 C1 H10 79.2 1_554 1_554 1_554 no
H4 C1 H5 83.1 . . . no
H4 C1 H5 83.1 . . . no
H4 C1 H6 133.1 . . . no
H4 C1 H6 133.1 . . . no
H4 C1 H10 24.8 . . . no
H5 C1 H5 90.2 4_554 4_554 4_554 no
H5 C1 H6 86.2 4_554 4_554 4_554 no
H5 C1 H6 142.6 4_554 4_554 4_554 no
H5 C1 H10 66.4 4_554 4_554 4_554 no
H5 C1 H6 142.6 6_554 6_554 6_554 no
H5 C1 H6 86.2 6_554 6_554 6_554 no
H5 C1 H10 66.4 6_554 6_554 6_554 no
H6 C1 H6 74.7 . . . no
H6 C1 H10 142.2 . . . no
H6 C1 H10 142.2 7 7 7 no
O1 C2 O2 79.1(6) . . . ?
O1 C2 O2 87.1(1) . . . ?
O1 C2 O2 79.1(6) . . . ?
O1 C2 O3 58.2(6) . . . ?
O1 C2 O3 172.3(2) . . . ?
O1 C2 O3 58.2(6) . . . ?
O1 C2 O4 91.8(7) . . . ?
O1 C2 O4 54.84(10) . . . ?
O1 C2 O4 91.8(7) . . . ?
O1 C2 N1 40.34(12) . . . ?
O1 C2 N2 18.2(2) . . . ?
O1 C2 N3 74.9(7) . . . ?
O1 C2 N3 74.9(7) . . . ?
O1 C2 C1 9.7(2) . . . ?
O1 C2 C3 100.2(3) . . . ?
O1 C2 C4 70.4(2) . . . ?
O1 C2 C5 81.7(1) . . . ?
O1 C2 C6 135.0(4) . . . ?
O1 C2 H1 128.9 . . . no
O1 C2 H1 76.9 . . . no
O1 C2 H1 76.9 . . . no
O1 C2 H2 95.9 . . . no
O1 C2 H4 108.3 . . . no
O1 C2 H5 140.3 . . . no
O1 C2 H5 140.3 . . . no
O1 C2 H10 43.8 . . . no
O1 C2 H10 118.5 . . . no
O1 C2 H10 118.5 . . . no
O2 C2 O2 124.2(6) . . . ?
O2 C2 O2 105.9(2) . . . ?
O2 C2 O3 31.32(10) . . . ?
O2 C2 O3 96.4(7) . . . ?
O2 C2 O3 118.7(3) . . . ?
O2 C2 O4 32.7(2) . . . ?
O2 C2 O4 111.0(8) . . . ?
O2 C2 O4 138.3(2) . . . ?
O2 C2 N1 59.0(2) . . . ?
O2 C2 N2 89.9(7) . . . ?
O2 C2 N3 17.2(2) . . . ?
O2 C2 N3 120.4(2) . . . ?
O2 C2 C1 73.5(6) . . . ?
O2 C2 C3 58.0(7) . . . ?
O2 C2 C4 53.0(3) . . . ?
O2 C2 C5 53.6(4) . . . ?
O2 C2 C6 122.6(2) . . . ?
O2 C2 H1 70.9 . . . no
O2 C2 H1 64.6 . . . no
O2 C2 H1 155.5 . . . no
O2 C2 H2 56.7 . . . no
O2 C2 H4 127.1 . . . no
O2 C2 H5 96.1 . . . no
O2 C2 H5 138.7 . . . no
O2 C2 H10 105.0 . . . no
O2 C2 H10 42.8 . . . no
O2 C2 H10 126.6 . . . no
O2 C2 O2 124.2(6) 4_554 4_554 4_554 ?
O2 C2 O3 97.2(7) 4_554 4_554 4_554 ?
O2 C2 O3 100.62(13) 4_554 4_554 4_554 ?
O2 C2 O3 97.2(7) 4_554 4_554 4_554 ?
O2 C2 O4 95.4(7) 4_554 4_554 4_554 ?
O2 C2 O4 32.21(9) 4_554 4_554 4_554 ?
O2 C2 O4 95.4(7) 4_554 4_554 4_554 ?
O2 C2 N1 127.4(2) 4_554 4_554 4_554 ?
O2 C2 N2 68.8(3) 4_554 4_554 4_554 ?
O2 C2 N3 107.0(7) 4_554 4_554 4_554 ?
O2 C2 N3 107.0(7) 4_554 4_554 4_554 ?
O2 C2 C1 96.8(2) 4_554 4_554 4_554 ?
O2 C2 C3 172.8(3) 4_554 4_554 4_554 ?
O2 C2 C4 157.4(2) 4_554 4_554 4_554 ?
O2 C2 C5 168.8(2) 4_554 4_554 4_554 ?
O2 C2 C6 48.0(3) 4_554 4_554 4_554 ?
O2 C2 H1 144.1 4_554 4_554 4_554 no
O2 C2 H1 59.6 4_554 4_554 4_554 no
O2 C2 H1 59.6 4_554 4_554 4_554 no
O2 C2 H2 177.0 4_554 4_554 4_554 no
O2 C2 H4 21.3 4_554 4_554 4_554 no
O2 C2 H5 63.0 4_554 4_554 4_554 no
O2 C2 H5 63.0 4_554 4_554 4_554 no
O2 C2 H10 43.3 4_554 4_554 4_554 no
O2 C2 H10 107.6 4_554 4_554 4_554 no
O2 C2 H10 107.6 4_554 4_554 4_554 no
O2 C2 O3 118.7(3) 1_565 1_565 1_565 ?
O2 C2 O3 96.4(7) 1_565 1_565 1_565 ?
O2 C2 O3 31.32(10) 1_565 1_565 1_565 ?
O2 C2 O4 138.3(2) 1_565 1_565 1_565 ?
O2 C2 O4 111.0(8) 1_565 1_565 1_565 ?
O2 C2 O4 32.7(2) 1_565 1_565 1_565 ?
O2 C2 N1 59.0(2) 1_565 1_565 1_565 ?
O2 C2 N2 89.9(7) 1_565 1_565 1_565 ?
O2 C2 N3 120.4(2) 1_565 1_565 1_565 ?
O2 C2 N3 17.2(2) 1_565 1_565 1_565 ?
O2 C2 C1 73.5(6) 1_565 1_565 1_565 ?
O2 C2 C3 58.0(7) 1_565 1_565 1_565 ?
O2 C2 C4 53.0(3) 1_565 1_565 1_565 ?
O2 C2 C5 53.6(4) 1_565 1_565 1_565 ?
O2 C2 C6 122.6(2) 1_565 1_565 1_565 ?
O2 C2 H1 70.9 1_565 1_565 1_565 no
O2 C2 H1 155.5 1_565 1_565 1_565 no
O2 C2 H1 64.6 1_565 1_565 1_565 no
O2 C2 H2 56.7 1_565 1_565 1_565 no
O2 C2 H4 127.1 1_565 1_565 1_565 no
O2 C2 H5 138.7 1_565 1_565 1_565 no
O2 C2 H5 96.1 1_565 1_565 1_565 no
O2 C2 H10 105.0 1_565 1_565 1_565 no
O2 C2 H10 126.6 1_565 1_565 1_565 no
O2 C2 H10 42.8 1_565 1_565 1_565 no
O3 C2 O3 120.1(7) . . . ?
O3 C2 O3 113.5(2) . . . ?
O3 C2 O4 33.9(2) . . . ?
O3 C2 O4 79.7(8) . . . ?
O3 C2 O4 146.5(2) . . . ?
O3 C2 N1 60.00(10) . . . ?
O3 C2 N2 63.1(7) . . . ?
O3 C2 N3 18.24(13) . . . ?
O3 C2 N3 125.6(2) . . . ?
O3 C2 C1 57.0(4) . . . ?
O3 C2 C3 86.7(7) . . . ?
O3 C2 C4 71.3(5) . . . ?
O3 C2 C5 76.9(6) . . . ?
O3 C2 C6 118.7(2) . . . ?
O3 C2 H1 102.2 . . . no
O3 C2 H1 41.8 . . . no
O3 C2 H1 131.2 . . . no
O3 C2 H2 84.4 . . . no
O3 C2 H4 108.1 . . . no
O3 C2 H5 98.2 . . . no
O3 C2 H5 144.9 . . . no
O3 C2 H10 74.1 . . . no
O3 C2 H10 60.8 . . . no
O3 C2 H10 155.0 . . . no
O3 C2 O3 120.1(7) 4 4 4 ?
O3 C2 O4 87.5(8) 4 4 4 ?
O3 C2 O4 132.8(2) 4 4 4 ?
O3 C2 O4 87.5(8) 4 4 4 ?
O3 C2 N1 132.0(2) 4 4 4 ?
O3 C2 N2 169.4(3) 4 4 4 ?
O3 C2 N3 102.6(8) 4 4 4 ?
O3 C2 N3 102.6(8) 4 4 4 ?
O3 C2 C1 162.6(3) 4 4 4 ?
O3 C2 C3 72.1(3) 4 4 4 ?
O3 C2 C4 102.0(2) 4 4 4 ?
O3 C2 C5 90.6(2) 4 4 4 ?
O3 C2 C6 52.7(3) 4 4 4 ?
O3 C2 H1 43.5 4 4 4 no
O3 C2 H1 106.9 4 4 4 no
O3 C2 H1 106.9 4 4 4 no
O3 C2 H2 76.4 4 4 4 no
O3 C2 H4 79.3 4 4 4 no
O3 C2 H5 45.9 4 4 4 no
O3 C2 H5 45.9 4 4 4 no
O3 C2 H10 143.9 4 4 4 no
O3 C2 H10 59.3 4 4 4 no
O3 C2 H10 59.3 4 4 4 no
O3 C2 O4 146.5(2) 1_565 1_565 1_565 ?
O3 C2 O4 79.7(8) 1_565 1_565 1_565 ?
O3 C2 O4 33.9(2) 1_565 1_565 1_565 ?
O3 C2 N1 60.00(10) 1_565 1_565 1_565 ?
O3 C2 N2 63.1(7) 1_565 1_565 1_565 ?
O3 C2 N3 125.6(2) 1_565 1_565 1_565 ?
O3 C2 N3 18.24(13) 1_565 1_565 1_565 ?
O3 C2 C1 57.0(4) 1_565 1_565 1_565 ?
O3 C2 C3 86.7(7) 1_565 1_565 1_565 ?
O3 C2 C4 71.3(5) 1_565 1_565 1_565 ?
O3 C2 C5 76.9(6) 1_565 1_565 1_565 ?
O3 C2 C6 118.7(2) 1_565 1_565 1_565 ?
O3 C2 H1 102.2 1_565 1_565 1_565 no
O3 C2 H1 131.2 1_565 1_565 1_565 no
O3 C2 H1 41.8 1_565 1_565 1_565 no
O3 C2 H2 84.4 1_565 1_565 1_565 no
O3 C2 H4 108.1 1_565 1_565 1_565 no
O3 C2 H5 144.9 1_565 1_565 1_565 no
O3 C2 H5 98.2 1_565 1_565 1_565 no
O3 C2 H10 74.1 1_565 1_565 1_565 no
O3 C2 H10 155.0 1_565 1_565 1_565 no
O3 C2 H10 60.8 1_565 1_565 1_565 no
O4 C2 O4 95.4(10) . . . ?
O4 C2 O4 168.7(2) . . . ?
O4 C2 N1 87.89(13) . . . ?
O4 C2 N2 93.4(9) . . . ?
O4 C2 N3 21.30(8) . . . ?
O4 C2 N3 153.0(2) . . . ?
O4 C2 C1 90.8(6) . . . ?
O4 C2 C3 84.4(8) . . . ?
O4 C2 C4 85.6(4) . . . ?
O4 C2 C5 85.0(6) . . . ?
O4 C2 C6 92.53(11) . . . ?
O4 C2 H1 84.7 . . . no
O4 C2 H1 38.6 . . . no
O4 C2 H1 152.6 . . . no
O4 C2 H2 84.5 . . . no
O4 C2 H4 94.5 . . . no
O4 C2 H5 67.7 . . . no
O4 C2 H5 115.1 . . . no
O4 C2 H10 95.0 . . . no
O4 C2 H10 29.5 . . . no
O4 C2 H10 142.1 . . . no
O4 C2 O4 95.4(10) 4_554 4_554 4_554 ?
O4 C2 N1 95.2(2) 4_554 4_554 4_554 ?
O4 C2 N2 36.6(2) 4_554 4_554 4_554 ?
O4 C2 N3 95.7(9) 4_554 4_554 4_554 ?
O4 C2 N3 95.7(9) 4_554 4_554 4_554 ?
O4 C2 C1 64.6(2) 4_554 4_554 4_554 ?
O4 C2 C3 155.0(3) 4_554 4_554 4_554 ?
O4 C2 C4 125.2(2) 4_554 4_554 4_554 ?
O4 C2 C5 136.6(2) 4_554 4_554 4_554 ?
O4 C2 C6 80.2(3) 4_554 4_554 4_554 ?
O4 C2 H1 176.3 4_554 4_554 4_554 no
O4 C2 H1 57.7 4_554 4_554 4_554 no
O4 C2 H1 57.7 4_554 4_554 4_554 no
O4 C2 H2 150.8 4_554 4_554 4_554 no
O4 C2 H4 53.5 4_554 4_554 4_554 no
O4 C2 H5 92.2 4_554 4_554 4_554 no
O4 C2 H5 92.2 4_554 4_554 4_554 no
O4 C2 H10 11.0 4_554 4_554 4_554 no
O4 C2 H10 120.1 4_554 4_554 4_554 no
O4 C2 H10 120.1 4_554 4_554 4_554 no
O4 C2 N1 87.89(13) 1_565 1_565 1_565 ?
O4 C2 N2 93.4(9) 1_565 1_565 1_565 ?
O4 C2 N3 153.0(2) 1_565 1_565 1_565 ?
O4 C2 N3 21.30(8) 1_565 1_565 1_565 ?
O4 C2 C1 90.8(6) 1_565 1_565 1_565 ?
O4 C2 C3 84.4(8) 1_565 1_565 1_565 ?
O4 C2 C4 85.6(4) 1_565 1_565 1_565 ?
O4 C2 C5 85.0(6) 1_565 1_565 1_565 ?
O4 C2 C6 92.53(11) 1_565 1_565 1_565 ?
O4 C2 H1 84.7 1_565 1_565 1_565 no
O4 C2 H1 152.6 1_565 1_565 1_565 no
O4 C2 H1 38.6 1_565 1_565 1_565 no
O4 C2 H2 84.5 1_565 1_565 1_565 no
O4 C2 H4 94.5 1_565 1_565 1_565 no
O4 C2 H5 115.1 1_565 1_565 1_565 no
O4 C2 H5 67.7 1_565 1_565 1_565 no
O4 C2 H10 95.0 1_565 1_565 1_565 no
O4 C2 H10 142.1 1_565 1_565 1_565 no
O4 C2 H10 29.5 1_565 1_565 1_565 no
N1 C2 N2 58.6(3) . . . ?
N1 C2 N3 66.62(13) . . . ?
N1 C2 N3 66.62(13) . . . ?
N1 C2 C1 30.6(1) . . . ?
N1 C2 C3 59.8(3) . . . ?
N1 C2 C4 30.0(1) . . . ?
N1 C2 C5 41.4(1) . . . ?
N1 C2 C6 175.4(4) . . . ?
N1 C2 H1 88.5 . . . no
N1 C2 H1 98.5 . . . no
N1 C2 H1 98.5 . . . no
N1 C2 H2 55.6 . . . no
N1 C2 H4 148.7 . . . no
N1 C2 H5 155.1 . . . no
N1 C2 H5 155.1 . . . no
N1 C2 H10 84.1 . . . no
N1 C2 H10 100.6 . . . no
N1 C2 H10 100.6 . . . no
N2 C2 N3 81.3(8) . . . ?
N2 C2 N3 81.3(8) . . . ?
N2 C2 C1 28.0(2) . . . ?
N2 C2 C3 118.4(4) . . . ?
N2 C2 C4 88.6(3) . . . ?
N2 C2 C5 100.0(3) . . . ?
N2 C2 C6 116.8(5) . . . ?
N2 C2 H1 147.1 . . . no
N2 C2 H1 68.3 . . . no
N2 C2 H1 68.3 . . . no
N2 C2 H2 114.2 . . . no
N2 C2 H4 90.1 . . . no
N2 C2 H5 125.2 . . . no
N2 C2 H5 125.2 . . . no
N2 C2 H10 25.6 . . . no
N2 C2 H10 122.7 . . . no
N2 C2 H10 122.7 . . . no
N3 C2 N3 132.6(2) . . . ?
N3 C2 C1 72.0(6) . . . ?
N3 C2 C3 75.2(8) . . . ?
N3 C2 C4 67.9(4) . . . ?
N3 C2 C5 70.1(6) . . . ?
N3 C2 C6 113.62(10) . . . ?
N3 C2 H1 85.7 . . . no
N3 C2 H1 47.5 . . . no
N3 C2 H1 149.4 . . . no
N3 C2 H2 73.9 . . . no
N3 C2 H4 111.9 . . . no
N3 C2 H5 89.0 . . . no
N3 C2 H5 136.2 . . . no
N3 C2 H10 91.3 . . . no
N3 C2 H10 43.7 . . . no
N3 C2 H10 143.4 . . . no
N3 C2 C1 72.0(6) 1_565 1_565 1_565 ?
N3 C2 C3 75.2(8) 1_565 1_565 1_565 ?
N3 C2 C4 67.9(4) 1_565 1_565 1_565 ?
N3 C2 C5 70.1(6) 1_565 1_565 1_565 ?
N3 C2 C6 113.62(10) 1_565 1_565 1_565 ?
N3 C2 H1 85.7 1_565 1_565 1_565 no
N3 C2 H1 149.4 1_565 1_565 1_565 no
N3 C2 H1 47.5 1_565 1_565 1_565 no
N3 C2 H2 73.9 1_565 1_565 1_565 no
N3 C2 H4 111.9 1_565 1_565 1_565 no
N3 C2 H5 136.2 1_565 1_565 1_565 no
N3 C2 H5 89.0 1_565 1_565 1_565 no
N3 C2 H10 91.3 1_565 1_565 1_565 no
N3 C2 H10 143.4 1_565 1_565 1_565 no
N3 C2 H10 43.7 1_565 1_565 1_565 no
C1 C2 C3 90.5(3) . . . ?
C1 C2 C4 60.6(2) . . . ?
C1 C2 C5 72.0(2) . . . ?
C1 C2 C6 144.7(4) . . . ?
C1 C2 H1 119.1 . . . no
C1 C2 H1 82.0 . . . no
C1 C2 H1 82.0 . . . no
C1 C2 H2 86.2 . . . no
C1 C2 H4 118.1 . . . no
C1 C2 H5 147.3 . . . no
C1 C2 H5 147.3 . . . no
C1 C2 H10 53.5 . . . no
C1 C2 H10 115.1 . . . no
C1 C2 H10 115.1 . . . no
C3 C2 C4 29.8(3) . . . ?
C3 C2 C5 18.5(3) . . . ?
C3 C2 C6 124.8(5) . . . ?
C3 C2 H1 28.7 . . . no
C3 C2 H1 121.8 . . . no
C3 C2 H1 121.8 . . . no
C3 C2 H2 4.3 . . . no
C3 C2 H4 151.5 . . . no
C3 C2 H5 110.5 . . . no
C3 C2 H5 110.5 . . . no
C3 C2 H10 144.0 . . . no
C3 C2 H10 69.0 . . . no
C3 C2 H10 69.0 . . . no
C4 C2 C5 11.3(2) . . . ?
C4 C2 C6 154.6(4) . . . ?
C4 C2 H1 58.5 . . . no
C4 C2 H1 113.0 . . . no
C4 C2 H1 113.0 . . . no
C4 C2 H2 25.6 . . . no
C4 C2 H4 178.7 . . . no
C4 C2 H5 136.4 . . . no
C4 C2 H5 136.4 . . . no
C4 C2 H10 114.2 . . . no
C4 C2 H10 84.2 . . . no
C4 C2 H10 84.2 . . . no
C5 C2 C6 143.3(4) . . . ?
C5 C2 H1 47.1 . . . no
C5 C2 H1 117.2 . . . no
C5 C2 H1 117.2 . . . no
C5 C2 H2 14.2 . . . no
C5 C2 H4 169.9 . . . no
C5 C2 H5 126.9 . . . no
C5 C2 H5 126.9 . . . no
C5 C2 H10 125.5 . . . no
C5 C2 H10 78.1 . . . no
C5 C2 H10 78.1 . . . no
C6 C2 H1 96.1 . . . no
C6 C2 H1 79.0 . . . no
C6 C2 H1 79.0 . . . no
C6 C2 H2 129.1 . . . no
C6 C2 H4 26.7 . . . no
C6 C2 H5 26.6 . . . no
C6 C2 H5 26.6 . . . no
C6 C2 H10 91.2 . . . no
C6 C2 H10 81.9 . . . no
C6 C2 H10 81.9 . . . no
H1 C2 H1 121.8 . . . no
H1 C2 H1 121.8 . . . no
H1 C2 H2 32.9 . . . no
H1 C2 H4 122.8 . . . no
H1 C2 H5 84.4 . . . no
H1 C2 H5 84.4 . . . no
H1 C2 H10 172.7 . . . no
H1 C2 H10 58.9 . . . no
H1 C2 H10 58.9 . . . no
H1 C2 H1 114.0 4_554 4_554 4_554 no
H1 C2 H2 121.1 4_554 4_554 4_554 no
H1 C2 H4 66.5 4_554 4_554 4_554 no
H1 C2 H5 65.8 4_554 4_554 4_554 no
H1 C2 H5 105.5 4_554 4_554 4_554 no
H1 C2 H10 59.6 4_554 4_554 4_554 no
H1 C2 H10 63.0 4_554 4_554 4_554 no
H1 C2 H10 160.8 4_554 4_554 4_554 no
H1 C2 H2 121.1 4_564 4_564 4_564 no
H1 C2 H4 66.5 4_564 4_564 4_564 no
H1 C2 H5 105.5 4_564 4_564 4_564 no
H1 C2 H5 65.8 4_564 4_564 4_564 no
H1 C2 H10 59.6 4_564 4_564 4_564 no
H1 C2 H10 160.8 4_564 4_564 4_564 no
H1 C2 H10 63.0 4_564 4_564 4_564 no
H2 C2 H4 155.7 . . . no
H2 C2 H5 114.4 . . . no
H2 C2 H5 114.4 . . . no
H2 C2 H10 139.7 . . . no
H2 C2 H10 71.0 . . . no
H2 C2 H10 71.0 . . . no
H4 C2 H5 44.6 . . . no
H4 C2 H5 44.6 . . . no
H4 C2 H10 64.6 . . . no
H4 C2 H10 96.5 . . . no
H4 C2 H10 96.5 . . . no
H5 C2 H5 47.7 . . . no
H5 C2 H10 102.3 . . . no
H5 C2 H10 55.5 . . . no
H5 C2 H10 96.1 . . . no
H5 C2 H10 102.3 7 7 7 no
H5 C2 H10 96.1 7 7 7 no
H5 C2 H10 55.5 7 7 7 no
H10 C2 H10 122.5 . . . no
H10 C2 H10 122.5 . . . no
H10 C2 H10 112.9 4 4 4 no
O2 C3 O2 133.3(2) . . . ?
O2 C3 O3 32.1(3) . . . ?
O2 C3 O3 110.0(5) . . . ?
O2 C3 O3 128.8(3) . . . ?
O2 C3 O4 36.89(11) . . . ?
O2 C3 O4 99.6(9) . . . ?
O2 C3 O4 160.8(2) . . . ?
O2 C3 N1 70.6(6) . . . ?
O2 C3 N2 91.1(9) . . . ?
O2 C3 N3 20.59(9) . . . ?
O2 C3 N3 141.8(2) . . . ?
O2 C3 C1 79.6(9) . . . ?
O2 C3 C2 102.6(8) . . . ?
O2 C3 C4 66.69(12) . . . ?
O2 C3 C5 69.5(5) . . . ?
O2 C3 C6 110.5(5) . . . ?
O2 C3 C7 68.5(4) . . . ?
O2 C3 H1 101.6 . . . no
O2 C3 H2 75.3 . . . no
O2 C3 H3 54.0 . . . no
O2 C3 H3 83.4 . . . no
O2 C3 H4 107.8 . . . no
O2 C3 H4 35.1 . . . no
O2 C3 H4 136.0 . . . no
O2 C3 H5 95.5 . . . no
O2 C3 H5 128.9 . . . no
O2 C3 H10 94.7 . . . no
O2 C3 H10 47.9 . . . no
O2 C3 H10 165.5 . . . no
O2 C3 O3 128.8(3) 1_565 1_565 1_565 ?
O2 C3 O3 110.0(5) 1_565 1_565 1_565 ?
O2 C3 O3 32.1(3) 1_565 1_565 1_565 ?
O2 C3 O4 160.8(2) 1_565 1_565 1_565 ?
O2 C3 O4 99.6(9) 1_565 1_565 1_565 ?
O2 C3 O4 36.89(11) 1_565 1_565 1_565 ?
O2 C3 N1 70.6(6) 1_565 1_565 1_565 ?
O2 C3 N2 91.1(9) 1_565 1_565 1_565 ?
O2 C3 N3 141.8(2) 1_565 1_565 1_565 ?
O2 C3 N3 20.59(9) 1_565 1_565 1_565 ?
O2 C3 C1 79.6(9) 1_565 1_565 1_565 ?
O2 C3 C2 102.6(8) 1_565 1_565 1_565 ?
O2 C3 C4 66.69(12) 1_565 1_565 1_565 ?
O2 C3 C5 69.5(5) 1_565 1_565 1_565 ?
O2 C3 C6 110.5(5) 1_565 1_565 1_565 ?
O2 C3 C7 68.5(4) 1_565 1_565 1_565 ?
O2 C3 H1 101.6 1_565 1_565 1_565 no
O2 C3 H2 75.3 1_565 1_565 1_565 no
O2 C3 H3 83.4 1_565 1_565 1_565 no
O2 C3 H3 54.0 1_565 1_565 1_565 no
O2 C3 H4 107.8 1_565 1_565 1_565 no
O2 C3 H4 136.0 1_565 1_565 1_565 no
O2 C3 H4 35.1 1_565 1_565 1_565 no
O2 C3 H5 128.9 1_565 1_565 1_565 no
O2 C3 H5 95.5 1_565 1_565 1_565 no
O2 C3 H10 94.7 1_565 1_565 1_565 no
O2 C3 H10 165.5 1_565 1_565 1_565 no
O2 C3 H10 47.9 1_565 1_565 1_565 no
O3 C3 O3 120.5(3) . . . ?
O3 C3 O3 106.7(2) . . . ?
O3 C3 O4 32.3(3) . . . ?
O3 C3 O4 126.6(6) . . . ?
O3 C3 O4 132.8(3) . . . ?
O3 C3 N1 58.6(3) . . . ?
O3 C3 N2 59.1(7) . . . ?
O3 C3 N3 16.5(2) . . . ?
O3 C3 N3 123.1(3) . . . ?
O3 C3 C1 53.4(6) . . . ?
O3 C3 C2 73.3(6) . . . ?
O3 C3 C4 72.2(2) . . . ?
O3 C3 C5 90.1(4) . . . ?
O3 C3 C6 90.0(4) . . . ?
O3 C3 C7 62.8(2) . . . ?
O3 C3 H1 126.6 . . . no
O3 C3 H2 103.0 . . . no
O3 C3 H3 75.5 . . . no
O3 C3 H3 99.3 . . . no
O3 C3 H4 83.0 . . . no
O3 C3 H4 64.8 . . . no
O3 C3 H4 156.6 . . . no
O3 C3 H5 82.6 . . . no
O3 C3 H5 109.7 . . . no
O3 C3 H10 62.6 . . . no
O3 C3 H10 61.4 . . . no
O3 C3 H10 162.3 . . . no
O3 C3 O3 120.5(3) 4 4 4 ?
O3 C3 O4 88.3(5) 4 4 4 ?
O3 C3 O4 34.49(10) 4 4 4 ?
O3 C3 O4 88.3(5) 4 4 4 ?
O3 C3 N1 177.4(2) 4 4 4 ?
O3 C3 N2 117.8(2) 4 4 4 ?
O3 C3 N3 108.1(4) 4 4 4 ?
O3 C3 N3 108.1(4) 4 4 4 ?
O3 C3 C1 147.5(2) 4 4 4 ?
O3 C3 C2 87.1(3) 4 4 4 ?
O3 C3 C4 152.5(4) 4 4 4 ?
O3 C3 C5 121.5(2) 4 4 4 ?
O3 C3 C6 58.3(2) 4 4 4 ?
O3 C3 C7 171.7(2) 4 4 4 ?
O3 C3 H1 28.9 4 4 4 no
O3 C3 H2 99.5 4 4 4 no
O3 C3 H3 124.7 4 4 4 no
O3 C3 H3 124.7 4 4 4 no
O3 C3 H4 70.0 4 4 4 no
O3 C3 H4 80.6 4 4 4 no
O3 C3 H4 80.6 4 4 4 no
O3 C3 H5 50.0 4 4 4 no
O3 C3 H5 50.0 4 4 4 no
O3 C3 H10 108.7 4 4 4 no
O3 C3 H10 63.2 4 4 4 no
O3 C3 H10 63.2 4 4 4 no
O3 C3 O4 132.8(3) 1_565 1_565 1_565 ?
O3 C3 O4 126.6(6) 1_565 1_565 1_565 ?
O3 C3 O4 32.3(3) 1_565 1_565 1_565 ?
O3 C3 N1 58.6(3) 1_565 1_565 1_565 ?
O3 C3 N2 59.1(7) 1_565 1_565 1_565 ?
O3 C3 N3 123.1(3) 1_565 1_565 1_565 ?
O3 C3 N3 16.5(2) 1_565 1_565 1_565 ?
O3 C3 C1 53.4(6) 1_565 1_565 1_565 ?
O3 C3 C2 73.3(6) 1_565 1_565 1_565 ?
O3 C3 C4 72.2(2) 1_565 1_565 1_565 ?
O3 C3 C5 90.1(4) 1_565 1_565 1_565 ?
O3 C3 C6 90.0(4) 1_565 1_565 1_565 ?
O3 C3 C7 62.8(2) 1_565 1_565 1_565 ?
O3 C3 H1 126.6 1_565 1_565 1_565 no
O3 C3 H2 103.0 1_565 1_565 1_565 no
O3 C3 H3 99.3 1_565 1_565 1_565 no
O3 C3 H3 75.5 1_565 1_565 1_565 no
O3 C3 H4 83.0 1_565 1_565 1_565 no
O3 C3 H4 156.6 1_565 1_565 1_565 no
O3 C3 H4 64.8 1_565 1_565 1_565 no
O3 C3 H5 109.7 1_565 1_565 1_565 no
O3 C3 H5 82.6 1_565 1_565 1_565 no
O3 C3 H10 62.6 1_565 1_565 1_565 no
O3 C3 H10 162.3 1_565 1_565 1_565 no
O3 C3 H10 61.4 1_565 1_565 1_565 no
O4 C3 O4 98.8(9) . . . ?
O4 C3 O4 143.6(2) . . . ?
O4 C3 N1 90.9(6) . . . ?
O4 C3 N2 74.8(9) . . . ?
O4 C3 N3 21.58(13) . . . ?
O4 C3 N3 148.4(2) . . . ?
O4 C3 C1 81.8(8) . . . ?
O4 C3 C2 71.8(8) . . . ?
O4 C3 C4 99.8(2) . . . ?
O4 C3 C5 106.3(4) . . . ?
O4 C3 C6 73.8(4) . . . ?
O4 C3 C7 94.2(4) . . . ?
O4 C3 H1 97.2 . . . no
O4 C3 H2 108.1 . . . no
O4 C3 H3 90.9 . . . no
O4 C3 H3 120.2 . . . no
O4 C3 H4 72.4 . . . no
O4 C3 H4 50.4 . . . no
O4 C3 H4 162.3 . . . no
O4 C3 H5 59.0 . . . no
O4 C3 H5 92.1 . . . no
O4 C3 H10 73.4 . . . no
O4 C3 H10 31.5 . . . no
O4 C3 H10 147.4 . . . no
O4 C3 O4 98.8(9) 4 4 4 ?
O4 C3 N1 148.1(2) 4 4 4 ?
O4 C3 N2 152.3(2) 4 4 4 ?
O4 C3 N3 110.1(8) 4 4 4 ?
O4 C3 N3 110.1(8) 4 4 4 ?
O4 C3 C1 178.0(2) 4 4 4 ?
O4 C3 C2 121.6(3) 4 4 4 ?
O4 C3 C4 118.0(4) 4 4 4 ?
O4 C3 C5 87.0(2) 4 4 4 ?
O4 C3 C6 92.8(2) 4 4 4 ?
O4 C3 C7 137.2(2) 4 4 4 ?
O4 C3 H1 5.6 4 4 4 no
O4 C3 H2 65.0 4 4 4 no
O4 C3 H3 91.6 4 4 4 no
O4 C3 H3 91.6 4 4 4 no
O4 C3 H4 104.5 4 4 4 no
O4 C3 H4 64.5 4 4 4 no
O4 C3 H4 64.5 4 4 4 no
O4 C3 H5 82.6 4 4 4 no
O4 C3 H5 82.6 4 4 4 no
O4 C3 H10 143.2 4 4 4 no
O4 C3 H10 67.3 4 4 4 no
O4 C3 H10 67.3 4 4 4 no
O4 C3 N1 90.9(6) 1_565 1_565 1_565 ?
O4 C3 N2 74.8(9) 1_565 1_565 1_565 ?
O4 C3 N3 148.4(2) 1_565 1_565 1_565 ?
O4 C3 N3 21.58(13) 1_565 1_565 1_565 ?
O4 C3 C1 81.8(8) 1_565 1_565 1_565 ?
O4 C3 C2 71.8(8) 1_565 1_565 1_565 ?
O4 C3 C4 99.8(2) 1_565 1_565 1_565 ?
O4 C3 C5 106.3(4) 1_565 1_565 1_565 ?
O4 C3 C6 73.8(4) 1_565 1_565 1_565 ?
O4 C3 C7 94.2(4) 1_565 1_565 1_565 ?
O4 C3 H1 97.2 1_565 1_565 1_565 no
O4 C3 H2 108.1 1_565 1_565 1_565 no
O4 C3 H3 120.2 1_565 1_565 1_565 no
O4 C3 H3 90.9 1_565 1_565 1_565 no
O4 C3 H4 72.4 1_565 1_565 1_565 no
O4 C3 H4 162.3 1_565 1_565 1_565 no
O4 C3 H4 50.4 1_565 1_565 1_565 no
O4 C3 H5 92.1 1_565 1_565 1_565 no
O4 C3 H5 59.0 1_565 1_565 1_565 no
O4 C3 H10 73.4 1_565 1_565 1_565 no
O4 C3 H10 147.4 1_565 1_565 1_565 no
O4 C3 H10 31.5 1_565 1_565 1_565 no
N1 C3 N2 59.6(2) . . . ?
N1 C3 N3 71.5(5) . . . ?
N1 C3 N3 71.5(5) . . . ?
N1 C3 C1 29.9(1) . . . ?
N1 C3 C2 90.3(3) . . . ?
N1 C3 C4 30.1(3) . . . ?
N1 C3 C5 61.1(2) . . . ?
N1 C3 C6 119.1(3) . . . ?
N1 C3 C7 10.92(13) . . . ?
N1 C3 H1 153.7 . . . no
N1 C3 H2 83.1 . . . no
N1 C3 H3 57.7 . . . no
N1 C3 H3 57.7 . . . no
N1 C3 H4 107.4 . . . no
N1 C3 H4 100.7 . . . no
N1 C3 H4 100.7 . . . no
N1 C3 H5 127.6 . . . no
N1 C3 H5 127.6 . . . no
N1 C3 H10 68.7 . . . no
N1 C3 H10 116.8 . . . no
N1 C3 H10 116.8 . . . no
N2 C3 N3 73.6(9) . . . ?
N2 C3 N3 73.6(9) . . . ?
N2 C3 C1 29.7(1) . . . ?
N2 C3 C2 30.7(2) . . . ?
N2 C3 C4 89.7(4) . . . ?
N2 C3 C5 120.7(3) . . . ?
N2 C3 C6 59.5(2) . . . ?
N2 C3 C7 70.6(2) . . . ?
N2 C3 H1 146.7 . . . no
N2 C3 H2 142.7 . . . no
N2 C3 H3 115.2 . . . no
N2 C3 H3 115.2 . . . no
N2 C3 H4 47.7 . . . no
N2 C3 H4 122.5 . . . no
N2 C3 H4 122.5 . . . no
N2 C3 H5 70.9 . . . no
N2 C3 H5 70.9 . . . no
N2 C3 H10 9.1 . . . no
N2 C3 H10 103.4 . . . no
N2 C3 H10 103.4 . . . no
N3 C3 N3 139.4(2) . . . ?
N3 C3 C1 69.8(8) . . . ?
N3 C3 C2 82.0(8) . . . ?
N3 C3 C4 78.2(1) . . . ?
N3 C3 C5 88.2(5) . . . ?
N3 C3 C6 91.8(5) . . . ?
N3 C3 C7 73.4(3) . . . ?
N3 C3 H1 110.3 . . . no
N3 C3 H2 95.8 . . . no
N3 C3 H3 72.7 . . . no
N3 C3 H3 100.6 . . . no
N3 C3 H4 87.8 . . . no
N3 C3 H4 49.2 . . . no
N3 C3 H4 156.4 . . . no
N3 C3 H5 79.5 . . . no
N3 C3 H5 111.2 . . . no
N3 C3 H10 75.8 . . . no
N3 C3 H10 46.1 . . . no
N3 C3 H10 168.8 . . . no
N3 C3 C1 69.8(8) 1_565 1_565 1_565 ?
N3 C3 C2 82.0(8) 1_565 1_565 1_565 ?
N3 C3 C4 78.2(1) 1_565 1_565 1_565 ?
N3 C3 C5 88.2(5) 1_565 1_565 1_565 ?
N3 C3 C6 91.8(5) 1_565 1_565 1_565 ?
N3 C3 C7 73.4(3) 1_565 1_565 1_565 ?
N3 C3 H1 110.3 1_565 1_565 1_565 no
N3 C3 H2 95.8 1_565 1_565 1_565 no
N3 C3 H3 100.6 1_565 1_565 1_565 no
N3 C3 H3 72.7 1_565 1_565 1_565 no
N3 C3 H4 87.8 1_565 1_565 1_565 no
N3 C3 H4 156.4 1_565 1_565 1_565 no
N3 C3 H4 49.2 1_565 1_565 1_565 no
N3 C3 H5 111.2 1_565 1_565 1_565 no
N3 C3 H5 79.5 1_565 1_565 1_565 no
N3 C3 H10 75.8 1_565 1_565 1_565 no
N3 C3 H10 168.8 1_565 1_565 1_565 no
N3 C3 H10 46.1 1_565 1_565 1_565 no
C1 C3 C2 60.4(3) . . . ?
C1 C3 C4 60.0(3) . . . ?
C1 C3 C5 91.0(2) . . . ?
C1 C3 C6 89.2(2) . . . ?
C1 C3 C7 40.9(1) . . . ?
C1 C3 H1 176.4 . . . no
C1 C3 H2 113.1 . . . no
C1 C3 H3 86.5 . . . no
C1 C3 H3 86.5 . . . no
C1 C3 H4 77.4 . . . no
C1 C3 H4 114.7 . . . no
C1 C3 H4 114.7 . . . no
C1 C3 H5 99.2 . . . no
C1 C3 H5 99.2 . . . no
C1 C3 H10 38.8 . . . no
C1 C3 H10 113.2 . . . no
C1 C3 H10 113.2 . . . no
C2 C3 C4 120.4(5) . . . ?
C2 C3 C5 151.4(4) . . . ?
C2 C3 C6 28.8(3) . . . ?
C2 C3 C7 101.2(3) . . . ?
C2 C3 H1 116.0 . . . no
C2 C3 H2 173.4 . . . no
C2 C3 H3 144.0 . . . no
C2 C3 H3 144.0 . . . no
C2 C3 H4 17.1 . . . no
C2 C3 H4 120.9 . . . no
C2 C3 H4 120.9 . . . no
C2 C3 H5 42.2 . . . no
C2 C3 H5 42.2 . . . no
C2 C3 H10 21.6 . . . no
C2 C3 H10 90.2 . . . no
C2 C3 H10 90.2 . . . no
C4 C3 C5 31.0(3) . . . ?
C4 C3 C6 149.2(4) . . . ?
C4 C3 C7 19.2(3) . . . ?
C4 C3 H1 123.6 . . . no
C4 C3 H2 53.0 . . . no
C4 C3 H3 30.0 . . . no
C4 C3 H3 30.0 . . . no
C4 C3 H4 137.5 . . . no
C4 C3 H4 84.4 . . . no
C4 C3 H4 84.4 . . . no
C4 C3 H5 153.9 . . . no
C4 C3 H5 153.9 . . . no
C4 C3 H10 98.8 . . . no
C4 C3 H10 112.8 . . . no
C4 C3 H10 112.8 . . . no
C5 C3 C6 179.8(3) . . . ?
C5 C3 C7 50.2(2) . . . ?
C5 C3 H1 92.6 . . . no
C5 C3 H2 22.0 . . . no
C5 C3 H3 15.6 . . . no
C5 C3 H3 15.6 . . . no
C5 C3 H4 168.5 . . . no
C5 C3 H4 68.9 . . . no
C5 C3 H4 68.9 . . . no
C5 C3 H5 160.1 . . . no
C5 C3 H5 160.1 . . . no
C5 C3 H10 129.9 . . . no
C5 C3 H10 102.3 . . . no
C5 C3 H10 102.3 . . . no
C6 C3 C7 130.0(2) . . . ?
C6 C3 H1 87.2 . . . no
C6 C3 H2 157.8 . . . no
C6 C3 H3 164.5 . . . no
C6 C3 H3 164.5 . . . no
C6 C3 H4 11.7 . . . no
C6 C3 H4 111.0 . . . no
C6 C3 H4 111.0 . . . no
C6 C3 H5 19.8 . . . no
C6 C3 H5 19.8 . . . no
C6 C3 H10 50.4 . . . no
C6 C3 H10 77.6 . . . no
C6 C3 H10 77.6 . . . no
C7 C3 H1 142.8 . . . no
C7 C3 H2 72.2 . . . no
C7 C3 H3 47.4 . . . no
C7 C3 H3 47.4 . . . no
C7 C3 H4 118.3 . . . no
C7 C3 H4 94.9 . . . no
C7 C3 H4 94.9 . . . no
C7 C3 H5 137.6 . . . no
C7 C3 H5 137.6 . . . no
C7 C3 H10 79.7 . . . no
C7 C3 H10 116.2 . . . no
C7 C3 H10 116.2 . . . no
H1 C3 H2 70.6 . . . no
H1 C3 H3 97.0 . . . no
H1 C3 H3 97.0 . . . no
H1 C3 H4 98.9 . . . no
H1 C3 H4 66.7 . . . no
H1 C3 H4 66.7 . . . no
H1 C3 H5 77.3 . . . no
H1 C3 H5 77.3 . . . no
H1 C3 H10 137.6 . . . no
H1 C3 H10 66.0 . . . no
H1 C3 H10 66.0 . . . no
H2 C3 H3 30.2 . . . no
H2 C3 H3 30.2 . . . no
H2 C3 H4 169.5 . . . no
H2 C3 H4 60.8 . . . no
H2 C3 H4 60.8 . . . no
H2 C3 H5 143.6 . . . no
H2 C3 H5 143.6 . . . no
H2 C3 H10 151.9 . . . no
H2 C3 H10 92.8 . . . no
H2 C3 H10 92.8 . . . no
H3 C3 H3 29.8 . . . no
H3 C3 H4 158.2 . . . no
H3 C3 H4 58.0 . . . no
H3 C3 H4 84.3 . . . no
H3 C3 H5 147.7 . . . no
H3 C3 H5 173.8 . . . no
H3 C3 H10 123.9 . . . no
H3 C3 H10 90.4 . . . no
H3 C3 H10 117.8 . . . no
H3 C3 H4 158.2 7 7 7 no
H3 C3 H4 84.3 7 7 7 no
H3 C3 H4 58.0 7 7 7 no
H3 C3 H5 173.8 7 7 7 no
H3 C3 H5 147.7 7 7 7 no
H3 C3 H10 123.9 7 7 7 no
H3 C3 H10 117.8 7 7 7 no
H3 C3 H10 90.4 7 7 7 no
H4 C3 H4 115.8 . . . no
H4 C3 H4 115.8 . . . no
H4 C3 H5 27.6 . . . no
H4 C3 H5 27.6 . . . no
H4 C3 H10 38.6 . . . no
H4 C3 H10 82.5 . . . no
H4 C3 H10 82.5 . . . no
H4 C3 H4 113.7 4 4 4 no
H4 C3 H5 91.3 4 4 4 no
H4 C3 H5 120.5 4 4 4 no
H4 C3 H10 123.2 4 4 4 no
H4 C3 H10 33.5 4 4 4 no
H4 C3 H10 131.3 4 4 4 no
H4 C3 H5 120.5 4_565 4_565 4_565 no
H4 C3 H5 91.3 4_565 4_565 4_565 no
H4 C3 H10 123.2 4_565 4_565 4_565 no
H4 C3 H10 131.3 4_565 4_565 4_565 no
H4 C3 H10 33.5 4_565 4_565 4_565 no
H5 C3 H5 33.7 . . . no
H5 C3 H10 62.2 . . . no
H5 C3 H10 58.0 . . . no
H5 C3 H10 89.3 . . . no
H5 C3 H10 62.2 7 7 7 no
H5 C3 H10 89.3 7 7 7 no
H5 C3 H10 58.0 7 7 7 no
H10 C3 H10 99.7 . . . no
H10 C3 H10 99.7 . . . no
H10 C3 H10 126.4 4 4 4 no
O1 C4 O2 91.2(10) . . . ?
O1 C4 O2 91.2(10) . . . ?
O1 C4 O3 58.5(7) . . . ?
O1 C4 O3 58.5(7) . . . ?
O1 C4 O4 82.3(8) . . . ?
O1 C4 O4 82.3(8) . . . ?
O1 C4 N1 19.4(2) . . . ?
O1 C4 N2 40.62(13) . . . ?
O1 C4 N3 76.1(9) . . . ?
O1 C4 N3 76.1(9) . . . ?
O1 C4 C1 9.7(1) . . . ?
O1 C4 C2 70.7(2) . . . ?
O1 C4 C3 100.5(3) . . . ?
O1 C4 C5 139.1(4) . . . ?
O1 C4 C6 80.4(2) . . . ?
O1 C4 C7 49.8(2) . . . ?
O1 C4 C8 58.4(4) . . . ?
O1 C4 C8 58.4(4) . . . ?
O1 C4 H1 125.9 . . . no
O1 C4 H2 165.6 . . . no
O1 C4 H3 121.9 . . . no
O1 C4 H3 121.9 . . . no
O1 C4 H4 124.1 . . . no
O1 C4 H4 124.1 . . . no
O1 C4 H6 60.7 . . . no
O1 C4 H6 60.7 . . . no
O1 C4 H10 40.9 . . . no
O2 C4 O2 177.4(2) . . . ?
O2 C4 O3 33.9(3) . . . ?
O2 C4 O3 148.6(3) . . . ?
O2 C4 O4 34.4(1) . . . ?
O2 C4 O4 147.1(2) . . . ?
O2 C4 N1 91.0(9) . . . ?
O2 C4 N2 91.2(8) . . . ?
O2 C4 N3 21.25(12) . . . ?
O2 C4 N3 161.1(2) . . . ?
O2 C4 C1 91.3(10) . . . ?
O2 C4 C2 90.9(5) . . . ?
O2 C4 C3 90.3(1) . . . ?
O2 C4 C5 88.8(8) . . . ?
O2 C4 C6 90.7(3) . . . ?
O2 C4 C7 90.4(6) . . . ?
O2 C4 C8 69.5(4) . . . ?
O2 C4 C8 111.0(4) . . . ?
O2 C4 H1 89.7 . . . no
O2 C4 H2 88.7 . . . no
O2 C4 H3 65.8 . . . no
O2 C4 H3 112.1 . . . no
O2 C4 H4 34.5 . . . no
O2 C4 H4 143.4 . . . no
O2 C4 H6 53.3 . . . no
O2 C4 H6 127.4 . . . no
O2 C4 H10 91.2 . . . no
O2 C4 O3 148.6(3) 1_565 1_565 1_565 ?
O2 C4 O3 33.9(3) 1_565 1_565 1_565 ?
O2 C4 O4 147.1(2) 1_565 1_565 1_565 ?
O2 C4 O4 34.4(1) 1_565 1_565 1_565 ?
O2 C4 N1 91.0(9) 1_565 1_565 1_565 ?
O2 C4 N2 91.2(8) 1_565 1_565 1_565 ?
O2 C4 N3 161.1(2) 1_565 1_565 1_565 ?
O2 C4 N3 21.25(12) 1_565 1_565 1_565 ?
O2 C4 C1 91.3(10) 1_565 1_565 1_565 ?
O2 C4 C2 90.9(5) 1_565 1_565 1_565 ?
O2 C4 C3 90.3(1) 1_565 1_565 1_565 ?
O2 C4 C5 88.8(8) 1_565 1_565 1_565 ?
O2 C4 C6 90.7(3) 1_565 1_565 1_565 ?
O2 C4 C7 90.4(6) 1_565 1_565 1_565 ?
O2 C4 C8 111.0(4) 1_565 1_565 1_565 ?
O2 C4 C8 69.5(4) 1_565 1_565 1_565 ?
O2 C4 H1 89.7 1_565 1_565 1_565 no
O2 C4 H2 88.7 1_565 1_565 1_565 no
O2 C4 H3 112.1 1_565 1_565 1_565 no
O2 C4 H3 65.8 1_565 1_565 1_565 no
O2 C4 H4 143.4 1_565 1_565 1_565 no
O2 C4 H4 34.5 1_565 1_565 1_565 no
O2 C4 H6 127.4 1_565 1_565 1_565 no
O2 C4 H6 53.3 1_565 1_565 1_565 no
O2 C4 H10 91.2 1_565 1_565 1_565 no
O3 C4 O3 114.7(2) . . . ?
O3 C4 O4 32.4(2) . . . ?
O3 C4 O4 123.9(2) . . . ?
O3 C4 N1 63.4(6) . . . ?
O3 C4 N2 61.0(6) . . . ?
O3 C4 N3 18.2(2) . . . ?
O3 C4 N3 129.2(3) . . . ?
O3 C4 C1 57.5(7) . . . ?
O3 C4 C2 72.5(3) . . . ?
O3 C4 C3 87.8(2) . . . ?
O3 C4 C5 118.9(6) . . . ?
O3 C4 C6 77.3(2) . . . ?
O3 C4 C7 76.5(4) . . . ?
O3 C4 C8 62.2(3) . . . ?
O3 C4 C8 97.4(3) . . . ?
O3 C4 H1 101.3 . . . no
O3 C4 H2 122.6 . . . no
O3 C4 H3 92.7 . . . no
O3 C4 H3 135.2 . . . no
O3 C4 H4 65.6 . . . no
O3 C4 H4 163.1 . . . no
O3 C4 H6 47.4 . . . no
O3 C4 H6 109.7 . . . no
O3 C4 H10 61.1 . . . no
O3 C4 O4 123.9(2) 1_565 1_565 1_565 ?
O3 C4 O4 32.4(2) 1_565 1_565 1_565 ?
O3 C4 N1 63.4(6) 1_565 1_565 1_565 ?
O3 C4 N2 61.0(6) 1_565 1_565 1_565 ?
O3 C4 N3 129.2(3) 1_565 1_565 1_565 ?
O3 C4 N3 18.2(2) 1_565 1_565 1_565 ?
O3 C4 C1 57.5(7) 1_565 1_565 1_565 ?
O3 C4 C2 72.5(3) 1_565 1_565 1_565 ?
O3 C4 C3 87.8(2) 1_565 1_565 1_565 ?
O3 C4 C5 118.9(6) 1_565 1_565 1_565 ?
O3 C4 C6 77.3(2) 1_565 1_565 1_565 ?
O3 C4 C7 76.5(4) 1_565 1_565 1_565 ?
O3 C4 C8 97.4(3) 1_565 1_565 1_565 ?
O3 C4 C8 62.2(3) 1_565 1_565 1_565 ?
O3 C4 H1 101.3 1_565 1_565 1_565 no
O3 C4 H2 122.6 1_565 1_565 1_565 no
O3 C4 H3 135.2 1_565 1_565 1_565 no
O3 C4 H3 92.7 1_565 1_565 1_565 no
O3 C4 H4 163.1 1_565 1_565 1_565 no
O3 C4 H4 65.6 1_565 1_565 1_565 no
O3 C4 H6 109.7 1_565 1_565 1_565 no
O3 C4 H6 47.4 1_565 1_565 1_565 no
O3 C4 H10 61.1 1_565 1_565 1_565 no
O4 C4 O4 112.8(2) . . . ?
O4 C4 N1 93.0(8) . . . ?
O4 C4 N2 63.1(7) . . . ?
O4 C4 N3 18.98(9) . . . ?
O4 C4 N3 128.2(2) . . . ?
O4 C4 C1 77.1(8) . . . ?
O4 C4 C2 56.5(3) . . . ?
O4 C4 C3 59.8(2) . . . ?
O4 C4 C5 116.9(7) . . . ?
O4 C4 C6 56.5(2) . . . ?
O4 C4 C7 108.9(6) . . . ?
O4 C4 C8 92.9(5) . . . ?
O4 C4 C8 129.8(4) . . . ?
O4 C4 H1 69.1 . . . no
O4 C4 H2 105.3 . . . no
O4 C4 H3 98.5 . . . no
O4 C4 H3 143.4 . . . no
O4 C4 H4 46.8 . . . no
O4 C4 H4 132.1 . . . no
O4 C4 H6 76.8 . . . no
O4 C4 H6 140.8 . . . no
O4 C4 H10 63.1 . . . no
O4 C4 N1 93.0(8) 1_565 1_565 1_565 ?
O4 C4 N2 63.1(7) 1_565 1_565 1_565 ?
O4 C4 N3 128.2(2) 1_565 1_565 1_565 ?
O4 C4 N3 18.98(9) 1_565 1_565 1_565 ?
O4 C4 C1 77.1(8) 1_565 1_565 1_565 ?
O4 C4 C2 56.5(3) 1_565 1_565 1_565 ?
O4 C4 C3 59.8(2) 1_565 1_565 1_565 ?
O4 C4 C5 116.9(7) 1_565 1_565 1_565 ?
O4 C4 C6 56.5(2) 1_565 1_565 1_565 ?
O4 C4 C7 108.9(6) 1_565 1_565 1_565 ?
O4 C4 C8 129.8(4) 1_565 1_565 1_565 ?
O4 C4 C8 92.9(5) 1_565 1_565 1_565 ?
O4 C4 H1 69.1 1_565 1_565 1_565 no
O4 C4 H2 105.3 1_565 1_565 1_565 no
O4 C4 H3 143.4 1_565 1_565 1_565 no
O4 C4 H3 98.5 1_565 1_565 1_565 no
O4 C4 H4 132.1 1_565 1_565 1_565 no
O4 C4 H4 46.8 1_565 1_565 1_565 no
O4 C4 H6 140.8 1_565 1_565 1_565 no
O4 C4 H6 76.8 1_565 1_565 1_565 no
O4 C4 H10 63.1 1_565 1_565 1_565 no
N1 C4 N2 60.1(3) . . . ?
N1 C4 N3 81.6(8) . . . ?
N1 C4 N3 81.6(8) . . . ?
N1 C4 C1 29.2(2) . . . ?
N1 C4 C2 90.2(3) . . . ?
N1 C4 C3 119.9(5) . . . ?
N1 C4 C5 119.7(5) . . . ?
N1 C4 C6 99.9(3) . . . ?
N1 C4 C7 30.4(2) . . . ?
N1 C4 C8 41.2(4) . . . ?
N1 C4 C8 41.2(4) . . . ?
N1 C4 H1 145.3 . . . no
N1 C4 H2 146.1 . . . no
N1 C4 H3 104.4 . . . no
N1 C4 H3 104.4 . . . no
N1 C4 H4 125.4 . . . no
N1 C4 H4 125.4 . . . no
N1 C4 H6 47.8 . . . no
N1 C4 H6 47.8 . . . no
N1 C4 H10 60.3 . . . no
N2 C4 N3 70.0(7) . . . ?
N2 C4 N3 70.0(7) . . . ?
N2 C4 C1 30.9(1) . . . ?
N2 C4 C2 30.1(2) . . . ?
N2 C4 C3 59.9(3) . . . ?
N2 C4 C5 179.7(4) . . . ?
N2 C4 C6 39.8(1) . . . ?
N2 C4 C7 90.4(2) . . . ?
N2 C4 C8 96.1(4) . . . ?
N2 C4 C8 96.1(4) . . . ?
N2 C4 H1 85.2 . . . no
N2 C4 H2 153.8 . . . no
N2 C4 H3 153.0 . . . no
N2 C4 H3 153.0 . . . no
N2 C4 H4 109.0 . . . no
N2 C4 H4 109.0 . . . no
N2 C4 H6 92.2 . . . no
N2 C4 H6 92.2 . . . no
N2 C4 H10 0.2 . . . no
N3 C4 N3 139.9(2) . . . ?
N3 C4 C1 73.8(9) . . . ?
N3 C4 C2 72.0(4) . . . ?
N3 C4 C3 78.7(2) . . . ?
N3 C4 C5 110.0(7) . . . ?
N3 C4 C6 73.7(2) . . . ?
N3 C4 C7 91.8(6) . . . ?
N3 C4 C8 74.3(4) . . . ?
N3 C4 C8 113.3(4) . . . ?
N3 C4 H1 86.8 . . . no
N3 C4 H2 107.1 . . . no
N3 C4 H3 86.6 . . . no
N3 C4 H3 132.9 . . . no
N3 C4 H4 48.2 . . . no
N3 C4 H4 149.5 . . . no
N3 C4 H6 58.0 . . . no
N3 C4 H6 127.0 . . . no
N3 C4 H10 70.0 . . . no
N3 C4 C1 73.8(9) 1_565 1_565 1_565 ?
N3 C4 C2 72.0(4) 1_565 1_565 1_565 ?
N3 C4 C3 78.7(2) 1_565 1_565 1_565 ?
N3 C4 C5 110.0(7) 1_565 1_565 1_565 ?
N3 C4 C6 73.7(2) 1_565 1_565 1_565 ?
N3 C4 C7 91.8(6) 1_565 1_565 1_565 ?
N3 C4 C8 113.3(4) 1_565 1_565 1_565 ?
N3 C4 C8 74.3(4) 1_565 1_565 1_565 ?
N3 C4 H1 86.8 1_565 1_565 1_565 no
N3 C4 H2 107.1 1_565 1_565 1_565 no
N3 C4 H3 132.9 1_565 1_565 1_565 no
N3 C4 H3 86.6 1_565 1_565 1_565 no
N3 C4 H4 149.5 1_565 1_565 1_565 no
N3 C4 H4 48.2 1_565 1_565 1_565 no
N3 C4 H6 127.0 1_565 1_565 1_565 no
N3 C4 H6 58.0 1_565 1_565 1_565 no
N3 C4 H10 70.0 1_565 1_565 1_565 no
C1 C4 C2 61.0(2) . . . ?
C1 C4 C3 90.8(4) . . . ?
C1 C4 C5 148.9(4) . . . ?
C1 C4 C6 70.7(2) . . . ?
C1 C4 C7 59.6(2) . . . ?
C1 C4 C8 67.3(4) . . . ?
C1 C4 C8 67.3(4) . . . ?
C1 C4 H1 116.1 . . . no
C1 C4 H2 175.3 . . . no
C1 C4 H3 130.4 . . . no
C1 C4 H3 130.4 . . . no
C1 C4 H4 121.8 . . . no
C1 C4 H4 121.8 . . . no
C1 C4 H6 67.9 . . . no
C1 C4 H6 67.9 . . . no
C1 C4 H10 31.1 . . . no
C2 C4 C3 29.8(3) . . . ?
C2 C4 C5 150.2(4) . . . ?
C2 C4 C6 9.7(2) . . . ?
C2 C4 C7 120.5(3) . . . ?
C2 C4 C8 123.9(4) . . . ?
C2 C4 C8 123.9(4) . . . ?
C2 C4 H1 55.1 . . . no
C2 C4 H2 123.7 . . . no
C2 C4 H3 152.2 . . . no
C2 C4 H3 152.2 . . . no
C2 C4 H4 92.3 . . . no
C2 C4 H4 92.3 . . . no
C2 C4 H6 115.7 . . . no
C2 C4 H6 115.7 . . . no
C2 C4 H10 29.9 . . . no
C3 C4 C5 120.4(5) . . . ?
C3 C4 C6 20.1(3) . . . ?
C3 C4 C7 150.3(4) . . . ?
C3 C4 C8 149.0(4) . . . ?
C3 C4 C8 149.0(4) . . . ?
C3 C4 H1 25.4 . . . no
C3 C4 H2 93.9 . . . no
C3 C4 H3 130.0 . . . no
C3 C4 H3 130.0 . . . no
C3 C4 H4 75.3 . . . no
C3 C4 H4 75.3 . . . no
C3 C4 H6 135.1 . . . no
C3 C4 H6 135.1 . . . no
C3 C4 H10 59.6 . . . no
C5 C4 C6 140.4(4) . . . ?
C5 C4 C7 89.3(3) . . . ?
C5 C4 C8 83.7(4) . . . ?
C5 C4 C8 83.7(4) . . . ?
C5 C4 H1 95.0 . . . no
C5 C4 H2 26.4 . . . no
C5 C4 H3 26.9 . . . no
C5 C4 H3 26.9 . . . no
C5 C4 H4 71.1 . . . no
C5 C4 H4 71.1 . . . no
C5 C4 H6 87.6 . . . no
C5 C4 H6 87.6 . . . no
C5 C4 H10 180.0 . . . no
C6 C4 C7 130.2(2) . . . ?
C6 C4 C8 132.5(3) . . . ?
C6 C4 C8 132.5(3) . . . ?
C6 C4 H1 45.4 . . . no
C6 C4 H2 114.0 . . . no
C6 C4 H3 146.0 . . . no
C6 C4 H3 146.0 . . . no
C6 C4 H4 86.7 . . . no
C6 C4 H4 86.7 . . . no
C6 C4 H6 122.7 . . . no
C6 C4 H6 122.7 . . . no
C6 C4 H10 39.6 . . . no
C7 C4 C8 21.6(2) . . . ?
C7 C4 C8 21.6(2) . . . ?
C7 C4 H1 175.7 . . . no
C7 C4 H2 115.7 . . . no
C7 C4 H3 76.5 . . . no
C7 C4 H3 76.5 . . . no
C7 C4 H4 118.6 . . . no
C7 C4 H4 118.6 . . . no
C7 C4 H6 37.1 . . . no
C7 C4 H6 37.1 . . . no
C7 C4 H10 90.7 . . . no
C8 C4 C8 41.5(2) . . . ?
C8 C4 H1 159.2 . . . no
C8 C4 H2 108.4 . . . no
C8 C4 H3 63.6 . . . no
C8 C4 H3 80.5 . . . no
C8 C4 H4 97.2 . . . no
C8 C4 H4 134.5 . . . no
C8 C4 H6 16.6 . . . no
C8 C4 H6 57.9 . . . no
C8 C4 H10 96.3 . . . no
C8 C4 H1 159.2 7 7 7 no
C8 C4 H2 108.4 7 7 7 no
C8 C4 H3 80.5 7 7 7 no
C8 C4 H3 63.6 7 7 7 no
C8 C4 H4 134.5 7 7 7 no
C8 C4 H4 97.2 7 7 7 no
C8 C4 H6 57.9 7 7 7 no
C8 C4 H6 16.6 7 7 7 no
C8 C4 H10 96.3 7 7 7 no
H1 C4 H2 68.6 . . . no
H1 C4 H3 107.4 . . . no
H1 C4 H3 107.4 . . . no
H1 C4 H4 63.1 . . . no
H1 C4 H4 63.1 . . . no
H1 C4 H6 142.9 . . . no
H1 C4 H6 142.9 . . . no
H1 C4 H10 85.0 . . . no
H2 C4 H3 45.6 . . . no
H2 C4 H3 45.6 . . . no
H2 C4 H4 59.7 . . . no
H2 C4 H4 59.7 . . . no
H2 C4 H6 108.5 . . . no
H2 C4 H6 108.5 . . . no
H2 C4 H10 153.6 . . . no
H3 C4 H3 46.3 . . . no
H3 C4 H4 59.9 . . . no
H3 C4 H4 98.0 . . . no
H3 C4 H6 63.1 . . . no
H3 C4 H6 91.3 . . . no
H3 C4 H10 153.1 . . . no
H3 C4 H4 98.0 7 7 7 no
H3 C4 H4 59.9 7 7 7 no
H3 C4 H6 91.3 7 7 7 no
H3 C4 H6 63.1 7 7 7 no
H3 C4 H10 153.1 7 7 7 no
H4 C4 H4 108.9 4 4 4 no
H4 C4 H6 83.2 4 4 4 no
H4 C4 H6 149.5 4 4 4 no
H4 C4 H10 108.9 4 4 4 no
H4 C4 H6 149.5 4_565 4_565 4_565 no
H4 C4 H6 83.2 4_565 4_565 4_565 no
H4 C4 H10 108.9 4_565 4_565 4_565 no
H6 C4 H6 74.1 . . . no
H6 C4 H10 92.4 . . . no
H6 C4 H10 92.4 7 7 7 no
O1 C5 O2 107.0(9) 1_556 1_556 1_556 ?
O1 C5 O2 107.0(9) 1_556 1_556 1_556 ?
O1 C5 N1 166.9(2) 1_556 1_556 1_556 ?
O1 C5 C1 157.4(2) 1_556 1_556 1_556 ?
O1 C5 C2 119.4(2) 1_556 1_556 1_556 ?
O1 C5 C3 109.3(2) 1_556 1_556 1_556 ?
O1 C5 C4 137.9(4) 1_556 1_556 1_556 ?
O1 C5 C7 162.4(2) 1_556 1_556 1_556 ?
O1 C5 C8 146.3(3) 1_556 1_556 1_556 ?
O1 C5 C8 146.3(3) 1_556 1_556 1_556 ?
O1 C5 C11 63.9(7) 1_556 1_556 1_556 ?
O1 C5 C11 63.9(7) 1_556 1_556 1_556 ?
O1 C5 H1 85.0 1_556 1_556 1_556 no
O1 C5 H2 28.0 1_556 1_556 1_556 no
O1 C5 H3 93.8 1_556 1_556 1_556 no
O1 C5 H3 93.8 1_556 1_556 1_556 no
O1 C5 H4 72.4 1_556 1_556 1_556 no
O1 C5 H4 72.4 1_556 1_556 1_556 no
O1 C5 H5 48.9 1_556 1_556 1_556 no
O1 C5 H5 48.9 1_556 1_556 1_556 no
O1 C5 H6 140.6 1_556 1_556 1_556 no
O1 C5 H6 140.6 1_556 1_556 1_556 no
O1 C5 H7 69.1 1_556 1_556 1_556 no
O1 C5 H7 69.1 1_556 1_556 1_556 no
O1 C5 H8 63.0 1_556 1_556 1_556 no
O1 C5 H8 63.0 1_556 1_556 1_556 no
O2 C5 O2 132.7(2) . . . ?
O2 C5 N1 69.7(9) . . . ?
O2 C5 C1 67.9(8) . . . ?
O2 C5 C2 67.5(5) . . . ?
O2 C5 C3 69.2(4) . . . ?
O2 C5 C4 66.4(7) . . . ?
O2 C5 C7 78.7(8) . . . ?
O2 C5 C8 64.4(6) . . . ?
O2 C5 C8 100.7(6) . . . ?
O2 C5 C11 60.7(2) . . . ?
O2 C5 C11 166.5(2) . . . ?
O2 C5 H1 75.7 . . . no
O2 C5 H2 97.5 . . . no
O2 C5 H3 51.9 . . . no
O2 C5 H3 152.7 . . . no
O2 C5 H4 35.8 . . . no
O2 C5 H4 139.7 . . . no
O2 C5 H5 59.4 . . . no
O2 C5 H5 133.4 . . . no
O2 C5 H6 48.9 . . . no
O2 C5 H6 111.6 . . . no
O2 C5 H7 129.4 . . . no
O2 C5 H7 93.2 . . . no
O2 C5 H8 165.9 . . . no
O2 C5 H8 61.3 . . . no
O2 C5 N1 69.7(9) 1_565 1_565 1_565 ?
O2 C5 C1 67.9(8) 1_565 1_565 1_565 ?
O2 C5 C2 67.5(5) 1_565 1_565 1_565 ?
O2 C5 C3 69.2(4) 1_565 1_565 1_565 ?
O2 C5 C4 66.4(7) 1_565 1_565 1_565 ?
O2 C5 C7 78.7(8) 1_565 1_565 1_565 ?
O2 C5 C8 100.7(6) 1_565 1_565 1_565 ?
O2 C5 C8 64.4(6) 1_565 1_565 1_565 ?
O2 C5 C11 166.5(2) 1_565 1_565 1_565 ?
O2 C5 C11 60.7(2) 1_565 1_565 1_565 ?
O2 C5 H1 75.7 1_565 1_565 1_565 no
O2 C5 H2 97.5 1_565 1_565 1_565 no
O2 C5 H3 152.7 1_565 1_565 1_565 no
O2 C5 H3 51.9 1_565 1_565 1_565 no
O2 C5 H4 139.7 1_565 1_565 1_565 no
O2 C5 H4 35.8 1_565 1_565 1_565 no
O2 C5 H5 133.4 1_565 1_565 1_565 no
O2 C5 H5 59.4 1_565 1_565 1_565 no
O2 C5 H6 111.6 1_565 1_565 1_565 no
O2 C5 H6 48.9 1_565 1_565 1_565 no
O2 C5 H7 93.2 1_565 1_565 1_565 no
O2 C5 H7 129.4 1_565 1_565 1_565 no
O2 C5 H8 61.3 1_565 1_565 1_565 no
O2 C5 H8 165.9 1_565 1_565 1_565 no
N1 C5 C1 9.54(13) . . . ?
N1 C5 C2 47.5(2) . . . ?
N1 C5 C3 57.6(2) . . . ?
N1 C5 C4 29.0(3) . . . ?
N1 C5 C7 30.7(1) . . . ?
N1 C5 C8 44.7(3) . . . ?
N1 C5 C8 44.7(3) . . . ?
N1 C5 C11 121.4(7) . . . ?
N1 C5 C11 121.4(7) . . . ?
N1 C5 H1 81.9 . . . no
N1 C5 H2 138.9 . . . no
N1 C5 H3 93.6 . . . no
N1 C5 H3 93.6 . . . no
N1 C5 H4 101.6 . . . no
N1 C5 H4 101.6 . . . no
N1 C5 H5 123.7 . . . no
N1 C5 H5 123.7 . . . no
N1 C5 H6 46.8 . . . no
N1 C5 H6 46.8 . . . no
N1 C5 H7 123.1 . . . no
N1 C5 H7 123.1 . . . no
N1 C5 H8 122.3 . . . no
N1 C5 H8 122.3 . . . no
C1 C5 C2 37.98(12) . . . ?
C1 C5 C3 48.1(2) . . . ?
C1 C5 C4 19.5(3) . . . ?
C1 C5 C7 40.19(13) . . . ?
C1 C5 C8 53.2(3) . . . ?
C1 C5 C8 53.2(3) . . . ?
C1 C5 C11 124.4(7) . . . ?
C1 C5 C11 124.4(7) . . . ?
C1 C5 H1 72.4 . . . no
C1 C5 H2 129.4 . . . no
C1 C5 H3 99.0 . . . no
C1 C5 H3 99.0 . . . no
C1 C5 H4 96.9 . . . no
C1 C5 H4 96.9 . . . no
C1 C5 H5 117.5 . . . no
C1 C5 H5 117.5 . . . no
C1 C5 H6 53.3 . . . no
C1 C5 H6 53.3 . . . no
C1 C5 H7 131.9 . . . no
C1 C5 H7 131.9 . . . no
C1 C5 H8 125.2 . . . no
C1 C5 H8 125.2 . . . no
C2 C5 C3 10.1(2) . . . ?
C2 C5 C4 18.5(3) . . . ?
C2 C5 C7 78.2(2) . . . ?
C2 C5 C8 88.6(3) . . . ?
C2 C5 C8 88.6(3) . . . ?
C2 C5 C11 125.1(3) . . . ?
C2 C5 C11 125.1(3) . . . ?
C2 C5 H1 34.4 . . . no
C2 C5 H2 91.4 . . . no
C2 C5 H3 117.4 . . . no
C2 C5 H3 117.4 . . . no
C2 C5 H4 77.8 . . . no
C2 C5 H4 77.8 . . . no
C2 C5 H5 89.7 . . . no
C2 C5 H5 89.7 . . . no
C2 C5 H6 83.2 . . . no
C2 C5 H6 83.2 . . . no
C2 C5 H7 160.2 . . . no
C2 C5 H7 160.2 . . . no
C2 C5 H8 125.5 . . . no
C2 C5 H8 125.5 . . . no
C3 C5 C4 28.6(3) . . . ?
C3 C5 C7 88.3(2) . . . ?
C3 C5 C8 98.1(3) . . . ?
C3 C5 C8 98.1(3) . . . ?
C3 C5 C11 122.3(2) . . . ?
C3 C5 C11 122.3(2) . . . ?
C3 C5 H1 24.3 . . . no
C3 C5 H2 81.3 . . . no
C3 C5 H3 120.8 . . . no
C3 C5 H3 120.8 . . . no
C3 C5 H4 73.1 . . . no
C3 C5 H4 73.1 . . . no
C3 C5 H5 82.1 . . . no
C3 C5 H5 82.1 . . . no
C3 C5 H6 91.6 . . . no
C3 C5 H6 91.6 . . . no
C3 C5 H7 161.4 . . . no
C3 C5 H7 161.4 . . . no
C3 C5 H8 122.5 . . . no
C3 C5 H8 122.5 . . . no
C4 C5 C7 59.7(3) . . . ?
C4 C5 C8 71.2(4) . . . ?
C4 C5 C8 71.2(4) . . . ?
C4 C5 C11 127.1(5) . . . ?
C4 C5 C11 127.1(5) . . . ?
C4 C5 H1 52.9 . . . no
C4 C5 H2 109.9 . . . no
C4 C5 H3 109.3 . . . no
C4 C5 H3 109.3 . . . no
C4 C5 H4 87.0 . . . no
C4 C5 H4 87.0 . . . no
C4 C5 H5 103.6 . . . no
C4 C5 H5 103.6 . . . no
C4 C5 H6 68.1 . . . no
C4 C5 H6 68.1 . . . no
C4 C5 H7 148.7 . . . no
C4 C5 H7 148.7 . . . no
C4 C5 H8 127.7 . . . no
C4 C5 H8 127.7 . . . no
C7 C5 C8 22.2(2) . . . ?
C7 C5 C8 22.2(2) . . . ?
C7 C5 C11 107.1(7) . . . ?
C7 C5 C11 107.1(7) . . . ?
C7 C5 H1 112.5 . . . no
C7 C5 H2 169.6 . . . no
C7 C5 H3 76.5 . . . no
C7 C5 H3 76.5 . . . no
C7 C5 H4 114.4 . . . no
C7 C5 H4 114.4 . . . no
C7 C5 H5 137.8 . . . no
C7 C5 H5 137.8 . . . no
C7 C5 H6 34.2 . . . no
C7 C5 H6 34.2 . . . no
C7 C5 H7 94.3 . . . no
C7 C5 H7 94.3 . . . no
C7 C5 H8 108.0 . . . no
C7 C5 H8 108.0 . . . no
C8 C5 C8 39.4(2) . . . ?
C8 C5 C11 85.1(5) . . . ?
C8 C5 C11 116.9(6) . . . ?
C8 C5 H1 120.7 . . . no
C8 C5 H2 160.3 . . . no
C8 C5 H3 54.4 . . . no
C8 C5 H3 88.4 . . . no
C8 C5 H4 98.3 . . . no
C8 C5 H4 136.4 . . . no
C8 C5 H5 119.5 . . . no
C8 C5 H5 158.9 . . . no
C8 C5 H6 15.5 . . . no
C8 C5 H6 54.1 . . . no
C8 C5 H7 90.9 . . . no
C8 C5 H7 78.6 . . . no
C8 C5 H8 117.6 . . . no
C8 C5 H8 86.0 . . . no
C8 C5 C11 116.9(6) 7 7 7 ?
C8 C5 C11 85.1(5) 7 7 7 ?
C8 C5 H1 120.7 7 7 7 no
C8 C5 H2 160.3 7 7 7 no
C8 C5 H3 88.4 7 7 7 no
C8 C5 H3 54.4 7 7 7 no
C8 C5 H4 136.4 7 7 7 no
C8 C5 H4 98.3 7 7 7 no
C8 C5 H5 158.9 7 7 7 no
C8 C5 H5 119.5 7 7 7 no
C8 C5 H6 54.1 7 7 7 no
C8 C5 H6 15.5 7 7 7 no
C8 C5 H7 78.6 7 7 7 no
C8 C5 H7 90.9 7 7 7 no
C8 C5 H8 86.0 7 7 7 no
C8 C5 H8 117.6 7 7 7 no
C11 C5 C11 105.8(2) 3_646 3_646 3_646 ?
C11 C5 H1 111.9 3_646 3_646 3_646 no
C11 C5 H2 78.8 3_646 3_646 3_646 no
C11 C5 H3 30.7 3_646 3_646 3_646 no
C11 C5 H3 116.8 3_646 3_646 3_646 no
C11 C5 H4 49.7 3_646 3_646 3_646 no
C11 C5 H4 136.3 3_646 3_646 3_646 no
C11 C5 H5 49.1 3_646 3_646 3_646 no
C11 C5 H5 112.8 3_646 3_646 3_646 no
C11 C5 H6 76.7 3_646 3_646 3_646 no
C11 C5 H6 131.5 3_646 3_646 3_646 no
C11 C5 H7 74.5 3_646 3_646 3_646 no
C11 C5 H7 39.5 3_646 3_646 3_646 no
C11 C5 H8 105.2 3_646 3_646 3_646 no
C11 C5 H8 0.9 3_646 3_646 3_646 no
C11 C5 H1 111.9 3_656 3_656 3_656 no
C11 C5 H2 78.8 3_656 3_656 3_656 no
C11 C5 H3 116.8 3_656 3_656 3_656 no
C11 C5 H3 30.7 3_656 3_656 3_656 no
C11 C5 H4 136.3 3_656 3_656 3_656 no
C11 C5 H4 49.7 3_656 3_656 3_656 no
C11 C5 H5 112.8 3_656 3_656 3_656 no
C11 C5 H5 49.1 3_656 3_656 3_656 no
C11 C5 H6 131.5 3_656 3_656 3_656 no
C11 C5 H6 76.7 3_656 3_656 3_656 no
C11 C5 H7 39.5 3_656 3_656 3_656 no
C11 C5 H7 74.5 3_656 3_656 3_656 no
C11 C5 H8 0.9 3_656 3_656 3_656 no
C11 C5 H8 105.2 3_656 3_656 3_656 no
H1 C5 H2 57.0 . . . no
H1 C5 H3 124.8 . . . no
H1 C5 H3 124.8 . . . no
H1 C5 H4 64.0 . . . no
H1 C5 H4 64.0 . . . no
H1 C5 H5 64.4 . . . no
H1 C5 H5 64.4 . . . no
H1 C5 H6 111.4 . . . no
H1 C5 H6 111.4 . . . no
H1 C5 H7 147.6 . . . no
H1 C5 H7 147.6 . . . no
H1 C5 H8 111.7 . . . no
H1 C5 H8 111.7 . . . no
H2 C5 H3 108.9 . . . no
H2 C5 H3 108.9 . . . no
H2 C5 H4 62.5 . . . no
H2 C5 H4 62.5 . . . no
H2 C5 H5 40.8 . . . no
H2 C5 H5 40.8 . . . no
H2 C5 H6 145.4 . . . no
H2 C5 H6 145.4 . . . no
H2 C5 H7 95.6 . . . no
H2 C5 H7 95.6 . . . no
H2 C5 H8 78.0 . . . no
H2 C5 H8 78.0 . . . no
H3 C5 H3 110.5 . . . no
H3 C5 H4 63.2 . . . no
H3 C5 H4 163.7 . . . no
H3 C5 H5 73.8 . . . no
H3 C5 H5 142.4 . . . no
H3 C5 H6 47.1 . . . no
H3 C5 H6 103.8 . . . no
H3 C5 H7 77.6 . . . no
H3 C5 H7 42.8 . . . no
H3 C5 H8 116.6 . . . no
H3 C5 H8 31.5 . . . no
H3 C5 H4 163.7 7 7 7 no
H3 C5 H4 63.2 7 7 7 no
H3 C5 H5 142.4 7 7 7 no
H3 C5 H5 73.8 7 7 7 no
H3 C5 H6 103.8 7 7 7 no
H3 C5 H6 47.1 7 7 7 no
H3 C5 H7 42.8 7 7 7 no
H3 C5 H7 77.6 7 7 7 no
H3 C5 H8 31.5 7 7 7 no
H3 C5 H8 116.6 7 7 7 no
H4 C5 H4 118.3 4 4 4 no
H4 C5 H5 23.8 4 4 4 no
H4 C5 H5 101.9 4 4 4 no
H4 C5 H6 82.9 4 4 4 no
H4 C5 H6 147.0 4 4 4 no
H4 C5 H7 121.8 4 4 4 no
H4 C5 H7 89.1 4 4 4 no
H4 C5 H8 135.4 4 4 4 no
H4 C5 H8 49.7 4 4 4 no
H4 C5 H5 101.9 4_565 4_565 4_565 no
H4 C5 H5 23.8 4_565 4_565 4_565 no
H4 C5 H6 147.0 4_565 4_565 4_565 no
H4 C5 H6 82.9 4_565 4_565 4_565 no
H4 C5 H7 89.1 4_565 4_565 4_565 no
H4 C5 H7 121.8 4_565 4_565 4_565 no
H4 C5 H8 49.7 4_565 4_565 4_565 no
H4 C5 H8 135.4 4_565 4_565 4_565 no
H5 C5 H5 81.5 4 4 4 no
H5 C5 H6 104.8 4 4 4 no
H5 C5 H6 170.4 4 4 4 no
H5 C5 H7 107.6 4 4 4 no
H5 C5 H7 83.6 4 4 4 no
H5 C5 H8 111.9 4 4 4 no
H5 C5 H8 48.7 4 4 4 no
H5 C5 H6 170.4 6 6 6 no
H5 C5 H6 104.8 6 6 6 no
H5 C5 H7 83.6 6 6 6 no
H5 C5 H7 107.6 6 6 6 no
H5 C5 H8 48.7 6 6 6 no
H5 C5 H8 111.9 6 6 6 no
H6 C5 H6 68.1 . . . no
H6 C5 H7 100.9 . . . no
H6 C5 H7 80.5 . . . no
H6 C5 H8 132.1 . . . no
H6 C5 H8 77.6 . . . no
H6 C5 H7 80.5 7 7 7 no
H6 C5 H7 100.9 7 7 7 no
H6 C5 H8 77.6 7 7 7 no
H6 C5 H8 132.1 7 7 7 no
H7 C5 H7 36.9 3_656 3_656 3_656 no
H7 C5 H8 39.4 3_656 3_656 3_656 no
H7 C5 H8 74.2 3_656 3_656 3_656 no
H7 C5 H8 74.2 5_656 5_656 5_656 no
H7 C5 H8 39.4 5_656 5_656 5_656 no
H8 C5 H8 104.6 3_656 3_656 3_656 no
O1 C6 O1 111.2(2) 4 4 4 ?
O1 C6 O2 103.0(7) 4 4 4 ?
O1 C6 O3 60.4(7) 4 4 4 ?
O1 C6 O4 54.1(2) 4 4 4 ?
O1 C6 O4 118.5(7) 4 4 4 ?
O1 C6 O4 151.8(2) 4 4 4 ?
O1 C6 N2 123.1(3) 4 4 4 ?
O1 C6 N3 110.8(8) 4 4 4 ?
O1 C6 C1 121.3(2) 4 4 4 ?
O1 C6 C2 113.4(2) 4 4 4 ?
O1 C6 C3 100.3(5) 4 4 4 ?
O1 C6 C4 105.9(4) 4 4 4 ?
O1 C6 C11 65.5(2) 4 4 4 ?
O1 C6 H1 86.4 4 4 4 no
O1 C6 H1 65.9 4 4 4 no
O1 C6 H1 166.9 4 4 4 no
O1 C6 H2 40.3 4 4 4 no
O1 C6 H2 132.7 4 4 4 no
O1 C6 H3 54.7 4 4 4 no
O1 C6 H3 115.6 4 4 4 no
O1 C6 H4 104.2 4 4 4 no
O1 C6 H5 4.3 4 4 4 no
O1 C6 H5 114.1 4 4 4 no
O1 C6 H8 81.6 4 4 4 no
O1 C6 H8 56.5 4 4 4 no
O1 C6 H9 59.6 4 4 4 no
O1 C6 H10 124.1 4 4 4 no
O1 C6 H10 37.8 4 4 4 no
O1 C6 H10 124.0 4 4 4 no
O1 C6 O2 103.0(7) 4_565 4_565 4_565 ?
O1 C6 O3 60.4(7) 4_565 4_565 4_565 ?
O1 C6 O4 151.8(2) 4_565 4_565 4_565 ?
O1 C6 O4 118.5(7) 4_565 4_565 4_565 ?
O1 C6 O4 54.1(2) 4_565 4_565 4_565 ?
O1 C6 N2 123.1(3) 4_565 4_565 4_565 ?
O1 C6 N3 110.8(8) 4_565 4_565 4_565 ?
O1 C6 C1 121.3(2) 4_565 4_565 4_565 ?
O1 C6 C2 113.4(2) 4_565 4_565 4_565 ?
O1 C6 C3 100.3(5) 4_565 4_565 4_565 ?
O1 C6 C4 105.9(4) 4_565 4_565 4_565 ?
O1 C6 C11 65.5(2) 4_565 4_565 4_565 ?
O1 C6 H1 86.4 4_565 4_565 4_565 no
O1 C6 H1 166.9 4_565 4_565 4_565 no
O1 C6 H1 65.9 4_565 4_565 4_565 no
O1 C6 H2 132.7 4_565 4_565 4_565 no
O1 C6 H2 40.3 4_565 4_565 4_565 no
O1 C6 H3 115.6 4_565 4_565 4_565 no
O1 C6 H3 54.7 4_565 4_565 4_565 no
O1 C6 H4 104.2 4_565 4_565 4_565 no
O1 C6 H5 114.1 4_565 4_565 4_565 no
O1 C6 H5 4.3 4_565 4_565 4_565 no
O1 C6 H8 56.5 4_565 4_565 4_565 no
O1 C6 H8 81.6 4_565 4_565 4_565 no
O1 C6 H9 59.6 4_565 4_565 4_565 no
O1 C6 H10 124.1 4_565 4_565 4_565 no
O1 C6 H10 124.0 4_565 4_565 4_565 no
O1 C6 H10 37.8 4_565 4_565 4_565 no
O2 C6 O3 142.5(2) 4_554 4_554 4_554 ?
O2 C6 O4 103.9(8) 4_554 4_554 4_554 ?
O2 C6 O4 34.22(10) 4_554 4_554 4_554 ?
O2 C6 O4 103.9(8) 4_554 4_554 4_554 ?
O2 C6 N2 81.8(2) 4_554 4_554 4_554 ?
O2 C6 N3 15.58(9) 4_554 4_554 4_554 ?
O2 C6 C1 89.8(2) 4_554 4_554 4_554 ?
O2 C6 C2 111.9(3) 4_554 4_554 4_554 ?
O2 C6 C3 138.3(2) 4_554 4_554 4_554 ?
O2 C6 C4 127.6(2) 4_554 4_554 4_554 ?
O2 C6 C11 70.7(2) 4_554 4_554 4_554 ?
O2 C6 H1 162.9 4_554 4_554 4_554 no
O2 C6 H1 66.5 4_554 4_554 4_554 no
O2 C6 H1 66.5 4_554 4_554 4_554 no
O2 C6 H2 65.7 4_554 4_554 4_554 no
O2 C6 H2 65.7 4_554 4_554 4_554 no
O2 C6 H3 48.3 4_554 4_554 4_554 no
O2 C6 H3 48.3 4_554 4_554 4_554 no
O2 C6 H4 2.3 4_554 4_554 4_554 no
O2 C6 H5 104.9 4_554 4_554 4_554 no
O2 C6 H5 104.9 4_554 4_554 4_554 no
O2 C6 H8 63.9 4_554 4_554 4_554 no
O2 C6 H8 63.9 4_554 4_554 4_554 no
O2 C6 H9 86.9 4_554 4_554 4_554 no
O2 C6 H10 59.0 4_554 4_554 4_554 no
O2 C6 H10 125.1 4_554 4_554 4_554 no
O2 C6 H10 125.1 4_554 4_554 4_554 no
O3 C6 O4 92.6(9) 4 4 4 ?
O3 C6 O4 176.7(2) 4 4 4 ?
O3 C6 O4 92.6(9) 4 4 4 ?
O3 C6 N2 135.7(2) 4 4 4 ?
O3 C6 N3 158.1(2) 4 4 4 ?
O3 C6 C1 127.7(2) 4 4 4 ?
O3 C6 C2 105.6(3) 4 4 4 ?
O3 C6 C3 79.2(2) 4 4 4 ?
O3 C6 C4 89.9(2) 4 4 4 ?
O3 C6 C11 71.8(2) 4 4 4 ?
O3 C6 H1 54.6 4 4 4 no
O3 C6 H1 122.9 4 4 4 no
O3 C6 H1 122.9 4 4 4 no
O3 C6 H2 99.7 4 4 4 no
O3 C6 H2 99.7 4 4 4 no
O3 C6 H3 105.5 4 4 4 no
O3 C6 H3 105.5 4 4 4 no
O3 C6 H4 144.9 4 4 4 no
O3 C6 H5 61.2 4 4 4 no
O3 C6 H5 61.2 4 4 4 no
O3 C6 H8 79.8 4 4 4 no
O3 C6 H8 79.8 4 4 4 no
O3 C6 H9 55.7 4 4 4 no
O3 C6 H10 158.5 4 4 4 no
O3 C6 H10 63.9 4 4 4 no
O3 C6 H10 63.9 4 4 4 no
O4 C6 O4 88.9(9) . . . ?
O4 C6 O4 125.6(2) . . . ?
O4 C6 N2 69.5(5) . . . ?
O4 C6 N3 97.3(9) . . . ?
O4 C6 C1 67.2(4) . . . ?
O4 C6 C2 63.24(10) . . . ?
O4 C6 C3 64.0(4) . . . ?
O4 C6 C4 63.0(3) . . . ?
O4 C6 C11 116.51(12) . . . ?
O4 C6 H1 69.9 . . . no
O4 C6 H1 37.5 . . . no
O4 C6 H1 134.1 . . . no
O4 C6 H2 54.8 . . . no
O4 C6 H2 167.6 . . . no
O4 C6 H3 77.4 . . . no
O4 C6 H3 150.5 . . . no
O4 C6 H4 103.0 . . . no
O4 C6 H5 50.0 . . . no
O4 C6 H5 150.8 . . . no
O4 C6 H8 131.3 . . . no
O4 C6 H8 102.9 . . . no
O4 C6 H9 113.7 . . . no
O4 C6 H10 77.9 . . . no
O4 C6 H10 28.9 . . . no
O4 C6 H10 125.4 . . . no
O4 C6 O4 88.9(9) 4_554 4_554 4_554 ?
O4 C6 N2 47.6(1) 4_554 4_554 4_554 ?
O4 C6 N3 18.64(8) 4_554 4_554 4_554 ?
O4 C6 C1 55.60(12) 4_554 4_554 4_554 ?
O4 C6 C2 77.7(3) 4_554 4_554 4_554 ?
O4 C6 C3 104.1(2) 4_554 4_554 4_554 ?
O4 C6 C4 93.3(2) 4_554 4_554 4_554 ?
O4 C6 C11 104.9(2) 4_554 4_554 4_554 ?
O4 C6 H1 128.7 4_554 4_554 4_554 no
O4 C6 H1 57.3 4_554 4_554 4_554 no
O4 C6 H1 57.3 4_554 4_554 4_554 no
O4 C6 H2 78.8 4_554 4_554 4_554 no
O4 C6 H2 78.8 4_554 4_554 4_554 no
O4 C6 H3 72.0 4_554 4_554 4_554 no
O4 C6 H3 72.0 4_554 4_554 4_554 no
O4 C6 H4 31.9 4_554 4_554 4_554 no
O4 C6 H5 118.0 4_554 4_554 4_554 no
O4 C6 H5 118.0 4_554 4_554 4_554 no
O4 C6 H8 97.0 4_554 4_554 4_554 no
O4 C6 H8 97.0 4_554 4_554 4_554 no
O4 C6 H9 121.1 4_554 4_554 4_554 no
O4 C6 H10 24.8 4_554 4_554 4_554 no
O4 C6 H10 117.4 4_554 4_554 4_554 no
O4 C6 H10 117.4 4_554 4_554 4_554 no
O4 C6 N2 69.5(5) 1_565 1_565 1_565 ?
O4 C6 N3 97.3(9) 1_565 1_565 1_565 ?
O4 C6 C1 67.2(4) 1_565 1_565 1_565 ?
O4 C6 C2 63.24(10) 1_565 1_565 1_565 ?
O4 C6 C3 64.0(4) 1_565 1_565 1_565 ?
O4 C6 C4 63.0(3) 1_565 1_565 1_565 ?
O4 C6 C11 116.51(12) 1_565 1_565 1_565 ?
O4 C6 H1 69.9 1_565 1_565 1_565 no
O4 C6 H1 134.1 1_565 1_565 1_565 no
O4 C6 H1 37.5 1_565 1_565 1_565 no
O4 C6 H2 167.6 1_565 1_565 1_565 no
O4 C6 H2 54.8 1_565 1_565 1_565 no
O4 C6 H3 150.5 1_565 1_565 1_565 no
O4 C6 H3 77.4 1_565 1_565 1_565 no
O4 C6 H4 103.0 1_565 1_565 1_565 no
O4 C6 H5 150.8 1_565 1_565 1_565 no
O4 C6 H5 50.0 1_565 1_565 1_565 no
O4 C6 H8 102.9 1_565 1_565 1_565 no
O4 C6 H8 131.3 1_565 1_565 1_565 no
O4 C6 H9 113.7 1_565 1_565 1_565 no
O4 C6 H10 77.9 1_565 1_565 1_565 no
O4 C6 H10 125.4 1_565 1_565 1_565 no
O4 C6 H10 28.9 1_565 1_565 1_565 no
N2 C6 N3 66.2(2) . . . ?
N2 C6 C1 8.01(13) . . . ?
N2 C6 C2 30.1(3) . . . ?
N2 C6 C3 56.5(2) . . . ?
N2 C6 C4 45.7(2) . . . ?
N2 C6 C11 152.5(3) . . . ?
N2 C6 H1 81.1 . . . no
N2 C6 H1 64.8 . . . no
N2 C6 H1 64.8 . . . no
N2 C6 H2 101.4 . . . no
N2 C6 H2 101.4 . . . no
N2 C6 H3 109.2 . . . no
N2 C6 H3 109.2 . . . no
N2 C6 H4 79.5 . . . no
N2 C6 H5 119.2 . . . no
N2 C6 H5 119.2 . . . no
N2 C6 H8 142.4 . . . no
N2 C6 H8 142.4 . . . no
N2 C6 H9 168.7 . . . no
N2 C6 H10 22.8 . . . no
N2 C6 H10 93.2 . . . no
N2 C6 H10 93.2 . . . no
N3 C6 C1 74.2(1) 4_554 4_554 4_554 ?
N3 C6 C2 96.3(3) 4_554 4_554 4_554 ?
N3 C6 C3 122.7(2) 4_554 4_554 4_554 ?
N3 C6 C4 112.0(2) 4_554 4_554 4_554 ?
N3 C6 C11 86.3(2) 4_554 4_554 4_554 ?
N3 C6 H1 147.3 4_554 4_554 4_554 no
N3 C6 H1 61.0 4_554 4_554 4_554 no
N3 C6 H1 61.0 4_554 4_554 4_554 no
N3 C6 H2 70.9 4_554 4_554 4_554 no
N3 C6 H2 70.9 4_554 4_554 4_554 no
N3 C6 H3 58.3 4_554 4_554 4_554 no
N3 C6 H3 58.3 4_554 4_554 4_554 no
N3 C6 H4 13.2 4_554 4_554 4_554 no
N3 C6 H5 111.7 4_554 4_554 4_554 no
N3 C6 H5 111.7 4_554 4_554 4_554 no
N3 C6 H8 78.9 4_554 4_554 4_554 no
N3 C6 H8 78.9 4_554 4_554 4_554 no
N3 C6 H9 102.4 4_554 4_554 4_554 no
N3 C6 H10 43.4 4_554 4_554 4_554 no
N3 C6 H10 123.2 4_554 4_554 4_554 no
N3 C6 H10 123.2 4_554 4_554 4_554 no
C1 C6 C2 22.1(3) . . . ?
C1 C6 C3 48.4(2) . . . ?
C1 C6 C4 37.73(13) . . . ?
C1 C6 C11 160.5(2) . . . ?
C1 C6 H1 73.1 . . . no
C1 C6 H1 68.1 . . . no
C1 C6 H1 68.1 . . . no
C1 C6 H2 105.0 . . . no
C1 C6 H2 105.0 . . . no
C1 C6 H3 115.2 . . . no
C1 C6 H3 115.2 . . . no
C1 C6 H4 87.5 . . . no
C1 C6 H5 117.2 . . . no
C1 C6 H5 117.2 . . . no
C1 C6 H8 149.6 . . . no
C1 C6 H8 149.6 . . . no
C1 C6 H9 176.7 . . . no
C1 C6 H10 30.8 . . . no
C1 C6 H10 88.6 . . . no
C1 C6 H10 88.6 . . . no
C2 C6 C3 26.4(3) . . . ?
C2 C6 C4 15.7(3) . . . ?
C2 C6 C11 177.4(4) . . . ?
C2 C6 H1 51.0 . . . no
C2 C6 H1 78.6 . . . no
C2 C6 H1 78.6 . . . no
C2 C6 H2 113.2 . . . no
C2 C6 H2 113.2 . . . no
C2 C6 H3 130.2 . . . no
C2 C6 H3 130.2 . . . no
C2 C6 H4 109.5 . . . no
C2 C6 H5 109.1 . . . no
C2 C6 H5 109.1 . . . no
C2 C6 H8 164.9 . . . no
C2 C6 H8 164.9 . . . no
C2 C6 H9 161.3 . . . no
C2 C6 H10 52.9 . . . no
C2 C6 H10 76.2 . . . no
C2 C6 H10 76.2 . . . no
C3 C6 C4 10.7(2) . . . ?
C3 C6 C11 151.1(3) . . . ?
C3 C6 H1 24.7 . . . no
C3 C6 H1 92.9 . . . no
C3 C6 H1 92.9 . . . no
C3 C6 H2 118.7 . . . no
C3 C6 H2 118.7 . . . no
C3 C6 H3 141.4 . . . no
C3 C6 H3 141.4 . . . no
C3 C6 H4 135.9 . . . no
C3 C6 H5 96.4 . . . no
C3 C6 H5 96.4 . . . no
C3 C6 H8 154.6 . . . no
C3 C6 H8 154.6 . . . no
C3 C6 H9 134.9 . . . no
C3 C6 H10 79.2 . . . no
C3 C6 H10 63.5 . . . no
C3 C6 H10 63.5 . . . no
C4 C6 C11 161.8(2) . . . ?
C4 C6 H1 35.4 . . . no
C4 C6 H1 87.0 . . . no
C4 C6 H1 87.0 . . . no
C4 C6 H2 117.2 . . . no
C4 C6 H2 117.2 . . . no
C4 C6 H3 138.1 . . . no
C4 C6 H3 138.1 . . . no
C4 C6 H4 125.2 . . . no
C4 C6 H5 101.8 . . . no
C4 C6 H5 101.8 . . . no
C4 C6 H8 162.3 . . . no
C4 C6 H8 162.3 . . . no
C4 C6 H9 145.6 . . . no
C4 C6 H10 68.5 . . . no
C4 C6 H10 68.2 . . . no
C4 C6 H10 68.2 . . . no
C11 C6 H1 126.4 2_455 2_455 2_455 no
C11 C6 H1 102.7 2_455 2_455 2_455 no
C11 C6 H1 102.7 2_455 2_455 2_455 no
C11 C6 H2 67.6 2_455 2_455 2_455 no
C11 C6 H2 67.6 2_455 2_455 2_455 no
C11 C6 H3 51.4 2_455 2_455 2_455 no
C11 C6 H3 51.4 2_455 2_455 2_455 no
C11 C6 H4 73.0 2_455 2_455 2_455 no
C11 C6 H5 69.8 2_455 2_455 2_455 no
C11 C6 H5 69.8 2_455 2_455 2_455 no
C11 C6 H8 16.1 2_455 2_455 2_455 no
C11 C6 H8 16.1 2_455 2_455 2_455 no
C11 C6 H9 16.2 2_455 2_455 2_455 no
C11 C6 H10 129.7 2_455 2_455 2_455 no
C11 C6 H10 102.4 2_455 2_455 2_455 no
C11 C6 H10 102.4 2_455 2_455 2_455 no
H1 C6 H1 105.8 . . . no
H1 C6 H1 105.8 . . . no
H1 C6 H2 118.1 . . . no
H1 C6 H2 118.1 . . . no
H1 C6 H3 139.6 . . . no
H1 C6 H3 139.6 . . . no
H1 C6 H4 160.6 . . . no
H1 C6 H5 83.6 . . . no
H1 C6 H5 83.6 . . . no
H1 C6 H8 132.4 . . . no
H1 C6 H8 132.4 . . . no
H1 C6 H9 110.2 . . . no
H1 C6 H10 103.9 . . . no
H1 C6 H10 56.1 . . . no
H1 C6 H10 56.1 . . . no
H1 C6 H1 113.8 4_554 4_554 4_554 no
H1 C6 H2 36.9 4_554 4_554 4_554 no
H1 C6 H2 131.6 4_554 4_554 4_554 no
H1 C6 H3 51.8 4_554 4_554 4_554 no
H1 C6 H3 114.0 4_554 4_554 4_554 no
H1 C6 H4 65.5 4_554 4_554 4_554 no
H1 C6 H5 63.8 4_554 4_554 4_554 no
H1 C6 H5 170.5 4_554 4_554 4_554 no
H1 C6 H8 110.6 4_554 4_554 4_554 no
H1 C6 H8 86.6 4_554 4_554 4_554 no
H1 C6 H9 110.5 4_554 4_554 4_554 no
H1 C6 H10 58.3 4_554 4_554 4_554 no
H1 C6 H10 62.3 4_554 4_554 4_554 no
H1 C6 H10 154.8 4_554 4_554 4_554 no
H1 C6 H2 131.6 4_564 4_564 4_564 no
H1 C6 H2 36.9 4_564 4_564 4_564 no
H1 C6 H3 114.0 4_564 4_564 4_564 no
H1 C6 H3 51.8 4_564 4_564 4_564 no
H1 C6 H4 65.5 4_564 4_564 4_564 no
H1 C6 H5 170.5 4_564 4_564 4_564 no
H1 C6 H5 63.8 4_564 4_564 4_564 no
H1 C6 H8 86.6 4_564 4_564 4_564 no
H1 C6 H8 110.6 4_564 4_564 4_564 no
H1 C6 H9 110.5 4_564 4_564 4_564 no
H1 C6 H10 58.3 4_564 4_564 4_564 no
H1 C6 H10 154.8 4_564 4_564 4_564 no
H1 C6 H10 62.3 4_564 4_564 4_564 no
H2 C6 H2 121.7 4_554 4_554 4_554 no
H2 C6 H3 23.1 4_554 4_554 4_554 no
H2 C6 H3 98.6 4_554 4_554 4_554 no
H2 C6 H4 66.3 4_554 4_554 4_554 no
H2 C6 H5 40.9 4_554 4_554 4_554 no
H2 C6 H5 137.0 4_554 4_554 4_554 no
H2 C6 H8 79.0 4_554 4_554 4_554 no
H2 C6 H8 51.7 4_554 4_554 4_554 no
H2 C6 H9 73.6 4_554 4_554 4_554 no
H2 C6 H10 90.6 4_554 4_554 4_554 no
H2 C6 H10 62.0 4_554 4_554 4_554 no
H2 C6 H10 163.3 4_554 4_554 4_554 no
H2 C6 H3 98.6 4_564 4_564 4_564 no
H2 C6 H3 23.1 4_564 4_564 4_564 no
H2 C6 H4 66.3 4_564 4_564 4_564 no
H2 C6 H5 137.0 4_564 4_564 4_564 no
H2 C6 H5 40.9 4_564 4_564 4_564 no
H2 C6 H8 51.7 4_564 4_564 4_564 no
H2 C6 H8 79.0 4_564 4_564 4_564 no
H2 C6 H9 73.6 4_564 4_564 4_564 no
H2 C6 H10 90.6 4_564 4_564 4_564 no
H2 C6 H10 163.3 4_564 4_564 4_564 no
H2 C6 H10 62.0 4_564 4_564 4_564 no
H3 C6 H3 75.4 4_554 4_554 4_554 no
H3 C6 H4 49.7 4_554 4_554 4_554 no
H3 C6 H5 57.0 4_554 4_554 4_554 no
H3 C6 H5 119.8 4_554 4_554 4_554 no
H3 C6 H8 59.2 4_554 4_554 4_554 no
H3 C6 H8 35.6 4_554 4_554 4_554 no
H3 C6 H9 62.4 4_554 4_554 4_554 no
H3 C6 H10 91.4 4_554 4_554 4_554 no
H3 C6 H10 83.9 4_554 4_554 4_554 no
H3 C6 H10 153.4 4_554 4_554 4_554 no
H3 C6 H4 49.7 6_554 6_554 6_554 no
H3 C6 H5 119.8 6_554 6_554 6_554 no
H3 C6 H5 57.0 6_554 6_554 6_554 no
H3 C6 H8 35.6 6_554 6_554 6_554 no
H3 C6 H8 59.2 6_554 6_554 6_554 no
H3 C6 H9 62.4 6_554 6_554 6_554 no
H3 C6 H10 91.4 6_554 6_554 6_554 no
H3 C6 H10 153.4 6_554 6_554 6_554 no
H3 C6 H10 83.9 6_554 6_554 6_554 no
H4 C6 H5 106.0 . . . no
H4 C6 H5 106.0 . . . no
H4 C6 H8 66.2 . . . no
H4 C6 H8 66.2 . . . no
H4 C6 H9 89.2 . . . no
H4 C6 H10 56.7 . . . no
H4 C6 H10 125.0 . . . no
H4 C6 H10 125.0 . . . no
H5 C6 H5 116.8 . . . no
H5 C6 H8 85.9 . . . no
H5 C6 H8 60.6 . . . no
H5 C6 H9 63.8 . . . no
H5 C6 H10 121.6 . . . no
H5 C6 H10 33.7 . . . no
H5 C6 H10 124.1 . . . no
H5 C6 H8 60.6 7 7 7 no
H5 C6 H8 85.9 7 7 7 no
H5 C6 H9 63.8 7 7 7 no
H5 C6 H10 121.6 7 7 7 no
H5 C6 H10 124.1 7 7 7 no
H5 C6 H10 33.7 7 7 7 no
H8 C6 H8 28.5 2_455 2_455 2_455 no
H8 C6 H9 27.6 2_455 2_455 2_455 no
H8 C6 H10 120.9 2_455 2_455 2_455 no
H8 C6 H10 118.5 2_455 2_455 2_455 no
H8 C6 H10 94.3 2_455 2_455 2_455 no
H8 C6 H9 27.6 8_455 8_455 8_455 no
H8 C6 H10 120.9 8_455 8_455 8_455 no
H8 C6 H10 94.3 8_455 8_455 8_455 no
H8 C6 H10 118.5 8_455 8_455 8_455 no
H9 C6 H10 145.9 2_455 2_455 2_455 no
H9 C6 H10 93.3 2_455 2_455 2_455 no
H9 C6 H10 93.3 2_455 2_455 2_455 no
H10 C6 H10 105.9 . . . no
H10 C6 H10 105.9 . . . no
H10 C6 H10 109.7 4 4 4 no
O1 C7 O3 61.1(7) . . . ?
O1 C7 O3 61.1(7) . . . ?
O1 C7 N1 58.0(2) . . . ?
O1 C7 N2 39.03(11) . . . ?
O1 C7 C1 27.0(1) . . . ?
O1 C7 C3 76.0(2) . . . ?
O1 C7 C4 86.5(2) . . . ?
O1 C7 C5 117.5(2) . . . ?
O1 C7 C8 105.5(8) . . . ?
O1 C7 C8 105.5(8) . . . ?
O1 C7 C9 117.7(5) . . . ?
O1 C7 C9 117.7(5) . . . ?
O1 C7 C10 122.0(2) . . . ?
O1 C7 H2 114.9 . . . no
O1 C7 H3 126.4 . . . no
O1 C7 H3 126.4 . . . no
O1 C7 H6 93.4 . . . no
O1 C7 H6 93.4 . . . no
O1 C7 H7 114.8 . . . no
O1 C7 H7 114.8 . . . no
O3 C7 O3 105.6(1) . . . ?
O3 C7 N1 55.7(2) . . . ?
O3 C7 N2 52.8(2) . . . ?
O3 C7 C1 53.5(3) . . . ?
O3 C7 C3 62.0(4) . . . ?
O3 C7 C4 66.9(6) . . . ?
O3 C7 C5 84.3(8) . . . ?
O3 C7 C8 66.1(3) . . . ?
O3 C7 C8 166.5(4) . . . ?
O3 C7 C9 95.9(2) . . . ?
O3 C7 C9 151.9(2) . . . ?
O3 C7 C10 124.3(2) . . . ?
O3 C7 H2 82.8 . . . no
O3 C7 H3 77.8 . . . no
O3 C7 H3 103.8 . . . no
O3 C7 H6 42.9 . . . no
O3 C7 H6 148.5 . . . no
O3 C7 H7 87.3 . . . no
O3 C7 H7 159.4 . . . no
O3 C7 N1 55.7(2) 1_565 1_565 1_565 ?
O3 C7 N2 52.8(2) 1_565 1_565 1_565 ?
O3 C7 C1 53.5(3) 1_565 1_565 1_565 ?
O3 C7 C3 62.0(4) 1_565 1_565 1_565 ?
O3 C7 C4 66.9(6) 1_565 1_565 1_565 ?
O3 C7 C5 84.3(8) 1_565 1_565 1_565 ?
O3 C7 C8 166.5(4) 1_565 1_565 1_565 ?
O3 C7 C8 66.1(3) 1_565 1_565 1_565 ?
O3 C7 C9 151.9(2) 1_565 1_565 1_565 ?
O3 C7 C9 95.9(2) 1_565 1_565 1_565 ?
O3 C7 C10 124.3(2) 1_565 1_565 1_565 ?
O3 C7 H2 82.8 1_565 1_565 1_565 no
O3 C7 H3 103.8 1_565 1_565 1_565 no
O3 C7 H3 77.8 1_565 1_565 1_565 no
O3 C7 H6 148.5 1_565 1_565 1_565 no
O3 C7 H6 42.9 1_565 1_565 1_565 no
O3 C7 H7 159.4 1_565 1_565 1_565 no
O3 C7 H7 87.3 1_565 1_565 1_565 no
N1 C7 N2 18.9(2) . . . ?
N1 C7 C1 31.0(2) . . . ?
N1 C7 C3 18.0(2) . . . ?
N1 C7 C4 28.5(2) . . . ?
N1 C7 C5 59.5(3) . . . ?
N1 C7 C8 120.1(3) . . . ?
N1 C7 C8 120.1(3) . . . ?
N1 C7 C9 150.71(13) . . . ?
N1 C7 C9 150.71(13) . . . ?
N1 C7 C10 179.9(4) . . . ?
N1 C7 H2 56.9 . . . no
N1 C7 H3 71.1 . . . no
N1 C7 H3 71.1 . . . no
N1 C7 H6 96.0 . . . no
N1 C7 H6 96.0 . . . no
N1 C7 H7 141.9 . . . no
N1 C7 H7 141.9 . . . no
N2 C7 C1 12.1(2) . . . ?
N2 C7 C3 36.92(11) . . . ?
N2 C7 C4 47.4(2) . . . ?
N2 C7 C5 78.4(2) . . . ?
N2 C7 C8 118.4(4) . . . ?
N2 C7 C8 118.4(4) . . . ?
N2 C7 C9 145.7(3) . . . ?
N2 C7 C9 145.7(3) . . . ?
N2 C7 C10 161.0(2) . . . ?
N2 C7 H2 75.8 . . . no
N2 C7 H3 89.2 . . . no
N2 C7 H3 89.2 . . . no
N2 C7 H6 95.8 . . . no
N2 C7 H6 95.8 . . . no
N2 C7 H7 138.1 . . . no
N2 C7 H7 138.1 . . . no
C1 C7 C3 49.0(2) . . . ?
C1 C7 C4 59.5(2) . . . ?
C1 C7 C5 90.5(2) . . . ?
C1 C7 C8 115.5(5) . . . ?
C1 C7 C8 115.5(5) . . . ?
C1 C7 C9 138.5(4) . . . ?
C1 C7 C9 138.5(4) . . . ?
C1 C7 C10 148.9(3) . . . ?
C1 C7 H2 87.9 . . . no
C1 C7 H3 100.8 . . . no
C1 C7 H3 100.8 . . . no
C1 C7 H6 95.3 . . . no
C1 C7 H6 95.3 . . . no
C1 C7 H7 132.5 . . . no
C1 C7 H7 132.5 . . . no
C3 C7 C4 10.5(2) . . . ?
C3 C7 C5 41.5(2) . . . ?
C3 C7 C8 118.5(5) . . . ?
C3 C7 C8 118.5(5) . . . ?
C3 C7 C9 146.0(3) . . . ?
C3 C7 C9 146.0(3) . . . ?
C3 C7 C10 162.1(2) . . . ?
C3 C7 H2 38.9 . . . no
C3 C7 H3 54.1 . . . no
C3 C7 H3 54.1 . . . no
C3 C7 H6 95.7 . . . no
C3 C7 H6 95.7 . . . no
C3 C7 H7 138.4 . . . no
C3 C7 H7 138.4 . . . no
C4 C7 C5 31.0(2) . . . ?
C4 C7 C8 116.1(6) . . . ?
C4 C7 C8 116.1(6) . . . ?
C4 C7 C9 139.9(4) . . . ?
C4 C7 C9 139.9(4) . . . ?
C4 C7 C10 151.6(3) . . . ?
C4 C7 H2 28.4 . . . no
C4 C7 H3 44.3 . . . no
C4 C7 H3 44.3 . . . no
C4 C7 H6 95.2 . . . no
C4 C7 H6 95.2 . . . no
C4 C7 H7 133.6 . . . no
C4 C7 H7 133.6 . . . no
C5 C7 C8 104.6(9) . . . ?
C5 C7 C8 104.6(9) . . . ?
C5 C7 C9 116.1(5) . . . ?
C5 C7 C9 116.1(5) . . . ?
C5 C7 C10 120.6(2) . . . ?
C5 C7 H2 2.6 . . . no
C5 C7 H3 19.5 . . . no
C5 C7 H3 19.5 . . . no
C5 C7 H6 92.8 . . . no
C5 C7 H6 92.8 . . . no
C5 C7 H7 113.4 . . . no
C5 C7 H7 113.4 . . . no
C8 C7 C8 119.8(5) . . . ?
C8 C7 C9 30.6(2) . . . ?
C8 C7 C9 89.2(3) . . . ?
C8 C7 C10 59.9(3) . . . ?
C8 C7 H2 105.8 . . . no
C8 C7 H3 85.2 . . . no
C8 C7 H3 113.9 . . . no
C8 C7 H6 24.1 . . . no
C8 C7 H6 143.9 . . . no
C8 C7 H7 21.8 . . . no
C8 C7 H7 98.0 . . . no
C8 C7 C9 89.2(3) 7 7 7 ?
C8 C7 C9 30.6(2) 7 7 7 ?
C8 C7 C10 59.9(3) 7 7 7 ?
C8 C7 H2 105.8 7 7 7 no
C8 C7 H3 113.9 7 7 7 no
C8 C7 H3 85.2 7 7 7 no
C8 C7 H6 143.9 7 7 7 no
C8 C7 H6 24.1 7 7 7 no
C8 C7 H7 98.0 7 7 7 no
C8 C7 H7 21.8 7 7 7 no
C9 C7 C9 58.6(3) . . . ?
C9 C7 C10 29.29(13) . . . ?
C9 C7 H2 118.3 . . . no
C9 C7 H3 98.2 . . . no
C9 C7 H3 114.8 . . . no
C9 C7 H6 54.7 . . . no
C9 C7 H6 113.3 . . . no
C9 C7 H7 8.8 . . . no
C9 C7 H7 67.4 . . . no
C9 C7 C10 29.29(13) 7 7 7 ?
C9 C7 H2 118.3 7 7 7 no
C9 C7 H3 114.8 7 7 7 no
C9 C7 H3 98.2 7 7 7 no
C9 C7 H6 113.3 7 7 7 no
C9 C7 H6 54.7 7 7 7 no
C9 C7 H7 67.4 7 7 7 no
C9 C7 H7 8.8 7 7 7 no
C10 C7 H2 123.2 . . . no
C10 C7 H3 109.0 . . . no
C10 C7 H3 109.0 . . . no
C10 C7 H6 84.0 . . . no
C10 C7 H6 84.0 . . . no
C10 C7 H7 38.1 . . . no
C10 C7 H7 38.1 . . . no
H2 C7 H3 21.0 . . . no
H2 C7 H3 21.0 . . . no
H2 C7 H6 93.1 . . . no
H2 C7 H6 93.1 . . . no
H2 C7 H7 115.3 . . . no
H2 C7 H7 115.3 . . . no
H3 C7 H3 32.8 . . . no
H3 C7 H6 75.5 . . . no
H3 C7 H6 108.1 . . . no
H3 C7 H7 94.5 . . . no
H3 C7 H7 115.3 . . . no
H3 C7 H6 108.1 7 7 7 no
H3 C7 H6 75.5 7 7 7 no
H3 C7 H7 115.3 7 7 7 no
H3 C7 H7 94.5 7 7 7 no
H6 C7 H6 167.9 . . . no
H6 C7 H7 45.8 . . . no
H6 C7 H7 122.1 . . . no
H6 C7 H7 122.1 7 7 7 no
H6 C7 H7 45.8 7 7 7 no
H7 C7 H7 76.3 . . . no
O1 C8 O2 86.6(5) . . . ?
O1 C8 O3 61.5(4) . . . ?
O1 C8 N1 43.6(2) . . . ?
O1 C8 C1 21.54(13) . . . ?
O1 C8 C4 64.9(1) . . . ?
O1 C8 C5 89.1(2) . . . ?
O1 C8 C7 51.7(6) . . . ?
O1 C8 C8 69.6(6) . . . ?
O1 C8 C9 129.2(4) . . . ?
O1 C8 C9 91.5(6) . . . ?
O1 C8 C10 112.6(5) . . . ?
O1 C8 C11 119.9(4) . . . ?
O1 C8 H3 101.7 . . . no
O1 C8 H3 91.0 . . . no
O1 C8 H6 90.1 . . . no
O1 C8 H6 64.2 . . . no
O1 C8 H6 104.8 . . . no
O1 C8 H7 136.2 . . . no
O1 C8 H7 91.3 . . . no
O1 C8 H7 128.1 . . . no
O1 C8 H7 69.1 . . . no
O1 C8 H8 132.3 . . . no
O1 C8 H9 65.3 . . . no
O2 C8 O3 33.43(11) . . . ?
O2 C8 N1 66.1(3) . . . ?
O2 C8 C1 71.3(5) . . . ?
O2 C8 C4 54.22(10) . . . ?
O2 C8 C5 58.4(4) . . . ?
O2 C8 C7 95.4(4) . . . ?
O2 C8 C8 123.5(4) . . . ?
O2 C8 C9 140.0(4) . . . ?
O2 C8 C9 149.8(4) . . . ?
O2 C8 C10 159.4(3) . . . ?
O2 C8 C11 153.5(2) . . . ?
O2 C8 H3 52.0 . . . no
O2 C8 H3 74.1 . . . no
O2 C8 H6 31.3 . . . no
O2 C8 H6 115.7 . . . no
O2 C8 H6 49.1 . . . no
O2 C8 H7 118.3 . . . no
O2 C8 H7 149.6 . . . no
O2 C8 H7 84.2 . . . no
O2 C8 H7 128.1 . . . no
O2 C8 H8 140.2 . . . no
O2 C8 H9 80.0 . . . no
O3 C8 N1 64.2(2) . . . ?
O3 C8 C1 55.1(2) . . . ?
O3 C8 C4 65.9(5) . . . ?
O3 C8 C5 82.3(6) . . . ?
O3 C8 C7 94.5(3) . . . ?
O3 C8 C8 123.6(2) . . . ?
O3 C8 C9 143.3(4) . . . ?
O3 C8 C9 152.2(2) . . . ?
O3 C8 C10 164.9(3) . . . ?
O3 C8 C11 158.4(2) . . . ?
O3 C8 H3 81.3 . . . no
O3 C8 H3 96.8 . . . no
O3 C8 H6 29.6 . . . no
O3 C8 H6 115.6 . . . no
O3 C8 H6 48.7 . . . no
O3 C8 H7 120.4 . . . no
O3 C8 H7 151.9 . . . no
O3 C8 H7 85.1 . . . no
O3 C8 H7 96.4 . . . no
O3 C8 H8 150.5 . . . no
O3 C8 H9 50.9 . . . no
N1 C8 C1 23.3(2) . . . ?
N1 C8 C4 21.9(2) . . . ?
N1 C8 C5 45.5(3) . . . ?
N1 C8 C7 31.2(2) . . . ?
N1 C8 C8 61.35(13) . . . ?
N1 C8 C9 151.0(4) . . . ?
N1 C8 C9 92.2(2) . . . ?
N1 C8 C10 122.5(2) . . . ?
N1 C8 C11 133.6(2) . . . ?
N1 C8 H3 58.5 . . . no
N1 C8 H3 49.3 . . . no
N1 C8 H6 89.6 . . . no
N1 C8 H6 53.0 . . . no
N1 C8 H6 110.5 . . . no
N1 C8 H7 175.3 . . . no
N1 C8 H7 91.9 . . . no
N1 C8 H7 148.3 . . . no
N1 C8 H7 111.9 . . . no
N1 C8 H8 145.2 . . . no
N1 C8 H9 99.8 . . . no
C1 C8 C4 43.6(2) . . . ?
C1 C8 C5 68.4(2) . . . ?
C1 C8 C7 42.5(4) . . . ?
C1 C8 C8 69.0(3) . . . ?
C1 C8 C9 148.0(4) . . . ?
C1 C8 C9 97.4(3) . . . ?
C1 C8 C10 124.7(4) . . . ?
C1 C8 C11 134.5(4) . . . ?
C1 C8 H3 80.3 . . . no
C1 C8 H3 72.5 . . . no
C1 C8 H6 84.5 . . . no
C1 C8 H6 61.5 . . . no
C1 C8 H6 103.6 . . . no
C1 C8 H7 157.4 . . . no
C1 C8 H7 97.1 . . . no
C1 C8 H7 137.1 . . . no
C1 C8 H7 90.6 . . . no
C1 C8 H8 148.3 . . . no
C1 C8 H9 78.3 . . . no
C4 C8 C5 25.1(2) . . . ?
C4 C8 C7 42.3(4) . . . ?
C4 C8 C8 69.3(4) . . . ?
C4 C8 C9 149.5(4) . . . ?
C4 C8 C9 98.0(4) . . . ?
C4 C8 C10 125.9(4) . . . ?
C4 C8 C11 135.6(3) . . . ?
C4 C8 H3 36.9 . . . no
C4 C8 H3 33.8 . . . no
C4 C8 H6 83.6 . . . no
C4 C8 H6 61.6 . . . no
C4 C8 H6 103.2 . . . no
C4 C8 H7 158.9 . . . no
C4 C8 H7 97.7 . . . no
C4 C8 H7 137.3 . . . no
C4 C8 H7 133.7 . . . no
C4 C8 H8 141.1 . . . no
C4 C8 H9 112.1 . . . no
C5 C8 C7 53.2(7) . . . ?
C5 C8 C8 70.3(7) . . . ?
C5 C8 C9 127.7(4) . . . ?
C5 C8 C9 91.4(7) . . . ?
C5 C8 C10 112.2(5) . . . ?
C5 C8 C11 118.8(4) . . . ?
C5 C8 H3 15.1 . . . no
C5 C8 H3 15.7 . . . no
C5 C8 H6 89.5 . . . no
C5 C8 H6 64.9 . . . no
C5 C8 H6 104.2 . . . no
C5 C8 H7 134.3 . . . no
C5 C8 H7 91.2 . . . no
C5 C8 H7 126.7 . . . no
C5 C8 H7 155.4 . . . no
C5 C8 H8 119.5 . . . no
C5 C8 H9 132.8 . . . no
C7 C8 C8 30.1(3) . . . ?
C7 C8 C9 119.7(4) . . . ?
C7 C8 C9 61.0(3) . . . ?
C7 C8 C10 91.2(3) . . . ?
C7 C8 C11 102.3(3) . . . ?
C7 C8 H3 68.2 . . . no
C7 C8 H3 45.9 . . . no
C7 C8 H6 120.9 . . . no
C7 C8 H6 21.8 . . . no
C7 C8 H6 141.8 . . . no
C7 C8 H7 144.0 . . . no
C7 C8 H7 60.6 . . . no
C7 C8 H7 179.6 . . . no
C7 C8 H7 102.7 . . . no
C7 C8 H8 114.4 . . . no
C7 C8 H9 117.0 . . . no
C8 C8 C9 89.6(3) 7 7 7 ?
C8 C8 C9 30.84(12) 7 7 7 ?
C8 C8 C10 61.1(1) 7 7 7 ?
C8 C8 C11 72.21(11) 7 7 7 ?
C8 C8 H3 82.8 7 7 7 no
C8 C8 H3 56.7 7 7 7 no
C8 C8 H6 151.0 7 7 7 no
C8 C8 H6 8.3 7 7 7 no
C8 C8 H6 171.9 7 7 7 no
C8 C8 H7 113.9 7 7 7 no
C8 C8 H7 30.5 7 7 7 no
C8 C8 H7 150.3 7 7 7 no
C8 C8 H7 90.8 7 7 7 no
C8 C8 H8 84.5 7 7 7 no
C8 C8 H9 127.2 7 7 7 no
C9 C8 C9 58.8(3) . . . ?
C9 C8 C10 28.5(2) . . . ?
C9 C8 C11 17.4(2) . . . ?
C9 C8 H3 121.7 . . . no
C9 C8 H3 116.1 . . . no
C9 C8 H6 119.4 . . . no
C9 C8 H6 98.0 . . . no
C9 C8 H6 98.5 . . . no
C9 C8 H7 24.3 . . . no
C9 C8 H7 59.1 . . . no
C9 C8 H7 60.7 . . . no
C9 C8 H7 65.3 . . . no
C9 C8 H8 8.4 . . . no
C9 C8 H9 98.1 . . . no
C9 C8 C10 30.26(12) 7 7 7 ?
C9 C8 C11 41.36(12) 7 7 7 ?
C9 C8 H3 99.3 7 7 7 no
C9 C8 H3 75.9 7 7 7 no
C9 C8 H6 178.1 7 7 7 no
C9 C8 H6 39.2 7 7 7 no
C9 C8 H6 157.3 7 7 7 no
C9 C8 H7 83.1 7 7 7 no
C9 C8 H7 0.3 7 7 7 no
C9 C8 H7 119.5 7 7 7 no
C9 C8 H7 78.3 7 7 7 no
C9 C8 H8 53.9 7 7 7 no
C9 C8 H9 126.2 7 7 7 no
C10 C8 C11 11.10(7) . . . ?
C10 C8 H3 113.8 . . . no
C10 C8 H3 97.2 . . . no
C10 C8 H6 147.9 . . . no
C10 C8 H6 69.4 . . . no
C10 C8 H6 127.0 . . . no
C10 C8 H7 52.8 . . . no
C10 C8 H7 30.6 . . . no
C10 C8 H7 89.2 . . . no
C10 C8 H7 68.7 . . . no
C10 C8 H8 24.3 . . . no
C10 C8 H9 114.2 . . . no
C11 C8 H3 117.5 . . . no
C11 C8 H3 104.7 . . . no
C11 C8 H6 136.8 . . . no
C11 C8 H6 80.5 . . . no
C11 C8 H6 115.9 . . . no
C11 C8 H7 41.7 . . . no
C11 C8 H7 41.7 . . . no
C11 C8 H7 78.1 . . . no
C11 C8 H7 66.9 . . . no
C11 C8 H8 13.9 . . . no
C11 C8 H9 108.5 . . . no
H3 C8 H3 26.1 . . . no
H3 C8 H6 81.3 . . . no
H3 C8 H6 78.3 . . . no
H3 C8 H6 92.8 . . . no
H3 C8 H7 122.1 . . . no
H3 C8 H7 99.1 . . . no
H3 C8 H7 111.7 . . . no
H3 C8 H7 170.3 . . . no
H3 C8 H8 114.3 . . . no
H3 C8 H9 131.5 . . . no
H3 C8 H6 105.1 7 7 7 no
H3 C8 H6 52.5 7 7 7 no
H3 C8 H6 118.7 7 7 7 no
H3 C8 H7 128.8 7 7 7 no
H3 C8 H7 75.6 7 7 7 no
H3 C8 H7 134.1 7 7 7 no
H3 C8 H7 146.8 7 7 7 no
H3 C8 H8 107.7 7 7 7 no
H3 C8 H9 145.8 7 7 7 no
H6 C8 H6 142.6 . . . no
H6 C8 H6 20.9 . . . no
H6 C8 H7 95.1 . . . no
H6 C8 H7 178.5 . . . no
H6 C8 H7 58.7 . . . no
H6 C8 H7 101.3 . . . no
H6 C8 H8 124.3 . . . no
H6 C8 H9 53.8 . . . no
H6 C8 H6 163.5 7 7 7 no
H6 C8 H7 122.3 7 7 7 no
H6 C8 H7 38.9 7 7 7 no
H6 C8 H7 158.7 7 7 7 no
H6 C8 H7 94.4 7 7 7 no
H6 C8 H8 92.7 7 7 7 no
H6 C8 H9 125.5 7 7 7 no
H6 C8 H7 74.2 7_545 7_545 7_545 no
H6 C8 H7 157.6 7_545 7_545 7_545 no
H6 C8 H7 37.8 7_545 7_545 7_545 no
H6 C8 H7 92.7 7_545 7_545 7_545 no
H6 C8 H8 103.6 7_545 7_545 7_545 no
H6 C8 H9 51.9 7_545 7_545 7_545 no
H7 C8 H7 83.4 . . . no
H7 C8 H7 36.4 . . . no
H7 C8 H7 67.2 . . . no
H7 C8 H8 30.2 . . . no
H7 C8 H9 83.2 . . . no
H7 C8 H7 119.8 7 7 7 no
H7 C8 H7 78.5 7 7 7 no
H7 C8 H8 54.2 7 7 7 no
H7 C8 H9 126.3 7 7 7 no
H7 C8 H7 77.4 7_545 7_545 7_545 no
H7 C8 H8 66.1 7_545 7_545 7_545 no
H7 C8 H9 62.8 7_545 7_545 7_545 no
H7 C8 H8 72.1 5_655 5_655 5_655 no
H7 C8 H9 48.5 5_655 5_655 5_655 no
H8 C8 H9 106.5 . . . no
N1 C9 C7 11.09(7) . . . ?
N1 C9 C8 18.6(2) . . . ?
N1 C9 C8 40.96(11) . . . ?
N1 C9 C9 71.81(11) . . . ?
N1 C9 C9 105.0(3) . . . ?
N1 C9 C10 103.9(3) . . . ?
N1 C9 C11 134.5(2) . . . ?
N1 C9 H3 41.4 . . . no
N1 C9 H3 147.1 . . . no
N1 C9 H6 42.7 . . . no
N1 C9 H6 41.4 . . . no
N1 C9 H6 78.6 . . . no
N1 C9 H7 137.8 . . . no
N1 C9 H7 80.4 . . . no
N1 C9 H7 116.4 . . . no
N1 C9 H7 94.1 . . . no
N1 C9 H8 151.7 . . . no
N1 C9 H8 124.2 . . . no
N1 C9 H9 134.7 . . . no
N1 C9 H9 73.0 . . . no
C7 C9 C8 29.6(2) . . . ?
C7 C9 C8 29.87(12) . . . ?
C7 C9 C9 60.7(2) . . . ?
C7 C9 C9 106.6(5) . . . ?
C7 C9 C10 92.8(3) . . . ?
C7 C9 C11 123.4(2) . . . ?
C7 C9 H3 45.0 . . . no
C7 C9 H3 147.0 . . . no
C7 C9 H6 53.8 . . . no
C7 C9 H6 30.3 . . . no
C7 C9 H6 89.7 . . . no
C7 C9 H7 148.9 . . . no
C7 C9 H7 69.3 . . . no
C7 C9 H7 127.5 . . . no
C7 C9 H7 93.9 . . . no
C7 C9 H8 141.2 . . . no
C7 C9 H8 113.3 . . . no
C7 C9 H9 124.5 . . . no
C7 C9 H9 80.8 . . . no
C8 C9 C8 59.5(3) . . . ?
C8 C9 C9 90.4(3) . . . ?
C8 C9 C9 101.0(4) . . . ?
C8 C9 C10 122.4(4) . . . ?
C8 C9 C11 153.1(4) . . . ?
C8 C9 H3 40.8 . . . no
C8 C9 H3 140.5 . . . no
C8 C9 H6 24.2 . . . no
C8 C9 H6 60.0 . . . no
C8 C9 H6 60.1 . . . no
C8 C9 H7 119.2 . . . no
C8 C9 H7 98.9 . . . no
C8 C9 H7 97.9 . . . no
C8 C9 H7 93.9 . . . no
C8 C9 H8 167.2 . . . no
C8 C9 H8 142.4 . . . no
C8 C9 H9 150.6 . . . no
C8 C9 H9 60.9 . . . no
C8 C9 C9 30.84(12) 7 7 7 ?
C8 C9 C9 107.8(8) 7 7 7 ?
C8 C9 C10 62.9(3) 7 7 7 ?
C8 C9 C11 93.6(2) 7 7 7 ?
C8 C9 H3 62.0 7 7 7 no
C8 C9 H3 133.1 7 7 7 no
C8 C9 H6 83.7 7 7 7 no
C8 C9 H6 0.5 7 7 7 no
C8 C9 H6 119.6 7 7 7 no
C8 C9 H7 178.7 7 7 7 no
C8 C9 H7 39.4 7 7 7 no
C8 C9 H7 157.4 7 7 7 no
C8 C9 H7 92.9 7 7 7 no
C8 C9 H8 112.1 7 7 7 no
C8 C9 H8 83.7 7 7 7 no
C8 C9 H9 96.3 7 7 7 no
C8 C9 H9 102.3 7 7 7 no
C9 C9 C9 103.9(10) 7 7 7 ?
C9 C9 C10 32.1(3) 7 7 7 ?
C9 C9 C11 62.7(1) 7 7 7 ?
C9 C9 H3 84.6 7 7 7 no
C9 C9 H3 109.5 7 7 7 no
C9 C9 H6 114.5 7 7 7 no
C9 C9 H6 30.4 7 7 7 no
C9 C9 H6 150.4 7 7 7 no
C9 C9 H7 150.4 7 7 7 no
C9 C9 H7 8.6 7 7 7 no
C9 C9 H7 171.8 7 7 7 no
C9 C9 H7 91.0 7 7 7 no
C9 C9 H8 81.8 7 7 7 no
C9 C9 H8 53.2 7 7 7 no
C9 C9 H9 67.0 7 7 7 no
C9 C9 H9 122.4 7 7 7 no
C9 C9 C10 95.4(9) 5_655 5_655 5_655 ?
C9 C9 C11 86.6(5) 5_655 5_655 5_655 ?
C9 C9 H3 141.5 5_655 5_655 5_655 no
C9 C9 H3 106.4 5_655 5_655 5_655 no
C9 C9 H6 94.5 5_655 5_655 5_655 no
C9 C9 H6 107.9 5_655 5_655 5_655 no
C9 C9 H6 83.5 5_655 5_655 5_655 no
C9 C9 H7 72.3 5_655 5_655 5_655 no
C9 C9 H7 102.1 5_655 5_655 5_655 no
C9 C9 H7 74.6 5_655 5_655 5_655 no
C9 C9 H7 14.9 5_655 5_655 5_655 no
C9 C9 H8 90.8 5_655 5_655 5_655 no
C9 C9 H8 97.3 5_655 5_655 5_655 no
C9 C9 H9 68.8 5_655 5_655 5_655 no
C9 C9 H9 46.0 5_655 5_655 5_655 no
C10 C9 C11 30.7(2) . . . ?
C10 C9 H3 109.2 . . . no
C10 C9 H3 82.9 . . . no
C10 C9 H6 146.6 . . . no
C10 C9 H6 62.5 . . . no
C10 C9 H6 177.5 . . . no
C10 C9 H7 118.3 . . . no
C10 C9 H7 23.5 . . . no
C10 C9 H7 139.7 . . . no
C10 C9 H7 88.3 . . . no
C10 C9 H8 50.4 . . . no
C10 C9 H8 22.4 . . . no
C10 C9 H9 37.3 . . . no
C10 C9 H9 134.9 . . . no
C11 C9 H3 129.1 . . . no
C11 C9 H3 57.6 . . . no
C11 C9 H6 177.3 . . . no
C11 C9 H6 93.1 . . . no
C11 C9 H6 146.8 . . . no
C11 C9 H7 87.7 . . . no
C11 C9 H7 54.2 . . . no
C11 C9 H7 109.0 . . . no
C11 C9 H7 87.0 . . . no
C11 C9 H8 21.3 . . . no
C11 C9 H8 12.8 . . . no
C11 C9 H9 17.9 . . . no
C11 C9 H9 132.5 . . . no
H3 C9 H3 105.7 . . . no
H3 C9 H6 49.3 . . . no
H3 C9 H6 62.3 . . . no
H3 C9 H6 72.9 . . . no
H3 C9 H7 117.1 . . . no
H3 C9 H7 91.1 . . . no
H3 C9 H7 101.6 . . . no
H3 C9 H7 134.2 . . . no
H3 C9 H8 127.7 . . . no
H3 C9 H8 116.8 . . . no
H3 C9 H9 144.8 . . . no
H3 C9 H9 97.5 . . . no
H3 C9 H6 124.3 5_656 5_656 5_656 no
H3 C9 H6 132.7 5_656 5_656 5_656 no
H3 C9 H6 95.2 5_656 5_656 5_656 no
H3 C9 H7 47.7 5_656 5_656 5_656 no
H3 C9 H7 102.4 5_656 5_656 5_656 no
H3 C9 H7 63.8 5_656 5_656 5_656 no
H3 C9 H7 118.5 5_656 5_656 5_656 no
H3 C9 H8 36.9 5_656 5_656 5_656 no
H3 C9 H8 60.9 5_656 5_656 5_656 no
H3 C9 H9 67.7 5_656 5_656 5_656 no
H3 C9 H9 124.6 5_656 5_656 5_656 no
H6 C9 H6 84.2 . . . no
H6 C9 H6 35.9 . . . no
H6 C9 H7 95.0 . . . no
H6 C9 H7 123.1 . . . no
H6 C9 H7 73.7 . . . no
H6 C9 H7 93.3 . . . no
H6 C9 H8 160.9 . . . no
H6 C9 H8 164.9 . . . no
H6 C9 H9 162.6 . . . no
H6 C9 H9 48.7 . . . no
H6 C9 H6 120.1 7 7 7 no
H6 C9 H7 179.2 7 7 7 no
H6 C9 H7 38.9 7 7 7 no
H6 C9 H7 157.9 7 7 7 no
H6 C9 H7 93.0 7 7 7 no
H6 C9 H8 111.6 7 7 7 no
H6 C9 H8 83.2 7 7 7 no
H6 C9 H9 95.9 7 7 7 no
H6 C9 H9 102.7 7 7 7 no
H6 C9 H7 59.2 7_545 7_545 7_545 no
H6 C9 H7 159.0 7_545 7_545 7_545 no
H6 C9 H7 37.8 7_545 7_545 7_545 no
H6 C9 H7 91.2 7_545 7_545 7_545 no
H6 C9 H8 127.2 7_545 7_545 7_545 no
H6 C9 H8 155.4 7_545 7_545 7_545 no
H6 C9 H9 140.3 7_545 7_545 7_545 no
H6 C9 H9 45.3 7_545 7_545 7_545 no
H7 C9 H7 141.9 . . . no
H7 C9 H7 21.3 . . . no
H7 C9 H7 87.2 . . . no
H7 C9 H8 69.1 . . . no
H7 C9 H8 97.5 . . . no
H7 C9 H9 84.9 . . . no
H7 C9 H9 76.9 . . . no
H7 C9 H7 163.2 7 7 7 no
H7 C9 H7 90.4 7 7 7 no
H7 C9 H8 73.3 7 7 7 no
H7 C9 H8 44.8 7 7 7 no
H7 C9 H9 58.9 7 7 7 no
H7 C9 H9 127.0 7 7 7 no
H7 C9 H7 88.5 7_545 7_545 7_545 no
H7 C9 H8 90.1 7_545 7_545 7_545 no
H7 C9 H8 118.6 7_545 7_545 7_545 no
H7 C9 H9 105.2 7_545 7_545 7_545 no
H7 C9 H9 62.5 7_545 7_545 7_545 no
H7 C9 H8 96.3 5_655 5_655 5_655 no
H7 C9 H8 95.6 5_655 5_655 5_655 no
H7 C9 H9 69.2 5_655 5_655 5_655 no
H7 C9 H9 48.2 5_655 5_655 5_655 no
H8 C9 H8 28.5 . . . no
H8 C9 H9 31.8 . . . no
H8 C9 H9 132.0 . . . no
H8 C9 H9 28.8 7 7 7 no
H8 C9 H9 143.1 7 7 7 no
H9 C9 H9 114.9 . . . no
C7 C10 C8 28.89(12) . . . ?
C7 C10 C8 28.89(12) . . . ?
C7 C10 C9 57.9(3) . . . ?
C7 C10 C9 57.9(3) . . . ?
C7 C10 C11 179.3(4) . . . ?
C7 C10 H3 124.7 . . . no
C7 C10 H3 124.7 . . . no
C7 C10 H6 37.9 . . . no
C7 C10 H6 37.9 . . . no
C7 C10 H7 82.8 . . . no
C7 C10 H7 82.8 . . . no
C7 C10 H7 82.8 . . . no
C7 C10 H7 82.8 . . . no
C7 C10 H8 153.4 . . . no
C7 C10 H8 153.4 . . . no
C7 C10 H9 154.6 . . . no
C8 C10 C8 57.8(2) . . . ?
C8 C10 C9 29.0(2) . . . ?
C8 C10 C9 86.8(3) . . . ?
C8 C10 C11 151.10(12) . . . ?
C8 C10 H3 143.2 . . . no
C8 C10 H3 101.2 . . . no
C8 C10 H6 9.0 . . . no
C8 C10 H6 66.7 . . . no
C8 C10 H7 53.9 . . . no
C8 C10 H7 111.7 . . . no
C8 C10 H7 92.8 . . . no
C8 C10 H7 74.7 . . . no
C8 C10 H8 126.7 . . . no
C8 C10 H8 165.3 . . . no
C8 C10 H9 142.3 . . . no
C8 C10 C9 86.8(3) 7 7 7 ?
C8 C10 C9 29.0(2) 7 7 7 ?
C8 C10 C11 151.10(12) 7 7 7 ?
C8 C10 H3 101.2 7 7 7 no
C8 C10 H3 143.2 7 7 7 no
C8 C10 H6 66.7 7 7 7 no
C8 C10 H6 9.0 7 7 7 no
C8 C10 H7 111.7 7 7 7 no
C8 C10 H7 53.9 7 7 7 no
C8 C10 H7 74.7 7 7 7 no
C8 C10 H7 92.8 7 7 7 no
C8 C10 H8 165.3 7 7 7 no
C8 C10 H8 126.7 7 7 7 no
C8 C10 H9 142.3 7 7 7 no
C9 C10 C9 115.8(5) . . . ?
C9 C10 C11 122.1(3) . . . ?
C9 C10 H3 146.1 . . . no
C9 C10 H3 76.6 . . . no
C9 C10 H6 20.1 . . . no
C9 C10 H6 95.8 . . . no
C9 C10 H7 24.9 . . . no
C9 C10 H7 140.7 . . . no
C9 C10 H7 102.3 . . . no
C9 C10 H7 70.5 . . . no
C9 C10 H8 98.6 . . . no
C9 C10 H8 142.9 . . . no
C9 C10 H9 118.8 . . . no
C9 C10 C11 122.1(3) 7 7 7 ?
C9 C10 H3 76.6 7 7 7 no
C9 C10 H3 146.1 7 7 7 no
C9 C10 H6 95.8 7 7 7 no
C9 C10 H6 20.1 7 7 7 no
C9 C10 H7 140.7 7 7 7 no
C9 C10 H7 24.9 7 7 7 no
C9 C10 H7 70.5 7 7 7 no
C9 C10 H7 102.3 7 7 7 no
C9 C10 H8 142.9 7 7 7 no
C9 C10 H8 98.6 7 7 7 no
C9 C10 H9 118.8 7 7 7 no
C11 C10 H3 54.9 . . . no
C11 C10 H3 54.9 . . . no
C11 C10 H6 142.1 . . . no
C11 C10 H6 142.1 . . . no
C11 C10 H7 97.2 . . . no
C11 C10 H7 97.2 . . . no
C11 C10 H7 97.8 . . . no
C11 C10 H7 97.8 . . . no
C11 C10 H8 26.3 . . . no
C11 C10 H8 26.3 . . . no
C11 C10 H9 26.1 . . . no
H3 C10 H3 77.7 3_656 3_656 3_656 no
H3 C10 H6 146.4 3_656 3_656 3_656 no
H3 C10 H6 93.6 3_656 3_656 3_656 no
H3 C10 H7 133.7 3_656 3_656 3_656 no
H3 C10 H7 56.4 3_656 3_656 3_656 no
H3 C10 H7 111.5 3_656 3_656 3_656 no
H3 C10 H7 140.6 3_656 3_656 3_656 no
H3 C10 H8 66.9 3_656 3_656 3_656 no
H3 C10 H8 29.3 3_656 3_656 3_656 no
H3 C10 H9 73.4 3_656 3_656 3_656 no
H3 C10 H6 93.6 5_656 5_656 5_656 no
H3 C10 H6 146.4 5_656 5_656 5_656 no
H3 C10 H7 56.4 5_656 5_656 5_656 no
H3 C10 H7 133.7 5_656 5_656 5_656 no
H3 C10 H7 140.6 5_656 5_656 5_656 no
H3 C10 H7 111.5 5_656 5_656 5_656 no
H3 C10 H8 29.3 5_656 5_656 5_656 no
H3 C10 H8 66.9 5_656 5_656 5_656 no
H3 C10 H9 73.4 5_656 5_656 5_656 no
H6 C10 H6 75.7 . . . no
H6 C10 H7 44.9 . . . no
H6 C10 H7 120.7 . . . no
H6 C10 H7 95.9 . . . no
H6 C10 H7 72.9 . . . no
H6 C10 H8 118.1 . . . no
H6 C10 H8 160.1 . . . no
H6 C10 H9 135.6 . . . no
H6 C10 H7 120.7 7 7 7 no
H6 C10 H7 44.9 7 7 7 no
H6 C10 H7 72.9 7 7 7 no
H6 C10 H7 95.9 7 7 7 no
H6 C10 H8 160.1 7 7 7 no
H6 C10 H8 118.1 7 7 7 no
H6 C10 H9 135.6 7 7 7 no
H7 C10 H7 165.6 . . . no
H7 C10 H7 108.1 . . . no
H7 C10 H7 70.6 . . . no
H7 C10 H8 74.4 . . . no
H7 C10 H8 119.4 . . . no
H7 C10 H9 96.6 . . . no
H7 C10 H7 70.6 7 7 7 no
H7 C10 H7 108.1 7 7 7 no
H7 C10 H8 119.4 7 7 7 no
H7 C10 H8 74.4 7 7 7 no
H7 C10 H9 96.6 7 7 7 no
H7 C10 H7 37.7 3_655 3_655 3_655 no
H7 C10 H8 116.9 3_655 3_655 3_655 no
H7 C10 H8 101.9 3_655 3_655 3_655 no
H7 C10 H9 73.1 3_655 3_655 3_655 no
H7 C10 H8 101.9 5_655 5_655 5_655 no
H7 C10 H8 116.9 5_655 5_655 5_655 no
H7 C10 H9 73.1 5_655 5_655 5_655 no
H8 C10 H8 45.0 . . . no
H8 C10 H9 44.9 . . . no
H8 C10 H9 44.9 7 7 7 no
O1 C11 O1 107.8(2) 3_645 3_645 3_645 ?
O1 C11 O2 90.9(7) 3_645 3_645 3_645 ?
O1 C11 O3 54.8(6) 3_645 3_645 3_645 ?
O1 C11 C5 50.54(11) 3_645 3_645 3_645 ?
O1 C11 C5 130.8(4) 3_645 3_645 3_645 ?
O1 C11 C6 63.0(2) 3_645 3_645 3_645 ?
O1 C11 C8 103.2(1) 3_645 3_645 3_645 ?
O1 C11 C8 136.3(2) 3_645 3_645 3_645 ?
O1 C11 C9 94.2(2) 3_645 3_645 3_645 ?
O1 C11 C9 144.5(2) 3_645 3_645 3_645 ?
O1 C11 C10 119.8(2) 3_645 3_645 3_645 ?
O1 C11 H2 38.5 3_645 3_645 3_645 no
O1 C11 H2 122.1 3_645 3_645 3_645 no
O1 C11 H3 134.0 3_645 3_645 3_645 no
O1 C11 H3 59.0 3_645 3_645 3_645 no
O1 C11 H4 70.7 3_645 3_645 3_645 no
O1 C11 H5 74.0 3_645 3_645 3_645 no
O1 C11 H5 46.9 3_645 3_645 3_645 no
O1 C11 H6 85.6 3_645 3_645 3_645 no
O1 C11 H6 53.4 3_645 3_645 3_645 no
O1 C11 H7 74.2 3_645 3_645 3_645 no
O1 C11 H7 159.4 3_645 3_645 3_645 no
O1 C11 H8 47.6 3_645 3_645 3_645 no
O1 C11 H8 130.3 3_645 3_645 3_645 no
O1 C11 H9 62.4 3_645 3_645 3_645 no
O1 C11 O2 90.9(7) 3_655 3_655 3_655 ?
O1 C11 O3 54.8(6) 3_655 3_655 3_655 ?
O1 C11 C5 130.8(4) 3_655 3_655 3_655 ?
O1 C11 C5 50.54(11) 3_655 3_655 3_655 ?
O1 C11 C6 63.0(2) 3_655 3_655 3_655 ?
O1 C11 C8 136.3(2) 3_655 3_655 3_655 ?
O1 C11 C8 103.2(1) 3_655 3_655 3_655 ?
O1 C11 C9 144.5(2) 3_655 3_655 3_655 ?
O1 C11 C9 94.2(2) 3_655 3_655 3_655 ?
O1 C11 C10 119.8(2) 3_655 3_655 3_655 ?
O1 C11 H2 122.1 3_655 3_655 3_655 no
O1 C11 H2 38.5 3_655 3_655 3_655 no
O1 C11 H3 59.0 3_655 3_655 3_655 no
O1 C11 H3 134.0 3_655 3_655 3_655 no
O1 C11 H4 70.7 3_655 3_655 3_655 no
O1 C11 H5 46.9 3_655 3_655 3_655 no
O1 C11 H5 74.0 3_655 3_655 3_655 no
O1 C11 H6 53.4 3_655 3_655 3_655 no
O1 C11 H6 85.6 3_655 3_655 3_655 no
O1 C11 H7 159.4 3_655 3_655 3_655 no
O1 C11 H7 74.2 3_655 3_655 3_655 no
O1 C11 H8 130.3 3_655 3_655 3_655 no
O1 C11 H8 47.6 3_655 3_655 3_655 no
O1 C11 H9 62.4 3_655 3_655 3_655 no
O2 C11 O3 103.2(2) 3_656 3_656 3_656 ?
O2 C11 C5 52.9(5) 3_656 3_656 3_656 ?
O2 C11 C5 52.9(5) 3_656 3_656 3_656 ?
O2 C11 C6 51.95(13) 3_656 3_656 3_656 ?
O2 C11 C8 118.8(4) 3_656 3_656 3_656 ?
O2 C11 C8 118.8(4) 3_656 3_656 3_656 ?
O2 C11 C9 116.7(5) 3_656 3_656 3_656 ?
O2 C11 C9 116.7(5) 3_656 3_656 3_656 ?
O2 C11 C10 120.8(4) 3_656 3_656 3_656 ?
O2 C11 H2 57.6 3_656 3_656 3_656 no
O2 C11 H2 57.6 3_656 3_656 3_656 no
O2 C11 H3 49.5 3_656 3_656 3_656 no
O2 C11 H3 49.5 3_656 3_656 3_656 no
O2 C11 H4 35.6 3_656 3_656 3_656 no
O2 C11 H5 60.0 3_656 3_656 3_656 no
O2 C11 H5 60.0 3_656 3_656 3_656 no
O2 C11 H6 140.4 3_656 3_656 3_656 no
O2 C11 H6 140.4 3_656 3_656 3_656 no
O2 C11 H7 109.6 3_656 3_656 3_656 no
O2 C11 H7 109.6 3_656 3_656 3_656 no
O2 C11 H8 54.9 3_656 3_656 3_656 no
O2 C11 H8 54.9 3_656 3_656 3_656 no
O2 C11 H9 129.7 3_656 3_656 3_656 no
O3 C11 C5 97.9(6) 3_655 3_655 3_655 ?
O3 C11 C5 97.9(6) 3_655 3_655 3_655 ?
O3 C11 C6 51.27(13) 3_655 3_655 3_655 ?
O3 C11 C8 133.6(4) 3_655 3_655 3_655 ?
O3 C11 C8 133.6(4) 3_655 3_655 3_655 ?
O3 C11 C9 130.0(5) 3_655 3_655 3_655 ?
O3 C11 C9 130.0(5) 3_655 3_655 3_655 ?
O3 C11 C10 135.9(4) 3_655 3_655 3_655 ?
O3 C11 H2 84.3 3_655 3_655 3_655 no
O3 C11 H2 84.3 3_655 3_655 3_655 no
O3 C11 H3 106.3 3_655 3_655 3_655 no
O3 C11 H3 106.3 3_655 3_655 3_655 no
O3 C11 H4 67.6 3_655 3_655 3_655 no
O3 C11 H5 46.2 3_655 3_655 3_655 no
O3 C11 H5 46.2 3_655 3_655 3_655 no
O3 C11 H6 44.6 3_655 3_655 3_655 no
O3 C11 H6 44.6 3_655 3_655 3_655 no
O3 C11 H7 118.8 3_655 3_655 3_655 no
O3 C11 H7 118.8 3_655 3_655 3_655 no
O3 C11 H8 95.4 3_655 3_655 3_655 no
O3 C11 H8 95.4 3_655 3_655 3_655 no
O3 C11 H9 26.5 3_655 3_655 3_655 no
C5 C11 C5 105.8(2) 3_646 3_646 3_646 ?
C5 C11 C6 68.2(2) 3_646 3_646 3_646 ?
C5 C11 C8 92.7(3) 3_646 3_646 3_646 ?
C5 C11 C8 122.3(2) 3_646 3_646 3_646 ?
C5 C11 C9 84.6(3) 3_646 3_646 3_646 ?
C5 C11 C9 129.6(3) 3_646 3_646 3_646 ?
C5 C11 C10 108.0(3) 3_646 3_646 3_646 ?
C5 C11 H2 13.6 3_646 3_646 3_646 no
C5 C11 H2 108.9 3_646 3_646 3_646 no
C5 C11 H3 101.9 3_646 3_646 3_646 no
C5 C11 H3 8.7 3_646 3_646 3_646 no
C5 C11 H4 60.6 3_646 3_646 3_646 no
C5 C11 H5 84.2 3_646 3_646 3_646 no
C5 C11 H5 59.8 3_646 3_646 3_646 no
C5 C11 H6 136.1 3_646 3_646 3_646 no
C5 C11 H6 102.0 3_646 3_646 3_646 no
C5 C11 H7 66.9 3_646 3_646 3_646 no
C5 C11 H7 143.1 3_646 3_646 3_646 no
C5 C11 H8 2.9 3_646 3_646 3_646 no
C5 C11 H8 107.8 3_646 3_646 3_646 no
C5 C11 H9 112.6 3_646 3_646 3_646 no
C5 C11 C6 68.2(2) 3_656 3_656 3_656 ?
C5 C11 C8 122.3(2) 3_656 3_656 3_656 ?
C5 C11 C8 92.7(3) 3_656 3_656 3_656 ?
C5 C11 C9 129.6(3) 3_656 3_656 3_656 ?
C5 C11 C9 84.6(3) 3_656 3_656 3_656 ?
C5 C11 C10 108.0(3) 3_656 3_656 3_656 ?
C5 C11 H2 108.9 3_656 3_656 3_656 no
C5 C11 H2 13.6 3_656 3_656 3_656 no
C5 C11 H3 8.7 3_656 3_656 3_656 no
C5 C11 H3 101.9 3_656 3_656 3_656 no
C5 C11 H4 60.6 3_656 3_656 3_656 no
C5 C11 H5 59.8 3_656 3_656 3_656 no
C5 C11 H5 84.2 3_656 3_656 3_656 no
C5 C11 H6 102.0 3_656 3_656 3_656 no
C5 C11 H6 136.1 3_656 3_656 3_656 no
C5 C11 H7 143.1 3_656 3_656 3_656 no
C5 C11 H7 66.9 3_656 3_656 3_656 no
C5 C11 H8 107.8 3_656 3_656 3_656 no
C5 C11 H8 2.9 3_656 3_656 3_656 no
C5 C11 H9 112.6 3_656 3_656 3_656 no
C6 C11 C8 160.7(2) 2 2 2 ?
C6 C11 C8 160.7(2) 2 2 2 ?
C6 C11 C9 151.8(2) 2 2 2 ?
C6 C11 C9 151.8(2) 2 2 2 ?
C6 C11 C10 172.8(4) 2 2 2 ?
C6 C11 H2 59.3 2 2 2 no
C6 C11 H2 59.3 2 2 2 no
C6 C11 H3 72.9 2 2 2 no
C6 C11 H3 72.9 2 2 2 no
C6 C11 H4 16.3 2 2 2 no
C6 C11 H5 16.1 2 2 2 no
C6 C11 H5 16.1 2 2 2 no
C6 C11 H6 92.4 2 2 2 no
C6 C11 H6 92.4 2 2 2 no
C6 C11 H7 131.2 2 2 2 no
C6 C11 H7 131.2 2 2 2 no
C6 C11 H8 67.4 2 2 2 no
C6 C11 H8 67.4 2 2 2 no
C6 C11 H9 77.8 2 2 2 no
C8 C11 C8 35.6(2) . . . ?
C8 C11 C9 9.47(13) . . . ?
C8 C11 C9 45.1(2) . . . ?
C8 C11 C10 17.80(7) . . . ?
C8 C11 H2 101.4 . . . no
C8 C11 H2 134.0 . . . no
C8 C11 H3 115.5 . . . no
C8 C11 H3 88.4 . . . no
C8 C11 H4 150.4 . . . no
C8 C11 H5 176.7 . . . no
C8 C11 H5 147.6 . . . no
C8 C11 H6 100.3 . . . no
C8 C11 H6 89.0 . . . no
C8 C11 H7 30.6 . . . no
C8 C11 H7 66.1 . . . no
C8 C11 H8 93.3 . . . no
C8 C11 H8 123.9 . . . no
C8 C11 H9 108.9 . . . no
C8 C11 C9 45.1(2) 7 7 7 ?
C8 C11 C9 9.47(13) 7 7 7 ?
C8 C11 C10 17.80(7) 7 7 7 ?
C8 C11 H2 134.0 7 7 7 no
C8 C11 H2 101.4 7 7 7 no
C8 C11 H3 88.4 7 7 7 no
C8 C11 H3 115.5 7 7 7 no
C8 C11 H4 150.4 7 7 7 no
C8 C11 H5 147.6 7 7 7 no
C8 C11 H5 176.7 7 7 7 no
C8 C11 H6 89.0 7 7 7 no
C8 C11 H6 100.3 7 7 7 no
C8 C11 H7 66.1 7 7 7 no
C8 C11 H7 30.6 7 7 7 no
C8 C11 H8 123.9 7 7 7 no
C8 C11 H8 93.3 7 7 7 no
C8 C11 H9 108.9 7 7 7 no
C9 C11 C9 54.5(2) . . . ?
C9 C11 C10 27.27(12) . . . ?
C9 C11 H2 92.5 . . . no
C9 C11 H2 142.0 . . . no
C9 C11 H3 122.1 . . . no
C9 C11 H3 81.1 . . . no
C9 C11 H4 144.3 . . . no
C9 C11 H5 167.3 . . . no
C9 C11 H5 138.1 . . . no
C9 C11 H6 102.9 . . . no
C9 C11 H6 85.9 . . . no
C9 C11 H7 21.1 . . . no
C9 C11 H7 75.6 . . . no
C9 C11 H8 85.0 . . . no
C9 C11 H8 131.5 . . . no
C9 C11 H9 107.6 . . . no
C9 C11 C10 27.27(12) 7 7 7 ?
C9 C11 H2 142.0 7 7 7 no
C9 C11 H2 92.5 7 7 7 no
C9 C11 H3 81.1 7 7 7 no
C9 C11 H3 122.1 7 7 7 no
C9 C11 H4 144.3 7 7 7 no
C9 C11 H5 138.1 7 7 7 no
C9 C11 H5 167.3 7 7 7 no
C9 C11 H6 85.9 7 7 7 no
C9 C11 H6 102.9 7 7 7 no
C9 C11 H7 75.6 7 7 7 no
C9 C11 H7 21.1 7 7 7 no
C9 C11 H8 131.5 7 7 7 no
C9 C11 H8 85.0 7 7 7 no
C9 C11 H9 107.6 7 7 7 no
C10 C11 H2 118.1 . . . no
C10 C11 H2 118.1 . . . no
C10 C11 H3 102.5 . . . no
C10 C11 H3 102.5 . . . no
C10 C11 H4 156.4 . . . no
C10 C11 H5 165.4 . . . no
C10 C11 H5 165.4 . . . no
C10 C11 H6 94.5 . . . no
C10 C11 H6 94.5 . . . no
C10 C11 H7 48.4 . . . no
C10 C11 H7 48.4 . . . no
C10 C11 H8 109.1 . . . no
C10 C11 H8 109.1 . . . no
C10 C11 H9 109.5 . . . no
H2 C11 H2 108.7 3_646 3_646 3_646 no
H2 C11 H3 106.9 3_646 3_646 3_646 no
H2 C11 H3 22.3 3_646 3_646 3_646 no
H2 C11 H4 55.3 3_646 3_646 3_646 no
H2 C11 H5 75.4 3_646 3_646 3_646 no
H2 C11 H5 48.5 3_646 3_646 3_646 no
H2 C11 H6 123.3 3_646 3_646 3_646 no
H2 C11 H6 91.6 3_646 3_646 3_646 no
H2 C11 H7 72.8 3_646 3_646 3_646 no
H2 C11 H7 156.7 3_646 3_646 3_646 no
H2 C11 H8 11.1 3_646 3_646 3_646 no
H2 C11 H8 110.3 3_646 3_646 3_646 no
H2 C11 H9 99.6 3_646 3_646 3_646 no
H2 C11 H3 22.3 3_656 3_656 3_656 no
H2 C11 H3 106.9 3_656 3_656 3_656 no
H2 C11 H4 55.3 3_656 3_656 3_656 no
H2 C11 H5 48.5 3_656 3_656 3_656 no
H2 C11 H5 75.4 3_656 3_656 3_656 no
H2 C11 H6 91.6 3_656 3_656 3_656 no
H2 C11 H6 123.3 3_656 3_656 3_656 no
H2 C11 H7 156.7 3_656 3_656 3_656 no
H2 C11 H7 72.8 3_656 3_656 3_656 no
H2 C11 H8 110.3 3_656 3_656 3_656 no
H2 C11 H8 11.1 3_656 3_656 3_656 no
H2 C11 H9 99.6 3_656 3_656 3_656 no
H3 C11 H3 96.9 3_656 3_656 3_656 no
H3 C11 H4 63.3 3_656 3_656 3_656 no
H3 C11 H5 66.3 3_656 3_656 3_656 no
H3 C11 H5 88.6 3_656 3_656 3_656 no
H3 C11 H6 109.6 3_656 3_656 3_656 no
H3 C11 H6 144.6 3_656 3_656 3_656 no
H3 C11 H7 134.4 3_656 3_656 3_656 no
H3 C11 H7 65.3 3_656 3_656 3_656 no
H3 C11 H8 104.1 3_656 3_656 3_656 no
H3 C11 H8 11.5 3_656 3_656 3_656 no
H3 C11 H9 121.3 3_656 3_656 3_656 no
H3 C11 H4 63.3 5_656 5_656 5_656 no
H3 C11 H5 88.6 5_656 5_656 5_656 no
H3 C11 H5 66.3 5_656 5_656 5_656 no
H3 C11 H6 144.6 5_656 5_656 5_656 no
H3 C11 H6 109.6 5_656 5_656 5_656 no
H3 C11 H7 65.3 5_656 5_656 5_656 no
H3 C11 H7 134.4 5_656 5_656 5_656 no
H3 C11 H8 11.5 5_656 5_656 5_656 no
H3 C11 H8 104.1 5_656 5_656 5_656 no
H3 C11 H9 121.3 5_656 5_656 5_656 no
H4 C11 H5 27.2 2 2 2 no
H4 C11 H5 27.2 2 2 2 no
H4 C11 H6 107.8 2 2 2 no
H4 C11 H6 107.8 2 2 2 no
H4 C11 H7 127.4 2 2 2 no
H4 C11 H7 127.4 2 2 2 no
H4 C11 H8 60.7 2 2 2 no
H4 C11 H8 60.7 2 2 2 no
H4 C11 H9 94.1 2 2 2 no
H5 C11 H5 29.2 2 2 2 no
H5 C11 H6 81.3 2 2 2 no
H5 C11 H6 90.6 2 2 2 no
H5 C11 H7 146.2 2 2 2 no
H5 C11 H7 117.0 2 2 2 no
H5 C11 H8 83.5 2 2 2 no
H5 C11 H8 58.3 2 2 2 no
H5 C11 H9 71.5 2 2 2 no
H5 C11 H6 90.6 8 8 8 no
H5 C11 H6 81.3 8 8 8 no
H5 C11 H7 117.0 8 8 8 no
H5 C11 H7 146.2 8 8 8 no
H5 C11 H8 58.3 8 8 8 no
H5 C11 H8 83.5 8 8 8 no
H5 C11 H9 71.5 8 8 8 no
H6 C11 H6 37.4 3_655 3_655 3_655 no
H6 C11 H7 107.2 3_655 3_655 3_655 no
H6 C11 H7 79.5 3_655 3_655 3_655 no
H6 C11 H8 133.2 3_655 3_655 3_655 no
H6 C11 H8 99.2 3_655 3_655 3_655 no
H6 C11 H9 23.7 3_655 3_655 3_655 no
H6 C11 H7 79.5 5_655 5_655 5_655 no
H6 C11 H7 107.2 5_655 5_655 5_655 no
H6 C11 H8 99.2 5_655 5_655 5_655 no
H6 C11 H8 133.2 5_655 5_655 5_655 no
H6 C11 H9 23.7 5_655 5_655 5_655 no
H7 C11 H7 96.7 . . . no
H7 C11 H8 66.7 . . . no
H7 C11 H8 145.7 . . . no
H7 C11 H9 103.1 . . . no
H7 C11 H8 145.7 7 7 7 no
H7 C11 H8 66.7 7 7 7 no
H7 C11 H9 103.1 7 7 7 no
H8 C11 H8 109.6 . . . no
H8 C11 H9 109.8 . . . no
H8 C11 H9 109.8 7 7 7 no
O2 H1 O2 111.3 . . . no
O2 H1 O3 124.0 . . . no
O2 H1 O4 33.3 . . . no
O2 H1 O4 115.1 . . . no
O2 H1 O4 126.7 . . . no
O2 H1 N1 57.0 . . . no
O2 H1 N2 71.4 . . . no
O2 H1 N2 59.8 . . . no
O2 H1 N2 171.1 . . . no
O2 H1 N3 18.1 . . . no
O2 H1 N3 122.8 . . . no
O2 H1 N3 112.8 . . . no
O2 H1 C1 62.7 . . . no
O2 H1 C2 77.9 . . . no
O2 H1 C2 62.3 . . . no
O2 H1 C2 157.1 . . . no
O2 H1 C3 61.7 . . . no
O2 H1 C4 55.7 . . . no
O2 H1 C5 60.8 . . . no
O2 H1 C6 96.2 . . . no
O2 H1 C6 48.9 . . . no
O2 H1 C6 136.6 . . . no
O2 H1 H2 68.6 . . . no
O2 H1 H3 48.2 . . . no
O2 H1 H3 73.5 . . . no
O2 H1 H4 93.4 . . . no
O2 H1 H4 34.6 . . . no
O2 H1 H4 132.3 . . . no
O2 H1 H5 87.6 . . . no
O2 H1 H5 57.2 . . . no
O2 H1 H5 125.8 . . . no
O2 H1 H5 116.1 . . . no
O2 H1 H10 46.3 . . . no
O2 H1 H10 106.5 . . . no
O2 H1 H10 156.1 . . . no
O2 H1 O3 124.0 1_565 1_565 1_565 no
O2 H1 O4 126.7 1_565 1_565 1_565 no
O2 H1 O4 115.1 1_565 1_565 1_565 no
O2 H1 O4 33.3 1_565 1_565 1_565 no
O2 H1 N1 57.0 1_565 1_565 1_565 no
O2 H1 N2 71.4 1_565 1_565 1_565 no
O2 H1 N2 171.1 1_565 1_565 1_565 no
O2 H1 N2 59.8 1_565 1_565 1_565 no
O2 H1 N3 112.8 1_565 1_565 1_565 no
O2 H1 N3 122.8 1_565 1_565 1_565 no
O2 H1 N3 18.1 1_565 1_565 1_565 no
O2 H1 C1 62.7 1_565 1_565 1_565 no
O2 H1 C2 77.9 1_565 1_565 1_565 no
O2 H1 C2 157.1 1_565 1_565 1_565 no
O2 H1 C2 62.3 1_565 1_565 1_565 no
O2 H1 C3 61.7 1_565 1_565 1_565 no
O2 H1 C4 55.7 1_565 1_565 1_565 no
O2 H1 C5 60.8 1_565 1_565 1_565 no
O2 H1 C6 96.2 1_565 1_565 1_565 no
O2 H1 C6 136.6 1_565 1_565 1_565 no
O2 H1 C6 48.9 1_565 1_565 1_565 no
O2 H1 H2 68.6 1_565 1_565 1_565 no
O2 H1 H3 73.5 1_565 1_565 1_565 no
O2 H1 H3 48.2 1_565 1_565 1_565 no
O2 H1 H4 93.4 1_565 1_565 1_565 no
O2 H1 H4 132.3 1_565 1_565 1_565 no
O2 H1 H4 34.6 1_565 1_565 1_565 no
O2 H1 H5 116.1 1_565 1_565 1_565 no
O2 H1 H5 125.8 1_565 1_565 1_565 no
O2 H1 H5 57.2 1_565 1_565 1_565 no
O2 H1 H5 87.6 1_565 1_565 1_565 no
O2 H1 H10 156.1 1_565 1_565 1_565 no
O2 H1 H10 106.5 1_565 1_565 1_565 no
O2 H1 H10 46.3 1_565 1_565 1_565 no
O3 H1 O4 98.7 4 4 4 no
O3 H1 O4 48.7 4 4 4 no
O3 H1 O4 98.7 4 4 4 no
O3 H1 N1 157.4 4 4 4 no
O3 H1 N2 116.9 4 4 4 no
O3 H1 N2 64.8 4 4 4 no
O3 H1 N2 64.8 4 4 4 no
O3 H1 N3 117.0 4 4 4 no
O3 H1 N3 24.0 4 4 4 no
O3 H1 N3 117.0 4 4 4 no
O3 H1 C1 137.0 4 4 4 no
O3 H1 C2 104.2 4 4 4 no
O3 H1 C2 69.3 4 4 4 no
O3 H1 C2 69.3 4 4 4 no
O3 H1 C3 139.5 4 4 4 no
O3 H1 C4 170.6 4 4 4 no
O3 H1 C5 157.3 4 4 4 no
O3 H1 C6 71.4 4 4 4 no
O3 H1 C6 90.6 4 4 4 no
O3 H1 C6 90.6 4 4 4 no
O3 H1 H2 137.8 4 4 4 no
O3 H1 H3 154.1 4 4 4 no
O3 H1 H3 154.1 4 4 4 no
O3 H1 H4 76.4 4 4 4 no
O3 H1 H4 100.6 4 4 4 no
O3 H1 H4 100.6 4 4 4 no
O3 H1 H5 62.2 4 4 4 no
O3 H1 H5 93.3 4 4 4 no
O3 H1 H5 93.3 4 4 4 no
O3 H1 H5 62.2 4 4 4 no
O3 H1 H10 77.7 4 4 4 no
O3 H1 H10 67.4 4 4 4 no
O3 H1 H10 77.7 4 4 4 no
O4 H1 O4 117.0 . . . no
O4 H1 O4 120.5 . . . no
O4 H1 N1 71.3 . . . no
O4 H1 N2 60.7 . . . no
O4 H1 N2 46.5 . . . no
O4 H1 N2 151.5 . . . no
O4 H1 N3 18.7 . . . no
O4 H1 N3 109.3 . . . no
O4 H1 N3 117.4 . . . no
O4 H1 C1 64.4 . . . no
O4 H1 C2 60.3 . . . no
O4 H1 C2 61.4 . . . no
O4 H1 C2 167.8 . . . no
O4 H1 C3 65.1 . . . no
O4 H1 C4 76.9 . . . no
O4 H1 C5 92.5 . . . no
O4 H1 C6 66.4 . . . no
O4 H1 C6 61.9 . . . no
O4 H1 C6 169.7 . . . no
O4 H1 H2 101.9 . . . no
O4 H1 H3 80.7 . . . no
O4 H1 H3 104.0 . . . no
O4 H1 H4 64.9 . . . no
O4 H1 H4 50.6 . . . no
O4 H1 H4 159.9 . . . no
O4 H1 H5 54.7 . . . no
O4 H1 H5 75.1 . . . no
O4 H1 H5 158.1 . . . no
O4 H1 H5 85.9 . . . no
O4 H1 H10 30.9 . . . no
O4 H1 H10 119.6 . . . no
O4 H1 H10 146.1 . . . no
O4 H1 O4 117.0 4 4 4 no
O4 H1 N1 153.9 4 4 4 no
O4 H1 N2 165.7 4 4 4 no
O4 H1 N2 70.7 4 4 4 no
O4 H1 N2 70.7 4 4 4 no
O4 H1 N3 125.3 4 4 4 no
O4 H1 N3 24.7 4 4 4 no
O4 H1 N3 125.3 4 4 4 no
O4 H1 C1 174.3 4 4 4 no
O4 H1 C2 152.9 4 4 4 no
O4 H1 C2 57.0 4 4 4 no
O4 H1 C2 57.0 4 4 4 no
O4 H1 C3 171.8 4 4 4 no
O4 H1 C4 140.7 4 4 4 no
O4 H1 C5 108.6 4 4 4 no
O4 H1 C6 120.1 4 4 4 no
O4 H1 C6 66.2 4 4 4 no
O4 H1 C6 66.2 4 4 4 no
O4 H1 H2 89.1 4 4 4 no
O4 H1 H3 108.3 4 4 4 no
O4 H1 H3 108.3 4 4 4 no
O4 H1 H4 125.1 4 4 4 no
O4 H1 H4 80.5 4 4 4 no
O4 H1 H4 80.5 4 4 4 no
O4 H1 H5 108.6 4 4 4 no
O4 H1 H5 59.3 4 4 4 no
O4 H1 H5 59.3 4 4 4 no
O4 H1 H5 108.6 4 4 4 no
O4 H1 H10 86.1 4 4 4 no
O4 H1 H10 18.7 4 4 4 no
O4 H1 H10 86.1 4 4 4 no
O4 H1 N1 71.3 1_565 1_565 1_565 no
O4 H1 N2 60.7 1_565 1_565 1_565 no
O4 H1 N2 151.5 1_565 1_565 1_565 no
O4 H1 N2 46.5 1_565 1_565 1_565 no
O4 H1 N3 117.4 1_565 1_565 1_565 no
O4 H1 N3 109.3 1_565 1_565 1_565 no
O4 H1 N3 18.7 1_565 1_565 1_565 no
O4 H1 C1 64.4 1_565 1_565 1_565 no
O4 H1 C2 60.3 1_565 1_565 1_565 no
O4 H1 C2 167.8 1_565 1_565 1_565 no
O4 H1 C2 61.4 1_565 1_565 1_565 no
O4 H1 C3 65.1 1_565 1_565 1_565 no
O4 H1 C4 76.9 1_565 1_565 1_565 no
O4 H1 C5 92.5 1_565 1_565 1_565 no
O4 H1 C6 66.4 1_565 1_565 1_565 no
O4 H1 C6 169.7 1_565 1_565 1_565 no
O4 H1 C6 61.9 1_565 1_565 1_565 no
O4 H1 H2 101.9 1_565 1_565 1_565 no
O4 H1 H3 104.0 1_565 1_565 1_565 no
O4 H1 H3 80.7 1_565 1_565 1_565 no
O4 H1 H4 64.9 1_565 1_565 1_565 no
O4 H1 H4 159.9 1_565 1_565 1_565 no
O4 H1 H4 50.6 1_565 1_565 1_565 no
O4 H1 H5 85.9 1_565 1_565 1_565 no
O4 H1 H5 158.1 1_565 1_565 1_565 no
O4 H1 H5 75.1 1_565 1_565 1_565 no
O4 H1 H5 54.7 1_565 1_565 1_565 no
O4 H1 H10 146.1 1_565 1_565 1_565 no
O4 H1 H10 119.6 1_565 1_565 1_565 no
O4 H1 H10 30.9 1_565 1_565 1_565 no
N1 H1 N2 40.5 . . . no
N1 H1 N2 114.7 . . . no
N1 H1 N2 114.7 . . . no
N1 H1 N3 55.8 . . . no
N1 H1 N3 178.6 . . . no
N1 H1 N3 55.8 . . . no
N1 H1 C1 20.5 . . . no
N1 H1 C2 53.2 . . . no
N1 H1 C2 119.0 . . . no
N1 H1 C2 119.0 . . . no
N1 H1 C3 17.9 . . . no
N1 H1 C4 13.2 . . . no
N1 H1 C5 45.3 . . . no
N1 H1 C6 86.0 . . . no
N1 H1 C6 101.5 . . . no
N1 H1 C6 101.5 . . . no
N1 H1 H2 64.8 . . . no
N1 H1 H3 46.6 . . . no
N1 H1 H3 46.6 . . . no
N1 H1 H4 81.0 . . . no
N1 H1 H4 88.6 . . . no
N1 H1 H4 88.6 . . . no
N1 H1 H5 96.3 . . . no
N1 H1 H5 103.1 . . . no
N1 H1 H5 103.1 . . . no
N1 H1 H5 96.3 . . . no
N1 H1 H10 99.2 . . . no
N1 H1 H10 135.2 . . . no
N1 H1 H10 99.2 . . . no
N2 H1 N2 104.6 . . . no
N2 H1 N2 104.6 . . . no
N2 H1 N3 57.6 . . . no
N2 H1 N3 141.0 . . . no
N2 H1 N3 57.6 . . . no
N2 H1 C1 20.0 . . . no
N2 H1 C2 12.7 . . . no
N2 H1 C2 122.0 . . . no
N2 H1 C2 122.0 . . . no
N2 H1 C3 22.6 . . . no
N2 H1 C4 53.7 . . . no
N2 H1 C5 85.8 . . . no
N2 H1 C6 45.6 . . . no
N2 H1 C6 118.8 . . . no
N2 H1 C6 118.8 . . . no
N2 H1 H2 105.3 . . . no
N2 H1 H3 85.6 . . . no
N2 H1 H3 85.6 . . . no
N2 H1 H4 40.5 . . . no
N2 H1 H4 104.8 . . . no
N2 H1 H4 104.8 . . . no
N2 H1 H5 57.8 . . . no
N2 H1 H5 128.6 . . . no
N2 H1 H5 128.6 . . . no
N2 H1 H5 57.8 . . . no
N2 H1 H10 90.5 . . . no
N2 H1 H10 175.7 . . . no
N2 H1 H10 90.5 . . . no
N2 H1 N2 129.0 4 4 4 no
N2 H1 N3 59.1 4 4 4 no
N2 H1 N3 65.5 4 4 4 no
N2 H1 N3 161.6 4 4 4 no
N2 H1 C1 110.9 4 4 4 no
N2 H1 C2 99.7 4 4 4 no
N2 H1 C2 20.8 4 4 4 no
N2 H1 C2 125.4 4 4 4 no
N2 H1 C3 111.5 4 4 4 no
N2 H1 C4 115.5 4 4 4 no
N2 H1 C5 111.5 4 4 4 no
N2 H1 C6 85.8 4 4 4 no
N2 H1 C6 38.0 4 4 4 no
N2 H1 C6 136.4 4 4 4 no
N2 H1 H2 105.7 4 4 4 no
N2 H1 H3 98.5 4 4 4 no
N2 H1 H3 124.6 4 4 4 no
N2 H1 H4 88.0 4 4 4 no
N2 H1 H4 40.1 4 4 4 no
N2 H1 H4 150.6 4 4 4 no
N2 H1 H5 66.0 4 4 4 no
N2 H1 H5 50.2 4 4 4 no
N2 H1 H5 126.3 4 4 4 no
N2 H1 H5 96.9 4 4 4 no
N2 H1 H10 15.9 4 4 4 no
N2 H1 H10 77.0 4 4 4 no
N2 H1 H10 142.5 4 4 4 no
N2 H1 N3 161.6 4_565 4_565 4_565 no
N2 H1 N3 65.5 4_565 4_565 4_565 no
N2 H1 N3 59.1 4_565 4_565 4_565 no
N2 H1 C1 110.9 4_565 4_565 4_565 no
N2 H1 C2 99.7 4_565 4_565 4_565 no
N2 H1 C2 125.4 4_565 4_565 4_565 no
N2 H1 C2 20.8 4_565 4_565 4_565 no
N2 H1 C3 111.5 4_565 4_565 4_565 no
N2 H1 C4 115.5 4_565 4_565 4_565 no
N2 H1 C5 111.5 4_565 4_565 4_565 no
N2 H1 C6 85.8 4_565 4_565 4_565 no
N2 H1 C6 136.4 4_565 4_565 4_565 no
N2 H1 C6 38.0 4_565 4_565 4_565 no
N2 H1 H2 105.7 4_565 4_565 4_565 no
N2 H1 H3 124.6 4_565 4_565 4_565 no
N2 H1 H3 98.5 4_565 4_565 4_565 no
N2 H1 H4 88.0 4_565 4_565 4_565 no
N2 H1 H4 150.6 4_565 4_565 4_565 no
N2 H1 H4 40.1 4_565 4_565 4_565 no
N2 H1 H5 96.9 4_565 4_565 4_565 no
N2 H1 H5 126.3 4_565 4_565 4_565 no
N2 H1 H5 50.2 4_565 4_565 4_565 no
N2 H1 H5 66.0 4_565 4_565 4_565 no
N2 H1 H10 142.5 4_565 4_565 4_565 no
N2 H1 H10 77.0 4_565 4_565 4_565 no
N2 H1 H10 15.9 4_565 4_565 4_565 no
N3 H1 N3 124.5 . . . no
N3 H1 N3 108.2 . . . no
N3 H1 C1 54.2 . . . no
N3 H1 C2 61.9 . . . no
N3 H1 C2 68.6 . . . no
N3 H1 C2 173.5 . . . no
N3 H1 C3 54.1 . . . no
N3 H1 C4 59.4 . . . no
N3 H1 C5 74.0 . . . no
N3 H1 C6 78.1 . . . no
N3 H1 C6 61.2 . . . no
N3 H1 C6 151.2 . . . no
N3 H1 H2 85.0 . . . no
N3 H1 H3 62.7 . . . no
N3 H1 H3 85.2 . . . no
N3 H1 H4 75.3 . . . no
N3 H1 H4 47.4 . . . no
N3 H1 H4 142.3 . . . no
N3 H1 H5 70.5 . . . no
N3 H1 H5 72.0 . . . no
N3 H1 H5 142.8 . . . no
N3 H1 H5 98.0 . . . no
N3 H1 H10 43.4 . . . no
N3 H1 H10 121.1 . . . no
N3 H1 H10 148.0 . . . no
N3 H1 N3 124.5 4 4 4 no
N3 H1 C1 161.0 4 4 4 no
N3 H1 C2 128.3 4 4 4 no
N3 H1 C2 60.6 4 4 4 no
N3 H1 C2 60.6 4 4 4 no
N3 H1 C3 163.6 4 4 4 no
N3 H1 C4 165.4 4 4 4 no
N3 H1 C5 133.3 4 4 4 no
N3 H1 C6 95.4 4 4 4 no
N3 H1 C6 77.7 4 4 4 no
N3 H1 C6 77.7 4 4 4 no
N3 H1 H2 113.7 4 4 4 no
N3 H1 H3 132.1 4 4 4 no
N3 H1 H3 132.1 4 4 4 no
N3 H1 H4 100.5 4 4 4 no
N3 H1 H4 90.8 4 4 4 no
N3 H1 H4 90.8 4 4 4 no
N3 H1 H5 85.1 4 4 4 no
N3 H1 H5 75.8 4 4 4 no
N3 H1 H5 75.8 4 4 4 no
N3 H1 H5 85.1 4 4 4 no
N3 H1 H10 81.1 4 4 4 no
N3 H1 H10 43.3 4 4 4 no
N3 H1 H10 81.1 4 4 4 no
N3 H1 C1 54.2 1_565 1_565 1_565 no
N3 H1 C2 61.9 1_565 1_565 1_565 no
N3 H1 C2 173.5 1_565 1_565 1_565 no
N3 H1 C2 68.6 1_565 1_565 1_565 no
N3 H1 C3 54.1 1_565 1_565 1_565 no
N3 H1 C4 59.4 1_565 1_565 1_565 no
N3 H1 C5 74.0 1_565 1_565 1_565 no
N3 H1 C6 78.1 1_565 1_565 1_565 no
N3 H1 C6 151.2 1_565 1_565 1_565 no
N3 H1 C6 61.2 1_565 1_565 1_565 no
N3 H1 H2 85.0 1_565 1_565 1_565 no
N3 H1 H3 85.2 1_565 1_565 1_565 no
N3 H1 H3 62.7 1_565 1_565 1_565 no
N3 H1 H4 75.3 1_565 1_565 1_565 no
N3 H1 H4 142.3 1_565 1_565 1_565 no
N3 H1 H4 47.4 1_565 1_565 1_565 no
N3 H1 H5 98.0 1_565 1_565 1_565 no
N3 H1 H5 142.8 1_565 1_565 1_565 no
N3 H1 H5 72.0 1_565 1_565 1_565 no
N3 H1 H5 70.5 1_565 1_565 1_565 no
N3 H1 H10 148.0 1_565 1_565 1_565 no
N3 H1 H10 121.1 1_565 1_565 1_565 no
N3 H1 H10 43.4 1_565 1_565 1_565 no
C1 H1 C2 32.7 . . . no
C1 H1 C2 122.7 . . . no
C1 H1 C2 122.7 . . . no
C1 H1 C3 2.6 . . . no
C1 H1 C4 33.6 . . . no
C1 H1 C5 65.7 . . . no
C1 H1 C6 65.6 . . . no
C1 H1 C6 111.4 . . . no
C1 H1 C6 111.4 . . . no
C1 H1 H2 85.3 . . . no
C1 H1 H3 66.2 . . . no
C1 H1 H3 66.2 . . . no
C1 H1 H4 60.5 . . . no
C1 H1 H4 97.2 . . . no
C1 H1 H4 97.2 . . . no
C1 H1 H5 76.7 . . . no
C1 H1 H5 117.1 . . . no
C1 H1 H5 117.1 . . . no
C1 H1 H5 76.7 . . . no
C1 H1 H10 95.1 . . . no
C1 H1 H10 155.7 . . . no
C1 H1 H10 95.1 . . . no
C2 H1 C2 119.2 . . . no
C2 H1 C2 119.2 . . . no
C2 H1 C3 35.3 . . . no
C2 H1 C4 66.4 . . . no
C2 H1 C5 98.5 . . . no
C2 H1 C6 32.8 . . . no
C2 H1 C6 121.8 . . . no
C2 H1 C6 121.8 . . . no
C2 H1 H2 118.0 . . . no
C2 H1 H3 98.0 . . . no
C2 H1 H3 98.0 . . . no
C2 H1 H4 27.8 . . . no
C2 H1 H4 108.9 . . . no
C2 H1 H4 108.9 . . . no
C2 H1 H5 46.0 . . . no
C2 H1 H5 133.8 . . . no
C2 H1 H5 133.8 . . . no
C2 H1 H5 46.0 . . . no
C2 H1 H10 87.6 . . . no
C2 H1 H10 171.6 . . . no
C2 H1 H10 87.6 . . . no
C2 H1 C2 114.0 4 4 4 no
C2 H1 C3 122.5 4 4 4 no
C2 H1 C4 114.6 4 4 4 no
C2 H1 C5 99.6 4 4 4 no
C2 H1 C6 106.2 4 4 4 no
C2 H1 C6 22.3 4 4 4 no
C2 H1 C6 118.7 4 4 4 no
C2 H1 H2 89.0 4 4 4 no
C2 H1 H3 88.3 4 4 4 no
C2 H1 H3 111.0 4 4 4 no
C2 H1 H4 108.6 4 4 4 no
C2 H1 H4 31.5 4 4 4 no
C2 H1 H4 131.9 4 4 4 no
C2 H1 H5 86.3 4 4 4 no
C2 H1 H5 31.4 4 4 4 no
C2 H1 H5 106.9 4 4 4 no
C2 H1 H5 115.2 4 4 4 no
C2 H1 H10 31.8 4 4 4 no
C2 H1 H10 58.8 4 4 4 no
C2 H1 H10 141.3 4 4 4 no
C2 H1 C3 122.5 4_565 4_565 4_565 no
C2 H1 C4 114.6 4_565 4_565 4_565 no
C2 H1 C5 99.6 4_565 4_565 4_565 no
C2 H1 C6 106.2 4_565 4_565 4_565 no
C2 H1 C6 118.7 4_565 4_565 4_565 no
C2 H1 C6 22.3 4_565 4_565 4_565 no
C2 H1 H2 89.0 4_565 4_565 4_565 no
C2 H1 H3 111.0 4_565 4_565 4_565 no
C2 H1 H3 88.3 4_565 4_565 4_565 no
C2 H1 H4 108.6 4_565 4_565 4_565 no
C2 H1 H4 131.9 4_565 4_565 4_565 no
C2 H1 H4 31.5 4_565 4_565 4_565 no
C2 H1 H5 115.2 4_565 4_565 4_565 no
C2 H1 H5 106.9 4_565 4_565 4_565 no
C2 H1 H5 31.4 4_565 4_565 4_565 no
C2 H1 H5 86.3 4_565 4_565 4_565 no
C2 H1 H10 141.3 4_565 4_565 4_565 no
C2 H1 H10 58.8 4_565 4_565 4_565 no
C2 H1 H10 31.8 4_565 4_565 4_565 no
C3 H1 C4 31.1 . . . no
C3 H1 C5 63.2 . . . no
C3 H1 C6 68.1 . . . no
C3 H1 C6 110.3 . . . no
C3 H1 C6 110.3 . . . no
C3 H1 H2 82.7 . . . no
C3 H1 H3 63.7 . . . no
C3 H1 H3 63.7 . . . no
C3 H1 H4 63.1 . . . no
C3 H1 H4 96.1 . . . no
C3 H1 H4 96.1 . . . no
C3 H1 H5 79.2 . . . no
C3 H1 H5 115.4 . . . no
C3 H1 H5 115.4 . . . no
C3 H1 H5 79.2 . . . no
C3 H1 H10 95.7 . . . no
C3 H1 H10 153.1 . . . no
C3 H1 H10 95.7 . . . no
C4 H1 C5 32.1 . . . no
C4 H1 C6 99.2 . . . no
C4 H1 C6 94.5 . . . no
C4 H1 C6 94.5 . . . no
C4 H1 H2 51.6 . . . no
C4 H1 H3 34.3 . . . no
C4 H1 H3 34.3 . . . no
C4 H1 H4 94.2 . . . no
C4 H1 H4 83.1 . . . no
C4 H1 H4 83.1 . . . no
C4 H1 H5 108.9 . . . no
C4 H1 H5 93.6 . . . no
C4 H1 H5 93.6 . . . no
C4 H1 H5 108.9 . . . no
C4 H1 H10 101.2 . . . no
C4 H1 H10 122.0 . . . no
C4 H1 H10 101.2 . . . no
C5 H1 C6 131.3 . . . no
C5 H1 C6 77.3 . . . no
C5 H1 C6 77.3 . . . no
C5 H1 H2 19.5 . . . no
C5 H1 H3 13.4 . . . no
C5 H1 H3 13.4 . . . no
C5 H1 H4 126.3 . . . no
C5 H1 H4 71.5 . . . no
C5 H1 H4 71.5 . . . no
C5 H1 H5 138.8 . . . no
C5 H1 H5 70.5 . . . no
C5 H1 H5 70.5 . . . no
C5 H1 H5 138.8 . . . no
C5 H1 H10 103.6 . . . no
C5 H1 H10 89.9 . . . no
C5 H1 H10 103.6 . . . no
C6 H1 C6 121.4 . . . no
C6 H1 C6 121.4 . . . no
C6 H1 H2 150.9 . . . no
C6 H1 H3 129.7 . . . no
C6 H1 H3 129.7 . . . no
C6 H1 H4 5.0 . . . no
C6 H1 H4 114.8 . . . no
C6 H1 H4 114.8 . . . no
C6 H1 H5 19.9 . . . no
C6 H1 H5 135.2 . . . no
C6 H1 H5 135.2 . . . no
C6 H1 H5 19.9 . . . no
C6 H1 H10 80.8 . . . no
C6 H1 H10 138.8 . . . no
C6 H1 H10 80.8 . . . no
C6 H1 C6 113.8 4 4 4 no
C6 H1 H2 68.0 4 4 4 no
C6 H1 H3 66.0 4 4 4 no
C6 H1 H3 89.0 4 4 4 no
C6 H1 H4 122.2 4 4 4 no
C6 H1 H4 14.3 4 4 4 no
C6 H1 H4 123.3 4 4 4 no
C6 H1 H5 102.5 4 4 4 no
C6 H1 H5 14.1 4 4 4 no
C6 H1 H5 100.0 4 4 4 no
C6 H1 H5 134.9 4 4 4 no
C6 H1 H10 40.6 4 4 4 no
C6 H1 H10 60.0 4 4 4 no
C6 H1 H10 150.5 4 4 4 no
C6 H1 H2 68.0 4_565 4_565 4_565 no
C6 H1 H3 89.0 4_565 4_565 4_565 no
C6 H1 H3 66.0 4_565 4_565 4_565 no
C6 H1 H4 122.2 4_565 4_565 4_565 no
C6 H1 H4 123.3 4_565 4_565 4_565 no
C6 H1 H4 14.3 4_565 4_565 4_565 no
C6 H1 H5 134.9 4_565 4_565 4_565 no
C6 H1 H5 100.0 4_565 4_565 4_565 no
C6 H1 H5 14.1 4_565 4_565 4_565 no
C6 H1 H5 102.5 4_565 4_565 4_565 no
C6 H1 H10 150.5 4_565 4_565 4_565 no
C6 H1 H10 60.0 4_565 4_565 4_565 no
C6 H1 H10 40.6 4_565 4_565 4_565 no
H2 H1 H3 23.8 . . . no
H2 H1 H3 23.8 . . . no
H2 H1 H4 145.8 . . . no
H2 H1 H4 66.9 . . . no
H2 H1 H4 66.9 . . . no
H2 H1 H5 155.0 . . . no
H2 H1 H5 57.8 . . . no
H2 H1 H5 57.8 . . . no
H2 H1 H5 155.0 . . . no
H2 H1 H10 102.9 . . . no
H2 H1 H10 70.4 . . . no
H2 H1 H10 102.9 . . . no
H3 H1 H3 26.8 . . . no
H3 H1 H4 124.9 . . . no
H3 H1 H4 58.8 . . . no
H3 H1 H4 84.4 . . . no
H3 H1 H5 131.4 . . . no
H3 H1 H5 61.3 . . . no
H3 H1 H5 80.6 . . . no
H3 H1 H5 142.8 . . . no
H3 H1 H10 90.1 . . . no
H3 H1 H10 90.2 . . . no
H3 H1 H10 117.0 . . . no
H3 H1 H4 124.9 7 7 7 no
H3 H1 H4 84.4 7 7 7 no
H3 H1 H4 58.8 7 7 7 no
H3 H1 H5 142.8 7 7 7 no
H3 H1 H5 80.6 7 7 7 no
H3 H1 H5 61.3 7 7 7 no
H3 H1 H5 131.4 7 7 7 no
H3 H1 H10 117.0 7 7 7 no
H3 H1 H10 90.2 7 7 7 no
H3 H1 H10 90.1 7 7 7 no
H4 H1 H4 114.4 . . . no
H4 H1 H4 114.4 . . . no
H4 H1 H5 22.9 . . . no
H4 H1 H5 136.2 . . . no
H4 H1 H5 136.2 . . . no
H4 H1 H5 22.9 . . . no
H4 H1 H10 81.7 . . . no
H4 H1 H10 143.8 . . . no
H4 H1 H10 81.7 . . . no
H4 H1 H4 129.9 4 4 4 no
H4 H1 H5 98.0 4 4 4 no
H4 H1 H5 25.0 4 4 4 no
H4 H1 H5 109.2 4 4 4 no
H4 H1 H5 132.0 4 4 4 no
H4 H1 H10 36.5 4 4 4 no
H4 H1 H10 73.7 4 4 4 no
H4 H1 H10 163.2 4 4 4 no
H4 H1 H5 132.0 4_565 4_565 4_565 no
H4 H1 H5 109.2 4_565 4_565 4_565 no
H4 H1 H5 25.0 4_565 4_565 4_565 no
H4 H1 H5 98.0 4_565 4_565 4_565 no
H4 H1 H10 163.2 4_565 4_565 4_565 no
H4 H1 H10 73.7 4_565 4_565 4_565 no
H4 H1 H10 36.5 4_565 4_565 4_565 no
H5 H1 H5 115.9 . . . no
H5 H1 H5 146.6 . . . no
H5 H1 H5 33.9 . . . no
H5 H1 H10 62.3 . . . no
H5 H1 H10 126.3 . . . no
H5 H1 H10 95.9 . . . no
H5 H1 H5 86.0 4 4 4 no
H5 H1 H5 146.6 4 4 4 no
H5 H1 H10 54.6 4 4 4 no
H5 H1 H10 49.4 4 4 4 no
H5 H1 H10 138.3 4 4 4 no
H5 H1 H5 115.9 6 6 6 no
H5 H1 H10 138.3 6 6 6 no
H5 H1 H10 49.4 6 6 6 no
H5 H1 H10 54.6 6 6 6 no
H5 H1 H10 95.9 7 7 7 no
H5 H1 H10 126.3 7 7 7 no
H5 H1 H10 62.3 7 7 7 no
H10 H1 H10 90.5 4 4 4 no
H10 H1 H10 152.9 4 4 4 no
H10 H1 H10 90.5 1_556 1_556 1_556 no
O1 H2 O2 120.9 1_556 1_556 1_556 no
O1 H2 O2 120.9 1_556 1_556 1_556 no
O1 H2 O4 68.7 1_556 1_556 1_556 no
O1 H2 N1 172.2 1_556 1_556 1_556 no
O1 H2 C1 8.9 1_556 1_556 1_556 no
O1 H2 C2 143.4 1_556 1_556 1_556 no
O1 H2 C3 141.1 1_556 1_556 1_556 no
O1 H2 C4 174.1 1_556 1_556 1_556 no
O1 H2 C5 142.2 1_556 1_556 1_556 no
O1 H2 C6 74.3 1_556 1_556 1_556 no
O1 H2 C6 74.3 1_556 1_556 1_556 no
O1 H2 C7 150.0 1_556 1_556 1_556 no
O1 H2 C11 71.2 1_556 1_556 1_556 no
O1 H2 C11 71.2 1_556 1_556 1_556 no
O1 H2 H1 114.4 1_556 1_556 1_556 no
O1 H2 H3 117.6 1_556 1_556 1_556 no
O1 H2 H3 117.6 1_556 1_556 1_556 no
O1 H2 H4 88.3 1_556 1_556 1_556 no
O1 H2 H4 88.3 1_556 1_556 1_556 no
O1 H2 H5 62.5 1_556 1_556 1_556 no
O1 H2 H5 62.5 1_556 1_556 1_556 no
O1 H2 H8 73.9 1_556 1_556 1_556 no
O1 H2 H8 73.9 1_556 1_556 1_556 no
O1 H2 H10 39.7 1_556 1_556 1_556 no
O2 H2 O2 117.9 . . . no
O2 H2 O4 98.0 . . . no
O2 H2 N1 59.9 . . . no
O2 H2 C1 120.0 . . . no
O2 H2 C2 63.8 . . . no
O2 H2 C3 64.5 . . . no
O2 H2 C4 58.9 . . . no
O2 H2 C5 68.0 . . . no
O2 H2 C6 51.0 . . . no
O2 H2 C6 150.1 . . . no
O2 H2 C7 65.2 . . . no
O2 H2 C11 59.6 . . . no
O2 H2 C11 152.4 . . . no
O2 H2 H1 75.1 . . . no
O2 H2 H3 50.5 . . . no
O2 H2 H3 103.5 . . . no
O2 H2 H4 36.0 . . . no
O2 H2 H4 143.7 . . . no
O2 H2 H5 62.4 . . . no
O2 H2 H5 153.9 . . . no
O2 H2 H8 149.1 . . . no
O2 H2 H8 58.6 . . . no
O2 H2 H10 111.3 . . . no
O2 H2 O4 98.0 1_565 1_565 1_565 no
O2 H2 N1 59.9 1_565 1_565 1_565 no
O2 H2 C1 120.0 1_565 1_565 1_565 no
O2 H2 C2 63.8 1_565 1_565 1_565 no
O2 H2 C3 64.5 1_565 1_565 1_565 no
O2 H2 C4 58.9 1_565 1_565 1_565 no
O2 H2 C5 68.0 1_565 1_565 1_565 no
O2 H2 C6 150.1 1_565 1_565 1_565 no
O2 H2 C6 51.0 1_565 1_565 1_565 no
O2 H2 C7 65.2 1_565 1_565 1_565 no
O2 H2 C11 152.4 1_565 1_565 1_565 no
O2 H2 C11 59.6 1_565 1_565 1_565 no
O2 H2 H1 75.1 1_565 1_565 1_565 no
O2 H2 H3 103.5 1_565 1_565 1_565 no
O2 H2 H3 50.5 1_565 1_565 1_565 no
O2 H2 H4 143.7 1_565 1_565 1_565 no
O2 H2 H4 36.0 1_565 1_565 1_565 no
O2 H2 H5 153.9 1_565 1_565 1_565 no
O2 H2 H5 62.4 1_565 1_565 1_565 no
O2 H2 H8 58.6 1_565 1_565 1_565 no
O2 H2 H8 149.1 1_565 1_565 1_565 no
O2 H2 H10 111.3 1_565 1_565 1_565 no
O4 H2 N1 119.1 4 4 4 no
O4 H2 C1 59.8 4 4 4 no
O4 H2 C2 74.7 4 4 4 no
O4 H2 C3 72.4 4 4 4 no
O4 H2 C4 105.4 4 4 4 no
O4 H2 C5 149.1 4 4 4 no
O4 H2 C6 61.6 4 4 4 no
O4 H2 C6 61.6 4 4 4 no
O4 H2 C7 141.3 4 4 4 no
O4 H2 C11 109.6 4 4 4 no
O4 H2 C11 109.6 4 4 4 no
O4 H2 H1 45.7 4 4 4 no
O4 H2 H3 147.7 4 4 4 no
O4 H2 H3 147.7 4 4 4 no
O4 H2 H4 71.3 4 4 4 no
O4 H2 H4 71.3 4 4 4 no
O4 H2 H5 57.6 4 4 4 no
O4 H2 H5 57.6 4 4 4 no
O4 H2 H8 112.9 4 4 4 no
O4 H2 H8 112.9 4 4 4 no
O4 H2 H10 29.0 4 4 4 no
N1 H2 C1 178.9 . . . no
N1 H2 C2 44.4 . . . no
N1 H2 C3 46.7 . . . no
N1 H2 C4 13.7 . . . no
N1 H2 C5 30.0 . . . no
N1 H2 C6 108.9 . . . no
N1 H2 C6 108.9 . . . no
N1 H2 C7 22.1 . . . no
N1 H2 C11 104.7 . . . no
N1 H2 C11 104.7 . . . no
N1 H2 H1 73.5 . . . no
N1 H2 H3 56.1 . . . no
N1 H2 H3 56.1 . . . no
N1 H2 H4 94.3 . . . no
N1 H2 H4 94.3 . . . no
N1 H2 H5 120.8 . . . no
N1 H2 H5 120.8 . . . no
N1 H2 H8 101.7 . . . no
N1 H2 H8 101.7 . . . no
N1 H2 H10 148.2 . . . no
C1 H2 C2 134.5 1_556 1_556 1_556 no
C1 H2 C3 132.2 1_556 1_556 1_556 no
C1 H2 C4 165.2 1_556 1_556 1_556 no
C1 H2 C5 151.1 1_556 1_556 1_556 no
C1 H2 C6 70.7 1_556 1_556 1_556 no
C1 H2 C6 70.7 1_556 1_556 1_556 no
C1 H2 C7 158.9 1_556 1_556 1_556 no
C1 H2 C11 75.9 1_556 1_556 1_556 no
C1 H2 C11 75.9 1_556 1_556 1_556 no
C1 H2 H1 105.5 1_556 1_556 1_556 no
C1 H2 H3 124.8 1_556 1_556 1_556 no
C1 H2 H3 124.8 1_556 1_556 1_556 no
C1 H2 H4 85.4 1_556 1_556 1_556 no
C1 H2 H4 85.4 1_556 1_556 1_556 no
C1 H2 H5 58.8 1_556 1_556 1_556 no
C1 H2 H5 58.8 1_556 1_556 1_556 no
C1 H2 H8 78.9 1_556 1_556 1_556 no
C1 H2 H8 78.9 1_556 1_556 1_556 no
C1 H2 H10 30.8 1_556 1_556 1_556 no
C2 H2 C3 2.3 . . . no
C2 H2 C4 30.7 . . . no
C2 H2 C5 74.4 . . . no
C2 H2 C6 88.6 . . . no
C2 H2 C6 88.6 . . . no
C2 H2 C7 66.6 . . . no
C2 H2 C11 123.3 . . . no
C2 H2 C11 123.3 . . . no
C2 H2 H1 29.0 . . . no
C2 H2 H3 93.5 . . . no
C2 H2 H3 93.5 . . . no
C2 H2 H4 80.0 . . . no
C2 H2 H4 80.0 . . . no
C2 H2 H5 97.8 . . . no
C2 H2 H5 97.8 . . . no
C2 H2 H8 122.4 . . . no
C2 H2 H8 122.4 . . . no
C2 H2 H10 103.7 . . . no
C3 H2 C4 33.0 . . . no
C3 H2 C5 76.7 . . . no
C3 H2 C6 87.5 . . . no
C3 H2 C6 87.5 . . . no
C3 H2 C7 68.9 . . . no
C3 H2 C11 123.8 . . . no
C3 H2 C11 123.8 . . . no
C3 H2 H1 26.7 . . . no
C3 H2 H3 95.5 . . . no
C3 H2 H3 95.5 . . . no
C3 H2 H4 79.3 . . . no
C3 H2 H4 79.3 . . . no
C3 H2 H5 96.4 . . . no
C3 H2 H5 96.4 . . . no
C3 H2 H8 123.1 . . . no
C3 H2 H8 123.1 . . . no
C3 H2 H10 101.4 . . . no
C4 H2 C5 43.7 . . . no
C4 H2 C6 103.2 . . . no
C4 H2 C6 103.2 . . . no
C4 H2 C7 35.8 . . . no
C4 H2 C11 111.7 . . . no
C4 H2 C11 111.7 . . . no
C4 H2 H1 59.8 . . . no
C4 H2 H3 67.2 . . . no
C4 H2 H3 67.2 . . . no
C4 H2 H4 89.8 . . . no
C4 H2 H4 89.8 . . . no
C4 H2 H5 114.8 . . . no
C4 H2 H5 114.8 . . . no
C4 H2 H8 109.2 . . . no
C4 H2 H8 109.2 . . . no
C4 H2 H10 134.5 . . . no
C5 H2 C6 117.5 . . . no
C5 H2 C6 117.5 . . . no
C5 H2 C7 7.8 . . . no
C5 H2 C11 87.5 . . . no
C5 H2 C11 87.5 . . . no
C5 H2 H1 103.4 . . . no
C5 H2 H3 35.8 . . . no
C5 H2 H3 35.8 . . . no
C5 H2 H4 103.2 . . . no
C5 H2 H4 103.2 . . . no
C5 H2 H5 127.4 . . . no
C5 H2 H5 127.4 . . . no
C5 H2 H8 84.1 . . . no
C5 H2 H8 84.1 . . . no
C5 H2 H10 178.1 . . . no
C6 H2 C6 121.7 4 4 4 no
C6 H2 C7 115.9 4 4 4 no
C6 H2 C11 53.1 4 4 4 no
C6 H2 C11 145.0 4 4 4 no
C6 H2 H1 75.1 4 4 4 no
C6 H2 H3 88.6 4 4 4 no
C6 H2 H3 149.6 4 4 4 no
C6 H2 H4 15.0 4 4 4 no
C6 H2 H4 132.9 4 4 4 no
C6 H2 H5 11.9 4 4 4 no
C6 H2 H5 114.1 4 4 4 no
C6 H2 H8 147.2 4 4 4 no
C6 H2 H8 55.6 4 4 4 no
C6 H2 H10 62.2 4 4 4 no
C6 H2 C7 115.9 4_565 4_565 4_565 no
C6 H2 C11 145.0 4_565 4_565 4_565 no
C6 H2 C11 53.1 4_565 4_565 4_565 no
C6 H2 H1 75.1 4_565 4_565 4_565 no
C6 H2 H3 149.6 4_565 4_565 4_565 no
C6 H2 H3 88.6 4_565 4_565 4_565 no
C6 H2 H4 132.9 4_565 4_565 4_565 no
C6 H2 H4 15.0 4_565 4_565 4_565 no
C6 H2 H5 114.1 4_565 4_565 4_565 no
C6 H2 H5 11.9 4_565 4_565 4_565 no
C6 H2 H8 55.6 4_565 4_565 4_565 no
C6 H2 H8 147.2 4_565 4_565 4_565 no
C6 H2 H10 62.2 4_565 4_565 4_565 no
C7 H2 C11 92.1 . . . no
C7 H2 C11 92.1 . . . no
C7 H2 H1 95.6 . . . no
C7 H2 H3 40.2 . . . no
C7 H2 H3 40.2 . . . no
C7 H2 H4 101.1 . . . no
C7 H2 H4 101.1 . . . no
C7 H2 H5 126.7 . . . no
C7 H2 H5 126.7 . . . no
C7 H2 H8 88.7 . . . no
C7 H2 H8 88.7 . . . no
C7 H2 H10 170.3 . . . no
C11 H2 C11 108.7 3_646 3_646 3_646 no
C11 H2 H1 125.1 3_646 3_646 3_646 no
C11 H2 H3 52.0 3_646 3_646 3_646 no
C11 H2 H3 102.1 3_646 3_646 3_646 no
C11 H2 H4 52.1 3_646 3_646 3_646 no
C11 H2 H4 156.6 3_646 3_646 3_646 no
C11 H2 H5 52.9 3_646 3_646 3_646 no
C11 H2 H5 133.4 3_646 3_646 3_646 no
C11 H2 H8 108.0 3_646 3_646 3_646 no
C11 H2 H8 3.5 3_646 3_646 3_646 no
C11 H2 H10 93.5 3_646 3_646 3_646 no
C11 H2 H1 125.1 3_656 3_656 3_656 no
C11 H2 H3 102.1 3_656 3_656 3_656 no
C11 H2 H3 52.0 3_656 3_656 3_656 no
C11 H2 H4 156.6 3_656 3_656 3_656 no
C11 H2 H4 52.1 3_656 3_656 3_656 no
C11 H2 H5 133.4 3_656 3_656 3_656 no
C11 H2 H5 52.9 3_656 3_656 3_656 no
C11 H2 H8 3.5 3_656 3_656 3_656 no
C11 H2 H8 108.0 3_656 3_656 3_656 no
C11 H2 H10 93.5 3_656 3_656 3_656 no
H1 H2 H3 118.1 . . . no
H1 H2 H3 118.1 . . . no
H1 H2 H4 73.1 . . . no
H1 H2 H4 73.1 . . . no
H1 H2 H5 80.3 . . . no
H1 H2 H5 80.3 . . . no
H1 H2 H8 126.4 . . . no
H1 H2 H8 126.4 . . . no
H1 H2 H10 74.7 . . . no
H3 H2 H3 61.0 . . . no
H3 H2 H4 77.1 . . . no
H3 H2 H4 137.2 . . . no
H3 H2 H5 95.6 . . . no
H3 H2 H5 154.7 . . . no
H3 H2 H8 98.9 . . . no
H3 H2 H8 48.6 . . . no
H3 H2 H10 145.1 . . . no
H3 H2 H4 137.2 7 7 7 no
H3 H2 H4 77.1 7 7 7 no
H3 H2 H5 154.7 7 7 7 no
H3 H2 H5 95.6 7 7 7 no
H3 H2 H8 48.6 7 7 7 no
H3 H2 H8 98.9 7 7 7 no
H3 H2 H10 145.1 7 7 7 no
H4 H2 H4 141.0 4 4 4 no
H4 H2 H5 26.7 4 4 4 no
H4 H2 H5 127.1 4 4 4 no
H4 H2 H8 157.7 4 4 4 no
H4 H2 H8 53.7 4 4 4 no
H4 H2 H10 76.4 4 4 4 no
H4 H2 H5 127.1 4_565 4_565 4_565 no
H4 H2 H5 26.7 4_565 4_565 4_565 no
H4 H2 H8 53.7 4_565 4_565 4_565 no
H4 H2 H8 157.7 4_565 4_565 4_565 no
H4 H2 H10 76.4 4_565 4_565 4_565 no
H5 H2 H5 105.2 4 4 4 no
H5 H2 H8 135.9 4 4 4 no
H5 H2 H8 56.0 4 4 4 no
H5 H2 H10 52.6 4 4 4 no
H5 H2 H8 56.0 6 6 6 no
H5 H2 H8 135.9 6 6 6 no
H5 H2 H10 52.6 6 6 6 no
H8 H2 H8 107.1 3_656 3_656 3_656 no
H8 H2 H10 97.0 3_656 3_656 3_656 no
H8 H2 H10 97.0 5_656 5_656 5_656 no
O1 H3 O2 114.1 1_556 1_556 1_556 no
O1 H3 N1 135.1 1_556 1_556 1_556 no
O1 H3 N3 120.1 1_556 1_556 1_556 no
O1 H3 C3 92.2 1_556 1_556 1_556 no
O1 H3 C4 107.0 1_556 1_556 1_556 no
O1 H3 C5 70.8 1_556 1_556 1_556 no
O1 H3 C6 61.7 1_556 1_556 1_556 no
O1 H3 C7 150.9 1_556 1_556 1_556 no
O1 H3 C8 168.5 1_556 1_556 1_556 no
O1 H3 C8 133.0 1_556 1_556 1_556 no
O1 H3 C9 151.6 1_556 1_556 1_556 no
O1 H3 C9 82.2 1_556 1_556 1_556 no
O1 H3 C10 82.1 1_556 1_556 1_556 no
O1 H3 C11 70.7 1_556 1_556 1_556 no
O1 H3 H1 73.6 1_556 1_556 1_556 no
O1 H3 H2 39.9 1_556 1_556 1_556 no
O1 H3 H3 77.4 1_556 1_556 1_556 no
O1 H3 H4 74.0 1_556 1_556 1_556 no
O1 H3 H5 48.7 1_556 1_556 1_556 no
O1 H3 H6 168.7 1_556 1_556 1_556 no
O1 H3 H6 121.9 1_556 1_556 1_556 no
O1 H3 H7 68.2 1_556 1_556 1_556 no
O1 H3 H7 74.4 1_556 1_556 1_556 no
O1 H3 H8 80.5 1_556 1_556 1_556 no
O1 H3 H8 56.3 1_556 1_556 1_556 no
O1 H3 H8 66.0 1_556 1_556 1_556 no
O1 H3 H9 58.4 1_556 1_556 1_556 no
O2 H3 N1 75.8 . . . no
O2 H3 N3 15.1 . . . no
O2 H3 C3 70.2 . . . no
O2 H3 C4 76.8 . . . no
O2 H3 C5 113.5 . . . no
O2 H3 C6 52.5 . . . no
O2 H3 C7 88.8 . . . no
O2 H3 C8 76.3 . . . no
O2 H3 C8 109.1 . . . no
O2 H3 C9 88.1 . . . no
O2 H3 C9 106.3 . . . no
O2 H3 C10 87.5 . . . no
O2 H3 C11 75.6 . . . no
O2 H3 H1 74.4 . . . no
O2 H3 H2 106.0 . . . no
O2 H3 H3 143.6 . . . no
O2 H3 H4 40.1 . . . no
O2 H3 H5 65.5 . . . no
O2 H3 H6 58.4 . . . no
O2 H3 H6 114.8 . . . no
O2 H3 H7 158.2 . . . no
O2 H3 H7 118.5 . . . no
O2 H3 H8 60.7 . . . no
O2 H3 H8 161.3 . . . no
O2 H3 H8 77.6 . . . no
O2 H3 H9 81.6 . . . no
N1 H3 N3 61.3 . . . no
N1 H3 C3 48.1 . . . no
N1 H3 C4 29.6 . . . no
N1 H3 C5 65.6 . . . no
N1 H3 C6 114.2 . . . no
N1 H3 C7 30.7 . . . no
N1 H3 C8 50.2 . . . no
N1 H3 C8 43.0 . . . no
N1 H3 C9 65.2 . . . no
N1 H3 C9 139.4 . . . no
N1 H3 C10 142.7 . . . no
N1 H3 C11 148.1 . . . no
N1 H3 H1 67.3 . . . no
N1 H3 H2 95.4 . . . no
N1 H3 H3 73.0 . . . no
N1 H3 H4 105.1 . . . no
N1 H3 H5 121.2 . . . no
N1 H3 H6 54.0 . . . no
N1 H3 H6 41.5 . . . no
N1 H3 H7 118.9 . . . no
N1 H3 H7 141.9 . . . no
N1 H3 H8 133.8 . . . no
N1 H3 H8 99.8 . . . no
N1 H3 H8 151.7 . . . no
N1 H3 H9 157.1 . . . no
N3 H3 C3 57.8 . . . no
N3 H3 C4 62.1 . . . no
N3 H3 C5 101.4 . . . no
N3 H3 C6 61.1 . . . no
N3 H3 C7 78.2 . . . no
N3 H3 C8 71.2 . . . no
N3 H3 C8 98.0 . . . no
N3 H3 C9 86.0 . . . no
N3 H3 C9 119.8 . . . no
N3 H3 C10 102.0 . . . no
N3 H3 C11 90.7 . . . no
N3 H3 H1 65.8 . . . no
N3 H3 H2 101.6 . . . no
N3 H3 H3 128.8 . . . no
N3 H3 H4 49.0 . . . no
N3 H3 H5 73.2 . . . no
N3 H3 H6 55.1 . . . no
N3 H3 H6 101.7 . . . no
N3 H3 H7 169.0 . . . no
N3 H3 H7 132.4 . . . no
N3 H3 H8 75.9 . . . no
N3 H3 H8 151.0 . . . no
N3 H3 H8 92.6 . . . no
N3 H3 H9 96.3 . . . no
C3 H3 C4 20.0 . . . no
C3 H3 C5 43.6 . . . no
C3 H3 C6 75.4 . . . no
C3 H3 C7 78.5 . . . no
C3 H3 C8 96.2 . . . no
C3 H3 C8 85.6 . . . no
C3 H3 C9 112.7 . . . no
C3 H3 C9 171.6 . . . no
C3 H3 C10 152.5 . . . no
C3 H3 C11 130.8 . . . no
C3 H3 H1 19.4 . . . no
C3 H3 H2 54.3 . . . no
C3 H3 H3 75.1 . . . no
C3 H3 H4 72.3 . . . no
C3 H3 H5 77.2 . . . no
C3 H3 H6 92.7 . . . no
C3 H3 H6 77.0 . . . no
C3 H3 H7 131.5 . . . no
C3 H3 H7 166.0 . . . no
C3 H3 H8 121.0 . . . no
C3 H3 H8 93.1 . . . no
C3 H3 H8 128.8 . . . no
C3 H3 H9 125.8 . . . no
C4 H3 C5 43.8 . . . no
C4 H3 C6 94.4 . . . no
C4 H3 C7 59.2 . . . no
C4 H3 C8 79.5 . . . no
C4 H3 C8 65.7 . . . no
C4 H3 C9 94.8 . . . no
C4 H3 C9 168.3 . . . no
C4 H3 C10 164.0 . . . no
C4 H3 C11 148.0 . . . no
C4 H3 H1 38.3 . . . no
C4 H3 H2 67.2 . . . no
C4 H3 H3 66.8 . . . no
C4 H3 H4 89.5 . . . no
C4 H3 H5 97.1 . . . no
C4 H3 H6 80.3 . . . no
C4 H3 H6 57.9 . . . no
C4 H3 H7 124.2 . . . no
C4 H3 H7 163.1 . . . no
C4 H3 H8 135.3 . . . no
C4 H3 H8 90.4 . . . no
C4 H3 H8 147.1 . . . no
C4 H3 H9 145.3 . . . no
C5 H3 C6 98.0 . . . no
C5 H3 C7 84.0 . . . no
C5 H3 C8 110.5 . . . no
C5 H3 C8 75.9 . . . no
C5 H3 C9 117.9 . . . no
C5 H3 C9 138.3 . . . no
C5 H3 C10 150.6 . . . no
C5 H3 C11 140.6 . . . no
C5 H3 H1 41.8 . . . no
C5 H3 H2 35.3 . . . no
C5 H3 H3 34.8 . . . no
C5 H3 H4 102.3 . . . no
C5 H3 H5 91.1 . . . no
C5 H3 H6 119.3 . . . no
C5 H3 H6 62.4 . . . no
C5 H3 H7 88.0 . . . no
C5 H3 H7 125.5 . . . no
C5 H3 H8 145.0 . . . no
C5 H3 H8 49.6 . . . no
C5 H3 H8 135.9 . . . no
C5 H3 H9 128.4 . . . no
C6 H3 C7 138.9 4 4 4 no
C6 H3 C8 128.1 4 4 4 no
C6 H3 C8 157.1 4 4 4 no
C6 H3 C9 135.9 4 4 4 no
C6 H3 C9 96.3 4 4 4 no
C6 H3 C10 78.2 4 4 4 no
C6 H3 C11 55.7 4 4 4 no
C6 H3 H1 62.2 4 4 4 no
C6 H3 H2 68.2 4 4 4 no
C6 H3 H3 127.7 4 4 4 no
C6 H3 H4 12.4 4 4 4 no
C6 H3 H5 13.1 4 4 4 no
C6 H3 H6 109.8 4 4 4 no
C6 H3 H6 152.3 4 4 4 no
C6 H3 H7 123.8 4 4 4 no
C6 H3 H7 100.8 4 4 4 no
C6 H3 H8 49.5 4 4 4 no
C6 H3 H8 116.3 4 4 4 no
C6 H3 H8 53.4 4 4 4 no
C6 H3 H9 51.0 4 4 4 no
C7 H3 C8 26.6 . . . no
C7 H3 C8 20.2 . . . no
C7 H3 C9 36.8 . . . no
C7 H3 C9 109.3 . . . no
C7 H3 C10 118.2 . . . no
C7 H3 C11 135.3 . . . no
C7 H3 H1 97.5 . . . no
C7 H3 H2 118.8 . . . no
C7 H3 H3 73.6 . . . no
C7 H3 H4 127.1 . . . no
C7 H3 H5 149.4 . . . no
C7 H3 H6 40.4 . . . no
C7 H3 H6 29.2 . . . no
C7 H3 H7 97.3 . . . no
C7 H3 H7 111.3 . . . no
C7 H3 H8 128.0 . . . no
C7 H3 H8 96.3 . . . no
C7 H3 H8 140.1 . . . no
C7 H3 H9 147.4 . . . no
C8 H3 C8 40.5 . . . no
C8 H3 C9 17.6 . . . no
C8 H3 C9 90.2 . . . no
C8 H3 C10 93.9 . . . no
C8 H3 C11 108.9 . . . no
C8 H3 H1 115.4 . . . no
C8 H3 H2 144.6 . . . no
C8 H3 H3 97.2 . . . no
C8 H3 H4 116.0 . . . no
C8 H3 H5 141.2 . . . no
C8 H3 H6 18.3 . . . no
C8 H3 H6 53.1 . . . no
C8 H3 H7 100.3 . . . no
C8 H3 H7 96.6 . . . no
C8 H3 H8 101.7 . . . no
C8 H3 H8 115.2 . . . no
C8 H3 H8 113.6 . . . no
C8 H3 H9 121.1 . . . no
C8 H3 C9 42.1 7 7 7 no
C8 H3 C9 102.8 7 7 7 no
C8 H3 C10 117.9 7 7 7 no
C8 H3 C11 139.7 7 7 7 no
C8 H3 H1 102.1 7 7 7 no
C8 H3 H2 110.8 7 7 7 no
C8 H3 H3 56.7 7 7 7 no
C8 H3 H4 146.5 7 7 7 no
C8 H3 H5 162.8 7 7 7 no
C8 H3 H6 57.6 7 7 7 no
C8 H3 H6 13.6 7 7 7 no
C8 H3 H7 78.6 7 7 7 no
C8 H3 H7 100.6 7 7 7 no
C8 H3 H8 139.0 7 7 7 no
C8 H3 H8 76.9 7 7 7 no
C8 H3 H8 143.5 7 7 7 no
C8 H3 H9 148.3 7 7 7 no
C9 H3 C9 74.3 . . . no
C9 H3 C10 81.4 . . . no
C9 H3 C11 100.1 . . . no
C9 H3 H1 132.1 . . . no
C9 H3 H2 152.9 . . . no
C9 H3 H3 95.4 . . . no
C9 H3 H4 125.3 . . . no
C9 H3 H5 147.5 . . . no
C9 H3 H6 30.8 . . . no
C9 H3 H6 55.8 . . . no
C9 H3 H7 84.5 . . . no
C9 H3 H7 79.5 . . . no
C9 H3 H8 96.9 . . . no
C9 H3 H8 106.7 . . . no
C9 H3 H8 104.6 . . . no
C9 H3 H9 111.4 . . . no
C9 H3 C10 20.5 5_656 5_656 5_656 no
C9 H3 C11 41.2 5_656 5_656 5_656 no
C9 H3 H1 153.2 5_656 5_656 5_656 no
C9 H3 H2 121.4 5_656 5_656 5_656 no
C9 H3 H3 109.5 5_656 5_656 5_656 no
C9 H3 H4 100.0 5_656 5_656 5_656 no
C9 H3 H5 94.4 5_656 5_656 5_656 no
C9 H3 H6 91.7 5_656 5_656 5_656 no
C9 H3 H6 111.3 5_656 5_656 5_656 no
C9 H3 H7 51.9 5_656 5_656 5_656 no
C9 H3 H7 12.7 5_656 5_656 5_656 no
C9 H3 H8 52.0 5_656 5_656 5_656 no
C9 H3 H8 89.0 5_656 5_656 5_656 no
C9 H3 H8 43.0 5_656 5_656 5_656 no
C9 H3 H9 45.8 5_656 5_656 5_656 no
C10 H3 C11 22.6 3_646 3_646 3_646 no
C10 H3 H1 139.8 3_646 3_646 3_646 no
C10 H3 H2 121.4 3_646 3_646 3_646 no
C10 H3 H3 128.8 3_646 3_646 3_646 no
C10 H3 H4 80.3 3_646 3_646 3_646 no
C10 H3 H5 78.9 3_646 3_646 3_646 no
C10 H3 H6 88.8 3_646 3_646 3_646 no
C10 H3 H6 128.7 3_646 3_646 3_646 no
C10 H3 H7 71.1 3_646 3_646 3_646 no
C10 H3 H7 31.3 3_646 3_646 3_646 no
C10 H3 H8 31.6 3_646 3_646 3_646 no
C10 H3 H8 105.6 3_646 3_646 3_646 no
C10 H3 H8 25.7 3_646 3_646 3_646 no
C10 H3 H9 30.9 3_646 3_646 3_646 no
C11 H3 H1 117.2 3_646 3_646 3_646 no
C11 H3 H2 105.7 3_646 3_646 3_646 no
C11 H3 H3 138.4 3_646 3_646 3_646 no
C11 H3 H4 58.8 3_646 3_646 3_646 no
C11 H3 H5 56.6 3_646 3_646 3_646 no
C11 H3 H6 98.4 3_646 3_646 3_646 no
C11 H3 H6 151.2 3_646 3_646 3_646 no
C11 H3 H7 85.5 3_646 3_646 3_646 no
C11 H3 H7 48.8 3_646 3_646 3_646 no
C11 H3 H8 15.0 3_646 3_646 3_646 no
C11 H3 H8 111.8 3_646 3_646 3_646 no
C11 H3 H8 4.8 3_646 3_646 3_646 no
C11 H3 H9 12.3 3_646 3_646 3_646 no
H1 H3 H2 38.2 . . . no
H1 H3 H3 76.6 . . . no
H1 H3 H4 62.6 . . . no
H1 H3 H5 61.0 . . . no
H1 H3 H6 110.1 . . . no
H1 H3 H6 91.5 . . . no
H1 H3 H7 125.0 . . . no
H1 H3 H7 147.9 . . . no
H1 H3 H8 111.3 . . . no
H1 H3 H8 87.1 . . . no
H1 H3 H8 114.1 . . . no
H1 H3 H9 109.6 . . . no
H2 H3 H3 59.5 . . . no
H2 H3 H4 76.5 . . . no
H2 H3 H5 58.4 . . . no
H2 H3 H6 146.9 . . . no
H2 H3 H6 97.1 . . . no
H2 H3 H7 89.3 . . . no
H2 H3 H7 111.8 . . . no
H2 H3 H8 110.1 . . . no
H2 H3 H8 55.9 . . . no
H2 H3 H8 101.1 . . . no
H2 H3 H9 93.8 . . . no
H3 H3 H4 135.2 7 7 7 no
H3 H3 H5 117.1 7 7 7 no
H3 H3 H6 113.8 7 7 7 no
H3 H3 H6 44.6 7 7 7 no
H3 H3 H7 57.8 7 7 7 no
H3 H3 H7 97.7 7 7 7 no
H3 H3 H8 153.1 7 7 7 no
H3 H3 H8 26.7 7 7 7 no
H3 H3 H8 135.3 7 7 7 no
H3 H3 H9 129.3 7 7 7 no
H4 H3 H5 25.4 4 4 4 no
H4 H3 H6 97.8 4 4 4 no
H4 H3 H6 145.9 4 4 4 no
H4 H3 H7 134.9 4 4 4 no
H4 H3 H7 106.8 4 4 4 no
H4 H3 H8 49.3 4 4 4 no
H4 H3 H8 127.8 4 4 4 no
H4 H3 H8 57.6 4 4 4 no
H4 H3 H9 57.0 4 4 4 no
H5 H3 H6 122.9 4 4 4 no
H5 H3 H6 151.9 4 4 4 no
H5 H3 H7 112.7 4 4 4 no
H5 H3 H7 96.1 4 4 4 no
H5 H3 H8 54.3 4 4 4 no
H5 H3 H8 103.4 4 4 4 no
H5 H3 H8 53.2 4 4 4 no
H5 H3 H9 48.9 4 4 4 no
H6 H3 H6 69.2 . . . no
H6 H3 H7 115.2 . . . no
H6 H3 H7 101.1 . . . no
H6 H3 H8 88.3 . . . no
H6 H3 H8 133.5 . . . no
H6 H3 H8 103.1 . . . no
H6 H3 H9 110.6 . . . no
H6 H3 H7 77.4 7 7 7 no
H6 H3 H7 106.5 7 7 7 no
H6 H3 H8 152.6 7 7 7 no
H6 H3 H8 67.4 7 7 7 no
H6 H3 H8 154.1 7 7 7 no
H6 H3 H9 156.6 7 7 7 no
H7 H3 H7 39.9 3_656 3_656 3_656 no
H7 H3 H8 99.8 3_656 3_656 3_656 no
H7 H3 H8 38.7 3_656 3_656 3_656 no
H7 H3 H8 84.5 3_656 3_656 3_656 no
H7 H3 H9 82.1 3_656 3_656 3_656 no
H7 H3 H8 61.5 5_656 5_656 5_656 no
H7 H3 H8 76.3 5_656 5_656 5_656 no
H7 H3 H8 49.3 5_656 5_656 5_656 no
H7 H3 H9 50.1 5_656 5_656 5_656 no
H8 H3 H8 126.4 3_646 3_646 3_646 no
H8 H3 H8 17.8 3_646 3_646 3_646 no
H8 H3 H9 24.1 3_646 3_646 3_646 no
H8 H3 H8 108.6 3_656 3_656 3_656 no
H8 H3 H9 102.7 3_656 3_656 3_656 no
H8 H3 H9 7.6 5_656 5_656 5_656 no
O2 H4 O3 149.4 4_554 4_554 4_554 no
O2 H4 O4 118.1 4_554 4_554 4_554 no
O2 H4 O4 44.7 4_554 4_554 4_554 no
O2 H4 O4 118.1 4_554 4_554 4_554 no
O2 H4 N2 105.7 4_554 4_554 4_554 no
O2 H4 N3 20.7 4_554 4_554 4_554 no
O2 H4 C1 105.4 4_554 4_554 4_554 no
O2 H4 C2 139.6 4_554 4_554 4_554 no
O2 H4 C3 151.0 4_554 4_554 4_554 no
O2 H4 C3 64.1 4_554 4_554 4_554 no
O2 H4 C3 64.1 4_554 4_554 4_554 no
O2 H4 C4 54.5 4_554 4_554 4_554 no
O2 H4 C4 54.5 4_554 4_554 4_554 no
O2 H4 C5 66.4 4_554 4_554 4_554 no
O2 H4 C5 66.4 4_554 4_554 4_554 no
O2 H4 C6 176.6 4_554 4_554 4_554 no
O2 H4 C11 86.0 4_554 4_554 4_554 no
O2 H4 H1 169.0 4_554 4_554 4_554 no
O2 H4 H1 81.2 4_554 4_554 4_554 no
O2 H4 H1 81.2 4_554 4_554 4_554 no
O2 H4 H2 80.3 4_554 4_554 4_554 no
O2 H4 H2 80.3 4_554 4_554 4_554 no
O2 H4 H3 60.1 4_554 4_554 4_554 no
O2 H4 H3 60.1 4_554 4_554 4_554 no
O2 H4 H5 141.6 4_554 4_554 4_554 no
O2 H4 H5 141.6 4_554 4_554 4_554 no
O2 H4 H8 80.5 4_554 4_554 4_554 no
O2 H4 H8 80.5 4_554 4_554 4_554 no
O2 H4 H9 101.9 4_554 4_554 4_554 no
O2 H4 H10 81.9 4_554 4_554 4_554 no
O3 H4 O4 76.5 4 4 4 no
O3 H4 O4 165.9 4 4 4 no
O3 H4 O4 76.5 4 4 4 no
O3 H4 N2 104.9 4 4 4 no
O3 H4 N3 170.2 4 4 4 no
O3 H4 C1 105.2 4 4 4 no
O3 H4 C2 71.0 4 4 4 no
O3 H4 C3 59.5 4 4 4 no
O3 H4 C3 122.9 4 4 4 no
O3 H4 C3 122.9 4 4 4 no
O3 H4 C4 120.4 4 4 4 no
O3 H4 C4 120.4 4 4 4 no
O3 H4 C5 100.5 4 4 4 no
O3 H4 C5 100.5 4 4 4 no
O3 H4 C6 27.2 4 4 4 no
O3 H4 C11 63.4 4 4 4 no
O3 H4 H1 41.6 4 4 4 no
O3 H4 H1 109.4 4 4 4 no
O3 H4 H1 109.4 4 4 4 no
O3 H4 H2 89.9 4 4 4 no
O3 H4 H2 89.9 4 4 4 no
O3 H4 H3 100.1 4 4 4 no
O3 H4 H3 100.1 4 4 4 no
O3 H4 H5 32.9 4 4 4 no
O3 H4 H5 32.9 4 4 4 no
O3 H4 H8 70.1 4 4 4 no
O3 H4 H8 70.1 4 4 4 no
O3 H4 H9 47.5 4 4 4 no
O3 H4 H10 128.6 4 4 4 no
O4 H4 O4 95.6 . . . no
O4 H4 O4 109.2 . . . no
O4 H4 N2 63.1 . . . no
O4 H4 N3 108.7 . . . no
O4 H4 C1 63.2 . . . no
O4 H4 C2 54.7 . . . no
O4 H4 C3 54.9 . . . no
O4 H4 C3 53.9 . . . no
O4 H4 C3 140.9 . . . no
O4 H4 C4 66.8 . . . no
O4 H4 C4 158.9 . . . no
O4 H4 C5 66.2 . . . no
O4 H4 C5 175.2 . . . no
O4 H4 C6 63.3 . . . no
O4 H4 C11 111.7 . . . no
O4 H4 H1 58.2 . . . no
O4 H4 H1 36.9 . . . no
O4 H4 H1 132.6 . . . no
O4 H4 H2 53.7 . . . no
O4 H4 H2 160.9 . . . no
O4 H4 H3 79.9 . . . no
O4 H4 H3 168.8 . . . no
O4 H4 H5 46.2 . . . no
O4 H4 H5 100.0 . . . no
O4 H4 H8 128.1 . . . no
O4 H4 H8 100.4 . . . no
O4 H4 H9 103.5 . . . no
O4 H4 H10 74.4 . . . no
O4 H4 O4 95.6 4_554 4_554 4_554 no
O4 H4 N2 61.0 4_554 4_554 4_554 no
O4 H4 N3 23.9 4_554 4_554 4_554 no
O4 H4 C1 60.7 4_554 4_554 4_554 no
O4 H4 C2 94.9 4_554 4_554 4_554 no
O4 H4 C3 106.4 4_554 4_554 4_554 no
O4 H4 C3 57.2 4_554 4_554 4_554 no
O4 H4 C3 57.2 4_554 4_554 4_554 no
O4 H4 C4 65.1 4_554 4_554 4_554 no
O4 H4 C4 65.1 4_554 4_554 4_554 no
O4 H4 C5 86.5 4_554 4_554 4_554 no
O4 H4 C5 86.5 4_554 4_554 4_554 no
O4 H4 C6 138.7 4_554 4_554 4_554 no
O4 H4 C11 130.7 4_554 4_554 4_554 no
O4 H4 H1 124.3 4_554 4_554 4_554 no
O4 H4 H1 67.3 4_554 4_554 4_554 no
O4 H4 H1 67.3 4_554 4_554 4_554 no
O4 H4 H2 94.8 4_554 4_554 4_554 no
O4 H4 H2 94.8 4_554 4_554 4_554 no
O4 H4 H3 89.8 4_554 4_554 4_554 no
O4 H4 H3 89.8 4_554 4_554 4_554 no
O4 H4 H5 141.7 4_554 4_554 4_554 no
O4 H4 H5 141.7 4_554 4_554 4_554 no
O4 H4 H8 123.3 4_554 4_554 4_554 no
O4 H4 H8 123.3 4_554 4_554 4_554 no
O4 H4 H9 146.6 4_554 4_554 4_554 no
O4 H4 H10 37.3 4_554 4_554 4_554 no
O4 H4 N2 63.1 1_565 1_565 1_565 no
O4 H4 N3 108.7 1_565 1_565 1_565 no
O4 H4 C1 63.2 1_565 1_565 1_565 no
O4 H4 C2 54.7 1_565 1_565 1_565 no
O4 H4 C3 54.9 1_565 1_565 1_565 no
O4 H4 C3 140.9 1_565 1_565 1_565 no
O4 H4 C3 53.9 1_565 1_565 1_565 no
O4 H4 C4 158.9 1_565 1_565 1_565 no
O4 H4 C4 66.8 1_565 1_565 1_565 no
O4 H4 C5 175.2 1_565 1_565 1_565 no
O4 H4 C5 66.2 1_565 1_565 1_565 no
O4 H4 C6 63.3 1_565 1_565 1_565 no
O4 H4 C11 111.7 1_565 1_565 1_565 no
O4 H4 H1 58.2 1_565 1_565 1_565 no
O4 H4 H1 132.6 1_565 1_565 1_565 no
O4 H4 H1 36.9 1_565 1_565 1_565 no
O4 H4 H2 160.9 1_565 1_565 1_565 no
O4 H4 H2 53.7 1_565 1_565 1_565 no
O4 H4 H3 168.8 1_565 1_565 1_565 no
O4 H4 H3 79.9 1_565 1_565 1_565 no
O4 H4 H5 100.0 1_565 1_565 1_565 no
O4 H4 H5 46.2 1_565 1_565 1_565 no
O4 H4 H8 100.4 1_565 1_565 1_565 no
O4 H4 H8 128.1 1_565 1_565 1_565 no
O4 H4 H9 103.5 1_565 1_565 1_565 no
O4 H4 H10 74.4 1_565 1_565 1_565 no
N2 H4 N3 84.9 . . . no
N2 H4 C1 0.3 . . . no
N2 H4 C2 33.9 . . . no
N2 H4 C3 45.4 . . . no
N2 H4 C3 78.4 . . . no
N2 H4 C3 78.4 . . . no
N2 H4 C4 98.4 . . . no
N2 H4 C4 98.4 . . . no
N2 H4 C5 114.6 . . . no
N2 H4 C5 114.6 . . . no
N2 H4 C6 77.7 . . . no
N2 H4 C11 168.3 . . . no
N2 H4 H1 63.3 . . . no
N2 H4 H1 70.2 . . . no
N2 H4 H1 70.2 . . . no
N2 H4 H2 108.9 . . . no
N2 H4 H2 108.9 . . . no
N2 H4 H3 127.9 . . . no
N2 H4 H3 127.9 . . . no
N2 H4 H5 95.8 . . . no
N2 H4 H5 95.8 . . . no
N2 H4 H8 163.5 . . . no
N2 H4 H8 163.5 . . . no
N2 H4 H9 152.4 . . . no
N2 H4 H10 23.7 . . . no
N3 H4 C1 84.6 4_554 4_554 4_554 no
N3 H4 C2 118.8 4_554 4_554 4_554 no
N3 H4 C3 130.3 4_554 4_554 4_554 no
N3 H4 C3 58.3 4_554 4_554 4_554 no
N3 H4 C3 58.3 4_554 4_554 4_554 no
N3 H4 C4 56.8 4_554 4_554 4_554 no
N3 H4 C4 56.8 4_554 4_554 4_554 no
N3 H4 C5 74.8 4_554 4_554 4_554 no
N3 H4 C5 74.8 4_554 4_554 4_554 no
N3 H4 C6 162.6 4_554 4_554 4_554 no
N3 H4 C11 106.7 4_554 4_554 4_554 no
N3 H4 H1 148.2 4_554 4_554 4_554 no
N3 H4 H1 73.5 4_554 4_554 4_554 no
N3 H4 H1 73.5 4_554 4_554 4_554 no
N3 H4 H2 86.9 4_554 4_554 4_554 no
N3 H4 H2 86.9 4_554 4_554 4_554 no
N3 H4 H3 73.2 4_554 4_554 4_554 no
N3 H4 H3 73.2 4_554 4_554 4_554 no
N3 H4 H5 147.9 4_554 4_554 4_554 no
N3 H4 H5 147.9 4_554 4_554 4_554 no
N3 H4 H8 100.4 4_554 4_554 4_554 no
N3 H4 H8 100.4 4_554 4_554 4_554 no
N3 H4 H9 122.7 4_554 4_554 4_554 no
N3 H4 H10 61.2 4_554 4_554 4_554 no
C1 H4 C2 34.2 . . . no
C1 H4 C3 45.7 . . . no
C1 H4 C3 78.3 . . . no
C1 H4 C3 78.3 . . . no
C1 H4 C4 98.2 . . . no
C1 H4 C4 98.2 . . . no
C1 H4 C5 114.5 . . . no
C1 H4 C5 114.5 . . . no
C1 H4 C6 78.0 . . . no
C1 H4 C11 168.6 . . . no
C1 H4 H1 63.6 . . . no
C1 H4 H1 70.1 . . . no
C1 H4 H1 70.1 . . . no
C1 H4 H2 108.8 . . . no
C1 H4 H2 108.8 . . . no
C1 H4 H3 127.8 . . . no
C1 H4 H3 127.8 . . . no
C1 H4 H5 96.0 . . . no
C1 H4 H5 96.0 . . . no
C1 H4 H8 163.6 . . . no
C1 H4 H8 163.6 . . . no
C1 H4 H9 152.7 . . . no
C1 H4 H10 23.4 . . . no
C2 H4 C3 11.5 . . . no
C2 H4 C3 96.8 . . . no
C2 H4 C3 96.8 . . . no
C2 H4 C4 115.8 . . . no
C2 H4 C4 115.8 . . . no
C2 H4 C5 120.8 . . . no
C2 H4 C5 120.8 . . . no
C2 H4 C6 43.8 . . . no
C2 H4 C11 134.4 . . . no
C2 H4 H1 29.4 . . . no
C2 H4 H1 82.0 . . . no
C2 H4 H1 82.0 . . . no
C2 H4 H2 108.4 . . . no
C2 H4 H2 108.4 . . . no
C2 H4 H3 134.7 . . . no
C2 H4 H3 134.7 . . . no
C2 H4 H5 67.3 . . . no
C2 H4 H5 67.3 . . . no
C2 H4 H8 137.9 . . . no
C2 H4 H8 137.9 . . . no
C2 H4 H9 118.5 . . . no
C2 H4 H10 57.6 . . . no
C3 H4 C3 102.8 . . . no
C3 H4 C3 102.8 . . . no
C3 H4 C4 120.2 . . . no
C3 H4 C4 120.2 . . . no
C3 H4 C5 120.3 . . . no
C3 H4 C5 120.3 . . . no
C3 H4 C6 32.3 . . . no
C3 H4 C11 123.0 . . . no
C3 H4 H1 18.0 . . . no
C3 H4 H1 86.8 . . . no
C3 H4 H1 86.8 . . . no
C3 H4 H2 106.7 . . . no
C3 H4 H2 106.7 . . . no
C3 H4 H3 132.7 . . . no
C3 H4 H3 132.7 . . . no
C3 H4 H5 58.1 . . . no
C3 H4 H5 58.1 . . . no
C3 H4 H8 127.2 . . . no
C3 H4 H8 127.2 . . . no
C3 H4 H9 107.0 . . . no
C3 H4 H10 69.1 . . . no
C3 H4 C3 113.7 4_554 4_554 4_554 no
C3 H4 C4 20.2 4_554 4_554 4_554 no
C3 H4 C4 115.1 4_554 4_554 4_554 no
C3 H4 C5 38.0 4_554 4_554 4_554 no
C3 H4 C5 130.5 4_554 4_554 4_554 no
C3 H4 C6 117.1 4_554 4_554 4_554 no
C3 H4 C11 107.4 4_554 4_554 4_554 no
C3 H4 H1 111.4 4_554 4_554 4_554 no
C3 H4 H1 17.1 4_554 4_554 4_554 no
C3 H4 H1 124.1 4_554 4_554 4_554 no
C3 H4 H2 39.9 4_554 4_554 4_554 no
C3 H4 H2 144.2 4_554 4_554 4_554 no
C3 H4 H3 49.7 4_554 4_554 4_554 no
C3 H4 H3 122.7 4_554 4_554 4_554 no
C3 H4 H5 90.3 4_554 4_554 4_554 no
C3 H4 H5 153.2 4_554 4_554 4_554 no
C3 H4 H8 117.7 4_554 4_554 4_554 no
C3 H4 H8 91.0 4_554 4_554 4_554 no
C3 H4 H9 114.4 4_554 4_554 4_554 no
C3 H4 H10 67.2 4_554 4_554 4_554 no
C3 H4 C4 115.1 4_564 4_564 4_564 no
C3 H4 C4 20.2 4_564 4_564 4_564 no
C3 H4 C5 130.5 4_564 4_564 4_564 no
C3 H4 C5 38.0 4_564 4_564 4_564 no
C3 H4 C6 117.1 4_564 4_564 4_564 no
C3 H4 C11 107.4 4_564 4_564 4_564 no
C3 H4 H1 111.4 4_564 4_564 4_564 no
C3 H4 H1 124.1 4_564 4_564 4_564 no
C3 H4 H1 17.1 4_564 4_564 4_564 no
C3 H4 H2 144.2 4_564 4_564 4_564 no
C3 H4 H2 39.9 4_564 4_564 4_564 no
C3 H4 H3 122.7 4_564 4_564 4_564 no
C3 H4 H3 49.7 4_564 4_564 4_564 no
C3 H4 H5 153.2 4_564 4_564 4_564 no
C3 H4 H5 90.3 4_564 4_564 4_564 no
C3 H4 H8 91.0 4_564 4_564 4_564 no
C3 H4 H8 117.7 4_564 4_564 4_564 no
C3 H4 H9 114.4 4_564 4_564 4_564 no
C3 H4 H10 67.2 4_564 4_564 4_564 no
C4 H4 C4 108.9 4_554 4_554 4_554 no
C4 H4 C5 21.9 4_554 4_554 4_554 no
C4 H4 C5 118.0 4_554 4_554 4_554 no
C4 H4 C6 125.5 4_554 4_554 4_554 no
C4 H4 C11 88.3 4_554 4_554 4_554 no
C4 H4 H1 124.6 4_554 4_554 4_554 no
C4 H4 H1 33.8 4_554 4_554 4_554 no
C4 H4 H1 130.0 4_554 4_554 4_554 no
C4 H4 H2 30.6 4_554 4_554 4_554 no
C4 H4 H2 132.3 4_554 4_554 4_554 no
C4 H4 H3 30.6 4_554 4_554 4_554 no
C4 H4 H3 107.0 4_554 4_554 4_554 no
C4 H4 H5 91.6 4_554 4_554 4_554 no
C4 H4 H5 153.0 4_554 4_554 4_554 no
C4 H4 H8 97.6 4_554 4_554 4_554 no
C4 H4 H8 72.4 4_554 4_554 4_554 no
C4 H4 H9 97.6 4_554 4_554 4_554 no
C4 H4 H10 84.7 4_554 4_554 4_554 no
C4 H4 C5 118.0 4_564 4_564 4_564 no
C4 H4 C5 21.9 4_564 4_564 4_564 no
C4 H4 C6 125.5 4_564 4_564 4_564 no
C4 H4 C11 88.3 4_564 4_564 4_564 no
C4 H4 H1 124.6 4_564 4_564 4_564 no
C4 H4 H1 130.0 4_564 4_564 4_564 no
C4 H4 H1 33.8 4_564 4_564 4_564 no
C4 H4 H2 132.3 4_564 4_564 4_564 no
C4 H4 H2 30.6 4_564 4_564 4_564 no
C4 H4 H3 107.0 4_564 4_564 4_564 no
C4 H4 H3 30.6 4_564 4_564 4_564 no
C4 H4 H5 153.0 4_564 4_564 4_564 no
C4 H4 H5 91.6 4_564 4_564 4_564 no
C4 H4 H8 72.4 4_564 4_564 4_564 no
C4 H4 H8 97.6 4_564 4_564 4_564 no
C4 H4 H9 97.6 4_564 4_564 4_564 no
C4 H4 H10 84.7 4_564 4_564 4_564 no
C5 H4 C5 118.3 4_554 4_554 4_554 no
C5 H4 C6 112.4 4_554 4_554 4_554 no
C5 H4 C11 69.7 4_554 4_554 4_554 no
C5 H4 H1 117.0 4_554 4_554 4_554 no
C5 H4 H1 44.5 4_554 4_554 4_554 no
C5 H4 H1 147.4 4_554 4_554 4_554 no
C5 H4 H2 14.3 4_554 4_554 4_554 no
C5 H4 H2 130.5 4_554 4_554 4_554 no
C5 H4 H3 14.5 4_554 4_554 4_554 no
C5 H4 H3 104.5 4_554 4_554 4_554 no
C5 H4 H5 75.8 4_554 4_554 4_554 no
C5 H4 H5 131.8 4_554 4_554 4_554 no
C5 H4 H8 81.9 4_554 4_554 4_554 no
C5 H4 H8 53.2 4_554 4_554 4_554 no
C5 H4 H9 76.7 4_554 4_554 4_554 no
C5 H4 H10 105.1 4_554 4_554 4_554 no
C5 H4 C6 112.4 4_564 4_564 4_564 no
C5 H4 C11 69.7 4_564 4_564 4_564 no
C5 H4 H1 117.0 4_564 4_564 4_564 no
C5 H4 H1 147.4 4_564 4_564 4_564 no
C5 H4 H1 44.5 4_564 4_564 4_564 no
C5 H4 H2 130.5 4_564 4_564 4_564 no
C5 H4 H2 14.3 4_564 4_564 4_564 no
C5 H4 H3 104.5 4_564 4_564 4_564 no
C5 H4 H3 14.5 4_564 4_564 4_564 no
C5 H4 H5 131.8 4_564 4_564 4_564 no
C5 H4 H5 75.8 4_564 4_564 4_564 no
C5 H4 H8 53.2 4_564 4_564 4_564 no
C5 H4 H8 81.9 4_564 4_564 4_564 no
C5 H4 H9 76.7 4_564 4_564 4_564 no
C5 H4 H10 105.1 4_564 4_564 4_564 no
C6 H4 C11 90.6 . . . no
C6 H4 H1 14.4 . . . no
C6 H4 H1 100.2 . . . no
C6 H4 H1 100.2 . . . no
C6 H4 H2 98.7 . . . no
C6 H4 H2 98.7 . . . no
C6 H4 H3 117.9 . . . no
C6 H4 H3 117.9 . . . no
C6 H4 H5 36.8 . . . no
C6 H4 H5 36.8 . . . no
C6 H4 H8 96.3 . . . no
C6 H4 H8 96.3 . . . no
C6 H4 H9 74.7 . . . no
C6 H4 H10 101.4 . . . no
C11 H4 H1 105.0 2_455 2_455 2_455 no
C11 H4 H1 112.5 2_455 2_455 2_455 no
C11 H4 H1 112.5 2_455 2_455 2_455 no
C11 H4 H2 72.5 2_455 2_455 2_455 no
C11 H4 H2 72.5 2_455 2_455 2_455 no
C11 H4 H3 57.8 2_455 2_455 2_455 no
C11 H4 H3 57.8 2_455 2_455 2_455 no
C11 H4 H5 74.4 2_455 2_455 2_455 no
C11 H4 H5 74.4 2_455 2_455 2_455 no
C11 H4 H8 16.6 2_455 2_455 2_455 no
C11 H4 H8 16.6 2_455 2_455 2_455 no
C11 H4 H9 15.9 2_455 2_455 2_455 no
C11 H4 H10 167.9 2_455 2_455 2_455 no
H1 H4 H1 94.3 . . . no
H1 H4 H1 94.3 . . . no
H1 H4 H2 102.7 . . . no
H1 H4 H2 102.7 . . . no
H1 H4 H3 125.8 . . . no
H1 H4 H3 125.8 . . . no
H1 H4 H5 45.0 . . . no
H1 H4 H5 45.0 . . . no
H1 H4 H8 110.1 . . . no
H1 H4 H8 110.1 . . . no
H1 H4 H9 89.1 . . . no
H1 H4 H10 87.0 . . . no
H1 H4 H1 129.9 4_554 4_554 4_554 no
H1 H4 H2 40.0 4_554 4_554 4_554 no
H1 H4 H2 160.4 4_554 4_554 4_554 no
H1 H4 H3 58.5 4_554 4_554 4_554 no
H1 H4 H3 139.7 4_554 4_554 4_554 no
H1 H4 H5 76.6 4_554 4_554 4_554 no
H1 H4 H5 136.8 4_554 4_554 4_554 no
H1 H4 H8 126.2 4_554 4_554 4_554 no
H1 H4 H8 96.1 4_554 4_554 4_554 no
H1 H4 H9 114.7 4_554 4_554 4_554 no
H1 H4 H10 65.7 4_554 4_554 4_554 no
H1 H4 H2 160.4 4_564 4_564 4_564 no
H1 H4 H2 40.0 4_564 4_564 4_564 no
H1 H4 H3 139.7 4_564 4_564 4_564 no
H1 H4 H3 58.5 4_564 4_564 4_564 no
H1 H4 H5 136.8 4_564 4_564 4_564 no
H1 H4 H5 76.6 4_564 4_564 4_564 no
H1 H4 H8 96.1 4_564 4_564 4_564 no
H1 H4 H8 126.2 4_564 4_564 4_564 no
H1 H4 H9 114.7 4_564 4_564 4_564 no
H1 H4 H10 65.7 4_564 4_564 4_564 no
H2 H4 H2 141.0 4_554 4_554 4_554 no
H2 H4 H3 26.4 4_554 4_554 4_554 no
H2 H4 H3 116.1 4_554 4_554 4_554 no
H2 H4 H5 62.5 4_554 4_554 4_554 no
H2 H4 H5 122.5 4_554 4_554 4_554 no
H2 H4 H8 87.1 4_554 4_554 4_554 no
H2 H4 H8 56.4 4_554 4_554 4_554 no
H2 H4 H9 75.6 4_554 4_554 4_554 no
H2 H4 H10 105.2 4_554 4_554 4_554 no
H2 H4 H3 116.1 4_564 4_564 4_564 no
H2 H4 H3 26.4 4_564 4_564 4_564 no
H2 H4 H5 122.5 4_564 4_564 4_564 no
H2 H4 H5 62.5 4_564 4_564 4_564 no
H2 H4 H8 56.4 4_564 4_564 4_564 no
H2 H4 H8 87.1 4_564 4_564 4_564 no
H2 H4 H9 75.6 4_564 4_564 4_564 no
H2 H4 H10 105.2 4_564 4_564 4_564 no
H3 H4 H3 90.3 4_554 4_554 4_554 no
H3 H4 H5 81.5 4_554 4_554 4_554 no
H3 H4 H5 127.2 4_554 4_554 4_554 no
H3 H4 H8 68.5 4_554 4_554 4_554 no
H3 H4 H8 41.8 4_554 4_554 4_554 no
H3 H4 H9 67.4 4_554 4_554 4_554 no
H3 H4 H10 115.1 4_554 4_554 4_554 no
H3 H4 H5 127.2 6_554 6_554 6_554 no
H3 H4 H5 81.5 6_554 6_554 6_554 no
H3 H4 H8 41.8 6_554 6_554 6_554 no
H3 H4 H8 68.5 6_554 6_554 6_554 no
H3 H4 H9 67.4 6_554 6_554 6_554 no
H3 H4 H10 115.1 6_554 6_554 6_554 no
H5 H4 H5 64.1 . . . no
H5 H4 H8 88.0 . . . no
H5 H4 H8 71.4 . . . no
H5 H4 H9 61.4 . . . no
H5 H4 H10 115.5 . . . no
H5 H4 H8 71.4 7 7 7 no
H5 H4 H8 88.0 7 7 7 no
H5 H4 H9 61.4 7 7 7 no
H5 H4 H10 115.5 7 7 7 no
H8 H4 H8 31.0 2_455 2_455 2_455 no
H8 H4 H9 26.6 2_455 2_455 2_455 no
H8 H4 H10 156.4 2_455 2_455 2_455 no
H8 H4 H9 26.6 8_455 8_455 8_455 no
H8 H4 H10 156.4 8_455 8_455 8_455 no
H9 H4 H10 176.1 2_455 2_455 2_455 no
O1 H5 O2 117.2 4 4 4 no
O1 H5 O3 77.1 4 4 4 no
O1 H5 O4 69.1 4 4 4 no
O1 H5 N2 140.3 4 4 4 no
O1 H5 N2 40.9 4 4 4 no
O1 H5 N3 82.8 4 4 4 no
O1 H5 N3 76.7 4 4 4 no
O1 H5 C1 21.1 4 4 4 no
O1 H5 C2 141.5 4 4 4 no
O1 H5 C3 121.2 4 4 4 no
O1 H5 C5 60.9 4 4 4 no
O1 H5 C6 174.3 4 4 4 no
O1 H5 C11 80.2 4 4 4 no
O1 H5 H1 107.2 4 4 4 no
O1 H5 H1 80.6 4 4 4 no
O1 H5 H2 52.0 4 4 4 no
O1 H5 H3 67.0 4 4 4 no
O1 H5 H4 140.1 4 4 4 no
O1 H5 H5 144.6 4 4 4 no
O1 H5 H8 97.2 4 4 4 no
O1 H5 H8 72.1 4 4 4 no
O1 H5 H9 74.5 4 4 4 no
O1 H5 H10 139.8 4 4 4 no
O1 H5 H10 48.7 4 4 4 no
O2 H5 O3 140.6 4_554 4_554 4_554 no
O2 H5 O4 107.4 4_554 4_554 4_554 no
O2 H5 N2 68.5 4_554 4_554 4_554 no
O2 H5 N2 150.1 4_554 4_554 4_554 no
O2 H5 N3 105.5 4_554 4_554 4_554 no
O2 H5 N3 150.1 4_554 4_554 4_554 no
O2 H5 C1 138.3 4_554 4_554 4_554 no
O2 H5 C2 86.9 4_554 4_554 4_554 no
O2 H5 C3 114.1 4_554 4_554 4_554 no
O2 H5 C5 57.9 4_554 4_554 4_554 no
O2 H5 C6 60.1 4_554 4_554 4_554 no
O2 H5 C11 68.6 4_554 4_554 4_554 no
O2 H5 H1 134.3 4_554 4_554 4_554 no
O2 H5 H1 66.6 4_554 4_554 4_554 no
O2 H5 H2 68.8 4_554 4_554 4_554 no
O2 H5 H3 50.2 4_554 4_554 4_554 no
O2 H5 H4 23.0 4_554 4_554 4_554 no
O2 H5 H5 76.8 4_554 4_554 4_554 no
O2 H5 H8 59.1 4_554 4_554 4_554 no
O2 H5 H8 62.4 4_554 4_554 4_554 no
O2 H5 H9 85.4 4_554 4_554 4_554 no
O2 H5 H10 50.4 4_554 4_554 4_554 no
O2 H5 H10 139.8 4_554 4_554 4_554 no
O3 H5 O4 111.9 4 4 4 no
O3 H5 N2 125.3 4 4 4 no
O3 H5 N2 64.6 4 4 4 no
O3 H5 N3 112.8 4 4 4 no
O3 H5 N3 10.7 4 4 4 no
O3 H5 C1 61.9 4 4 4 no
O3 H5 C2 103.8 4 4 4 no
O3 H5 C3 81.2 4 4 4 no
O3 H5 C5 131.5 4 4 4 no
O3 H5 C6 101.8 4 4 4 no
O3 H5 C11 79.2 4 4 4 no
O3 H5 H1 58.2 4 4 4 no
O3 H5 H1 151.3 4 4 4 no
O3 H5 H2 127.0 4 4 4 no
O3 H5 H3 126.5 4 4 4 no
O3 H5 H4 130.1 4 4 4 no
O3 H5 H5 73.5 4 4 4 no
O3 H5 H8 83.7 4 4 4 no
O3 H5 H8 91.8 4 4 4 no
O3 H5 H9 62.2 4 4 4 no
O3 H5 H10 139.4 4 4 4 no
O3 H5 H10 78.3 4 4 4 no
O4 H5 N2 71.8 . . . no
O4 H5 N2 51.0 . . . no
O4 H5 N3 14.3 . . . no
O4 H5 N3 102.2 . . . no
O4 H5 C1 66.5 . . . no
O4 H5 C2 75.3 . . . no
O4 H5 C3 69.9 . . . no
O4 H5 C5 76.2 . . . no
O4 H5 C6 116.3 . . . no
O4 H5 C11 143.1 . . . no
O4 H5 H1 78.0 . . . no
O4 H5 H1 42.0 . . . no
O4 H5 H2 66.6 . . . no
O4 H5 H3 91.3 . . . no
O4 H5 H4 112.8 . . . no
O4 H5 H5 141.0 . . . no
O4 H5 H8 155.0 . . . no
O4 H5 H8 127.6 . . . no
O4 H5 H9 143.4 . . . no
O4 H5 H10 78.8 . . . no
O4 H5 H10 35.3 . . . no
N2 H5 N2 113.8 . . . no
N2 H5 N3 59.0 . . . no
N2 H5 N3 119.1 . . . no
N2 H5 C1 135.7 . . . no
N2 H5 C2 21.7 . . . no
N2 H5 C3 47.5 . . . no
N2 H5 C5 103.0 . . . no
N2 H5 C6 44.7 . . . no
N2 H5 C11 131.8 . . . no
N2 H5 H1 70.7 . . . no
N2 H5 H1 65.6 . . . no
N2 H5 H2 105.2 . . . no
N2 H5 H3 107.4 . . . no
N2 H5 H4 53.8 . . . no
N2 H5 H5 74.3 . . . no
N2 H5 H8 116.0 . . . no
N2 H5 H8 130.7 . . . no
N2 H5 H9 143.1 . . . no
N2 H5 H10 18.3 . . . no
N2 H5 H10 99.7 . . . no
N2 H5 N3 59.0 4 4 4 no
N2 H5 N3 57.3 4 4 4 no
N2 H5 C1 23.2 4 4 4 no
N2 H5 C2 103.8 4 4 4 no
N2 H5 C3 80.4 4 4 4 no
N2 H5 C5 93.9 4 4 4 no
N2 H5 C6 143.7 4 4 4 no
N2 H5 C11 114.3 4 4 4 no
N2 H5 H1 67.7 4 4 4 no
N2 H5 H1 86.8 4 4 4 no
N2 H5 H2 82.3 4 4 4 no
N2 H5 H3 104.5 4 4 4 no
N2 H5 H4 163.8 4 4 4 no
N2 H5 H5 133.1 4 4 4 no
N2 H5 H8 130.1 4 4 4 no
N2 H5 H8 111.2 4 4 4 no
N2 H5 H9 101.9 4 4 4 no
N2 H5 H10 127.0 4 4 4 no
N2 H5 H10 15.9 4 4 4 no
N3 H5 N3 102.3 . . . no
N3 H5 C1 77.7 . . . no
N3 H5 C2 61.0 . . . no
N3 H5 C3 57.1 . . . no
N3 H5 C5 86.3 . . . no
N3 H5 C6 102.7 . . . no
N3 H5 C11 156.3 . . . no
N3 H5 H1 68.7 . . . no
N3 H5 H1 45.9 . . . no
N3 H5 H2 78.0 . . . no
N3 H5 H3 101.0 . . . no
N3 H5 H4 105.3 . . . no
N3 H5 H5 126.8 . . . no
N3 H5 H8 162.9 . . . no
N3 H5 H8 140.0 . . . no
N3 H5 H9 157.4 . . . no
N3 H5 H10 68.5 . . . no
N3 H5 H10 43.2 . . . no
N3 H5 C1 58.8 4 4 4 no
N3 H5 C2 97.4 4 4 4 no
N3 H5 C3 72.9 4 4 4 no
N3 H5 C5 135.4 4 4 4 no
N3 H5 C6 103.3 4 4 4 no
N3 H5 C11 89.7 4 4 4 no
N3 H5 H1 49.5 4 4 4 no
N3 H5 H1 143.2 4 4 4 no
N3 H5 H2 128.5 4 4 4 no
N3 H5 H3 133.5 4 4 4 no
N3 H5 H4 135.9 4 4 4 no
N3 H5 H5 78.0 4 4 4 no
N3 H5 H8 94.3 4 4 4 no
N3 H5 H8 101.6 4 4 4 no
N3 H5 H9 72.6 4 4 4 no
N3 H5 H10 135.3 4 4 4 no
N3 H5 H10 69.8 4 4 4 no
C1 H5 C2 126.9 4 4 4 no
C1 H5 C3 102.6 4 4 4 no
C1 H5 C5 81.3 4 4 4 no
C1 H5 C6 161.2 4 4 4 no
C1 H5 C11 91.7 4 4 4 no
C1 H5 H1 86.4 4 4 4 no
C1 H5 H1 91.6 4 4 4 no
C1 H5 H2 71.4 4 4 4 no
C1 H5 H3 88.1 4 4 4 no
C1 H5 H4 161.2 4 4 4 no
C1 H5 H5 135.1 4 4 4 no
C1 H5 H8 108.1 4 4 4 no
C1 H5 H8 88.0 4 4 4 no
C1 H5 H9 81.0 4 4 4 no
C1 H5 H10 145.3 4 4 4 no
C1 H5 H10 36.1 4 4 4 no
C2 H5 C3 27.2 . . . no
C2 H5 C5 124.0 . . . no
C2 H5 C6 44.3 . . . no
C2 H5 C11 138.3 . . . no
C2 H5 H1 49.6 . . . no
C2 H5 H1 82.9 . . . no
C2 H5 H2 124.4 . . . no
C2 H5 H3 129.1 . . . no
C2 H5 H4 68.1 . . . no
C2 H5 H5 66.2 . . . no
C2 H5 H8 121.3 . . . no
C2 H5 H8 145.0 . . . no
C2 H5 H9 140.7 . . . no
C2 H5 H10 38.9 . . . no
C2 H5 H10 93.2 . . . no
C3 H5 C5 140.4 . . . no
C3 H5 C6 63.8 . . . no
C3 H5 C11 146.5 . . . no
C3 H5 H1 23.5 . . . no
C3 H5 H1 95.4 . . . no
C3 H5 H2 134.6 . . . no
C3 H5 H3 151.7 . . . no
C3 H5 H4 94.3 . . . no
C3 H5 H5 73.2 . . . no
C3 H5 H8 133.8 . . . no
C3 H5 H8 162.4 . . . no
C3 H5 H9 136.6 . . . no
C3 H5 H10 65.6 . . . no
C3 H5 H10 73.7 . . . no
C5 H5 C6 117.5 4_554 4_554 4_554 no
C5 H5 C11 71.1 4_554 4_554 4_554 no
C5 H5 H1 154.0 4_554 4_554 4_554 no
C5 H5 H1 45.1 4_554 4_554 4_554 no
C5 H5 H2 11.9 4_554 4_554 4_554 no
C5 H5 H3 15.2 4_554 4_554 4_554 no
C5 H5 H4 80.4 4_554 4_554 4_554 no
C5 H5 H5 130.7 4_554 4_554 4_554 no
C5 H5 H8 78.9 4_554 4_554 4_554 no
C5 H5 H8 54.4 4_554 4_554 4_554 no
C5 H5 H9 82.9 4_554 4_554 4_554 no
C5 H5 H10 88.7 4_554 4_554 4_554 no
C5 H5 H10 90.2 4_554 4_554 4_554 no
C6 H5 C11 94.1 . . . no
C6 H5 H1 76.5 . . . no
C6 H5 H1 102.1 . . . no
C6 H5 H2 127.2 . . . no
C6 H5 H3 110.0 . . . no
C6 H5 H4 37.2 . . . no
C6 H5 H5 31.6 . . . no
C6 H5 H8 77.1 . . . no
C6 H5 H8 102.4 . . . no
C6 H5 H9 99.9 . . . no
C6 H5 H10 43.4 . . . no
C6 H5 H10 136.8 . . . no
C11 H5 H1 132.4 2_455 2_455 2_455 no
C11 H5 H1 114.5 2_455 2_455 2_455 no
C11 H5 H2 78.6 2_455 2_455 2_455 no
C11 H5 H3 57.1 2_455 2_455 2_455 no
C11 H5 H4 78.3 2_455 2_455 2_455 no
C11 H5 H5 75.4 2_455 2_455 2_455 no
C11 H5 H8 17.0 2_455 2_455 2_455 no
C11 H5 H8 16.7 2_455 2_455 2_455 no
C11 H5 H9 17.3 2_455 2_455 2_455 no
C11 H5 H10 116.4 2_455 2_455 2_455 no
C11 H5 H10 127.5 2_455 2_455 2_455 no
H1 H5 H1 113.1 . . . no
H1 H5 H2 143.3 . . . no
H1 H5 H3 169.2 . . . no
H1 H5 H4 112.1 . . . no
H1 H5 H5 73.0 . . . no
H1 H5 H8 126.9 . . . no
H1 H5 H8 148.2 . . . no
H1 H5 H9 117.7 . . . no
H1 H5 H10 88.5 . . . no
H1 H5 H10 66.9 . . . no
H1 H5 H2 41.9 4_554 4_554 4_554 no
H1 H5 H3 57.7 4_554 4_554 4_554 no
H1 H5 H4 78.4 4_554 4_554 4_554 no
H1 H5 H5 133.0 4_554 4_554 4_554 no
H1 H5 H8 117.1 4_554 4_554 4_554 no
H1 H5 H8 98.4 4_554 4_554 4_554 no
H1 H5 H9 128.0 4_554 4_554 4_554 no
H1 H5 H10 59.2 4_554 4_554 4_554 no
H1 H5 H10 73.4 4_554 4_554 4_554 no
H2 H5 H3 26.0 4_554 4_554 4_554 no
H2 H5 H4 90.9 4_554 4_554 4_554 no
H2 H5 H5 142.6 4_554 4_554 4_554 no
H2 H5 H8 88.4 4_554 4_554 4_554 no
H2 H5 H8 62.0 4_554 4_554 4_554 no
H2 H5 H9 88.0 4_554 4_554 4_554 no
H2 H5 H10 93.5 4_554 4_554 4_554 no
H2 H5 H10 78.4 4_554 4_554 4_554 no
H3 H5 H4 73.1 4_554 4_554 4_554 no
H3 H5 H5 117.1 4_554 4_554 4_554 no
H3 H5 H8 63.8 4_554 4_554 4_554 no
H3 H5 H8 40.7 4_554 4_554 4_554 no
H3 H5 H9 70.5 4_554 4_554 4_554 no
H3 H5 H10 90.7 4_554 4_554 4_554 no
H3 H5 H10 103.4 4_554 4_554 4_554 no
H4 H5 H5 58.0 . . . no
H4 H5 H8 64.0 . . . no
H4 H5 H8 77.9 . . . no
H4 H5 H9 92.5 . . . no
H4 H5 H10 38.4 . . . no
H4 H5 H10 148.0 . . . no
H5 H5 H8 60.7 7 7 7 no
H5 H5 H8 89.4 7 7 7 no
H5 H5 H9 74.6 7 7 7 no
H5 H5 H10 75.0 7 7 7 no
H5 H5 H10 139.0 7 7 7 no
H8 H5 H8 28.7 2_455 2_455 2_455 no
H8 H5 H9 28.5 2_455 2_455 2_455 no
H8 H5 H10 102.3 2_455 2_455 2_455 no
H8 H5 H10 144.1 2_455 2_455 2_455 no
H8 H5 H9 30.5 8_455 8_455 8_455 no
H8 H5 H10 112.8 8_455 8_455 8_455 no
H8 H5 H10 120.9 8_455 8_455 8_455 no
H9 H5 H10 130.8 2_455 2_455 2_455 no
H9 H5 H10 116.8 2_455 2_455 2_455 no
H10 H5 H10 111.6 . . . no
O1 H6 O2 97.7 . . . no
O1 H6 O3 68.2 . . . no
O1 H6 N1 41.6 . . . no
O1 H6 N3 79.1 . . . no
O1 H6 C1 20.8 . . . no
O1 H6 C4 63.1 . . . no
O1 H6 C5 85.1 . . . no
O1 H6 C7 51.4 . . . no
O1 H6 C8 74.0 . . . no
O1 H6 C8 60.0 . . . no
O1 H6 C8 129.4 . . . no
O1 H6 C9 101.1 . . . no
O1 H6 C9 75.2 . . . no
O1 H6 C9 137.2 . . . no
O1 H6 C10 91.2 . . . no
O1 H6 C11 66.3 . . . no
O1 H6 H3 98.5 . . . no
O1 H6 H3 83.3 . . . no
O1 H6 H6 54.9 . . . no
O1 H6 H6 125.1 . . . no
O1 H6 H7 118.2 . . . no
O1 H6 H7 138.1 . . . no
O1 H6 H9 68.4 . . . no
O2 H6 O3 42.8 . . . no
O2 H6 N1 78.5 . . . no
O2 H6 N3 22.2 . . . no
O2 H6 C1 81.3 . . . no
O2 H6 C4 61.4 . . . no
O2 H6 C5 64.2 . . . no
O2 H6 C7 109.1 . . . no
O2 H6 C8 139.0 . . . no
O2 H6 C8 121.7 . . . no
O2 H6 C8 73.0 . . . no
O2 H6 C9 154.9 . . . no
O2 H6 C9 139.8 . . . no
O2 H6 C9 92.3 . . . no
O2 H6 C10 153.1 . . . no
O2 H6 C11 109.7 . . . no
O2 H6 H3 60.8 . . . no
O2 H6 H3 78.0 . . . no
O2 H6 H6 114.3 . . . no
O2 H6 H6 65.7 . . . no
O2 H6 H7 144.0 . . . no
O2 H6 H7 105.1 . . . no
O2 H6 H9 102.4 . . . no
O3 H6 N1 76.7 . . . no
O3 H6 N3 21.6 . . . no
O3 H6 C1 62.6 . . . no
O3 H6 C4 75.2 . . . no
O3 H6 C5 92.6 . . . no
O3 H6 C7 108.8 . . . no
O3 H6 C8 141.1 . . . no
O3 H6 C8 122.4 . . . no
O3 H6 C8 73.0 . . . no
O3 H6 C9 162.1 . . . no
O3 H6 C9 142.4 . . . no
O3 H6 C9 93.4 . . . no
O3 H6 C10 158.5 . . . no
O3 H6 C11 69.7 . . . no
O3 H6 H3 96.0 . . . no
O3 H6 H3 104.4 . . . no
O3 H6 H6 114.6 . . . no
O3 H6 H6 65.4 . . . no
O3 H6 H7 149.1 . . . no
O3 H6 H7 106.9 . . . no
O3 H6 H9 63.3 . . . no
N1 H6 N3 72.0 . . . no
N1 H6 C1 24.0 . . . no
N1 H6 C4 23.0 . . . no
N1 H6 C5 43.5 . . . no
N1 H6 C7 33.8 . . . no
N1 H6 C8 68.8 . . . no
N1 H6 C8 48.2 . . . no
N1 H6 C8 148.3 . . . no
N1 H6 C9 105.3 . . . no
N1 H6 C9 70.2 . . . no
N1 H6 C9 169.7 . . . no
N1 H6 C10 92.0 . . . no
N1 H6 C11 107.4 . . . no
N1 H6 H3 57.0 . . . no
N1 H6 H3 43.3 . . . no
N1 H6 H6 39.8 . . . no
N1 H6 H6 140.2 . . . no
N1 H6 H7 129.6 . . . no
N1 H6 H7 176.1 . . . no
N1 H6 H9 108.4 . . . no
N3 H6 C1 66.5 . . . no
N3 H6 C4 62.5 . . . no
N3 H6 C5 74.7 . . . no
N3 H6 C7 105.7 . . . no
N3 H6 C8 140.7 . . . no
N3 H6 C8 120.0 . . . no
N3 H6 C8 76.4 . . . no
N3 H6 C9 175.7 . . . no
N3 H6 C9 142.0 . . . no
N3 H6 C9 97.8 . . . no
N3 H6 C10 163.6 . . . no
N3 H6 C11 91.1 . . . no
N3 H6 H3 75.8 . . . no
N3 H6 H3 87.8 . . . no
N3 H6 H6 111.7 . . . no
N3 H6 H6 68.3 . . . no
N3 H6 H7 158.3 . . . no
N3 H6 H7 112.0 . . . no
N3 H6 H9 84.4 . . . no
C1 H6 C4 43.1 . . . no
C1 H6 C5 66.4 . . . no
C1 H6 C7 47.3 . . . no
C1 H6 C8 78.8 . . . no
C1 H6 C8 60.0 . . . no
C1 H6 C8 134.3 . . . no
C1 H6 C9 112.4 . . . no
C1 H6 C9 80.1 . . . no
C1 H6 C9 150.6 . . . no
C1 H6 C10 100.1 . . . no
C1 H6 C11 84.0 . . . no
C1 H6 H3 79.4 . . . no
C1 H6 H3 67.3 . . . no
C1 H6 H6 52.6 . . . no
C1 H6 H6 127.4 . . . no
C1 H6 H7 133.9 . . . no
C1 H6 H7 156.9 . . . no
C1 H6 H9 84.5 . . . no
C4 H6 C5 24.3 . . . no
C4 H6 C7 47.7 . . . no
C4 H6 C8 79.8 . . . no
C4 H6 C8 60.6 . . . no
C4 H6 C8 134.3 . . . no
C4 H6 C9 113.7 . . . no
C4 H6 C9 80.9 . . . no
C4 H6 C9 151.4 . . . no
C4 H6 C10 101.4 . . . no
C4 H6 C11 126.0 . . . no
C4 H6 H3 36.6 . . . no
C4 H6 H3 30.8 . . . no
C4 H6 H6 53.0 . . . no
C4 H6 H6 127.0 . . . no
C4 H6 H7 135.5 . . . no
C4 H6 H7 158.6 . . . no
C4 H6 H9 124.8 . . . no
C5 H6 C7 53.0 . . . no
C5 H6 C8 74.9 . . . no
C5 H6 C8 61.0 . . . no
C5 H6 C8 128.4 . . . no
C5 H6 C9 101.0 . . . no
C5 H6 C9 75.7 . . . no
C5 H6 C9 135.8 . . . no
C5 H6 C10 91.5 . . . no
C5 H6 C11 150.2 . . . no
C5 H6 H3 13.5 . . . no
C5 H6 H3 13.8 . . . no
C5 H6 H6 56.0 . . . no
C5 H6 H6 124.0 . . . no
C5 H6 H7 117.5 . . . no
C5 H6 H7 136.5 . . . no
C5 H6 H9 149.0 . . . no
C7 H6 C8 35.1 . . . no
C7 H6 C8 14.4 . . . no
C7 H6 C8 177.9 . . . no
C7 H6 C9 71.5 . . . no
C7 H6 C9 36.4 . . . no
C7 H6 C9 156.5 . . . no
C7 H6 C10 58.2 . . . no
C7 H6 C11 108.9 . . . no
C7 H6 H3 64.1 . . . no
C7 H6 H3 42.7 . . . no
C7 H6 H6 6.0 . . . no
C7 H6 H6 174.0 . . . no
C7 H6 H7 95.8 . . . no
C7 H6 H7 142.3 . . . no
C7 H6 H9 114.1 . . . no
C8 H6 C8 20.7 . . . no
C8 H6 C8 142.9 . . . no
C8 H6 C9 36.4 . . . no
C8 H6 C9 1.4 . . . no
C8 H6 C9 121.4 . . . no
C8 H6 C10 23.1 . . . no
C8 H6 C11 103.4 . . . no
C8 H6 H3 80.4 . . . no
C8 H6 H3 61.3 . . . no
C8 H6 H6 29.0 . . . no
C8 H6 H6 151.0 . . . no
C8 H6 H7 60.7 . . . no
C8 H6 H7 107.2 . . . no
C8 H6 H9 110.9 . . . no
C8 H6 C8 163.5 7 7 7 no
C8 H6 C9 57.1 7 7 7 no
C8 H6 C9 22.0 7 7 7 no
C8 H6 C9 142.1 7 7 7 no
C8 H6 C10 43.8 7 7 7 no
C8 H6 C11 107.6 7 7 7 no
C8 H6 H3 69.9 7 7 7 no
C8 H6 H3 48.5 7 7 7 no
C8 H6 H6 8.3 7 7 7 no
C8 H6 H6 171.7 7 7 7 no
C8 H6 H7 81.4 7 7 7 no
C8 H6 H7 127.9 7 7 7 no
C8 H6 H9 114.1 7 7 7 no
C8 H6 C9 106.4 7_545 7_545 7_545 no
C8 H6 C9 141.5 7_545 7_545 7_545 no
C8 H6 C9 21.4 7_545 7_545 7_545 no
C8 H6 C10 119.7 7_545 7_545 7_545 no
C8 H6 C11 70.6 7_545 7_545 7_545 no
C8 H6 H3 116.9 7_545 7_545 7_545 no
C8 H6 H3 138.3 7_545 7_545 7_545 no
C8 H6 H6 171.9 7_545 7_545 7_545 no
C8 H6 H6 8.1 7_545 7_545 7_545 no
C8 H6 H7 82.1 7_545 7_545 7_545 no
C8 H6 H7 35.6 7_545 7_545 7_545 no
C8 H6 H9 65.7 7_545 7_545 7_545 no
C9 H6 C9 35.1 . . . no
C9 H6 C9 85.0 . . . no
C9 H6 C10 13.3 . . . no
C9 H6 C11 93.0 . . . no
C9 H6 H3 99.9 . . . no
C9 H6 H3 88.0 . . . no
C9 H6 H6 65.5 . . . no
C9 H6 H6 114.5 . . . no
C9 H6 H7 24.3 . . . no
C9 H6 H7 70.8 . . . no
C9 H6 H9 99.8 . . . no
C9 H6 C9 120.1 7 7 7 no
C9 H6 C10 21.8 7 7 7 no
C9 H6 C11 103.4 7 7 7 no
C9 H6 H3 80.8 7 7 7 no
C9 H6 H3 62.0 7 7 7 no
C9 H6 H6 30.4 7 7 7 no
C9 H6 H6 149.6 7 7 7 no
C9 H6 H7 59.4 7 7 7 no
C9 H6 H7 105.9 7 7 7 no
C9 H6 H9 110.9 7 7 7 no
C9 H6 C10 98.3 7_545 7_545 7_545 no
C9 H6 C11 71.2 7_545 7_545 7_545 no
C9 H6 H3 122.3 7_545 7_545 7_545 no
C9 H6 H3 139.5 7_545 7_545 7_545 no
C9 H6 H6 150.4 7_545 7_545 7_545 no
C9 H6 H6 29.6 7_545 7_545 7_545 no
C9 H6 H7 60.7 7_545 7_545 7_545 no
C9 H6 H7 14.2 7_545 7_545 7_545 no
C9 H6 H9 68.8 7_545 7_545 7_545 no
C10 H6 C11 97.1 . . . no
C10 H6 H3 92.8 . . . no
C10 H6 H3 77.9 . . . no
C10 H6 H6 52.1 . . . no
C10 H6 H6 127.9 . . . no
C10 H6 H7 37.6 . . . no
C10 H6 H7 84.1 . . . no
C10 H6 H9 104.5 . . . no
C11 H6 H3 161.9 3_645 3_645 3_645 no
C11 H6 H3 149.1 3_645 3_645 3_645 no
C11 H6 H6 108.7 3_645 3_645 3_645 no
C11 H6 H6 71.3 3_645 3_645 3_645 no
C11 H6 H7 85.0 3_645 3_645 3_645 no
C11 H6 H7 73.0 3_645 3_645 3_645 no
C11 H6 H9 7.5 3_645 3_645 3_645 no
H3 H6 H3 21.6 . . . no
H3 H6 H6 66.2 . . . no
H3 H6 H6 113.8 . . . no
H3 H6 H7 111.7 . . . no
H3 H6 H7 123.3 . . . no
H3 H6 H9 158.2 . . . no
H3 H6 H6 44.6 7 7 7 no
H3 H6 H6 135.4 7 7 7 no
H3 H6 H7 106.4 7 7 7 no
H3 H6 H7 135.4 7 7 7 no
H3 H6 H9 151.5 7 7 7 no
H6 H6 H6 180.0 7 7 7 no
H6 H6 H7 89.7 7 7 7 no
H6 H6 H7 136.2 7 7 7 no
H6 H6 H9 114.5 7 7 7 no
H6 H6 H7 90.3 7_545 7_545 7_545 no
H6 H6 H7 43.8 7_545 7_545 7_545 no
H6 H6 H9 65.5 7_545 7_545 7_545 no
H7 H6 H7 46.5 . . . no
H7 H6 H9 90.0 . . . no
H7 H6 H9 72.5 7_545 7_545 7_545 no
C5 H7 C7 143.9 3_646 3_646 3_646 no
C5 H7 C8 147.1 3_646 3_646 3_646 no
C5 H7 C8 131.9 3_646 3_646 3_646 no
C5 H7 C8 96.3 3_646 3_646 3_646 no
C5 H7 C8 99.4 3_646 3_646 3_646 no
C5 H7 C9 131.3 3_646 3_646 3_646 no
C5 H7 C9 115.4 3_646 3_646 3_646 no
C5 H7 C9 78.4 3_646 3_646 3_646 no
C5 H7 C9 118.9 3_646 3_646 3_646 no
C5 H7 C10 102.7 3_646 3_646 3_646 no
C5 H7 C10 120.4 3_646 3_646 3_646 no
C5 H7 C11 73.7 3_646 3_646 3_646 no
C5 H7 H3 14.4 3_646 3_646 3_646 no
C5 H7 H3 11.7 3_646 3_646 3_646 no
C5 H7 H6 140.8 3_646 3_646 3_646 no
C5 H7 H6 108.0 3_646 3_646 3_646 no
C5 H7 H7 108.4 3_646 3_646 3_646 no
C5 H7 H7 71.6 3_646 3_646 3_646 no
C5 H7 H7 130.2 3_646 3_646 3_646 no
C5 H7 H8 52.7 3_646 3_646 3_646 no
C5 H7 H8 73.6 3_646 3_646 3_646 no
C5 H7 H9 80.2 3_646 3_646 3_646 no
C5 H7 H9 140.1 3_646 3_646 3_646 no
C7 H7 C8 14.2 . . . no
C7 H7 C8 21.4 . . . no
C7 H7 C8 98.5 . . . no
C7 H7 C8 109.7 . . . no
C7 H7 C9 22.3 . . . no
C7 H7 C9 43.3 . . . no
C7 H7 C9 119.9 . . . no
C7 H7 C9 93.7 . . . no
C7 H7 C10 59.1 . . . no
C7 H7 C10 95.7 . . . no
C7 H7 C11 93.5 . . . no
C7 H7 H3 147.3 . . . no
C7 H7 H3 133.1 . . . no
C7 H7 H6 38.4 . . . no
C7 H7 H6 84.4 . . . no
C7 H7 H7 51.9 . . . no
C7 H7 H7 128.1 . . . no
C7 H7 H7 79.5 . . . no
C7 H7 H8 111.3 . . . no
C7 H7 H8 88.8 . . . no
C7 H7 H9 98.0 . . . no
C7 H7 H9 73.2 . . . no
C8 H7 C8 35.6 . . . no
C8 H7 C8 84.3 . . . no
C8 H7 C8 112.8 . . . no
C8 H7 C9 36.5 . . . no
C8 H7 C9 57.5 . . . no
C8 H7 C9 105.7 . . . no
C8 H7 C9 94.0 . . . no
C8 H7 C10 73.3 . . . no
C8 H7 C10 90.8 . . . no
C8 H7 C11 107.7 . . . no
C8 H7 H3 144.3 . . . no
C8 H7 H3 138.7 . . . no
C8 H7 H6 24.2 . . . no
C8 H7 H6 70.2 . . . no
C8 H7 H7 66.1 . . . no
C8 H7 H7 113.9 . . . no
C8 H7 H7 81.7 . . . no
C8 H7 H8 125.2 . . . no
C8 H7 H8 102.8 . . . no
C8 H7 H9 111.5 . . . no
C8 H7 H9 64.1 . . . no
C8 H7 C8 119.8 7 7 7 no
C8 H7 C8 102.9 7 7 7 no
C8 H7 C9 0.9 7 7 7 no
C8 H7 C9 22.0 7 7 7 no
C8 H7 C9 141.3 7 7 7 no
C8 H7 C9 92.9 7 7 7 no
C8 H7 C10 37.7 7 7 7 no
C8 H7 C10 102.3 7 7 7 no
C8 H7 C11 72.2 7 7 7 no
C8 H7 H3 142.2 7 7 7 no
C8 H7 H3 120.2 7 7 7 no
C8 H7 H6 59.8 7 7 7 no
C8 H7 H6 105.7 7 7 7 no
C8 H7 H7 30.5 7 7 7 no
C8 H7 H7 149.5 7 7 7 no
C8 H7 H7 77.6 7 7 7 no
C8 H7 H8 90.3 7 7 7 no
C8 H7 H8 67.6 7 7 7 no
C8 H7 H9 77.6 7 7 7 no
C8 H7 H9 88.0 7 7 7 no
C8 H7 C8 101.2 7_545 7_545 7_545 no
C8 H7 C9 120.7 7_545 7_545 7_545 no
C8 H7 C9 141.8 7_545 7_545 7_545 no
C8 H7 C9 21.4 7_545 7_545 7_545 no
C8 H7 C9 91.1 7_545 7_545 7_545 no
C8 H7 C10 157.5 7_545 7_545 7_545 no
C8 H7 C10 69.9 7_545 7_545 7_545 no
C8 H7 C11 168.0 7_545 7_545 7_545 no
C8 H7 H3 81.9 7_545 7_545 7_545 no
C8 H7 H3 105.2 7_545 7_545 7_545 no
C8 H7 H6 60.1 7_545 7_545 7_545 no
C8 H7 H6 14.1 7_545 7_545 7_545 no
C8 H7 H7 150.3 7_545 7_545 7_545 no
C8 H7 H7 29.7 7_545 7_545 7_545 no
C8 H7 H7 98.8 7_545 7_545 7_545 no
C8 H7 H8 148.2 7_545 7_545 7_545 no
C8 H7 H8 169.6 7_545 7_545 7_545 no
C8 H7 H9 156.1 7_545 7_545 7_545 no
C8 H7 H9 53.6 7_545 7_545 7_545 no
C8 H7 C9 102.6 5_655 5_655 5_655 no
C8 H7 C9 94.3 5_655 5_655 5_655 no
C8 H7 C9 92.6 5_655 5_655 5_655 no
C8 H7 C9 20.8 5_655 5_655 5_655 no
C8 H7 C10 87.5 5_655 5_655 5_655 no
C8 H7 C10 36.6 5_655 5_655 5_655 no
C8 H7 C11 74.5 5_655 5_655 5_655 no
C8 H7 H3 102.2 5_655 5_655 5_655 no
C8 H7 H3 104.7 5_655 5_655 5_655 no
C8 H7 H6 114.8 5_655 5_655 5_655 no
C8 H7 H6 106.3 5_655 5_655 5_655 no
C8 H7 H7 90.8 5_655 5_655 5_655 no
C8 H7 H7 89.2 5_655 5_655 5_655 no
C8 H7 H7 31.1 5_655 5_655 5_655 no
C8 H7 H8 79.7 5_655 5_655 5_655 no
C8 H7 H8 83.2 5_655 5_655 5_655 no
C8 H7 H9 56.7 5_655 5_655 5_655 no
C8 H7 H9 67.1 5_655 5_655 5_655 no
C9 H7 C9 21.0 . . . no
C9 H7 C9 142.2 . . . no
C9 H7 C9 92.8 . . . no
C9 H7 C10 36.8 . . . no
C9 H7 C10 102.6 . . . no
C9 H7 C11 71.2 . . . no
C9 H7 H3 141.8 . . . no
C9 H7 H3 119.6 . . . no
C9 H7 H6 60.7 . . . no
C9 H7 H6 106.7 . . . no
C9 H7 H7 29.6 . . . no
C9 H7 H7 150.4 . . . no
C9 H7 H7 77.5 . . . no
C9 H7 H8 89.4 . . . no
C9 H7 H8 66.7 . . . no
C9 H7 H9 76.7 . . . no
C9 H7 H9 88.6 . . . no
C9 H7 C9 163.2 7 7 7 no
C9 H7 C9 91.6 7 7 7 no
C9 H7 C10 15.8 7 7 7 no
C9 H7 C10 107.5 7 7 7 no
C9 H7 C11 50.2 7 7 7 no
C9 H7 H3 128.6 7 7 7 no
C9 H7 H3 104.2 7 7 7 no
C9 H7 H6 81.7 7 7 7 no
C9 H7 H6 127.7 7 7 7 no
C9 H7 H7 8.6 7 7 7 no
C9 H7 H7 171.4 7 7 7 no
C9 H7 H7 77.3 7 7 7 no
C9 H7 H8 68.8 7 7 7 no
C9 H7 H8 45.9 7 7 7 no
C9 H7 H9 56.8 7 7 7 no
C9 H7 H9 103.3 7 7 7 no
C9 H7 C9 89.5 7_545 7_545 7_545 no
C9 H7 C10 178.9 7_545 7_545 7_545 no
C9 H7 C10 70.2 7_545 7_545 7_545 no
C9 H7 C11 146.6 7_545 7_545 7_545 no
C9 H7 H3 64.3 7_545 7_545 7_545 no
C9 H7 H3 88.7 7_545 7_545 7_545 no
C9 H7 H6 81.5 7_545 7_545 7_545 no
C9 H7 H6 35.5 7_545 7_545 7_545 no
C9 H7 H7 171.8 7_545 7_545 7_545 no
C9 H7 H7 8.2 7_545 7_545 7_545 no
C9 H7 H7 101.6 7_545 7_545 7_545 no
C9 H7 H8 127.6 7_545 7_545 7_545 no
C9 H7 H8 150.5 7_545 7_545 7_545 no
C9 H7 H9 138.6 7_545 7_545 7_545 no
C9 H7 H9 65.6 7_545 7_545 7_545 no
C9 H7 C10 90.2 5_655 5_655 5_655 no
C9 H7 C10 21.2 5_655 5_655 5_655 no
C9 H7 C11 88.2 5_655 5_655 5_655 no
C9 H7 H3 119.0 5_655 5_655 5_655 no
C9 H7 H3 125.2 5_655 5_655 5_655 no
C9 H7 H6 94.1 5_655 5_655 5_655 no
C9 H7 H6 92.1 5_655 5_655 5_655 no
C9 H7 H7 91.0 5_655 5_655 5_655 no
C9 H7 H7 89.0 5_655 5_655 5_655 no
C9 H7 H7 15.3 5_655 5_655 5_655 no
C9 H7 H8 97.9 5_655 5_655 5_655 no
C9 H7 H8 95.9 5_655 5_655 5_655 no
C9 H7 H9 70.7 5_655 5_655 5_655 no
C9 H7 H9 47.8 5_655 5_655 5_655 no
C10 H7 C10 109.4 . . . no
C10 H7 C11 34.5 . . . no
C10 H7 H3 116.8 . . . no
C10 H7 H3 92.3 . . . no
C10 H7 H6 97.5 . . . no
C10 H7 H6 143.4 . . . no
C10 H7 H7 7.2 . . . no
C10 H7 H7 172.8 . . . no
C10 H7 H7 78.0 . . . no
C10 H7 H8 53.5 . . . no
C10 H7 H8 30.6 . . . no
C10 H7 H9 42.2 . . . no
C10 H7 H9 113.5 . . . no
C10 H7 C11 109.1 3_645 3_645 3_645 no
C10 H7 H3 114.7 3_645 3_645 3_645 no
C10 H7 H3 130.3 3_645 3_645 3_645 no
C10 H7 H6 82.7 3_645 3_645 3_645 no
C10 H7 H6 71.3 3_645 3_645 3_645 no
C10 H7 H7 108.9 3_645 3_645 3_645 no
C10 H7 H7 71.1 3_645 3_645 3_645 no
C10 H7 H7 31.4 3_645 3_645 3_645 no
C10 H7 H8 116.3 3_645 3_645 3_645 no
C10 H7 H8 117.1 3_645 3_645 3_645 no
C10 H7 H9 91.3 3_645 3_645 3_645 no
C10 H7 H9 31.6 3_645 3_645 3_645 no
C11 H7 H3 88.0 . . . no
C11 H7 H3 66.0 . . . no
C11 H7 H6 131.9 . . . no
C11 H7 H6 177.9 . . . no
C11 H7 H7 41.6 . . . no
C11 H7 H7 138.4 . . . no
C11 H7 H7 83.3 . . . no
C11 H7 H8 21.0 . . . no
C11 H7 H8 8.9 . . . no
C11 H7 H9 17.9 . . . no
C11 H7 H9 131.2 . . . no
H3 H7 H3 24.5 3_646 3_646 3_646 no
H3 H7 H6 130.4 3_646 3_646 3_646 no
H3 H7 H6 93.7 3_646 3_646 3_646 no
H3 H7 H7 122.2 3_646 3_646 3_646 no
H3 H7 H7 57.8 3_646 3_646 3_646 no
H3 H7 H7 132.9 3_646 3_646 3_646 no
H3 H7 H8 67.0 3_646 3_646 3_646 no
H3 H7 H8 88.0 3_646 3_646 3_646 no
H3 H7 H9 93.4 3_646 3_646 3_646 no
H3 H7 H9 128.0 3_646 3_646 3_646 no
H3 H7 H6 139.5 5_656 5_656 5_656 no
H3 H7 H6 115.5 5_656 5_656 5_656 no
H3 H7 H7 97.7 5_656 5_656 5_656 no
H3 H7 H7 82.3 5_656 5_656 5_656 no
H3 H7 H7 133.9 5_656 5_656 5_656 no
H3 H7 H8 45.6 5_656 5_656 5_656 no
H3 H7 H8 64.5 5_656 5_656 5_656 no
H3 H7 H9 75.3 5_656 5_656 5_656 no
H3 H7 H9 151.8 5_656 5_656 5_656 no
H6 H7 H6 46.0 . . . no
H6 H7 H7 90.3 . . . no
H6 H7 H7 89.7 . . . no
H6 H7 H7 86.6 . . . no
H6 H7 H8 148.3 . . . no
H6 H7 H8 126.7 . . . no
H6 H7 H9 134.1 . . . no
H6 H7 H9 51.5 . . . no
H6 H7 H7 136.2 7_545 7_545 7_545 no
H6 H7 H7 43.8 7_545 7_545 7_545 no
H6 H7 H7 96.4 7_545 7_545 7_545 no
H6 H7 H8 160.7 7_545 7_545 7_545 no
H6 H7 H8 169.8 7_545 7_545 7_545 no
H6 H7 H9 162.7 7_545 7_545 7_545 no
H6 H7 H9 48.2 7_545 7_545 7_545 no
H7 H7 H7 180.0 7 7 7 no
H7 H7 H7 77.8 7 7 7 no
H7 H7 H8 60.4 7 7 7 no
H7 H7 H8 37.5 7 7 7 no
H7 H7 H9 48.9 7 7 7 no
H7 H7 H9 109.1 7 7 7 no
H7 H7 H7 102.2 7_545 7_545 7_545 no
H7 H7 H8 119.6 7_545 7_545 7_545 no
H7 H7 H8 142.5 7_545 7_545 7_545 no
H7 H7 H9 131.1 7_545 7_545 7_545 no
H7 H7 H9 70.9 7_545 7_545 7_545 no
H7 H7 H8 97.5 5_655 5_655 5_655 no
H7 H7 H8 89.8 5_655 5_655 5_655 no
H7 H7 H9 67.4 5_655 5_655 5_655 no
H7 H7 H9 48.5 5_655 5_655 5_655 no
H8 H7 H8 22.9 . . . no
H8 H7 H9 30.9 . . . no
H8 H7 H9 145.4 . . . no
H8 H7 H9 26.5 7 7 7 no
H8 H7 H9 136.3 7 7 7 no
H9 H7 H9 115.9 . . . no
O1 H8 O2 110.4 3_645 3_645 3_645 no
O1 H8 C5 63.4 3_645 3_645 3_645 no
O1 H8 C6 72.4 3_645 3_645 3_645 no
O1 H8 C8 111.2 3_645 3_645 3_645 no
O1 H8 C9 106.9 3_645 3_645 3_645 no
O1 H8 C9 138.2 3_645 3_645 3_645 no
O1 H8 C10 126.9 3_645 3_645 3_645 no
O1 H8 C11 120.4 3_645 3_645 3_645 no
O1 H8 H2 47.6 3_645 3_645 3_645 no
O1 H8 H3 61.9 3_645 3_645 3_645 no
O1 H8 H3 143.5 3_645 3_645 3_645 no
O1 H8 H3 75.7 3_645 3_645 3_645 no
O1 H8 H4 83.6 3_645 3_645 3_645 no
O1 H8 H5 82.0 3_645 3_645 3_645 no
O1 H8 H5 55.4 3_645 3_645 3_645 no
O1 H8 H7 88.5 3_645 3_645 3_645 no
O1 H8 H7 142.6 3_645 3_645 3_645 no
O1 H8 H8 135.5 3_645 3_645 3_645 no
O1 H8 H9 85.5 3_645 3_645 3_645 no
O2 H8 C5 65.7 3_656 3_656 3_656 no
O2 H8 C6 58.3 3_656 3_656 3_656 no
O2 H8 C8 126.6 3_656 3_656 3_656 no
O2 H8 C9 130.6 3_656 3_656 3_656 no
O2 H8 C9 111.2 3_656 3_656 3_656 no
O2 H8 C10 122.5 3_656 3_656 3_656 no
O2 H8 C11 111.7 3_656 3_656 3_656 no
O2 H8 H2 71.5 3_656 3_656 3_656 no
O2 H8 H3 77.7 3_656 3_656 3_656 no
O2 H8 H3 51.1 3_656 3_656 3_656 no
O2 H8 H3 60.6 3_656 3_656 3_656 no
O2 H8 H4 40.8 3_656 3_656 3_656 no
O2 H8 H5 65.0 3_656 3_656 3_656 no
O2 H8 H5 69.4 3_656 3_656 3_656 no
O2 H8 H7 133.0 3_656 3_656 3_656 no
O2 H8 H7 102.3 3_656 3_656 3_656 no
O2 H8 H8 76.6 3_656 3_656 3_656 no
O2 H8 H9 127.6 3_656 3_656 3_656 no
C5 H8 C6 84.5 3_646 3_646 3_646 no
C5 H8 C8 106.3 3_646 3_646 3_646 no
C5 H8 C9 105.8 3_646 3_646 3_646 no
C5 H8 C9 141.7 3_646 3_646 3_646 no
C5 H8 C10 133.9 3_646 3_646 3_646 no
C5 H8 C11 176.2 3_646 3_646 3_646 no
C5 H8 H2 17.9 3_646 3_646 3_646 no
C5 H8 H3 13.8 3_646 3_646 3_646 no
C5 H8 H3 116.1 3_646 3_646 3_646 no
C5 H8 H3 12.6 3_646 3_646 3_646 no
C5 H8 H4 77.1 3_646 3_646 3_646 no
C5 H8 H5 101.4 3_646 3_646 3_646 no
C5 H8 H5 76.9 3_646 3_646 3_646 no
C5 H8 H7 87.9 3_646 3_646 3_646 no
C5 H8 H7 151.1 3_646 3_646 3_646 no
C5 H8 H8 142.3 3_646 3_646 3_646 no
C5 H8 H9 148.7 3_646 3_646 3_646 no
C6 H8 C8 169.1 2 2 2 no
C6 H8 C9 168.4 2 2 2 no
C6 H8 C9 128.1 2 2 2 no
C6 H8 C10 140.7 2 2 2 no
C6 H8 C11 96.5 2 2 2 no
C6 H8 H2 72.7 2 2 2 no
C6 H8 H3 96.8 2 2 2 no
C6 H8 H3 71.3 2 2 2 no
C6 H8 H3 91.0 2 2 2 no
C6 H8 H4 17.5 2 2 2 no
C6 H8 H5 17.0 2 2 2 no
C6 H8 H5 17.0 2 2 2 no
C6 H8 H7 160.9 2 2 2 no
C6 H8 H7 112.4 2 2 2 no
C6 H8 H8 75.8 2 2 2 no
C6 H8 H9 82.4 2 2 2 no
C8 H8 C9 4.4 . . . no
C8 H8 C9 42.4 . . . no
C8 H8 C10 29.0 . . . no
C8 H8 C11 72.8 . . . no
C8 H8 H2 117.5 . . . no
C8 H8 H3 93.8 . . . no
C8 H8 H3 103.9 . . . no
C8 H8 H3 99.8 . . . no
C8 H8 H4 164.9 . . . no
C8 H8 H5 152.3 . . . no
C8 H8 H5 163.8 . . . no
C8 H8 H7 24.7 . . . no
C8 H8 H7 58.2 . . . no
C8 H8 H8 95.5 . . . no
C8 H8 H9 87.7 . . . no
C9 H8 C9 45.0 . . . no
C9 H8 C10 31.0 . . . no
C9 H8 C11 73.7 . . . no
C9 H8 H2 115.8 . . . no
C9 H8 H3 92.9 . . . no
C9 H8 H3 107.8 . . . no
C9 H8 H3 100.1 . . . no
C9 H8 H4 169.4 . . . no
C9 H8 H5 152.6 . . . no
C9 H8 H5 159.5 . . . no
C9 H8 H7 21.5 . . . no
C9 H8 H7 60.7 . . . no
C9 H8 H8 98.2 . . . no
C9 H8 H9 86.0 . . . no
C9 H8 C10 14.7 7 7 7 no
C9 H8 C11 35.8 7 7 7 no
C9 H8 H2 157.9 7 7 7 no
C9 H8 H3 132.7 7 7 7 no
C9 H8 H3 67.1 7 7 7 no
C9 H8 H3 130.6 7 7 7 no
C9 H8 H4 127.2 7 7 7 no
C9 H8 H5 111.6 7 7 7 no
C9 H8 H5 140.0 7 7 7 no
C9 H8 H7 66.4 7 7 7 no
C9 H8 H7 15.8 7 7 7 no
C9 H8 H8 53.2 7 7 7 no
C9 H8 H9 65.6 7 7 7 no
C10 H8 C11 44.7 . . . no
C10 H8 H2 146.5 . . . no
C10 H8 H3 122.4 . . . no
C10 H8 H3 81.5 . . . no
C10 H8 H3 125.1 . . . no
C10 H8 H4 141.8 . . . no
C10 H8 H5 123.7 . . . no
C10 H8 H5 148.8 . . . no
C10 H8 H7 52.1 . . . no
C10 H8 H7 30.0 . . . no
C10 H8 H8 67.5 . . . no
C10 H8 H9 67.6 . . . no
C11 H8 H2 165.3 . . . no
C11 H8 H3 166.5 . . . no
C11 H8 H3 60.9 . . . no
C11 H8 H3 163.7 . . . no
C11 H8 H4 102.7 . . . no
C11 H8 H5 79.5 . . . no
C11 H8 H5 105.0 . . . no
C11 H8 H7 92.3 . . . no
C11 H8 H7 25.5 . . . no
C11 H8 H8 35.2 . . . no
C11 H8 H9 35.1 . . . no
H2 H8 H3 25.2 3_646 3_646 3_646 no
H2 H8 H3 122.1 3_646 3_646 3_646 no
H2 H8 H3 30.4 3_646 3_646 3_646 no
H2 H8 H4 69.9 3_646 3_646 3_646 no
H2 H8 H5 89.6 3_646 3_646 3_646 no
H2 H8 H5 62.0 3_646 3_646 3_646 no
H2 H8 H7 95.3 3_646 3_646 3_646 no
H2 H8 H7 168.9 3_646 3_646 3_646 no
H2 H8 H8 143.6 3_646 3_646 3_646 no
H2 H8 H9 131.3 3_646 3_646 3_646 no
H3 H8 H3 126.4 3_646 3_646 3_646 no
H3 H8 H3 17.9 3_646 3_646 3_646 no
H3 H8 H4 90.7 3_646 3_646 3_646 no
H3 H8 H5 113.8 3_646 3_646 3_646 no
H3 H8 H5 87.2 3_646 3_646 3_646 no
H3 H8 H7 74.3 3_646 3_646 3_646 no
H3 H8 H7 145.8 3_646 3_646 3_646 no
H3 H8 H8 153.3 3_646 3_646 3_646 no
H3 H8 H9 145.5 3_646 3_646 3_646 no
H3 H8 H3 108.5 3_656 3_656 3_656 no
H3 H8 H4 62.2 3_656 3_656 3_656 no
H3 H8 H5 61.9 3_656 3_656 3_656 no
H3 H8 H5 88.3 3_656 3_656 3_656 no
H3 H8 H7 127.7 3_656 3_656 3_656 no
H3 H8 H7 54.0 3_656 3_656 3_656 no
H3 H8 H8 26.9 3_656 3_656 3_656 no
H3 H8 H9 86.2 3_656 3_656 3_656 no
H3 H8 H4 80.6 5_656 5_656 5_656 no
H3 H8 H5 107.2 5_656 5_656 5_656 no
H3 H8 H5 86.1 5_656 5_656 5_656 no
H3 H8 H7 85.1 5_656 5_656 5_656 no
H3 H8 H7 138.6 5_656 5_656 5_656 no
H3 H8 H8 135.3 5_656 5_656 5_656 no
H3 H8 H9 161.1 5_656 5_656 5_656 no
H4 H8 H5 28.0 2 2 2 no
H4 H8 H5 30.7 2 2 2 no
H4 H8 H7 165.0 2 2 2 no
H4 H8 H7 111.8 2 2 2 no
H4 H8 H8 74.5 2 2 2 no
H4 H8 H9 96.7 2 2 2 no
H5 H8 H5 29.9 2 2 2 no
H5 H8 H7 161.9 2 2 2 no
H5 H8 H7 96.2 2 2 2 no
H5 H8 H8 60.7 2 2 2 no
H5 H8 H9 68.6 2 2 2 no
H5 H8 H7 143.9 8 8 8 no
H5 H8 H7 125.3 8 8 8 no
H5 H8 H8 90.6 8 8 8 no
H5 H8 H9 82.4 8 8 8 no
H7 H8 H7 82.1 . . . no
H7 H8 H8 119.6 . . . no
H7 H8 H9 95.4 . . . no
H7 H8 H8 37.5 7 7 7 no
H7 H8 H9 59.8 7 7 7 no
H8 H8 H9 60.0 7 7 7 no
O1 H9 O1 124.3 3_645 3_645 3_645 no
O1 H9 O3 64.8 3_645 3_645 3_645 no
O1 H9 C6 67.6 3_645 3_645 3_645 no
O1 H9 C8 121.7 3_645 3_645 3_645 no
O1 H9 C8 57.0 3_645 3_645 3_645 no
O1 H9 C9 94.6 3_645 3_645 3_645 no
O1 H9 C9 140.5 3_645 3_645 3_645 no
O1 H9 C9 129.1 3_645 3_645 3_645 no
O1 H9 C9 71.5 3_645 3_645 3_645 no
O1 H9 C10 116.9 3_645 3_645 3_645 no
O1 H9 C11 104.1 3_645 3_645 3_645 no
O1 H9 H3 126.1 3_645 3_645 3_645 no
O1 H9 H3 57.9 3_645 3_645 3_645 no
O1 H9 H4 73.1 3_645 3_645 3_645 no
O1 H9 H5 81.1 3_645 3_645 3_645 no
O1 H9 H5 51.4 3_645 3_645 3_645 no
O1 H9 H6 106.3 3_645 3_645 3_645 no
O1 H9 H6 63.2 3_645 3_645 3_645 no
O1 H9 H7 76.3 3_645 3_645 3_645 no
O1 H9 H7 157.8 3_645 3_645 3_645 no
O1 H9 H7 120.5 3_645 3_645 3_645 no
O1 H9 H7 86.0 3_645 3_645 3_645 no
O1 H9 H8 69.1 3_645 3_645 3_645 no
O1 H9 H8 121.9 3_645 3_645 3_645 no
O1 H9 O3 64.8 3_655 3_655 3_655 no
O1 H9 C6 67.6 3_655 3_655 3_655 no
O1 H9 C8 57.0 3_655 3_655 3_655 no
O1 H9 C8 121.7 3_655 3_655 3_655 no
O1 H9 C9 140.5 3_655 3_655 3_655 no
O1 H9 C9 94.6 3_655 3_655 3_655 no
O1 H9 C9 71.5 3_655 3_655 3_655 no
O1 H9 C9 129.1 3_655 3_655 3_655 no
O1 H9 C10 116.9 3_655 3_655 3_655 no
O1 H9 C11 104.1 3_655 3_655 3_655 no
O1 H9 H3 57.9 3_655 3_655 3_655 no
O1 H9 H3 126.1 3_655 3_655 3_655 no
O1 H9 H4 73.1 3_655 3_655 3_655 no
O1 H9 H5 51.4 3_655 3_655 3_655 no
O1 H9 H5 81.1 3_655 3_655 3_655 no
O1 H9 H6 63.2 3_655 3_655 3_655 no
O1 H9 H6 106.3 3_655 3_655 3_655 no
O1 H9 H7 157.8 3_655 3_655 3_655 no
O1 H9 H7 76.3 3_655 3_655 3_655 no
O1 H9 H7 86.0 3_655 3_655 3_655 no
O1 H9 H7 120.5 3_655 3_655 3_655 no
O1 H9 H8 121.9 3_655 3_655 3_655 no
O1 H9 H8 69.1 3_655 3_655 3_655 no
O3 H9 C6 59.4 3_655 3_655 3_655 no
O3 H9 C8 69.9 3_655 3_655 3_655 no
O3 H9 C8 69.9 3_655 3_655 3_655 no
O3 H9 C9 152.0 3_655 3_655 3_655 no
O3 H9 C9 152.0 3_655 3_655 3_655 no
O3 H9 C9 89.5 3_655 3_655 3_655 no
O3 H9 C9 89.5 3_655 3_655 3_655 no
O3 H9 C10 170.1 3_655 3_655 3_655 no
O3 H9 C11 145.5 3_655 3_655 3_655 no
O3 H9 H3 111.7 3_655 3_655 3_655 no
O3 H9 H3 111.7 3_655 3_655 3_655 no
O3 H9 H4 75.5 3_655 3_655 3_655 no
O3 H9 H5 55.7 3_655 3_655 3_655 no
O3 H9 H5 55.7 3_655 3_655 3_655 no
O3 H9 H6 58.1 3_655 3_655 3_655 no
O3 H9 H6 58.1 3_655 3_655 3_655 no
O3 H9 H7 137.4 3_655 3_655 3_655 no
O3 H9 H7 137.4 3_655 3_655 3_655 no
O3 H9 H7 95.4 3_655 3_655 3_655 no
O3 H9 H7 95.4 3_655 3_655 3_655 no
O3 H9 H8 120.8 3_655 3_655 3_655 no
O3 H9 H8 120.8 3_655 3_655 3_655 no
C6 H9 C8 116.3 2 2 2 no
C6 H9 C8 116.3 2 2 2 no
C6 H9 C9 132.2 2 2 2 no
C6 H9 C9 132.2 2 2 2 no
C6 H9 C9 136.2 2 2 2 no
C6 H9 C9 136.2 2 2 2 no
C6 H9 C10 130.5 2 2 2 no
C6 H9 C11 86.1 2 2 2 no
C6 H9 H3 66.6 2 2 2 no
C6 H9 H3 66.6 2 2 2 no
C6 H9 H4 16.1 2 2 2 no
C6 H9 H5 16.3 2 2 2 no
C6 H9 H5 16.3 2 2 2 no
C6 H9 H6 111.6 2 2 2 no
C6 H9 H6 111.6 2 2 2 no
C6 H9 H7 120.9 2 2 2 no
C6 H9 H7 120.9 2 2 2 no
C6 H9 H7 149.0 2 2 2 no
C6 H9 H7 149.0 2 2 2 no
C6 H9 H8 70.1 2 2 2 no
C6 H9 H8 70.1 2 2 2 no
C8 H9 C8 74.5 3_655 3_655 3_655 no
C8 H9 C9 110.8 3_655 3_655 3_655 no
C8 H9 C9 83.2 3_655 3_655 3_655 no
C8 H9 C9 21.0 3_655 3_655 3_655 no
C8 H9 C9 73.5 3_655 3_655 3_655 no
C8 H9 C10 102.4 3_655 3_655 3_655 no
C8 H9 C11 133.6 3_655 3_655 3_655 no
C8 H9 H3 103.4 3_655 3_655 3_655 no
C8 H9 H3 176.8 3_655 3_655 3_655 no
C8 H9 H4 127.5 3_655 3_655 3_655 no
C8 H9 H5 101.9 3_655 3_655 3_655 no
C8 H9 H5 121.9 3_655 3_655 3_655 no
C8 H9 H6 15.3 3_655 3_655 3_655 no
C8 H9 H6 62.4 3_655 3_655 3_655 no
C8 H9 H7 122.3 3_655 3_655 3_655 no
C8 H9 H7 74.9 3_655 3_655 3_655 no
C8 H9 H7 32.8 3_655 3_655 3_655 no
C8 H9 H7 63.6 3_655 3_655 3_655 no
C8 H9 H8 168.5 3_655 3_655 3_655 no
C8 H9 H8 112.0 3_655 3_655 3_655 no
C8 H9 C9 83.2 5_655 5_655 5_655 no
C8 H9 C9 110.8 5_655 5_655 5_655 no
C8 H9 C9 73.5 5_655 5_655 5_655 no
C8 H9 C9 21.0 5_655 5_655 5_655 no
C8 H9 C10 102.4 5_655 5_655 5_655 no
C8 H9 C11 133.6 5_655 5_655 5_655 no
C8 H9 H3 176.8 5_655 5_655 5_655 no
C8 H9 H3 103.4 5_655 5_655 5_655 no
C8 H9 H4 127.5 5_655 5_655 5_655 no
C8 H9 H5 121.9 5_655 5_655 5_655 no
C8 H9 H5 101.9 5_655 5_655 5_655 no
C8 H9 H6 62.4 5_655 5_655 5_655 no
C8 H9 H6 15.3 5_655 5_655 5_655 no
C8 H9 H7 74.9 5_655 5_655 5_655 no
C8 H9 H7 122.3 5_655 5_655 5_655 no
C8 H9 H7 63.6 5_655 5_655 5_655 no
C8 H9 H7 32.8 5_655 5_655 5_655 no
C8 H9 H8 112.0 5_655 5_655 5_655 no
C8 H9 H8 168.5 5_655 5_655 5_655 no
C9 H9 C9 46.1 . . . no
C9 H9 C9 89.9 . . . no
C9 H9 C9 65.1 . . . no
C9 H9 C10 23.9 . . . no
C9 H9 C11 54.5 . . . no
C9 H9 H3 95.6 . . . no
C9 H9 H3 66.5 . . . no
C9 H9 H4 118.1 . . . no
C9 H9 H5 143.6 . . . no
C9 H9 H5 126.6 . . . no
C9 H9 H6 115.9 . . . no
C9 H9 H6 96.5 . . . no
C9 H9 H7 18.4 . . . no
C9 H9 H7 64.3 . . . no
C9 H9 H7 78.5 . . . no
C9 H9 H7 63.0 . . . no
C9 H9 H8 62.2 . . . no
C9 H9 H8 85.6 . . . no
C9 H9 C9 65.1 7 7 7 no
C9 H9 C9 89.9 7 7 7 no
C9 H9 C10 23.9 7 7 7 no
C9 H9 C11 54.5 7 7 7 no
C9 H9 H3 66.5 7 7 7 no
C9 H9 H3 95.6 7 7 7 no
C9 H9 H4 118.1 7 7 7 no
C9 H9 H5 126.6 7 7 7 no
C9 H9 H5 143.6 7 7 7 no
C9 H9 H6 96.5 7 7 7 no
C9 H9 H6 115.9 7 7 7 no
C9 H9 H7 64.3 7 7 7 no
C9 H9 H7 18.4 7 7 7 no
C9 H9 H7 63.0 7 7 7 no
C9 H9 H7 78.5 7 7 7 no
C9 H9 H8 85.6 7 7 7 no
C9 H9 H8 62.2 7 7 7 no
C9 H9 C9 64.8 3_655 3_655 3_655 no
C9 H9 C10 82.1 3_655 3_655 3_655 no
C9 H9 C11 119.0 3_655 3_655 3_655 no
C9 H9 H3 103.7 3_655 3_655 3_655 no
C9 H9 H3 156.4 3_655 3_655 3_655 no
C9 H9 H4 144.6 3_655 3_655 3_655 no
C9 H9 H5 120.8 3_655 3_655 3_655 no
C9 H9 H5 142.9 3_655 3_655 3_655 no
C9 H9 H6 31.6 3_655 3_655 3_655 no
C9 H9 H6 65.9 3_655 3_655 3_655 no
C9 H9 H7 102.9 3_655 3_655 3_655 no
C9 H9 H7 61.1 3_655 3_655 3_655 no
C9 H9 H7 14.5 3_655 3_655 3_655 no
C9 H9 H7 51.8 3_655 3_655 3_655 no
C9 H9 H8 149.5 3_655 3_655 3_655 no
C9 H9 H8 109.0 3_655 3_655 3_655 no
C9 H9 C10 82.1 5_655 5_655 5_655 no
C9 H9 C11 119.0 5_655 5_655 5_655 no
C9 H9 H3 156.4 5_655 5_655 5_655 no
C9 H9 H3 103.7 5_655 5_655 5_655 no
C9 H9 H4 144.6 5_655 5_655 5_655 no
C9 H9 H5 142.9 5_655 5_655 5_655 no
C9 H9 H5 120.8 5_655 5_655 5_655 no
C9 H9 H6 65.9 5_655 5_655 5_655 no
C9 H9 H6 31.6 5_655 5_655 5_655 no
C9 H9 H7 61.1 5_655 5_655 5_655 no
C9 H9 H7 102.9 5_655 5_655 5_655 no
C9 H9 H7 51.8 5_655 5_655 5_655 no
C9 H9 H7 14.5 5_655 5_655 5_655 no
C9 H9 H8 109.0 5_655 5_655 5_655 no
C9 H9 H8 149.5 5_655 5_655 5_655 no
C10 H9 C11 44.4 . . . no
C10 H9 H3 75.7 . . . no
C10 H9 H3 75.7 . . . no
C10 H9 H4 114.4 . . . no
C10 H9 H5 133.7 . . . no
C10 H9 H5 133.7 . . . no
C10 H9 H6 113.1 . . . no
C10 H9 H6 113.1 . . . no
C10 H9 H7 41.2 . . . no
C10 H9 H7 41.2 . . . no
C10 H9 H7 75.2 . . . no
C10 H9 H7 75.2 . . . no
C10 H9 H8 67.4 . . . no
C10 H9 H8 67.4 . . . no
C11 H9 H3 46.4 . . . no
C11 H9 H3 46.4 . . . no
C11 H9 H4 70.0 . . . no
C11 H9 H5 91.3 . . . no
C11 H9 H5 91.3 . . . no
C11 H9 H6 148.8 . . . no
C11 H9 H6 148.8 . . . no
C11 H9 H7 59.0 . . . no
C11 H9 H7 59.0 . . . no
C11 H9 H7 117.1 . . . no
C11 H9 H7 117.1 . . . no
C11 H9 H8 35.1 . . . no
C11 H9 H8 35.1 . . . no
H3 H9 H3 78.7 3_656 3_656 3_656 no
H3 H9 H4 55.6 3_656 3_656 3_656 no
H3 H9 H5 60.6 3_656 3_656 3_656 no
H3 H9 H5 81.2 3_656 3_656 3_656 no
H3 H9 H6 115.9 3_656 3_656 3_656 no
H3 H9 H6 164.0 3_656 3_656 3_656 no
H3 H9 H7 104.8 3_656 3_656 3_656 no
H3 H9 H7 54.6 3_656 3_656 3_656 no
H3 H9 H7 113.4 3_656 3_656 3_656 no
H3 H9 H7 144.2 3_656 3_656 3_656 no
H3 H9 H8 69.7 3_656 3_656 3_656 no
H3 H9 H8 11.3 3_656 3_656 3_656 no
H3 H9 H4 55.6 5_656 5_656 5_656 no
H3 H9 H5 81.2 5_656 5_656 5_656 no
H3 H9 H5 60.6 5_656 5_656 5_656 no
H3 H9 H6 164.0 5_656 5_656 5_656 no
H3 H9 H6 115.9 5_656 5_656 5_656 no
H3 H9 H7 54.6 5_656 5_656 5_656 no
H3 H9 H7 104.8 5_656 5_656 5_656 no
H3 H9 H7 144.2 5_656 5_656 5_656 no
H3 H9 H7 113.4 5_656 5_656 5_656 no
H3 H9 H8 11.3 5_656 5_656 5_656 no
H3 H9 H8 69.7 5_656 5_656 5_656 no
H4 H9 H5 26.1 2 2 2 no
H4 H9 H5 26.1 2 2 2 no
H4 H9 H6 125.8 2 2 2 no
H4 H9 H6 125.8 2 2 2 no
H4 H9 H7 109.9 2 2 2 no
H4 H9 H7 109.9 2 2 2 no
H4 H9 H7 159.1 2 2 2 no
H4 H9 H7 159.1 2 2 2 no
H4 H9 H8 56.8 2 2 2 no
H4 H9 H8 56.8 2 2 2 no
H5 H9 H5 30.8 2 2 2 no
H5 H9 H6 99.8 2 2 2 no
H5 H9 H6 113.0 2 2 2 no
H5 H9 H7 135.8 2 2 2 no
H5 H9 H7 111.5 2 2 2 no
H5 H9 H7 134.5 2 2 2 no
H5 H9 H7 151.1 2 2 2 no
H5 H9 H8 82.9 2 2 2 no
H5 H9 H8 67.0 2 2 2 no
H5 H9 H6 113.0 8 8 8 no
H5 H9 H6 99.8 8 8 8 no
H5 H9 H7 111.5 8 8 8 no
H5 H9 H7 135.8 8 8 8 no
H5 H9 H7 151.1 8 8 8 no
H5 H9 H7 134.5 8 8 8 no
H5 H9 H8 67.0 8 8 8 no
H5 H9 H8 82.9 8 8 8 no
H6 H9 H6 48.9 3_655 3_655 3_655 no
H6 H9 H7 122.8 3_655 3_655 3_655 no
H6 H9 H7 89.8 3_655 3_655 3_655 no
H6 H9 H7 38.5 3_655 3_655 3_655 no
H6 H9 H7 59.2 3_655 3_655 3_655 no
H6 H9 H8 174.4 3_655 3_655 3_655 no
H6 H9 H8 125.5 3_655 3_655 3_655 no
H6 H9 H7 89.8 5_655 5_655 5_655 no
H6 H9 H7 122.8 5_655 5_655 5_655 no
H6 H9 H7 59.2 5_655 5_655 5_655 no
H6 H9 H7 38.5 5_655 5_655 5_655 no
H6 H9 H8 125.5 5_655 5_655 5_655 no
H6 H9 H8 174.4 5_655 5_655 5_655 no
H7 H9 H7 82.3 . . . no
H7 H9 H7 89.6 . . . no
H7 H9 H7 64.1 . . . no
H7 H9 H8 53.7 . . . no
H7 H9 H8 93.7 . . . no
H7 H9 H7 64.1 7 7 7 no
H7 H9 H7 89.6 7 7 7 no
H7 H9 H8 93.7 7 7 7 no
H7 H9 H8 53.7 7 7 7 no
H7 H9 H7 38.1 3_655 3_655 3_655 no
H7 H9 H8 140.5 3_655 3_655 3_655 no
H7 H9 H8 116.4 3_655 3_655 3_655 no
H7 H9 H8 116.4 5_655 5_655 5_655 no
H7 H9 H8 140.5 5_655 5_655 5_655 no
H8 H9 H8 60.0 . . . no
O1 H10 O2 149.1 . . . no
O1 H10 O3 65.8 . . . no
O1 H10 O3 116.6 . . . no
O1 H10 O3 65.8 . . . no
O1 H10 O4 95.3 . . . no
O1 H10 O4 99.9 . . . no
O1 H10 O4 95.3 . . . no
O1 H10 N1 45.2 . . . no
O1 H10 N2 66.2 . . . no
O1 H10 N3 123.8 . . . no
O1 H10 C1 28.9 . . . no
O1 H10 C2 102.8 . . . no
O1 H10 C2 92.0 . . . no
O1 H10 C2 92.0 . . . no
O1 H10 C3 88.4 . . . no
O1 H10 C3 108.1 . . . no
O1 H10 C3 108.1 . . . no
O1 H10 C4 66.9 . . . no
O1 H10 C6 138.8 . . . no
O1 H10 C6 70.3 . . . no
O1 H10 C6 70.3 . . . no
O1 H10 H1 76.1 . . . no
O1 H10 H1 103.5 . . . no
O1 H10 H1 103.5 . . . no
O1 H10 H2 41.2 . . . no
O1 H10 H4 160.7 . . . no
O1 H10 H5 136.8 . . . no
O1 H10 H5 136.8 . . . no
O1 H10 H5 60.8 . . . no
O1 H10 H5 60.8 . . . no
O2 H10 O3 122.1 4_554 4_554 4_554 no
O2 H10 O3 32.5 4_554 4_554 4_554 no
O2 H10 O3 122.1 4_554 4_554 4_554 no
O2 H10 O4 102.5 4_554 4_554 4_554 no
O2 H10 O4 49.2 4_554 4_554 4_554 no
O2 H10 O4 102.5 4_554 4_554 4_554 no
O2 H10 N1 165.7 4_554 4_554 4_554 no
O2 H10 N2 144.7 4_554 4_554 4_554 no
O2 H10 N3 25.3 4_554 4_554 4_554 no
O2 H10 C1 178.0 4_554 4_554 4_554 no
O2 H10 C2 108.1 4_554 4_554 4_554 no
O2 H10 C2 71.8 4_554 4_554 4_554 no
O2 H10 C2 71.8 4_554 4_554 4_554 no
O2 H10 C3 122.5 4_554 4_554 4_554 no
O2 H10 C3 64.2 4_554 4_554 4_554 no
O2 H10 C3 64.2 4_554 4_554 4_554 no
O2 H10 C4 144.0 4_554 4_554 4_554 no
O2 H10 C6 72.2 4_554 4_554 4_554 no
O2 H10 C6 92.8 4_554 4_554 4_554 no
O2 H10 C6 92.8 4_554 4_554 4_554 no
O2 H10 H1 73.0 4_554 4_554 4_554 no
O2 H10 H1 77.6 4_554 4_554 4_554 no
O2 H10 H1 77.6 4_554 4_554 4_554 no
O2 H10 H2 107.9 4_554 4_554 4_554 no
O2 H10 H4 50.3 4_554 4_554 4_554 no
O2 H10 H5 72.5 4_554 4_554 4_554 no
O2 H10 H5 72.5 4_554 4_554 4_554 no
O2 H10 H5 101.2 4_554 4_554 4_554 no
O2 H10 H5 101.2 4_554 4_554 4_554 no
O3 H10 O3 119.8 . . . no
O3 H10 O3 114.7 . . . no
O3 H10 O4 31.9 . . . no
O3 H10 O4 114.6 . . . no
O3 H10 O4 121.3 . . . no
O3 H10 N1 57.4 . . . no
O3 H10 N2 60.9 . . . no
O3 H10 N3 121.3 . . . no
O3 H10 C1 58.1 . . . no
O3 H10 C2 75.4 . . . no
O3 H10 C2 60.4 . . . no
O3 H10 C2 155.4 . . . no
O3 H10 C3 68.7 . . . no
O3 H10 C3 59.4 . . . no
O3 H10 C3 173.5 . . . no
O3 H10 C4 61.0 . . . no
O3 H10 C6 94.4 . . . no
O3 H10 C6 48.6 . . . no
O3 H10 C6 135.6 . . . no
O3 H10 H1 104.1 . . . no
O3 H10 H1 44.5 . . . no
O3 H10 H1 157.5 . . . no
O3 H10 H2 85.6 . . . no
O3 H10 H4 105.7 . . . no
O3 H10 H5 81.8 . . . no
O3 H10 H5 107.1 . . . no
O3 H10 H5 47.0 . . . no
O3 H10 H5 126.1 . . . no
O3 H10 O3 119.8 4_554 4_554 4_554 no
O3 H10 O4 118.2 4_554 4_554 4_554 no
O3 H10 O4 16.7 4_554 4_554 4_554 no
O3 H10 O4 118.2 4_554 4_554 4_554 no
O3 H10 N1 161.8 4_554 4_554 4_554 no
O3 H10 N2 177.2 4_554 4_554 4_554 no
O3 H10 N3 7.2 4_554 4_554 4_554 no
O3 H10 C1 145.5 4_554 4_554 4_554 no
O3 H10 C2 140.6 4_554 4_554 4_554 no
O3 H10 C2 59.4 4_554 4_554 4_554 no
O3 H10 C2 59.4 4_554 4_554 4_554 no
O3 H10 C3 155.0 4_554 4_554 4_554 no
O3 H10 C3 64.5 4_554 4_554 4_554 no
O3 H10 C3 64.5 4_554 4_554 4_554 no
O3 H10 C4 176.5 4_554 4_554 4_554 no
O3 H10 C6 104.7 4_554 4_554 4_554 no
O3 H10 C6 74.5 4_554 4_554 4_554 no
O3 H10 C6 74.5 4_554 4_554 4_554 no
O3 H10 H1 40.5 4_554 4_554 4_554 no
O3 H10 H1 82.6 4_554 4_554 4_554 no
O3 H10 H1 82.6 4_554 4_554 4_554 no
O3 H10 H2 75.4 4_554 4_554 4_554 no
O3 H10 H4 82.7 4_554 4_554 4_554 no
O3 H10 H5 103.9 4_554 4_554 4_554 no
O3 H10 H5 103.9 4_554 4_554 4_554 no
O3 H10 H5 80.0 4_554 4_554 4_554 no
O3 H10 H5 80.0 4_554 4_554 4_554 no
O3 H10 O4 121.3 1_565 1_565 1_565 no
O3 H10 O4 114.6 1_565 1_565 1_565 no
O3 H10 O4 31.9 1_565 1_565 1_565 no
O3 H10 N1 57.4 1_565 1_565 1_565 no
O3 H10 N2 60.9 1_565 1_565 1_565 no
O3 H10 N3 121.3 1_565 1_565 1_565 no
O3 H10 C1 58.1 1_565 1_565 1_565 no
O3 H10 C2 75.4 1_565 1_565 1_565 no
O3 H10 C2 155.4 1_565 1_565 1_565 no
O3 H10 C2 60.4 1_565 1_565 1_565 no
O3 H10 C3 68.7 1_565 1_565 1_565 no
O3 H10 C3 173.5 1_565 1_565 1_565 no
O3 H10 C3 59.4 1_565 1_565 1_565 no
O3 H10 C4 61.0 1_565 1_565 1_565 no
O3 H10 C6 94.4 1_565 1_565 1_565 no
O3 H10 C6 135.6 1_565 1_565 1_565 no
O3 H10 C6 48.6 1_565 1_565 1_565 no
O3 H10 H1 104.1 1_565 1_565 1_565 no
O3 H10 H1 157.5 1_565 1_565 1_565 no
O3 H10 H1 44.5 1_565 1_565 1_565 no
O3 H10 H2 85.6 1_565 1_565 1_565 no
O3 H10 H4 105.7 1_565 1_565 1_565 no
O3 H10 H5 107.1 1_565 1_565 1_565 no
O3 H10 H5 81.8 1_565 1_565 1_565 no
O3 H10 H5 126.1 1_565 1_565 1_565 no
O3 H10 H5 47.0 1_565 1_565 1_565 no
O4 H10 O4 123.4 . . . no
O4 H10 O4 108.8 . . . no
O4 H10 N1 69.9 . . . no
O4 H10 N2 60.7 . . . no
O4 H10 N3 115.2 . . . no
O4 H10 C1 78.7 . . . no
O4 H10 C2 54.5 . . . no
O4 H10 C2 68.7 . . . no
O4 H10 C2 172.5 . . . no
O4 H10 C3 55.1 . . . no
O4 H10 C3 55.5 . . . no
O4 H10 C3 152.2 . . . no
O4 H10 C4 60.5 . . . no
O4 H10 C6 63.4 . . . no
O4 H10 C6 68.6 . . . no
O4 H10 C6 164.7 . . . no
O4 H10 H1 125.5 . . . no
O4 H10 H1 37.3 . . . no
O4 H10 H1 141.7 . . . no
O4 H10 H2 116.6 . . . no
O4 H10 H4 73.9 . . . no
O4 H10 H5 50.1 . . . no
O4 H10 H5 77.2 . . . no
O4 H10 H5 71.5 . . . no
O4 H10 H5 155.6 . . . no
O4 H10 O4 123.4 4_554 4_554 4_554 no
O4 H10 N1 145.1 4_554 4_554 4_554 no
O4 H10 N2 166.1 4_554 4_554 4_554 no
O4 H10 N3 23.9 4_554 4_554 4_554 no
O4 H10 C1 128.8 4_554 4_554 4_554 no
O4 H10 C2 157.3 4_554 4_554 4_554 no
O4 H10 C2 56.7 4_554 4_554 4_554 no
O4 H10 C2 56.7 4_554 4_554 4_554 no
O4 H10 C3 171.7 4_554 4_554 4_554 no
O4 H10 C3 68.0 4_554 4_554 4_554 no
O4 H10 C3 68.0 4_554 4_554 4_554 no
O4 H10 C4 166.8 4_554 4_554 4_554 no
O4 H10 C6 121.3 4_554 4_554 4_554 no
O4 H10 C6 66.3 4_554 4_554 4_554 no
O4 H10 C6 66.3 4_554 4_554 4_554 no
O4 H10 H1 23.8 4_554 4_554 4_554 no
O4 H10 H1 86.1 4_554 4_554 4_554 no
O4 H10 H1 86.1 4_554 4_554 4_554 no
O4 H10 H2 58.7 4_554 4_554 4_554 no
O4 H10 H4 99.4 4_554 4_554 4_554 no
O4 H10 H5 119.9 4_554 4_554 4_554 no
O4 H10 H5 119.9 4_554 4_554 4_554 no
O4 H10 H5 69.7 4_554 4_554 4_554 no
O4 H10 H5 69.7 4_554 4_554 4_554 no
O4 H10 N1 69.9 1_565 1_565 1_565 no
O4 H10 N2 60.7 1_565 1_565 1_565 no
O4 H10 N3 115.2 1_565 1_565 1_565 no
O4 H10 C1 78.7 1_565 1_565 1_565 no
O4 H10 C2 54.5 1_565 1_565 1_565 no
O4 H10 C2 172.5 1_565 1_565 1_565 no
O4 H10 C2 68.7 1_565 1_565 1_565 no
O4 H10 C3 55.1 1_565 1_565 1_565 no
O4 H10 C3 152.2 1_565 1_565 1_565 no
O4 H10 C3 55.5 1_565 1_565 1_565 no
O4 H10 C4 60.5 1_565 1_565 1_565 no
O4 H10 C6 63.4 1_565 1_565 1_565 no
O4 H10 C6 164.7 1_565 1_565 1_565 no
O4 H10 C6 68.6 1_565 1_565 1_565 no
O4 H10 H1 125.5 1_565 1_565 1_565 no
O4 H10 H1 141.7 1_565 1_565 1_565 no
O4 H10 H1 37.3 1_565 1_565 1_565 no
O4 H10 H2 116.6 1_565 1_565 1_565 no
O4 H10 H4 73.9 1_565 1_565 1_565 no
O4 H10 H5 77.2 1_565 1_565 1_565 no
O4 H10 H5 50.1 1_565 1_565 1_565 no
O4 H10 H5 155.6 1_565 1_565 1_565 no
O4 H10 H5 71.5 1_565 1_565 1_565 no
N1 H10 N2 21.0 . . . no
N1 H10 N3 169.0 . . . no
N1 H10 C1 16.3 . . . no
N1 H10 C2 57.6 . . . no
N1 H10 C2 114.6 . . . no
N1 H10 C2 114.6 . . . no
N1 H10 C3 43.2 . . . no
N1 H10 C3 116.8 . . . no
N1 H10 C3 116.8 . . . no
N1 H10 C4 21.7 . . . no
N1 H10 C6 93.5 . . . no
N1 H10 C6 95.4 . . . no
N1 H10 C6 95.4 . . . no
N1 H10 H1 121.3 . . . no
N1 H10 H1 100.6 . . . no
N1 H10 H1 100.6 . . . no
N1 H10 H2 86.4 . . . no
N1 H10 H4 115.5 . . . no
N1 H10 H5 93.7 . . . no
N1 H10 H5 93.7 . . . no
N1 H10 H5 88.1 . . . no
N1 H10 H5 88.1 . . . no
N2 H10 N3 170.0 . . . no
N2 H10 C1 37.3 . . . no
N2 H10 C2 36.6 . . . no
N2 H10 C2 121.2 . . . no
N2 H10 C2 121.2 . . . no
N2 H10 C3 22.2 . . . no
N2 H10 C3 115.1 . . . no
N2 H10 C3 115.1 . . . no
N2 H10 C4 0.7 . . . no
N2 H10 C6 72.5 . . . no
N2 H10 C6 107.0 . . . no
N2 H10 C6 107.0 . . . no
N2 H10 H1 142.3 . . . no
N2 H10 H1 96.9 . . . no
N2 H10 H1 96.9 . . . no
N2 H10 H2 107.4 . . . no
N2 H10 H4 94.5 . . . no
N2 H10 H5 73.4 . . . no
N2 H10 H5 73.4 . . . no
N2 H10 H5 101.8 . . . no
N2 H10 H5 101.8 . . . no
N3 H10 C1 152.7 4_554 4_554 4_554 no
N3 H10 C2 133.4 4_554 4_554 4_554 no
N3 H10 C2 61.5 4_554 4_554 4_554 no
N3 H10 C2 61.5 4_554 4_554 4_554 no
N3 H10 C3 147.8 4_554 4_554 4_554 no
N3 H10 C3 63.6 4_554 4_554 4_554 no
N3 H10 C3 63.6 4_554 4_554 4_554 no
N3 H10 C4 169.3 4_554 4_554 4_554 no
N3 H10 C6 97.4 4_554 4_554 4_554 no
N3 H10 C6 78.4 4_554 4_554 4_554 no
N3 H10 C6 78.4 4_554 4_554 4_554 no
N3 H10 H1 47.7 4_554 4_554 4_554 no
N3 H10 H1 81.2 4_554 4_554 4_554 no
N3 H10 H1 81.2 4_554 4_554 4_554 no
N3 H10 H2 82.6 4_554 4_554 4_554 no
N3 H10 H4 75.5 4_554 4_554 4_554 no
N3 H10 H5 96.9 4_554 4_554 4_554 no
N3 H10 H5 96.9 4_554 4_554 4_554 no
N3 H10 H5 84.7 4_554 4_554 4_554 no
N3 H10 H5 84.7 4_554 4_554 4_554 no
C1 H10 C2 73.9 . . . no
C1 H10 C2 107.3 . . . no
C1 H10 C2 107.3 . . . no
C1 H10 C3 59.5 . . . no
C1 H10 C3 115.5 . . . no
C1 H10 C3 115.5 . . . no
C1 H10 C4 38.0 . . . no
C1 H10 C6 109.9 . . . no
C1 H10 C6 86.0 . . . no
C1 H10 C6 86.0 . . . no
C1 H10 H1 105.0 . . . no
C1 H10 H1 102.6 . . . no
C1 H10 H1 102.6 . . . no
C1 H10 H2 70.1 . . . no
C1 H10 H4 131.8 . . . no
C1 H10 H5 109.4 . . . no
C1 H10 H5 109.4 . . . no
C1 H10 H5 77.5 . . . no
C1 H10 H5 77.5 . . . no
C2 H10 C2 122.0 . . . no
C2 H10 C2 122.0 . . . no
C2 H10 C3 14.5 . . . no
C2 H10 C3 104.4 . . . no
C2 H10 C3 104.4 . . . no
C2 H10 C4 36.0 . . . no
C2 H10 C6 35.9 . . . no
C2 H10 C6 122.0 . . . no
C2 H10 C6 122.0 . . . no
C2 H10 H1 178.9 . . . no
C2 H10 H1 88.6 . . . no
C2 H10 H1 88.6 . . . no
C2 H10 H2 144.0 . . . no
C2 H10 H4 57.8 . . . no
C2 H10 H5 38.8 . . . no
C2 H10 H5 38.8 . . . no
C2 H10 H5 122.4 . . . no
C2 H10 H5 122.4 . . . no
C2 H10 C2 112.9 4_554 4_554 4_554 no
C2 H10 C3 123.5 4_554 4_554 4_554 no
C2 H10 C3 20.8 4_554 4_554 4_554 no
C2 H10 C3 123.6 4_554 4_554 4_554 no
C2 H10 C4 121.4 4_554 4_554 4_554 no
C2 H10 C6 109.7 4_554 4_554 4_554 no
C2 H10 C6 22.0 4_554 4_554 4_554 no
C2 H10 C6 115.8 4_554 4_554 4_554 no
C2 H10 H1 58.2 4_554 4_554 4_554 no
C2 H10 H1 33.5 4_554 4_554 4_554 no
C2 H10 H1 141.9 4_554 4_554 4_554 no
C2 H10 H2 70.3 4_554 4_554 4_554 no
C2 H10 H4 98.6 4_554 4_554 4_554 no
C2 H10 H5 96.2 4_554 4_554 4_554 no
C2 H10 H5 122.7 4_554 4_554 4_554 no
C2 H10 H5 31.4 4_554 4_554 4_554 no
C2 H10 H5 113.9 4_554 4_554 4_554 no
C2 H10 C3 123.5 4_564 4_564 4_564 no
C2 H10 C3 123.6 4_564 4_564 4_564 no
C2 H10 C3 20.8 4_564 4_564 4_564 no
C2 H10 C4 121.4 4_564 4_564 4_564 no
C2 H10 C6 109.7 4_564 4_564 4_564 no
C2 H10 C6 115.8 4_564 4_564 4_564 no
C2 H10 C6 22.0 4_564 4_564 4_564 no
C2 H10 H1 58.2 4_564 4_564 4_564 no
C2 H10 H1 141.9 4_564 4_564 4_564 no
C2 H10 H1 33.5 4_564 4_564 4_564 no
C2 H10 H2 70.3 4_564 4_564 4_564 no
C2 H10 H4 98.6 4_564 4_564 4_564 no
C2 H10 H5 122.7 4_564 4_564 4_564 no
C2 H10 H5 96.2 4_564 4_564 4_564 no
C2 H10 H5 113.9 4_564 4_564 4_564 no
C2 H10 H5 31.4 4_564 4_564 4_564 no
C3 H10 C3 109.6 . . . no
C3 H10 C3 109.6 . . . no
C3 H10 C4 21.5 . . . no
C3 H10 C6 50.4 . . . no
C3 H10 C6 117.2 . . . no
C3 H10 C6 117.2 . . . no
C3 H10 H1 164.5 . . . no
C3 H10 H1 92.0 . . . no
C3 H10 H1 92.0 . . . no
C3 H10 H2 129.6 . . . no
C3 H10 H4 72.3 . . . no
C3 H10 H5 52.2 . . . no
C3 H10 H5 52.2 . . . no
C3 H10 H5 115.1 . . . no
C3 H10 H5 115.1 . . . no
C3 H10 C3 126.4 4_554 4_554 4_554 no
C3 H10 C4 115.0 4_554 4_554 4_554 no
C3 H10 C6 88.9 4_554 4_554 4_554 no
C3 H10 C6 38.9 4_554 4_554 4_554 no
C3 H10 C6 133.0 4_554 4_554 4_554 no
C3 H10 H1 76.0 4_554 4_554 4_554 no
C3 H10 H1 18.3 4_554 4_554 4_554 no
C3 H10 H1 141.8 4_554 4_554 4_554 no
C3 H10 H2 91.1 4_554 4_554 4_554 no
C3 H10 H4 79.3 4_554 4_554 4_554 no
C3 H10 H5 75.5 4_554 4_554 4_554 no
C3 H10 H5 102.2 4_554 4_554 4_554 no
C3 H10 H5 48.3 4_554 4_554 4_554 no
C3 H10 H5 133.0 4_554 4_554 4_554 no
C3 H10 C4 115.0 4_564 4_564 4_564 no
C3 H10 C6 88.9 4_564 4_564 4_564 no
C3 H10 C6 133.0 4_564 4_564 4_564 no
C3 H10 C6 38.9 4_564 4_564 4_564 no
C3 H10 H1 76.0 4_564 4_564 4_564 no
C3 H10 H1 141.8 4_564 4_564 4_564 no
C3 H10 H1 18.3 4_564 4_564 4_564 no
C3 H10 H2 91.1 4_564 4_564 4_564 no
C3 H10 H4 79.3 4_564 4_564 4_564 no
C3 H10 H5 102.2 4_564 4_564 4_564 no
C3 H10 H5 75.5 4_564 4_564 4_564 no
C3 H10 H5 133.0 4_564 4_564 4_564 no
C3 H10 H5 48.3 4_564 4_564 4_564 no
C4 H10 C6 71.9 . . . no
C4 H10 C6 107.3 . . . no
C4 H10 C6 107.3 . . . no
C4 H10 H1 143.0 . . . no
C4 H10 H1 96.8 . . . no
C4 H10 H1 96.8 . . . no
C4 H10 H2 108.1 . . . no
C4 H10 H4 93.8 . . . no
C4 H10 H5 72.8 . . . no
C4 H10 H5 72.8 . . . no
C4 H10 H5 102.2 . . . no
C4 H10 H5 102.2 . . . no
C6 H10 C6 124.1 . . . no
C6 H10 C6 124.1 . . . no
C6 H10 H1 145.1 . . . no
C6 H10 H1 81.0 . . . no
C6 H10 H1 81.0 . . . no
C6 H10 H2 179.9 . . . no
C6 H10 H4 21.9 . . . no
C6 H10 H5 15.0 . . . no
C6 H10 H5 15.0 . . . no
C6 H10 H5 131.0 . . . no
C6 H10 H5 131.0 . . . no
C6 H10 C6 109.7 4_554 4_554 4_554 no
C6 H10 H1 57.7 4_554 4_554 4_554 no
C6 H10 H1 43.1 4_554 4_554 4_554 no
C6 H10 H1 149.3 4_554 4_554 4_554 no
C6 H10 H2 55.9 4_554 4_554 4_554 no
C6 H10 H4 118.2 4_554 4_554 4_554 no
C6 H10 H5 109.2 4_554 4_554 4_554 no
C6 H10 H5 138.9 4_554 4_554 4_554 no
C6 H10 H5 9.6 4_554 4_554 4_554 no
C6 H10 H5 104.4 4_554 4_554 4_554 no
C6 H10 H1 57.7 4_564 4_564 4_564 no
C6 H10 H1 149.3 4_564 4_564 4_564 no
C6 H10 H1 43.1 4_564 4_564 4_564 no
C6 H10 H2 55.9 4_564 4_564 4_564 no
C6 H10 H4 118.2 4_564 4_564 4_564 no
C6 H10 H5 138.9 4_564 4_564 4_564 no
C6 H10 H5 109.2 4_564 4_564 4_564 no
C6 H10 H5 104.4 4_564 4_564 4_564 no
C6 H10 H5 9.6 4_564 4_564 4_564 no
H1 H10 H1 91.6 1_554 1_554 1_554 no
H1 H10 H1 91.6 1_554 1_554 1_554 no
H1 H10 H2 34.9 1_554 1_554 1_554 no
H1 H10 H4 123.2 1_554 1_554 1_554 no
H1 H10 H5 142.2 1_554 1_554 1_554 no
H1 H10 H5 142.2 1_554 1_554 1_554 no
H1 H10 H5 57.2 1_554 1_554 1_554 no
H1 H10 H5 57.2 1_554 1_554 1_554 no
H1 H10 H1 152.9 4_554 4_554 4_554 no
H1 H10 H2 99.0 4_554 4_554 4_554 no
H1 H10 H4 77.9 4_554 4_554 4_554 no
H1 H10 H5 66.2 4_554 4_554 4_554 no
H1 H10 H5 95.7 4_554 4_554 4_554 no
H1 H10 H5 50.7 4_554 4_554 4_554 no
H1 H10 H5 146.6 4_554 4_554 4_554 no
H1 H10 H2 99.0 4_564 4_564 4_564 no
H1 H10 H4 77.9 4_564 4_564 4_564 no
H1 H10 H5 95.7 4_564 4_564 4_564 no
H1 H10 H5 66.2 4_564 4_564 4_564 no
H1 H10 H5 146.6 4_564 4_564 4_564 no
H1 H10 H5 50.7 4_564 4_564 4_564 no
H2 H10 H4 158.2 1_554 1_554 1_554 no
H2 H10 H5 165.0 1_554 1_554 1_554 no
H2 H10 H5 165.0 1_554 1_554 1_554 no
H2 H10 H5 49.0 1_554 1_554 1_554 no
H2 H10 H5 49.0 1_554 1_554 1_554 no
H4 H10 H5 26.1 . . . no
H4 H10 H5 26.1 . . . no
H4 H10 H5 127.3 . . . no
H4 H10 H5 127.3 . . . no
H5 H10 H5 30.0 . . . no
H5 H10 H5 116.0 . . . no
H5 H10 H5 146.0 . . . no
H5 H10 H5 146.0 7 7 7 no
H5 H10 H5 116.0 7 7 7 no
H5 H10 H5 98.0 4_554 4_554 4_554 no

loop_
_geom_bond_atom_site_label_1
_geom_bond_atom_site_label_2
_geom_bond_distance
_geom_bond_site_symmetry_1
_geom_bond_site_symmetry_2
_geom_bond_publ_flag
O1 N1 2.294(5) . . ?
O1 N2 2.302(5) . . ?
O1 C1 1.228(6) . . ?
O2 O3 2.114(6) . . ?
O2 O4 2.162(5) . . ?
O2 N1 3.49(2) . . ?
O2 N1 3.49(2) . . ?
O2 N2 3.697(5) . . ?
O2 N3 1.229(5) . . ?
O2 H1 3.86 . . no
O2 H1 3.86 . . no
O2 H2 3.72 . . no
O2 H2 3.72 . . no
O2 H3 2.99 . . no
O2 H3 2.99 . . no
O2 H4 2.22 . . no
O2 H5 3.54 . . no
O2 H5 3.54 . . no
O2 H6 2.91 . . no
O2 H6 2.91 . . no
O2 H8 3.35 . . no
O2 H8 3.35 . . no
O2 H10 2.86 . . no
O3 O4 2.124(5) . . ?
O3 N3 1.201(5) . . ?
O3 H1 2.72 . . no
O3 H4 3.98 . . no
O3 H5 2.83 . . no
O3 H5 2.83 . . no
O3 H6 2.88 . . no
O3 H6 2.88 . . no
O3 H9 3.03 . . no
O3 H10 3.79 . . no
O3 H10 3.86 . . no
O3 H10 3.79 . . no
O4 N2 3.55(2) . . ?
O4 N2 2.845(5) . . ?
O4 N2 3.55(2) . . ?
O4 N3 1.265(5) . . ?
O4 H1 3.67 . . no
O4 H1 3.67 . . no
O4 H1 2.38 . . no
O4 H2 3.33 . . no
O4 H4 3.91 . . no
O4 H4 3.08 . . no
O4 H4 3.91 . . no
O4 H5 3.06 . . no
O4 H5 3.06 . . no
O4 H10 3.92 . . no
O4 H10 1.89 . . no
O4 H10 3.92 . . no
N1 N2 2.329(6) . . ?
N1 N3 3.467(6) . . ?
N1 N3 3.467(6) . . ?
N1 C1 1.391(6) . . ?
N1 C4 1.365(6) . . ?
N1 C7 1.447(6) . . ?
N1 H1 3.41 . . no
N1 H2 3.22 . . no
N1 H3 2.68 . . no
N1 H3 2.68 . . no
N1 H6 2.59 . . no
N1 H6 2.59 . . no
N1 H10 3.21 . . no
N2 N3 3.54(2) . . ?
N2 N3 3.699(6) . . ?
N2 N3 3.54(2) . . ?
N2 C1 1.383(5) . . ?
N2 C2 1.349(6) . . ?
N2 H1 3.33 . . no
N2 H1 3.53 . . no
N2 H1 3.53 . . no
N2 H4 2.42 . . no
N2 H5 2.98 . . no
N2 H5 2.98 . . no
N2 H5 3.49 . . no
N2 H5 3.49 . . no
N2 H10 0.98 . . no
N3 C1 3.57(2) . . ?
N3 C1 3.57(2) . . ?
N3 C2 3.480(3) . . ?
N3 C2 3.480(3) . . ?
N3 C3 3.40(2) . . ?
N3 C3 3.40(2) . . ?
N3 C4 3.39(2) . . ?
N3 C4 3.39(2) . . ?
N3 C6 3.943(7) . . ?
N3 H1 3.93 . . no
N3 H1 3.93 . . no
N3 H1 2.95 . . no
N3 H3 3.83 . . no
N3 H3 3.83 . . no
N3 H4 3.02 . . no
N3 H5 3.98 . . no
N3 H5 3.86 . . no
N3 H5 3.98 . . no
N3 H5 3.86 . . no
N3 H6 3.24 . . no
N3 H6 3.24 . . no
N3 H10 2.73 . . no
C2 C3 1.358(6) . . ?
C2 C6 1.472(7) . . ?
C3 C4 1.359(6) . . ?
C3 H1 1.13 . . no
C4 C5 1.462(7) . . ?
C4 H2 1.99 . . no
C4 H3 1.99 . . no
C4 H3 1.99 . . no
C5 H2 0.94 . . no
C5 H3 0.95 . . no
C5 H3 0.95 . . no
C6 H4 0.95 . . no
C6 H5 0.95 . . no
C6 H5 0.95 . . no
C7 C8 1.337(5) . . ?
C7 C8 1.337(5) . . ?
C8 C9 1.376(5) . . ?
C8 H6 0.95 . . no
C9 C10 1.355(5) . . ?
C9 H7 0.95 . . no
C10 C11 1.508(7) . . ?
C10 H7 1.99 . . no
C10 H7 1.99 . . no
C11 H8 0.95 . . no
C11 H8 0.95 . . no
C11 H9 0.95 . . no

loop_
_geom_contact_atom_site_label_1
_geom_contact_atom_site_label_2
_geom_contact_distance
_geom_contact_site_symmetry_1
_geom_contact_site_symmetry_2
_geom_contact_publ_flag
? ? ? ? ? ?

loop_
_geom_hbond_atom_site_label_D
_geom_hbond_atom_site_label_H
_geom_hbond_atom_site_label_A
_geom_hbond_distance_DH
_geom_hbond_distance_HA
_geom_hbond_distance_DA
_geom_hbond_angle_DHA
_geom_hbond_site_symmetry_A
N2 H10 O4 0.98 1.89 2.845(5) 166.1 4_554

loop_
_geom_torsion_atom_site_label_1
_geom_torsion_atom_site_label_2
_geom_torsion_atom_site_label_3
_geom_torsion_atom_site_label_4
_geom_torsion_site_symmetry_1
_geom_torsion_site_symmetry_2
_geom_torsion_site_symmetry_3
_geom_torsion_site_symmetry_4
_geom_torsion
_geom_torsion_publ_flag
? ? ? ? ? ? ? ? ? ?
